data_7018359
loop_
_publ_author_name
'Femoni, Cristina'
'Iapalucci, Maria Carmela'
'Longoni, Giuliano'
'Zacchini, Stefano'
'Fedi, Serena'
'Fabrizi de Biani, Fabrizia'

_publ_section_title
;
 Nickel poly-acetylide carbonyl clusters: structural features, bonding and
 electrochemical behaviour.
;
_journal_issue 15
_journal_name_full 'Dalton transactions (Cambridge, England : 2003)'
_journal_page_first 4649
_journal_page_last 4663
_journal_paper_doi 10.1039/c2dt11806h
_journal_volume 41
_journal_year 2012
_chemical_formula_sum 'C63.96 H88 N4 Ni16.96 O25.3'
_chemical_formula_weight 2313.46
_chemical_name_systematic
;
?
;
_space_group_IT_number 14
_symmetry_cell_setting monoclinic
_symmetry_space_group_name_Hall '-P 2ybc'
_symmetry_space_group_name_H-M 'P 1 21/c 1'
_atom_sites_solution_hydrogens geom
_atom_sites_solution_primary direct
_atom_sites_solution_secondary difmap
_audit_creation_method SHELXL-97
_cell_angle_alpha 90.00
_cell_angle_beta 93.9820(10)
_cell_angle_gamma 90.00
_cell_formula_units_Z 6
_cell_length_a 38.2056(15)
_cell_length_b 14.5054(6)
_cell_length_c 22.9812(9)
_cell_measurement_reflns_used 6783
_cell_measurement_temperature 293(2)
_cell_measurement_theta_max 20.589
_cell_measurement_theta_min 2.298
_cell_volume 12705.1(9)
_computing_structure_refinement 'SHELXL-97 (Sheldrick, 1997)'
_computing_structure_solution 'SHELXS-97 (Sheldrick, 1990)'
_diffrn_ambient_temperature 293(2)
_diffrn_measured_fraction_theta_full 0.999
_diffrn_measured_fraction_theta_max 0.999
_diffrn_measurement_device_type 'CCD area detector'
_diffrn_measurement_method 'phi and omega scans'
_diffrn_radiation_monochromator graphite
_diffrn_radiation_source 'fine-focus sealed tube'
_diffrn_radiation_type MoK\a
_diffrn_radiation_wavelength 0.71073
_diffrn_reflns_av_R_equivalents 0.0825
_diffrn_reflns_av_sigmaI/netI 0.0664
_diffrn_reflns_limit_h_max 45
_diffrn_reflns_limit_h_min -45
_diffrn_reflns_limit_k_max 17
_diffrn_reflns_limit_k_min -17
_diffrn_reflns_limit_l_max 27
_diffrn_reflns_limit_l_min -27
_diffrn_reflns_number 120260
_diffrn_reflns_theta_full 25.03
_diffrn_reflns_theta_max 25.03
_diffrn_reflns_theta_min 1.50
_exptl_absorpt_coefficient_mu 3.740
_exptl_absorpt_correction_T_max 0.6624
_exptl_absorpt_correction_T_min 0.4800
_exptl_absorpt_correction_type empirical
_exptl_crystal_colour black
_exptl_crystal_density_diffrn 1.814
_exptl_crystal_density_method 'not measured'
_exptl_crystal_description prism
_exptl_crystal_F_000 7062
_exptl_crystal_size_max 0.23
_exptl_crystal_size_mid 0.16
_exptl_crystal_size_min 0.12
_refine_diff_density_max 1.909
_refine_diff_density_min -1.325
_refine_diff_density_rms 0.156
_refine_ls_extinction_method none
_refine_ls_goodness_of_fit_ref 1.036
_refine_ls_hydrogen_treatment constr
_refine_ls_matrix_type full
_refine_ls_number_parameters 1268
_refine_ls_number_reflns 22439
_refine_ls_number_restraints 2731
_refine_ls_restrained_S_all 1.148
_refine_ls_R_factor_all 0.1564
_refine_ls_R_factor_gt 0.0791
_refine_ls_shift/su_max 0.000
_refine_ls_shift/su_mean 0.000
_refine_ls_structure_factor_coef Fsqd
_refine_ls_weighting_details 'calc w=1/[\s^2^(Fo^2^)+(0.1332P)^2^+53.4584P] where P=(Fo^2^+2Fc^2^)/3'
_refine_ls_weighting_scheme calc
_refine_ls_wR_factor_gt 0.2182
_refine_ls_wR_factor_ref 0.2728
_reflns_number_gt 11198
_reflns_number_total 22439
_reflns_threshold_expression >2sigma(I)
_cod_data_source_file c2dt11806h.txt
_cod_data_source_block p21c
_cod_depositor_comments
;
The following automatic conversions were performed:

'_symmetry_cell_setting' value 'Monoclinic' changed to 'monoclinic'
according to /home/saulius/struct/CIF-dictionaries/cif_core.dic
dictionary named 'cif_core.dic' version 2.4.1 from 2010-06-29.

Automatic conversion script
Id: cif_fix_values 1715 2011-07-08 13:25:40Z adriana 
;
_cod_original_sg_symbol_H-M P2(1)/c
_cod_original_formula_sum 'C63.96 H88 N4 Ni16.96 O25.30'
_cod_database_code 7018359

loop_
_symmetry_equiv_pos_as_xyz
'x, y, z'
'-x, y+1/2, -z+1/2'
'-x, -y, -z'
'x, -y-1/2, z-1/2'

loop_
_atom_site_label
_atom_site_type_symbol
_atom_site_fract_x
_atom_site_fract_y
_atom_site_fract_z
_atom_site_U_iso_or_equiv
_atom_site_adp_type
_atom_site_occupancy
_atom_site_symmetry_multiplicity
_atom_site_calc_flag
_atom_site_refinement_flags
_atom_site_disorder_assembly
_atom_site_disorder_group
Ni1 Ni 0.28614(4) 0.37989(10) 0.18726(7) 0.0530(4) Uani 1 1 d . A .
Ni2 Ni 0.34009(4) 0.30271(11) 0.17901(8) 0.0595(4) Uani 1 1 d . . .
Ni3 Ni 0.34506(5) 0.37118(11) 0.06145(8) 0.0624(5) Uani 1 1 d U A .
Ni4 Ni 0.29253(5) 0.45615(11) 0.06414(7) 0.0595(4) Uani 1 1 d . . .
Ni5 Ni 0.26728(5) 0.47918(12) 0.26366(8) 0.0635(5) Uani 1 1 d U . .
Ni6 Ni 0.32419(4) 0.41348(12) 0.29224(7) 0.0606(4) Uani 1 1 d . A .
Ni7 Ni 0.38105(5) 0.38561(13) 0.25782(8) 0.0694(5) Uani 1 1 d U A .
Ni8 Ni 0.37770(4) 0.44053(12) 0.15307(7) 0.0607(4) Uani 1 1 d U A .
Ni9 Ni 0.39125(5) 0.50005(14) 0.05201(9) 0.0800(6) Uani 1 1 d U . .
Ni10 Ni 0.33811(6) 0.57308(13) 0.01528(8) 0.0753(5) Uani 1 1 d U A .
Ni11 Ni 0.28023(6) 0.61841(12) 0.04589(8) 0.0743(5) Uani 1 1 d U A .
Ni12 Ni 0.27705(4) 0.54542(11) 0.15359(7) 0.0559(4) Uani 1 1 d . A .
Ni13 Ni 0.36221(5) 0.55485(13) 0.24198(9) 0.0713(5) Uani 1 1 d U . .
Ni14 Ni 0.30582(5) 0.62120(11) 0.24792(8) 0.0633(5) Uani 1 1 d U A .
Ni15 Ni 0.31580(5) 0.68952(11) 0.13512(8) 0.0647(5) Uani 1 1 d . . .
Ni16 Ni 0.37078(5) 0.62253(12) 0.12198(9) 0.0714(5) Uani 1 1 d . A .
C1 C 0.2462(4) 0.3696(10) 0.2313(7) 0.076(3) Uani 1 1 d U A .
C2 C 0.2941(4) 0.2586(9) 0.1641(6) 0.065(3) Uani 1 1 d U A .
C3 C 0.2994(4) 0.3399(10) 0.0313(6) 0.072(3) Uani 1 1 d U A .
C4 C 0.2591(5) 0.5129(12) 0.0115(8) 0.098(4) Uani 1 1 d U A .
C5 C 0.2341(4) 0.5315(10) 0.2962(6) 0.0720(17) Uani 1 1 d U B .
C6 C 0.2929(4) 0.4086(12) 0.3424(7) 0.087(3) Uani 1 1 d U A .
C7 C 0.3614(5) 0.3609(13) 0.3330(7) 0.098(4) Uani 1 1 d U . .
C8 C 0.4196(4) 0.3319(12) 0.2736(7) 0.0834(18) Uani 1 1 d U . .
C9 C 0.4323(5) 0.4685(12) 0.0364(7) 0.0902(18) Uani 1 1 d U A .
C10 C 0.3756(6) 0.5452(15) -0.0239(10) 0.120(5) Uani 1 1 d U A .
C11 C 0.3133(5) 0.6346(10) -0.0347(7) 0.0824(18) Uani 1 1 d U . .
C12 C 0.2532(5) 0.7058(11) 0.0295(7) 0.0866(18) Uani 1 1 d U . .
C13 C 0.2559(4) 0.4250(11) 0.1183(7) 0.083(3) Uani 1 1 d U A .
C14 C 0.4048(4) 0.5588(11) 0.2591(8) 0.0875(18) Uani 1 1 d U A .
C15 C 0.3494(5) 0.6667(11) 0.2753(7) 0.089(4) Uani 1 1 d U A .
C16 C 0.3606(4) 0.7412(10) 0.1484(7) 0.082(3) Uani 1 1 d U A .
O1 O 0.2219(3) 0.3219(7) 0.2371(5) 0.087(3) Uani 1 1 d U . .
O2 O 0.2794(2) 0.1901(6) 0.1494(4) 0.075(2) Uani 1 1 d U . .
O3 O 0.2847(3) 0.2811(7) 0.0044(4) 0.081(2) Uani 1 1 d U . .
O4 O 0.2367(3) 0.4896(8) -0.0263(5) 0.104(3) Uani 1 1 d U . .
O5 O 0.2114(3) 0.5700(8) 0.3176(5) 0.100(3) Uani 1 1 d U . .
O6 O 0.2781(3) 0.3912(8) 0.3841(5) 0.097(3) Uani 1 1 d U . .
O7 O 0.3742(3) 0.3352(9) 0.3775(5) 0.106(3) Uani 1 1 d U A .
O8 O 0.4458(3) 0.2905(9) 0.2848(6) 0.120(3) Uani 1 1 d U A .
O9 O 0.4602(4) 0.4441(9) 0.0241(6) 0.123(3) Uani 1 1 d U . .
O10 O 0.3892(4) 0.5475(10) -0.0692(6) 0.129(4) Uani 1 1 d U . .
O11 O 0.3017(3) 0.6679(8) -0.0802(5) 0.101(3) Uani 1 1 d U A .
O12 O 0.2351(4) 0.7707(9) 0.0151(6) 0.120(3) Uani 1 1 d U A .
O13 O 0.2280(3) 0.3927(7) 0.1034(5) 0.090(3) Uani 1 1 d U . .
O14 O 0.4365(4) 0.5649(9) 0.2737(6) 0.124(3) Uani 1 1 d U . .
O15 O 0.3623(3) 0.7316(7) 0.2994(5) 0.100(3) Uani 1 1 d U . .
O16 O 0.3738(3) 0.8101(7) 0.1649(4) 0.087(3) Uani 1 1 d U . .
C17 C 0.4161(8) 0.624(3) 0.1303(19) 0.129(7) Uiso 0.62(2) 1 d PDU A 1
O17 O 0.4467(7) 0.6326(17) 0.1345(12) 0.130(6) Uiso 0.62(2) 1 d PDU A 1
C17' C 0.4143(13) 0.638(5) 0.104(3) 0.129(7) Uiso 0.38(2) 1 d PDU A 2
O17' O 0.4412(11) 0.674(3) 0.095(2) 0.131(7) Uiso 0.38(2) 1 d PDU A 2
C18 C 0.2802(4) 0.7051(10) 0.2744(6) 0.0721(17) Uani 1 1 d U . .
O18 O 0.2636(3) 0.7591(8) 0.2991(5) 0.100(3) Uani 1 1 d U A .
C19 C 0.296(2) 0.795(3) 0.150(5) 0.090(5) Uiso 0.299(6) 1 d PDU A 1
O19 O 0.3012(11) 0.875(3) 0.1572(18) 0.092(5) Uiso 0.299(6) 1 d PDU A 1
C20 C 0.2369(15) 0.601(4) 0.167(3) 0.100(2) Uiso 0.299(6) 1 d PDU A 1
O20 O 0.2169(11) 0.661(3) 0.1768(18) 0.107(4) Uiso 0.299(6) 1 d PDU A 1
Ni17 Ni 0.25720(9) 0.7020(2) 0.15710(17) 0.1022(14) Uani 0.701(6) 1 d PU A 2
C21 C 0.2227(6) 0.7748(18) 0.1618(12) 0.105(2) Uiso 0.701(6) 1 d PDU A 2
O21 O 0.1969(5) 0.8179(14) 0.1667(9) 0.127(5) Uiso 0.701(6) 1 d PDU A 2
C19' C 0.2902(10) 0.7916(15) 0.143(2) 0.089(5) Uiso 0.701(6) 1 d PDU A 2
O19' O 0.2838(5) 0.8713(13) 0.1394(8) 0.103(4) Uiso 0.701(6) 1 d PDU A 2
C20' C 0.2331(5) 0.590(2) 0.1496(13) 0.099(3) Uiso 0.701(6) 1 d PDU A 2
O20' O 0.2031(5) 0.5674(12) 0.1439(8) 0.108(4) Uiso 0.701(6) 1 d PDU A 2
C22 C 0.3389(3) 0.4329(8) 0.2077(5) 0.052(2) Uani 1 1 d U A .
C23 C 0.3132(3) 0.4974(8) 0.2195(5) 0.052(2) Uani 1 1 d U A .
C24 C 0.3217(3) 0.5705(8) 0.0996(5) 0.054(2) Uani 1 1 d U A .
C25 C 0.3456(3) 0.4991(8) 0.0931(5) 0.053(2) Uani 1 1 d U A .
C26 C 0.3645(12) 0.2046(19) 0.1700(15) 0.090(5) Uiso 0.698(5) 1 d PDU B 1
O26 O 0.3765(5) 0.1298(14) 0.1704(8) 0.099(4) Uiso 0.698(5) 1 d PDU B 1
C27 C 0.3702(6) 0.2804(14) 0.0414(10) 0.0676(18) Uiso 0.698(5) 1 d PDU A 1
O27 O 0.3900(4) 0.2255(11) 0.0241(8) 0.092(3) Uiso 0.698(5) 1 d PDU A 1
C28 C 0.4188(5) 0.3815(16) 0.1525(11) 0.083(2) Uiso 0.698(5) 1 d PDU A 1
O28 O 0.4457(4) 0.3424(11) 0.1508(7) 0.091(3) Uiso 0.698(5) 1 d PDU A 1
Ni18 Ni 0.39364(18) 0.2969(5) 0.1271(3) 0.086(2) Uani 0.302(5) 1 d PU A 2
C26' C 0.367(3) 0.205(5) 0.182(4) 0.092(5) Uiso 0.302(5) 1 d PDU A 2
O26' O 0.3817(11) 0.138(3) 0.1986(18) 0.095(5) Uiso 0.302(5) 1 d PDU A 2
C27' C 0.3738(16) 0.299(3) 0.030(2) 0.074(3) Uiso 0.302(5) 1 d PDU A 2
O27' O 0.3802(10) 0.240(3) -0.0028(16) 0.082(4) Uiso 0.302(5) 1 d PDU A 2
C28' C 0.4205(8) 0.430(3) 0.151(2) 0.0684(18) Uiso 0.302(5) 1 d PDU A 2
O28' O 0.4498(7) 0.441(2) 0.1689(15) 0.083(4) Uiso 0.302(5) 1 d PDU A 2
C29 C 0.4318(12) 0.249(4) 0.122(2) 0.089(3) Uiso 0.302(5) 1 d PDU A 2
O29 O 0.4581(10) 0.209(3) 0.1137(16) 0.106(6) Uiso 0.302(5) 1 d PDU A 2
Ni21 Ni 0.01654(6) -0.06203(14) 0.09663(9) 0.0839(6) Uani 1 1 d . . .
Ni22 Ni -0.01117(5) 0.07913(18) 0.11548(9) 0.0882(6) Uani 1 1 d . D .
Ni23 Ni -0.06848(5) 0.01201(15) 0.04181(8) 0.0790(6) Uani 1 1 d U . .
Ni24 Ni -0.02302(5) 0.12861(14) 0.00663(9) 0.0752(5) Uani 1 1 d . . .
Ni25 Ni 0.02960(6) 0.20079(15) 0.07469(10) 0.0946(7) Uani 1 1 d U . .
Ni26 Ni 0.04382(5) 0.12914(14) -0.01661(9) 0.0766(6) Uani 1 1 d . . .
Ni27 Ni 0.06813(5) 0.07239(13) 0.09283(8) 0.0713(5) Uani 1 1 d . D .
Ni28 Ni 0.07780(5) -0.08328(14) 0.06271(9) 0.0769(5) Uani 1 1 d U . .
C31 C 0.1091(4) -0.1627(12) 0.0632(8) 0.0925(18) Uani 1 1 d U . .
C32 C -0.0102(5) -0.0279(14) 0.1591(9) 0.109(4) Uani 1 1 d U D .
C33 C 0.0165(5) 0.2959(13) 0.1035(9) 0.1062(19) Uani 1 1 d U D .
C34 C 0.0752(5) 0.1828(14) 0.1239(9) 0.111(4) Uani 1 1 d U D .
C35 C 0.0751(4) 0.1067(12) -0.0729(7) 0.093(4) Uani 1 1 d U . .
C36 C 0.1045(5) 0.0069(14) 0.1175(9) 0.108(4) Uani 1 1 d U . .
O31 O 0.1312(4) -0.2201(10) 0.0606(6) 0.131(3) Uani 1 1 d U D .
O32 O -0.0209(4) -0.0587(9) 0.2028(6) 0.117(4) Uani 1 1 d U . .
O33 O 0.0067(4) 0.3632(10) 0.1313(7) 0.139(3) Uani 1 1 d DU . .
O34 O 0.0940(4) 0.2379(9) 0.1492(6) 0.118(4) Uani 1 1 d U . .
O35 O 0.0912(3) 0.1423(8) -0.1088(5) 0.099(3) Uani 1 1 d U D .
O36 O 0.1303(3) -0.0069(9) 0.1497(6) 0.114(3) Uani 1 1 d U D .
C37 C 0.0029(11) 0.191(2) -0.0669(17) 0.115(6) Uiso 0.50 1 d PDU . -1
O37 O 0.0031(7) 0.2604(17) -0.0937(11) 0.108(6) Uiso 0.50 1 d PDU C -1
C38 C 0.0569(10) -0.140(2) 0.1299(15) 0.106(8) Uiso 0.50 1 d PDU D -1
O38 O 0.0649(7) -0.1975(18) 0.1651(11) 0.112(7) Uiso 0.50 1 d PDU D -1
C39 C 0.0586(14) 0.249(3) 0.015(2) 0.139(7) Uiso 0.50 1 d PDU D -1
O39 O 0.0754(8) 0.311(2) -0.0014(14) 0.137(7) Uiso 0.50 1 d PDU D -1
C38' C -0.0196(11) 0.163(2) -0.1172(18) 0.118(6) Uiso 0.50 1 d PDU . -2
O38' O -0.0239(7) 0.239(2) -0.1354(12) 0.124(6) Uiso 0.50 1 d PDU E -2
C39' C 0.0478(14) 0.247(3) -0.005(2) 0.140(7) Uiso 0.50 1 d PDU D -2
O39' O 0.0529(9) 0.324(3) -0.0189(15) 0.146(7) Uiso 0.50 1 d PDU D -2
C41 C 0.0399(3) 0.0003(9) 0.0264(6) 0.063(3) Uani 1 1 d U . .
C42 C 0.0186(3) 0.0642(9) 0.0500(6) 0.063(3) Uani 1 1 d U D .
C43 C -0.1009(8) 0.082(2) 0.0754(17) 0.091(3) Uiso 0.567(7) 1 d PDU D 1
O43 O -0.1260(6) 0.1232(16) 0.0878(10) 0.107(4) Uiso 0.567(7) 1 d PDU D 1
C44 C -0.0387(15) 0.146(3) 0.158(3) 0.148(8) Uiso 0.567(7) 1 d PDU D 1
O44 O -0.0499(8) 0.211(2) 0.1813(15) 0.152(8) Uiso 0.567(7) 1 d PDU D 1
C45 C -0.0437(17) 0.235(3) 0.015(3) 0.110(6) Uiso 0.567(7) 1 d PDU D 1
O45 O -0.0608(7) 0.3020(18) 0.0213(11) 0.119(6) Uiso 0.567(7) 1 d PDU D 1
Ni29 Ni -0.06658(19) 0.1621(5) 0.0713(3) 0.134(3) Uani 0.433(7) 1 d PU D 2
C43' C -0.0985(10) 0.054(3) 0.082(2) 0.0853(19) Uiso 0.433(7) 1 d PDU D 2
O43' O -0.1229(7) 0.057(2) 0.1110(12) 0.100(4) Uiso 0.433(7) 1 d PDU D 2
C44' C -0.029(2) 0.153(5) 0.162(3) 0.148(8) Uiso 0.433(7) 1 d PDU D 2
O44' O -0.0382(11) 0.183(3) 0.2063(18) 0.149(8) Uiso 0.433(7) 1 d PDU D 2
C45' C -0.041(2) 0.238(3) 0.006(4) 0.110(6) Uiso 0.433(7) 1 d PDU D 2
O45' O -0.0435(8) 0.316(2) -0.0087(14) 0.110(6) Uiso 0.433(7) 1 d PDU D 2
C46 C -0.0898(13) 0.240(3) 0.094(2) 0.137(4) Uiso 0.433(7) 1 d PDU D 2
O46 O -0.1068(7) 0.298(2) 0.1140(15) 0.149(7) Uiso 0.433(7) 1 d PDU D 2
N1 N 0.2856(3) 0.0645(7) 0.3144(4) 0.074(3) Uani 1 1 d D . .
C101 C 0.2597(4) -0.0104(11) 0.3154(8) 0.132(6) Uiso 1 1 d DU . .
H10A H 0.2452 -0.0004 0.3479 0.159 Uiso 1 1 calc R . .
H10B H 0.2720 -0.0683 0.3221 0.159 Uiso 1 1 calc R . .
C102 C 0.2357(5) -0.0188(15) 0.2593(8) 0.137(6) Uiso 1 1 d DU . .
H10C H 0.2198 -0.0694 0.2629 0.205 Uiso 1 1 calc R . .
H10D H 0.2497 -0.0296 0.2269 0.205 Uiso 1 1 calc R . .
H10E H 0.2226 0.0372 0.2531 0.205 Uiso 1 1 calc R . .
C103 C 0.2680(4) 0.1542(9) 0.3054(7) 0.118(5) Uiso 1 1 d DU . .
H10F H 0.2558 0.1553 0.2670 0.142 Uiso 1 1 calc R . .
H10G H 0.2855 0.2027 0.3069 0.142 Uiso 1 1 calc R . .
C104 C 0.2416(5) 0.1739(14) 0.3515(8) 0.127(6) Uiso 1 1 d DU . .
H10H H 0.2305 0.2324 0.3435 0.190 Uiso 1 1 calc R . .
H10I H 0.2536 0.1751 0.3895 0.190 Uiso 1 1 calc R . .
H10J H 0.2240 0.1263 0.3501 0.190 Uiso 1 1 calc R . .
C105 C 0.3055(5) 0.0640(12) 0.3718(6) 0.131(6) Uiso 1 1 d DU . .
H10K H 0.3163 0.0039 0.3776 0.158 Uiso 1 1 calc R . .
H10L H 0.2891 0.0720 0.4018 0.158 Uiso 1 1 calc R . .
C106 C 0.3341(5) 0.1379(13) 0.3802(9) 0.132(6) Uiso 1 1 d DU . .
H10M H 0.3457 0.1321 0.4185 0.199 Uiso 1 1 calc R . .
H10N H 0.3237 0.1979 0.3760 0.199 Uiso 1 1 calc R . .
H10O H 0.3509 0.1298 0.3514 0.199 Uiso 1 1 calc R . .
C107 C 0.3084(4) 0.0527(11) 0.2660(7) 0.119(5) Uiso 1 1 d DU . .
H10P H 0.3233 0.1066 0.2646 0.142 Uiso 1 1 calc R . .
H10Q H 0.2937 0.0510 0.2299 0.142 Uiso 1 1 calc R . .
C108 C 0.3318(5) -0.0329(11) 0.2682(9) 0.121(5) Uiso 1 1 d DU . .
H10R H 0.3448 -0.0350 0.2340 0.182 Uiso 1 1 calc R . .
H10S H 0.3175 -0.0872 0.2697 0.182 Uiso 1 1 calc R . .
H10T H 0.3478 -0.0304 0.3024 0.182 Uiso 1 1 calc R . .
N2 N 0.1877(3) 0.1456(8) 0.0152(5) 0.086(4) Uani 1 1 d D . .
C201 C 0.1735(6) 0.0524(11) 0.0228(10) 0.273(15) Uiso 1 1 d DU . .
H20A H 0.1589 0.0361 -0.0120 0.328 Uiso 1 1 calc RD . .
H20B H 0.1586 0.0530 0.0553 0.328 Uiso 1 1 calc R . .
C202 C 0.2017(8) -0.0221(12) 0.0338(17) 0.278(15) Uiso 1 1 d DU . .
H20C H 0.1906 -0.0813 0.0364 0.417 Uiso 1 1 calc R . .
H20D H 0.2151 -0.0092 0.0697 0.417 Uiso 1 1 calc RD . .
H20E H 0.2169 -0.0225 0.0023 0.417 Uiso 1 1 calc R . .
C203 C 0.2076(4) 0.1499(15) -0.0368(7) 0.180(8) Uiso 1 1 d DU . .
H20F H 0.2285 0.1125 -0.0296 0.216 Uiso 1 1 calc R . .
H20G H 0.2152 0.2131 -0.0414 0.216 Uiso 1 1 calc RD . .
C204 C 0.1890(6) 0.1186(18) -0.0950(8) 0.176(8) Uiso 1 1 d DU . .
H20H H 0.2049 0.1237 -0.1254 0.264 Uiso 1 1 calc R . .
H20I H 0.1689 0.1568 -0.1041 0.264 Uiso 1 1 calc R . .
H20J H 0.1817 0.0556 -0.0918 0.264 Uiso 1 1 calc RD . .
C205 C 0.1554(5) 0.2020(15) 0.0109(12) 0.221(11) Uiso 1 1 d DU . .
H20K H 0.1451 0.2019 0.0483 0.266 Uiso 1 1 calc R . .
H20L H 0.1386 0.1744 -0.0176 0.266 Uiso 1 1 calc R . .
C206 C 0.1623(6) 0.3023(14) -0.0071(14) 0.225(11) Uiso 1 1 d DU . .
H20M H 0.1406 0.3361 -0.0090 0.338 Uiso 1 1 calc R . .
H20N H 0.1718 0.3030 -0.0446 0.338 Uiso 1 1 calc RD . .
H20O H 0.1786 0.3303 0.0212 0.338 Uiso 1 1 calc R . .
C207 C 0.2102(5) 0.1751(14) 0.0663(7) 0.163(7) Uiso 1 1 d DU . .
H20P H 0.2205 0.2344 0.0580 0.196 Uiso 1 1 calc R . .
H20Q H 0.2292 0.1311 0.0729 0.196 Uiso 1 1 calc RD . .
C208 C 0.1904(6) 0.1833(17) 0.1222(8) 0.161(7) Uiso 1 1 d DU . .
H20R H 0.2066 0.1992 0.1544 0.242 Uiso 1 1 calc R . .
H20S H 0.1794 0.1254 0.1299 0.242 Uiso 1 1 calc R . .
H20T H 0.1728 0.2304 0.1170 0.242 Uiso 1 1 calc R . .
N3 N 0.5423(3) 0.4488(9) 0.2161(6) 0.112(5) Uani 1 1 d D . .
C301 C 0.5635(7) 0.399(3) 0.2618(13) 0.169(7) Uiso 0.497(14) 1 d PDU F 1
H30A H 0.5797 0.4423 0.2817 0.202 Uiso 0.497(14) 1 calc PR F 1
H30B H 0.5772 0.3522 0.2439 0.202 Uiso 0.497(14) 1 calc PR F 1
C302 C 0.5410(12) 0.354(4) 0.3068(17) 0.169(8) Uiso 0.497(14) 1 d PDU F 1
H30C H 0.5560 0.3216 0.3352 0.253 Uiso 0.497(14) 1 calc PR F 1
H30D H 0.5249 0.3113 0.2874 0.253 Uiso 0.497(14) 1 calc PR F 1
H30E H 0.5281 0.4005 0.3258 0.253 Uiso 0.497(14) 1 calc PR F 1
C303 C 0.5135(6) 0.501(2) 0.2401(17) 0.165(7) Uiso 0.497(14) 1 d PDU F 1
H30F H 0.5010 0.4597 0.2646 0.198 Uiso 0.497(14) 1 calc PR F 1
H30G H 0.4973 0.5194 0.2079 0.198 Uiso 0.497(14) 1 calc PR F 1
C304 C 0.5238(13) 0.587(3) 0.276(2) 0.167(8) Uiso 0.497(14) 1 d PDU F 1
H30H H 0.5032 0.6150 0.2895 0.251 Uiso 0.497(14) 1 calc PR F 1
H30I H 0.5354 0.6301 0.2518 0.251 Uiso 0.497(14) 1 calc PR F 1
H30J H 0.5395 0.5700 0.3086 0.251 Uiso 0.497(14) 1 calc PR F 1
C305 C 0.5655(7) 0.513(2) 0.1871(15) 0.166(7) Uiso 0.497(14) 1 d PDU F 1
H30K H 0.5856 0.4797 0.1745 0.199 Uiso 0.497(14) 1 calc PR F 1
H30L H 0.5740 0.5600 0.2147 0.199 Uiso 0.497(14) 1 calc PR F 1
C306 C 0.5461(14) 0.560(3) 0.1342(19) 0.167(8) Uiso 0.497(14) 1 d PDU F 1
H30M H 0.5619 0.5999 0.1158 0.251 Uiso 0.497(14) 1 calc PR F 1
H30N H 0.5267 0.5946 0.1468 0.251 Uiso 0.497(14) 1 calc PR F 1
H30O H 0.5376 0.5133 0.1069 0.251 Uiso 0.497(14) 1 calc PR F 1
C307 C 0.5273(8) 0.384(2) 0.1717(15) 0.168(7) Uiso 0.497(14) 1 d PDU F 1
H30P H 0.5218 0.4173 0.1356 0.202 Uiso 0.497(14) 1 calc PR F 1
H30Q H 0.5057 0.3589 0.1845 0.202 Uiso 0.497(14) 1 calc PR F 1
C308 C 0.5525(13) 0.305(3) 0.160(2) 0.168(8) Uiso 0.497(14) 1 d PDU F 1
H30R H 0.5420 0.2654 0.1301 0.252 Uiso 0.497(14) 1 calc PR F 1
H30S H 0.5570 0.2694 0.1953 0.252 Uiso 0.497(14) 1 calc PR F 1
H30T H 0.5741 0.3291 0.1480 0.252 Uiso 0.497(14) 1 calc PR F 1
C3A1 C 0.5175(7) 0.386(2) 0.2435(17) 0.165(7) Uiso 0.503(14) 1 d PDU F 2
H3A1 H 0.5011 0.3611 0.2135 0.198 Uiso 0.503(14) 1 calc PR F 2
H3A2 H 0.5042 0.4212 0.2703 0.198 Uiso 0.503(14) 1 calc PR F 2
C3A2 C 0.5364(12) 0.306(3) 0.277(2) 0.170(8) Uiso 0.503(14) 1 d PDU F 2
H3A3 H 0.5194 0.2678 0.2935 0.254 Uiso 0.503(14) 1 calc PR F 2
H3A4 H 0.5523 0.3309 0.3068 0.254 Uiso 0.503(14) 1 calc PR F 2
H3A5 H 0.5492 0.2709 0.2500 0.254 Uiso 0.503(14) 1 calc PR F 2
C3A3 C 0.5687(7) 0.390(2) 0.1899(15) 0.168(7) Uiso 0.503(14) 1 d PDU F 2
H3A6 H 0.5774 0.3456 0.2189 0.202 Uiso 0.503(14) 1 calc PR F 2
H3A7 H 0.5883 0.4290 0.1809 0.202 Uiso 0.503(14) 1 calc PR F 2
C3A4 C 0.5558(13) 0.338(3) 0.1342(17) 0.168(8) Uiso 0.503(14) 1 d PDU F 2
H3A8 H 0.5747 0.3017 0.1208 0.252 Uiso 0.503(14) 1 calc PR F 2
H3A9 H 0.5480 0.3813 0.1045 0.252 Uiso 0.503(14) 1 calc PR F 2
H3AX H 0.5367 0.2981 0.1425 0.252 Uiso 0.503(14) 1 calc PR F 2
C3A5 C 0.5241(6) 0.504(2) 0.1704(15) 0.166(7) Uiso 0.503(14) 1 d PDU F 2
H3AY H 0.5024 0.5266 0.1846 0.199 Uiso 0.503(14) 1 calc PR F 2
H3AZ H 0.5181 0.4648 0.1371 0.199 Uiso 0.503(14) 1 calc PR F 2
C3A6 C 0.5451(13) 0.587(3) 0.150(2) 0.168(8) Uiso 0.503(14) 1 d PDU F 2
H3AA H 0.5305 0.6232 0.1229 0.252 Uiso 0.503(14) 1 calc PR F 2
H3AB H 0.5652 0.5654 0.1309 0.252 Uiso 0.503(14) 1 calc PR F 2
H3AC H 0.5528 0.6243 0.1828 0.252 Uiso 0.503(14) 1 calc PR F 2
C3A7 C 0.5607(8) 0.505(3) 0.2621(14) 0.169(7) Uiso 0.503(14) 1 d PDU F 2
H3AD H 0.5745 0.5513 0.2437 0.203 Uiso 0.503(14) 1 calc PR F 2
H3AE H 0.5768 0.4655 0.2851 0.203 Uiso 0.503(14) 1 calc PR F 2
C3A8 C 0.5367(13) 0.553(3) 0.3031(18) 0.169(8) Uiso 0.503(14) 1 d PDU F 2
H3AF H 0.5506 0.5885 0.3315 0.253 Uiso 0.503(14) 1 calc PR F 2
H3AG H 0.5234 0.5080 0.3227 0.253 Uiso 0.503(14) 1 calc PR F 2
H3AH H 0.5209 0.5937 0.2810 0.253 Uiso 0.503(14) 1 calc PR F 2
N4 N 0.1077(4) 0.5357(10) 0.1807(7) 0.117(5) Uani 1 1 d D . .
C401 C 0.1343(7) 0.469(2) 0.2029(10) 0.263(14) Uiso 1 1 d DU . .
H40A H 0.1570 0.4987 0.2045 0.316 Uiso 1 1 calc RD . .
H40B H 0.1349 0.4189 0.1747 0.316 Uiso 1 1 calc RD . .
C402 C 0.1297(9) 0.426(2) 0.2625(11) 0.259(14) Uiso 1 1 d DU . .
H40C H 0.1478 0.3810 0.2710 0.388 Uiso 1 1 calc R . .
H40D H 0.1072 0.3966 0.2623 0.388 Uiso 1 1 calc R . .
H40E H 0.1313 0.4733 0.2917 0.388 Uiso 1 1 calc R . .
C403 C 0.1036(8) 0.6146(18) 0.2197(14) 0.311(17) Uiso 1 1 d DU . .
H40F H 0.0980 0.5914 0.2576 0.373 Uiso 1 1 calc RD . .
H40G H 0.0837 0.6510 0.2044 0.373 Uiso 1 1 calc RD . .
C404 C 0.1354(9) 0.677(2) 0.2281(17) 0.308(17) Uiso 1 1 d DU . .
H40H H 0.1350 0.7088 0.2648 0.463 Uiso 1 1 calc R . .
H40I H 0.1348 0.7220 0.1971 0.463 Uiso 1 1 calc R . .
H40J H 0.1564 0.6414 0.2276 0.463 Uiso 1 1 calc RD . .
C405 C 0.1197(7) 0.568(2) 0.1246(10) 0.44(3) Uiso 1 1 d DU . .
H40K H 0.1446 0.5807 0.1296 0.531 Uiso 1 1 calc RD . .
H40L H 0.1078 0.6251 0.1141 0.531 Uiso 1 1 calc RD . .
C406 C 0.1131(10) 0.499(3) 0.0745(8) 0.44(3) Uiso 1 1 d DU . .
H40M H 0.1228 0.5230 0.0401 0.664 Uiso 1 1 calc RD . .
H40N H 0.0884 0.4898 0.0670 0.664 Uiso 1 1 calc R . .
H40O H 0.1242 0.4414 0.0849 0.664 Uiso 1 1 calc RD . .
C407 C 0.0728(6) 0.494(2) 0.1749(18) 0.45(3) Uiso 1 1 d DU . .
H40P H 0.0666 0.4737 0.2131 0.535 Uiso 1 1 calc RD . .
H40Q H 0.0738 0.4392 0.1505 0.535 Uiso 1 1 calc R . .
C408 C 0.0438(6) 0.557(3) 0.149(2) 0.44(3) Uiso 1 1 d DU . .
H40R H 0.0272 0.5219 0.1247 0.667 Uiso 1 1 calc R . .
H40S H 0.0540 0.6039 0.1255 0.667 Uiso 1 1 calc RD . .
H40T H 0.0321 0.5861 0.1796 0.667 Uiso 1 1 calc R . .
N5 N 0.0789(3) 0.4213(9) 0.8124(6) 0.099(4) Uani 1 1 d D . .
C501 C 0.0911(7) 0.457(2) 0.8701(8) 0.256(13) Uiso 1 1 d DU . .
H50A H 0.1072 0.5074 0.8651 0.307 Uiso 1 1 calc R . .
H50B H 0.1041 0.4085 0.8914 0.307 Uiso 1 1 calc R . .
C502 C 0.0618(8) 0.490(2) 0.9068(13) 0.249(13) Uiso 1 1 d DU . .
H50C H 0.0717 0.5131 0.9436 0.374 Uiso 1 1 calc R . .
H50D H 0.0462 0.4401 0.9135 0.374 Uiso 1 1 calc R . .
H50E H 0.0490 0.5388 0.8865 0.374 Uiso 1 1 calc R . .
C503 C 0.0588(6) 0.4904(16) 0.7778(13) 0.281(15) Uiso 1 1 d DU . .
H50F H 0.0360 0.4973 0.7938 0.338 Uiso 1 1 calc R . .
H50G H 0.0547 0.4674 0.7383 0.338 Uiso 1 1 calc R . .
C504 C 0.0758(8) 0.5852(14) 0.7754(16) 0.276(15) Uiso 1 1 d DU . .
H50H H 0.0611 0.6254 0.7513 0.414 Uiso 1 1 calc R . .
H50I H 0.0983 0.5796 0.7593 0.414 Uiso 1 1 calc RD . .
H50J H 0.0789 0.6102 0.8141 0.414 Uiso 1 1 calc R . .
C505 C 0.1102(6) 0.3961(16) 0.7822(10) 0.231(12) Uiso 1 1 d DU . .
H50K H 0.1233 0.4517 0.7750 0.277 Uiso 1 1 calc RD . .
H50L H 0.1027 0.3694 0.7447 0.277 Uiso 1 1 calc R . .
C506 C 0.1341(7) 0.329(2) 0.8157(13) 0.228(12) Uiso 1 1 d DU . .
H50M H 0.1543 0.3164 0.7941 0.342 Uiso 1 1 calc R . .
H50N H 0.1217 0.2720 0.8213 0.342 Uiso 1 1 calc R . .
H50O H 0.1416 0.3543 0.8530 0.342 Uiso 1 1 calc R . .
C507 C 0.0557(6) 0.3428(14) 0.8213(9) 0.195(9) Uiso 1 1 d DU . .
H50P H 0.0343 0.3669 0.8362 0.234 Uiso 1 1 calc R . .
H50Q H 0.0669 0.3046 0.8518 0.234 Uiso 1 1 calc R . .
C508 C 0.0449(7) 0.2803(16) 0.7700(10) 0.178(9) Uiso 1 1 d DU . .
H50R H 0.0301 0.2320 0.7827 0.267 Uiso 1 1 calc R . .
H50S H 0.0655 0.2539 0.7550 0.267 Uiso 1 1 calc R . .
H50T H 0.0325 0.3157 0.7399 0.267 Uiso 1 1 calc R . .
N6 N 0.3555(3) 0.9367(7) -0.0077(5) 0.102(5) Uani 1 1 d D . .
C601 C 0.3348(9) 0.962(2) 0.0417(11) 0.136(8) Uiso 0.506(12) 1 d PDU G 1
H60A H 0.3501 0.9628 0.0772 0.163 Uiso 0.506(12) 1 calc PR G 1
H60B H 0.3169 0.9158 0.0461 0.163 Uiso 0.506(12) 1 calc PR G 1
C602 C 0.3172(14) 1.057(3) 0.034(2) 0.137(9) Uiso 0.506(12) 1 d PDU G 1
H60C H 0.3046 1.0707 0.0676 0.205 Uiso 0.506(12) 1 calc PR G 1
H60D H 0.3011 1.0559 -0.0001 0.205 Uiso 0.506(12) 1 calc PR G 1
H60E H 0.3347 1.1031 0.0294 0.205 Uiso 0.506(12) 1 calc PR G 1
C603 C 0.3866(6) 0.998(2) -0.0073(14) 0.148(7) Uiso 0.506(12) 1 d PDU G 1
H60F H 0.3788 1.0608 -0.0122 0.178 Uiso 0.506(12) 1 calc PR G 1
H60G H 0.3999 0.9821 -0.0405 0.178 Uiso 0.506(12) 1 calc PR G 1
C604 C 0.4111(10) 0.991(4) 0.0481(17) 0.152(7) Uiso 0.506(12) 1 d PDU G 1
H60H H 0.4306 1.0322 0.0450 0.229 Uiso 0.506(12) 1 calc PRD G 1
H60I H 0.4195 0.9291 0.0529 0.229 Uiso 0.506(12) 1 calc PR G 1
H60J H 0.3985 1.0083 0.0812 0.229 Uiso 0.506(12) 1 calc PR G 1
C605 C 0.3669(9) 0.8410(13) 0.0034(16) 0.151(8) Uiso 0.506(12) 1 d PDU G 1
H60K H 0.3465 0.8017 -0.0048 0.181 Uiso 0.506(12) 1 calc PR G 1
H60L H 0.3734 0.8356 0.0448 0.181 Uiso 0.506(12) 1 calc PR G 1
C606 C 0.3968(10) 0.801(3) -0.029(2) 0.155(8) Uiso 0.506(12) 1 d PDU G 1
H60M H 0.4011 0.7383 -0.0168 0.233 Uiso 0.506(12) 1 calc PR G 1
H60N H 0.4177 0.8367 -0.0206 0.233 Uiso 0.506(12) 1 calc PR G 1
H60O H 0.3906 0.8021 -0.0703 0.233 Uiso 0.506(12) 1 calc PR G 1
C607 C 0.3380(8) 0.952(2) -0.0654(9) 0.145(6) Uiso 0.506(12) 1 d PDU G 1
H60P H 0.3552 0.9464 -0.0944 0.174 Uiso 0.506(12) 1 calc PR G 1
H60Q H 0.3288 1.0142 -0.0674 0.174 Uiso 0.506(12) 1 calc PR G 1
C608 C 0.3081(9) 0.884(3) -0.0801(18) 0.139(7) Uiso 0.506(12) 1 d PDU G 1
H60R H 0.2978 0.8968 -0.1186 0.209 Uiso 0.506(12) 1 calc PR G 1
H60S H 0.2906 0.8905 -0.0523 0.209 Uiso 0.506(12) 1 calc PR G 1
H60T H 0.3171 0.8222 -0.0788 0.209 Uiso 0.506(12) 1 calc PR G 1
C6A1 C 0.3420(10) 1.0324(14) -0.0031(14) 0.135(8) Uiso 0.494(12) 1 d PDU G 2
H6A1 H 0.3258 1.0448 -0.0365 0.162 Uiso 0.494(12) 1 calc PR G 2
H6A2 H 0.3615 1.0751 -0.0045 0.162 Uiso 0.494(12) 1 calc PR G 2
C6A2 C 0.3233(15) 1.050(3) 0.0529(18) 0.137(9) Uiso 0.494(12) 1 d PDU G 2
H6A3 H 0.3150 1.1125 0.0530 0.206 Uiso 0.494(12) 1 calc PR G 2
H6A4 H 0.3394 1.0400 0.0862 0.206 Uiso 0.494(12) 1 calc PR G 2
H6A5 H 0.3038 1.0086 0.0543 0.206 Uiso 0.494(12) 1 calc PR G 2
C6A3 C 0.3241(7) 0.875(2) -0.0130(15) 0.136(8) Uiso 0.494(12) 1 d PDU G 2
H6A6 H 0.3132 0.8756 0.0238 0.163 Uiso 0.494(12) 1 calc PR G 2
H6A7 H 0.3320 0.8126 -0.0195 0.163 Uiso 0.494(12) 1 calc PR G 2
C6A4 C 0.2964(9) 0.900(3) -0.0615(17) 0.136(8) Uiso 0.494(12) 1 d PDU G 2
H6A8 H 0.2772 0.8573 -0.0610 0.203 Uiso 0.494(12) 1 calc PR G 2
H6A9 H 0.3066 0.8965 -0.0985 0.203 Uiso 0.494(12) 1 calc PR G 2
H6AX H 0.2881 0.9613 -0.0554 0.203 Uiso 0.494(12) 1 calc PR G 2
C6A5 C 0.3721(10) 0.936(2) -0.0637(11) 0.147(6) Uiso 0.494(12) 1 d PDU G 2
H6AY H 0.3895 0.9842 -0.0639 0.177 Uiso 0.494(12) 1 calc PR G 2
H6AZ H 0.3545 0.9471 -0.0953 0.177 Uiso 0.494(12) 1 calc PR G 2
C6A6 C 0.3899(12) 0.842(3) -0.0735(19) 0.156(7) Uiso 0.494(12) 1 d PDU G 2
H6AA H 0.4005 0.8430 -0.1101 0.234 Uiso 0.494(12) 1 calc PR G 2
H6AB H 0.3726 0.7939 -0.0740 0.234 Uiso 0.494(12) 1 calc PR G 2
H6AC H 0.4075 0.8309 -0.0425 0.234 Uiso 0.494(12) 1 calc PR G 2
C6A7 C 0.3771(9) 0.905(2) 0.0424(13) 0.150(8) Uiso 0.494(12) 1 d PDU G 2
H6AD H 0.3906 0.8526 0.0304 0.180 Uiso 0.494(12) 1 calc PR G 2
H6AE H 0.3617 0.8830 0.0713 0.180 Uiso 0.494(12) 1 calc PR G 2
C6A8 C 0.4025(11) 0.975(3) 0.0718(18) 0.152(8) Uiso 0.494(12) 1 d PDU G 2
H6AF H 0.4150 0.9467 0.1049 0.228 Uiso 0.494(12) 1 calc PR G 2
H6AG H 0.3896 1.0271 0.0845 0.228 Uiso 0.494(12) 1 calc PR G 2
H6AH H 0.4189 0.9947 0.0446 0.228 Uiso 0.494(12) 1 calc PR G 2
C701 C 0.1645(7) 0.611(2) 0.9604(9) 0.231(10) Uiso 1 1 d DU . .
H70A H 0.1522 0.5553 0.9680 0.346 Uiso 1 1 calc R . .
H70B H 0.1491 0.6629 0.9640 0.346 Uiso 1 1 calc R . .
H70C H 0.1844 0.6173 0.9879 0.346 Uiso 1 1 calc R . .
C702 C 0.1768(6) 0.6082(16) 0.8990(10) 0.227(10) Uiso 1 1 d DU . .
C703 C 0.1938(8) 0.6957(17) 0.8787(14) 0.225(10) Uiso 1 1 d DU . .
H70D H 0.2001 0.6880 0.8392 0.337 Uiso 1 1 calc R . .
H70E H 0.2146 0.7084 0.9035 0.337 Uiso 1 1 calc R . .
H70F H 0.1777 0.7462 0.8805 0.337 Uiso 1 1 calc R . .
O704 O 0.1719(6) 0.5404(16) 0.8693(10) 0.219(9) Uiso 1 1 d D . .
C801 C 0.5410(12) 0.859(4) 0.060(3) 0.52(3) Uiso 1 1 d DU . .
H80A H 0.5388 0.9083 0.0875 0.775 Uiso 1 1 calc R . .
H80B H 0.5618 0.8680 0.0396 0.775 Uiso 1 1 calc R . .
H80C H 0.5426 0.8013 0.0806 0.775 Uiso 1 1 calc R . .
C802 C 0.5089(12) 0.858(3) 0.0168(18) 0.52(3) Uiso 1 1 d DU . .
C803 C 0.5027(15) 0.761(3) -0.0068(18) 0.52(3) Uiso 1 1 d DU . .
H80D H 0.4794 0.7562 -0.0251 0.780 Uiso 1 1 calc R . .
H80E H 0.5053 0.7172 0.0248 0.780 Uiso 1 1 calc R . .
H80F H 0.5194 0.7470 -0.0348 0.780 Uiso 1 1 calc R . .
O804 O 0.4836(13) 0.885(3) 0.041(2) 0.55(4) Uiso 1 1 d D . .

loop_
_atom_site_aniso_label
_atom_site_aniso_U_11
_atom_site_aniso_U_22
_atom_site_aniso_U_33
_atom_site_aniso_U_23
_atom_site_aniso_U_13
_atom_site_aniso_U_12
Ni1 0.0515(9) 0.0474(9) 0.0600(10) -0.0035(7) 0.0030(7) -0.0048(7)
Ni2 0.0571(10) 0.0545(10) 0.0670(11) -0.0049(8) 0.0046(8) 0.0034(8)
Ni3 0.0700(11) 0.0558(10) 0.0611(10) -0.0062(8) 0.0017(8) 0.0027(8)
Ni4 0.0664(11) 0.0516(9) 0.0591(10) -0.0075(8) -0.0058(8) 0.0001(8)
Ni5 0.0673(11) 0.0581(10) 0.0671(11) -0.0040(8) 0.0181(9) -0.0004(8)
Ni6 0.0628(10) 0.0677(11) 0.0513(10) 0.0034(8) 0.0032(8) -0.0061(8)
Ni7 0.0619(11) 0.0821(12) 0.0627(11) 0.0028(9) -0.0056(9) 0.0086(9)
Ni8 0.0492(9) 0.0748(11) 0.0582(10) -0.0004(8) 0.0045(7) -0.0040(8)
Ni9 0.0847(13) 0.0829(13) 0.0760(13) -0.0044(10) 0.0301(11) -0.0118(11)
Ni10 0.1053(15) 0.0662(11) 0.0542(11) 0.0040(9) 0.0035(10) -0.0145(10)
Ni11 0.1000(14) 0.0558(10) 0.0644(11) 0.0024(9) -0.0126(10) 0.0103(10)
Ni12 0.0544(9) 0.0535(9) 0.0597(10) 0.0033(8) 0.0024(8) 0.0017(7)
Ni13 0.0619(11) 0.0720(12) 0.0800(12) -0.0166(10) 0.0054(9) -0.0192(9)
Ni14 0.0794(12) 0.0505(9) 0.0596(10) -0.0049(8) 0.0023(9) -0.0048(8)
Ni15 0.0824(12) 0.0493(9) 0.0637(11) -0.0032(8) 0.0140(9) -0.0091(9)
Ni16 0.0714(12) 0.0634(11) 0.0789(13) -0.0114(9) 0.0011(10) -0.0132(9)
C1 0.064(7) 0.068(7) 0.098(8) -0.003(6) 0.023(6) -0.011(5)
C2 0.073(7) 0.051(6) 0.071(6) -0.007(5) 0.005(6) -0.008(5)
C3 0.077(7) 0.068(7) 0.067(7) -0.013(6) -0.008(6) -0.003(6)
C4 0.100(5) 0.096(5) 0.096(5) -0.002(4) -0.004(4) 0.004(4)
C5 0.074(3) 0.069(3) 0.075(3) -0.002(3) 0.019(3) 0.003(3)
C6 0.091(8) 0.107(8) 0.064(7) -0.005(7) 0.021(6) -0.020(7)
C7 0.108(9) 0.123(9) 0.062(7) 0.030(7) -0.006(7) -0.009(8)
C8 0.073(3) 0.097(3) 0.079(3) 0.005(3) -0.006(3) 0.013(3)
C9 0.090(3) 0.096(3) 0.088(3) -0.004(3) 0.033(3) -0.007(3)
C10 0.123(6) 0.125(6) 0.113(6) 0.000(5) 0.020(4) -0.006(4)
C11 0.114(3) 0.070(3) 0.062(3) 0.004(3) -0.001(3) -0.010(3)
C12 0.110(3) 0.068(3) 0.079(3) 0.003(3) -0.014(3) 0.014(3)
C13 0.061(7) 0.092(8) 0.093(8) 0.015(6) -0.016(6) -0.013(6)
C14 0.074(3) 0.090(3) 0.097(3) -0.017(3) 0.001(3) -0.017(3)
C15 0.119(9) 0.073(7) 0.077(8) -0.019(6) 0.006(7) -0.029(7)
C16 0.106(8) 0.065(7) 0.075(7) -0.005(6) 0.008(6) -0.026(6)
O1 0.075(6) 0.081(6) 0.106(7) -0.006(5) 0.024(5) -0.018(5)
O2 0.083(6) 0.056(5) 0.087(6) -0.010(5) 0.003(5) -0.009(4)
O3 0.085(6) 0.076(6) 0.079(6) -0.017(5) -0.005(5) -0.007(5)
O4 0.107(5) 0.103(5) 0.101(5) -0.003(4) -0.009(4) 0.005(4)
O5 0.100(4) 0.098(4) 0.103(4) -0.004(4) 0.024(4) 0.008(4)
O6 0.098(7) 0.118(7) 0.075(6) 0.003(6) 0.016(5) -0.016(6)
O7 0.114(8) 0.136(8) 0.068(6) 0.030(6) -0.007(6) -0.007(7)
O8 0.111(5) 0.130(5) 0.118(5) 0.007(4) 0.000(4) 0.018(4)
O9 0.118(5) 0.130(5) 0.124(5) -0.002(4) 0.025(4) 0.005(4)
O10 0.132(5) 0.137(5) 0.119(5) 0.002(4) 0.020(4) -0.005(4)
O11 0.124(4) 0.088(4) 0.089(4) 0.002(4) -0.006(4) -0.002(4)
O12 0.130(5) 0.110(5) 0.117(5) 0.001(4) -0.008(4) 0.017(4)
O13 0.067(6) 0.100(7) 0.099(7) 0.012(5) -0.022(5) -0.014(5)
O14 0.108(5) 0.128(5) 0.134(5) -0.014(4) -0.003(4) -0.010(4)
O15 0.127(8) 0.082(7) 0.090(7) -0.023(5) -0.002(6) -0.029(6)
O16 0.109(7) 0.067(6) 0.087(6) -0.009(5) 0.008(5) -0.026(5)
C18 0.086(3) 0.061(3) 0.069(3) -0.009(3) 0.004(3) 0.000(3)
O18 0.107(4) 0.092(4) 0.100(4) -0.012(4) 0.007(4) 0.009(4)
Ni17 0.0900(19) 0.0806(18) 0.137(2) -0.0046(15) 0.0141(15) 0.0144(14)
C22 0.052(5) 0.055(5) 0.050(5) -0.003(4) 0.007(4) -0.006(4)
C23 0.052(5) 0.054(5) 0.050(5) -0.004(4) 0.006(4) -0.007(4)
C24 0.062(6) 0.054(5) 0.045(5) 0.002(4) -0.001(4) -0.009(4)
C25 0.062(6) 0.053(5) 0.044(5) 0.001(4) 0.000(4) -0.009(4)
Ni18 0.085(3) 0.084(3) 0.093(3) 0.0153(19) 0.0337(19) 0.0250(19)
Ni21 0.1034(16) 0.0842(14) 0.0666(12) 0.0022(10) 0.0228(11) -0.0302(12)
Ni22 0.0712(13) 0.1283(18) 0.0657(12) -0.0156(12) 0.0089(10) -0.0040(12)
Ni23 0.0759(12) 0.0937(13) 0.0692(11) -0.0064(10) 0.0178(9) -0.0153(10)
Ni24 0.0668(12) 0.0803(13) 0.0776(13) -0.0122(10) 0.0001(10) -0.0013(10)
Ni25 0.1056(16) 0.0771(14) 0.1005(16) -0.0161(12) 0.0038(13) -0.0011(12)
Ni26 0.0734(12) 0.0799(13) 0.0775(13) 0.0095(10) 0.0134(10) -0.0217(10)
Ni27 0.0660(11) 0.0759(12) 0.0715(12) -0.0010(10) 0.0016(9) -0.0176(9)
Ni28 0.0677(12) 0.0839(13) 0.0793(13) -0.0016(10) 0.0075(10) -0.0015(10)
C31 0.084(3) 0.098(3) 0.095(3) -0.004(3) 0.003(3) 0.007(3)
C32 0.112(6) 0.115(6) 0.100(6) 0.003(4) 0.014(4) -0.011(4)
C33 0.117(3) 0.088(3) 0.113(3) -0.019(3) 0.005(3) 0.001(3)
C34 0.115(6) 0.110(6) 0.110(6) -0.002(4) 0.006(4) -0.014(4)
C35 0.088(7) 0.106(7) 0.086(7) 0.024(6) 0.018(6) -0.024(6)
C36 0.090(7) 0.126(7) 0.109(8) 0.005(7) 0.009(7) -0.006(7)
O31 0.128(5) 0.131(5) 0.132(5) -0.006(4) -0.004(4) 0.016(4)
O32 0.121(5) 0.125(5) 0.108(5) 0.005(4) 0.019(4) -0.011(4)
O33 0.145(5) 0.126(5) 0.146(5) -0.017(4) 0.008(4) 0.003(4)
O34 0.121(5) 0.114(5) 0.117(5) -0.006(4) 0.003(4) -0.017(4)
O35 0.095(5) 0.110(5) 0.095(5) 0.015(4) 0.020(4) -0.014(4)
O36 0.102(5) 0.124(5) 0.114(5) 0.002(4) 0.005(4) -0.004(5)
C41 0.053(6) 0.071(7) 0.067(6) 0.006(5) 0.009(5) -0.017(5)
C42 0.052(6) 0.071(7) 0.067(6) 0.006(5) 0.008(5) -0.016(5)
Ni29 0.125(4) 0.125(4) 0.155(4) -0.021(3) 0.033(3) -0.001(3)
N1 0.104(9) 0.065(7) 0.054(7) 0.008(6) 0.012(6) 0.010(7)
N2 0.062(7) 0.094(9) 0.101(10) 0.001(8) 0.011(7) -0.015(7)
N3 0.076(9) 0.124(12) 0.134(13) 0.012(10) -0.012(9) -0.011(8)
N4 0.095(11) 0.091(10) 0.162(16) -0.003(10) 0.000(10) 0.003(8)
N5 0.094(10) 0.103(10) 0.099(10) 0.019(9) -0.005(8) -0.003(8)
N6 0.147(13) 0.059(8) 0.102(11) 0.011(7) 0.019(10) -0.012(8)

loop_
_atom_type_symbol
_atom_type_description
_atom_type_scat_dispersion_real
_atom_type_scat_dispersion_imag
_atom_type_scat_source
C C 0.0033 0.0016 'International Tables Vol C Tables 4.2.6.8 and 6.1.1.4'
H H 0.0000 0.0000 'International Tables Vol C Tables 4.2.6.8 and 6.1.1.4'
N N 0.0061 0.0033 'International Tables Vol C Tables 4.2.6.8 and 6.1.1.4'
O O 0.0106 0.0060 'International Tables Vol C Tables 4.2.6.8 and 6.1.1.4'
Ni Ni 0.3393 1.1124 'International Tables Vol C Tables 4.2.6.8 and 6.1.1.4'

loop_
_geom_angle_atom_site_label_1
_geom_angle_atom_site_label_2
_geom_angle_atom_site_label_3
_geom_angle
_geom_angle_site_symmetry_1
_geom_angle_site_symmetry_3
C2 Ni1 C1 103.3(6) . .
C2 Ni1 C13 100.2(7) . .
C1 Ni1 C13 90.4(7) . .
C2 Ni1 C23 141.1(5) . .
C1 Ni1 C23 105.7(5) . .
C13 Ni1 C23 104.9(6) . .
C2 Ni1 C22 103.2(5) . .
C1 Ni1 C22 132.8(6) . .
C13 Ni1 C22 122.0(5) . .
C23 Ni1 C22 38.0(4) . .
C2 Ni1 Ni2 51.1(4) . .
C1 Ni1 Ni2 138.1(5) . .
C13 Ni1 Ni2 123.3(5) . .
C23 Ni1 Ni2 90.1(3) . .
C22 Ni1 Ni2 52.1(3) . .
C2 Ni1 Ni5 146.0(4) . .
C1 Ni1 Ni5 50.7(4) . .
C13 Ni1 Ni5 101.3(5) . .
C23 Ni1 Ni5 54.9(3) . .
C22 Ni1 Ni5 87.2(3) . .
Ni2 Ni1 Ni5 130.19(9) . .
C2 Ni1 Ni12 145.6(4) . .
C1 Ni1 Ni12 98.0(4) . .
C13 Ni1 Ni12 52.5(5) . .
C23 Ni1 Ni12 52.7(3) . .
C22 Ni1 Ni12 80.6(3) . .
Ni2 Ni1 Ni12 121.66(8) . .
Ni5 Ni1 Ni12 67.47(7) . .
C2 Ni1 Ni6 109.2(4) . .
C1 Ni1 Ni6 86.7(5) . .
C13 Ni1 Ni6 150.4(5) . .
C23 Ni1 Ni6 48.4(3) . .
C22 Ni1 Ni6 47.8(3) . .
Ni2 Ni1 Ni6 75.27(7) . .
Ni5 Ni1 Ni6 55.13(7) . .
Ni12 Ni1 Ni6 98.71(7) . .
C26 Ni2 C26' 10(3) . .
C26 Ni2 C2 101.8(16) . .
C26' Ni2 C2 106(4) . .
C26 Ni2 C22 147.6(15) . .
C26' Ni2 C22 141(3) . .
C2 Ni2 C22 109.8(5) . .
C26 Ni2 Ni1 152.1(16) . .
C26' Ni2 Ni1 153(4) . .
C2 Ni2 Ni1 50.7(4) . .
C22 Ni2 Ni1 59.1(3) . .
C26 Ni2 Ni18 55.5(15) . .
C26' Ni2 Ni18 59(4) . .
C2 Ni2 Ni18 134.8(5) . .
C22 Ni2 Ni18 103.5(4) . .
Ni1 Ni2 Ni18 145.15(18) . .
C26 Ni2 Ni8 107.5(16) . .
C26' Ni2 Ni8 108(4) . .
C2 Ni2 Ni8 139.2(4) . .
C22 Ni2 Ni8 50.6(3) . .
Ni1 Ni2 Ni8 98.96(8) . .
Ni18 Ni2 Ni8 53.78(18) . .
C26 Ni2 Ni7 99.2(13) . .
C26' Ni2 Ni7 91(3) . .
C2 Ni2 Ni7 142.5(4) . .
C22 Ni2 Ni7 50.3(3) . .
Ni1 Ni2 Ni7 102.16(8) . .
Ni18 Ni2 Ni7 82.6(2) . .
Ni8 Ni2 Ni7 58.72(7) . .
C26 Ni2 Ni3 95.7(12) . .
C26' Ni2 Ni3 104(3) . .
C2 Ni2 Ni3 93.9(4) . .
C22 Ni2 Ni3 89.3(3) . .
Ni1 Ni2 Ni3 91.52(7) . .
Ni18 Ni2 Ni3 56.26(17) . .
Ni8 Ni2 Ni3 55.95(6) . .
Ni7 Ni2 Ni3 114.53(8) . .
C27 Ni3 C27' 14(2) . .
C27 Ni3 C3 103.7(10) . .
C27' Ni3 C3 108(2) . .
C27 Ni3 C25 145.5(9) . .
C27' Ni3 C25 137.1(19) . .
C3 Ni3 C25 110.1(6) . .
C27 Ni3 Ni4 154.5(9) . .
C27' Ni3 Ni4 154(2) . .
C3 Ni3 Ni4 50.9(4) . .
C25 Ni3 Ni4 59.4(4) . .
C27 Ni3 Ni18 55.6(9) . .
C27' Ni3 Ni18 62(2) . .
C3 Ni3 Ni18 137.1(5) . .
C25 Ni3 Ni18 100.9(4) . .
Ni4 Ni3 Ni18 142.29(17) . .
C27 Ni3 Ni8 105.8(9) . .
C27' Ni3 Ni8 107(2) . .
C3 Ni3 Ni8 141.0(4) . .
C25 Ni3 Ni8 49.2(3) . .
Ni4 Ni3 Ni8 97.99(8) . .
Ni18 Ni3 Ni8 52.39(18) . .
C27 Ni3 Ni9 97.8(8) . .
C27' Ni3 Ni9 86.8(18) . .
C3 Ni3 Ni9 139.5(5) . .
C25 Ni3 Ni9 50.9(4) . .
Ni4 Ni3 Ni9 102.18(9) . .
Ni18 Ni3 Ni9 83.24(18) . .
Ni8 Ni3 Ni9 59.51(7) . .
C27 Ni3 Ni2 93.5(7) . .
C27' Ni3 Ni2 105.8(18) . .
C3 Ni3 Ni2 98.1(5) . .
C25 Ni3 Ni2 88.8(3) . .
Ni4 Ni3 Ni2 92.50(8) . .
Ni18 Ni3 Ni2 52.78(15) . .
Ni8 Ni3 Ni2 55.33(6) . .
Ni9 Ni3 Ni2 114.51(8) . .
C3 Ni4 C4 104.0(7) . .
C3 Ni4 C13 99.9(7) . .
C4 Ni4 C13 91.4(7) . .
C3 Ni4 C24 140.5(6) . .
C4 Ni4 C24 102.6(6) . .
C13 Ni4 C24 108.1(6) . .
C3 Ni4 C25 103.1(6) . .
C4 Ni4 C25 130.2(7) . .
C13 Ni4 C25 123.7(5) . .
C24 Ni4 C25 37.8(5) . .
C3 Ni4 Ni3 51.4(4) . .
C4 Ni4 Ni3 138.7(6) . .
C13 Ni4 Ni3 122.3(5) . .
C24 Ni4 Ni3 89.6(4) . .
C25 Ni4 Ni3 51.9(3) . .
C3 Ni4 Ni11 146.4(5) . .
C4 Ni4 Ni11 49.7(6) . .
C13 Ni4 Ni11 101.1(5) . .
C24 Ni4 Ni11 53.2(3) . .
C25 Ni4 Ni11 86.6(3) . .
Ni3 Ni4 Ni11 130.98(10) . .
C3 Ni4 Ni12 146.5(5) . .
C4 Ni4 Ni12 96.4(6) . .
C13 Ni4 Ni12 52.8(5) . .
C24 Ni4 Ni12 55.7(3) . .
C25 Ni4 Ni12 82.6(3) . .
Ni3 Ni4 Ni12 122.34(9) . .
Ni11 Ni4 Ni12 65.92(7) . .
C3 Ni4 Ni10 106.4(5) . .
C4 Ni4 Ni10 83.6(6) . .
C13 Ni4 Ni10 153.7(5) . .
C24 Ni4 Ni10 48.8(3) . .
C25 Ni4 Ni10 48.8(3) . .
Ni3 Ni4 Ni10 75.26(8) . .
Ni11 Ni4 Ni10 56.51(8) . .
Ni12 Ni4 Ni10 101.99(8) . .
C5 Ni5 C1 103.8(7) . .
C5 Ni5 C23 146.2(6) . .
C1 Ni5 C23 105.0(5) . .
C5 Ni5 C6 98.4(6) . .
C1 Ni5 C6 94.8(6) . .
C23 Ni5 C6 96.6(5) . .
C5 Ni5 Ni1 148.9(5) . .
C1 Ni5 Ni1 50.2(4) . .
C23 Ni5 Ni1 54.8(3) . .
C6 Ni5 Ni1 100.3(4) . .
C5 Ni5 Ni6 137.8(5) . .
C1 Ni5 Ni6 97.1(5) . .
C23 Ni5 Ni6 54.4(3) . .
C6 Ni5 Ni6 43.0(4) . .
Ni1 Ni5 Ni6 69.85(7) . .
C5 Ni5 Ni14 99.0(5) . .
C1 Ni5 Ni14 147.3(5) . .
C23 Ni5 Ni14 47.7(3) . .
C6 Ni5 Ni14 104.9(4) . .
Ni1 Ni5 Ni14 99.93(8) . .
Ni6 Ni5 Ni14 80.87(8) . .
C5 Ni5 Ni12 113.7(5) . .
C1 Ni5 Ni12 90.7(5) . .
C23 Ni5 Ni12 48.9(3) . .
C6 Ni5 Ni12 145.1(4) . .
Ni1 Ni5 Ni12 58.34(6) . .
Ni6 Ni5 Ni12 102.11(8) . .
Ni14 Ni5 Ni12 58.42(6) . .
C6 Ni6 C7 101.2(8) . .
C6 Ni6 C22 151.4(7) . .
C7 Ni6 C22 106.6(6) . .
C6 Ni6 C23 116.8(7) . .
C7 Ni6 C23 139.9(6) . .
C22 Ni6 C23 39.1(5) . .
C6 Ni6 Ni7 154.5(6) . .
C7 Ni6 Ni7 53.4(5) . .
C22 Ni6 Ni7 53.5(3) . .
C23 Ni6 Ni7 88.3(3) . .
C6 Ni6 Ni5 62.9(6) . .
C7 Ni6 Ni5 164.0(6) . .
C22 Ni6 Ni5 89.4(3) . .
C23 Ni6 Ni5 55.0(3) . .
Ni7 Ni6 Ni5 142.53(9) . .
C6 Ni6 Ni1 103.3(6) . .
C7 Ni6 Ni1 136.0(6) . .
C22 Ni6 Ni1 50.9(3) . .
C23 Ni6 Ni1 48.8(3) . .
Ni7 Ni6 Ni1 96.64(8) . .
Ni5 Ni6 Ni1 55.02(6) . .
C6 Ni6 Ni13 135.2(6) . .
C7 Ni6 Ni13 96.3(6) . .
C22 Ni6 Ni13 48.3(3) . .
C23 Ni6 Ni13 47.6(3) . .
Ni7 Ni6 Ni13 58.72(7) . .
Ni5 Ni6 Ni13 94.67(8) . .
Ni1 Ni6 Ni13 91.45(7) . .
C8 Ni7 C7 96.2(8) . .
C8 Ni7 C22 157.7(6) . .
C7 Ni7 C22 103.0(6) . .
C8 Ni7 Ni6 143.7(6) . .
C7 Ni7 Ni6 48.0(5) . .
C22 Ni7 Ni6 55.2(3) . .
C8 Ni7 Ni8 109.7(6) . .
C7 Ni7 Ni8 153.8(5) . .
C22 Ni7 Ni8 50.9(3) . .
Ni6 Ni7 Ni8 105.89(8) . .
C8 Ni7 Ni13 134.7(6) . .
C7 Ni7 Ni13 100.3(6) . .
C22 Ni7 Ni13 52.8(3) . .
Ni6 Ni7 Ni13 68.62(7) . .
Ni8 Ni7 Ni13 64.56(7) . .
C8 Ni7 Ni2 114.2(6) . .
C7 Ni7 Ni2 106.3(5) . .
C22 Ni7 Ni2 49.3(3) . .
Ni6 Ni7 Ni2 78.04(8) . .
Ni8 Ni7 Ni2 59.70(7) . .
Ni13 Ni7 Ni2 101.14(8) . .
C28' Ni8 C28 23.3(16) . .
C28' Ni8 C25 126.5(18) . .
C28 Ni8 C25 134.8(9) . .
C28' Ni8 C22 141.9(17) . .
C28 Ni8 C22 131.5(9) . .
C25 Ni8 C22 90.5(5) . .
C28' Ni8 Ni18 67.8(17) . .
C28 Ni8 Ni18 46.0(8) . .
C25 Ni8 Ni18 112.2(4) . .
C22 Ni8 Ni18 109.7(4) . .
C28' Ni8 Ni7 90.5(17) . .
C28 Ni8 Ni7 82.5(8) . .
C25 Ni8 Ni7 142.0(4) . .
C22 Ni8 Ni7 51.7(4) . .
Ni18 Ni8 Ni7 87.94(19) . .
C28' Ni8 Ni2 120.6(17) . .
C28 Ni8 Ni2 97.8(8) . .
C25 Ni8 Ni2 99.6(3) . .
C22 Ni8 Ni2 50.3(3) . .
Ni18 Ni8 Ni2 60.48(18) . .
Ni7 Ni8 Ni2 61.58(7) . .
C28' Ni8 Ni9 75.3(17) . .
C28 Ni8 Ni9 85.5(8) . .
C25 Ni8 Ni9 51.5(4) . .
C22 Ni8 Ni9 142.0(4) . .
Ni18 Ni8 Ni9 89.79(18) . .
Ni7 Ni8 Ni9 165.39(9) . .
Ni2 Ni8 Ni9 128.80(9) . .
C28' Ni8 Ni3 111.7(16) . .
C28 Ni8 Ni3 100.5(8) . .
C25 Ni8 Ni3 49.8(3) . .
C22 Ni8 Ni3 98.8(3) . .
Ni18 Ni8 Ni3 63.2(2) . .
Ni7 Ni8 Ni3 130.10(9) . .
Ni2 Ni8 Ni3 68.72(7) . .
Ni9 Ni8 Ni3 60.52(7) . .
C28' Ni8 Ni13 110.0(17) . .
C28 Ni8 Ni13 122.2(8) . .
C25 Ni8 Ni13 96.0(4) . .
C22 Ni8 Ni13 50.1(3) . .
Ni18 Ni8 Ni13 146.5(2) . .
Ni7 Ni8 Ni13 58.54(7) . .
Ni2 Ni8 Ni13 98.39(7) . .
Ni9 Ni8 Ni13 122.80(9) . .
Ni3 Ni8 Ni13 137.02(9) . .
C28' Ni8 Ni16 99.3(17) . .
C28 Ni8 Ni16 121.9(8) . .
C25 Ni8 Ni16 50.2(3) . .
C22 Ni8 Ni16 98.8(4) . .
Ni18 Ni8 Ni16 147.21(19) . .
Ni7 Ni8 Ni16 123.26(9) . .
Ni2 Ni8 Ni16 140.15(8) . .
Ni9 Ni8 Ni16 57.45(7) . .
Ni3 Ni8 Ni16 97.50(8) . .
Ni13 Ni8 Ni16 65.67(7) . .
C9 Ni9 C10 97.8(9) . .
C9 Ni9 C25 158.3(7) . .
C10 Ni9 C25 101.5(7) . .
C9 Ni9 Ni10 145.1(6) . .
C10 Ni9 Ni10 47.5(6) . .
C25 Ni9 Ni10 55.5(3) . .
C9 Ni9 C17' 91.0(15) . .
C10 Ni9 C17' 104.2(18) . .
C25 Ni9 C17' 93.9(14) . .
Ni10 Ni9 C17' 94.5(15) . .
C9 Ni9 Ni16 130.4(6) . .
C10 Ni9 Ni16 104.2(7) . .
C25 Ni9 Ni16 53.5(3) . .
Ni10 Ni9 Ni16 67.96(8) . .
C17' Ni9 Ni16 40.8(14) . .
C9 Ni9 Ni8 110.4(6) . .
C10 Ni9 Ni8 150.2(7) . .
C25 Ni9 Ni8 49.2(3) . .
Ni10 Ni9 Ni8 104.42(9) . .
C17' Ni9 Ni8 85.3(16) . .
Ni16 Ni9 Ni8 64.80(7) . .
C9 Ni9 Ni3 117.9(6) . .
C10 Ni9 Ni3 98.7(6) . .
C25 Ni9 Ni3 49.2(3) . .
Ni10 Ni9 Ni3 77.44(8) . .
C17' Ni9 Ni3 140.1(14) . .
Ni16 Ni9 Ni3 102.06(8) . .
Ni8 Ni9 Ni3 59.97(7) . .
C11 Ni10 C10 102.0(9) . .
C11 Ni10 C24 116.8(7) . .
C10 Ni10 C24 140.2(8) . .
C11 Ni10 C25 152.8(7) . .
C10 Ni10 C25 104.4(8) . .
C24 Ni10 C25 39.1(5) . .
C11 Ni10 Ni9 153.5(6) . .
C10 Ni10 Ni9 52.3(7) . .
C24 Ni10 Ni9 88.1(4) . .
C25 Ni10 Ni9 53.7(4) . .
C11 Ni10 Ni11 65.2(6) . .
C10 Ni10 Ni11 166.5(7) . .
C24 Ni10 Ni11 53.2(4) . .
C25 Ni10 Ni11 87.9(4) . .
Ni9 Ni10 Ni11 140.95(10) . .
C11 Ni10 Ni4 105.3(6) . .
C10 Ni10 Ni4 128.5(7) . .
C24 Ni10 Ni4 50.4(3) . .
C25 Ni10 Ni4 51.7(3) . .
Ni9 Ni10 Ni4 97.46(8) . .
Ni11 Ni10 Ni4 55.63(7) . .
C11 Ni10 Ni16 131.4(5) . .
C10 Ni10 Ni16 100.2(7) . .
C24 Ni10 Ni16 47.6(3) . .
C25 Ni10 Ni16 49.3(3) . .
Ni9 Ni10 Ni16 58.83(8) . .
Ni11 Ni10 Ni16 92.09(8) . .
Ni4 Ni10 Ni16 93.32(8) . .
C12 Ni11 C4 106.5(8) . .
C12 Ni11 C24 146.4(6) . .
C4 Ni11 C24 105.5(6) . .
C12 Ni11 C11 96.0(7) . .
C4 Ni11 C11 89.4(7) . .
C24 Ni11 C11 94.2(5) . .
C12 Ni11 Ni4 152.6(6) . .
C4 Ni11 Ni4 49.9(6) . .
C24 Ni11 Ni4 55.8(3) . .
C11 Ni11 Ni4 97.2(4) . .
C12 Ni11 Ni10 134.1(6) . .
C4 Ni11 Ni10 91.8(6) . .
C24 Ni11 Ni10 53.9(3) . .
C11 Ni11 Ni10 41.3(4) . .
Ni4 Ni11 Ni10 67.86(8) . .
C12 Ni11 Ni15 99.1(5) . .
C4 Ni11 Ni15 147.4(6) . .
C24 Ni11 Ni15 47.3(3) . .
C11 Ni11 Ni15 107.8(4) . .
Ni4 Ni11 Ni15 99.45(8) . .
Ni10 Ni11 Ni15 84.28(9) . .
C12 Ni11 Ni12 116.1(6) . .
C4 Ni11 Ni12 91.2(6) . .
C24 Ni11 Ni12 53.2(3) . .
C11 Ni11 Ni12 146.1(4) . .
Ni4 Ni11 Ni12 58.88(7) . .
Ni10 Ni11 Ni12 104.84(8) . .
Ni15 Ni11 Ni12 59.08(6) . .
C20 Ni12 C20' 15(2) . .
C20 Ni12 C13 98(2) . .
C20' Ni12 C13 86.7(9) . .
C20 Ni12 C23 124(2) . .
C20' Ni12 C23 136.3(10) . .
C13 Ni12 C23 102.9(5) . .
C20 Ni12 C24 137(3) . .
C20' Ni12 C24 132.0(11) . .
C13 Ni12 C24 102.4(6) . .
C23 Ni12 C24 88.0(4) . .
C20 Ni12 Ni17 44(2) . .
C20' Ni12 Ni17 50.6(9) . .
C13 Ni12 Ni17 134.2(4) . .
C23 Ni12 Ni17 119.0(3) . .
C24 Ni12 Ni17 97.0(3) . .
C20 Ni12 Ni4 129(2) . .
C20' Ni12 Ni4 114.3(9) . .
C13 Ni12 Ni4 49.9(5) . .
C23 Ni12 Ni4 103.7(3) . .
C24 Ni12 Ni4 52.8(3) . .
Ni17 Ni12 Ni4 127.13(12) . .
C20 Ni12 Ni1 118(2) . .
C20' Ni12 Ni1 117.5(10) . .
C13 Ni12 Ni1 50.4(4) . .
C23 Ni12 Ni1 52.9(3) . .
C24 Ni12 Ni1 103.4(3) . .
Ni17 Ni12 Ni1 157.28(12) . .
Ni4 Ni12 Ni1 74.29(7) . .
C20 Ni12 Ni14 89(2) . .
C20' Ni12 Ni14 103.3(8) . .
C13 Ni12 Ni14 144.5(4) . .
C23 Ni12 Ni14 47.2(3) . .
C24 Ni12 Ni14 95.8(3) . .
Ni17 Ni12 Ni14 71.85(11) . .
Ni4 Ni12 Ni14 141.45(9) . .
Ni1 Ni12 Ni14 96.00(7) . .
C20 Ni12 Ni15 100(2) . .
C20' Ni12 Ni15 104.1(9) . .
C13 Ni12 Ni15 145.4(5) . .
C23 Ni12 Ni15 91.8(3) . .
C24 Ni12 Ni15 46.3(3) . .
Ni17 Ni12 Ni15 55.38(10) . .
Ni4 Ni12 Ni15 96.33(8) . .
Ni1 Ni12 Ni15 137.64(8) . .
Ni14 Ni12 Ni15 65.58(7) . .
C20 Ni12 Ni11 95(2) . .
C20' Ni12 Ni11 85.1(10) . .
C13 Ni12 Ni11 90.7(4) . .
C23 Ni12 Ni11 136.2(3) . .
C24 Ni12 Ni11 48.3(3) . .
Ni17 Ni12 Ni11 72.19(11) . .
Ni4 Ni12 Ni11 55.21(6) . .
Ni1 Ni12 Ni11 129.47(8) . .
Ni14 Ni12 Ni11 123.62(8) . .
Ni15 Ni12 Ni11 58.39(7) . .
C20 Ni12 Ni5 80(2) . .
C20' Ni12 Ni5 89.2(10) . .
C13 Ni12 Ni5 89.5(5) . .
C23 Ni12 Ni5 49.1(3) . .
C24 Ni12 Ni5 137.1(3) . .
Ni17 Ni12 Ni5 103.65(11) . .
Ni4 Ni12 Ni5 128.37(8) . .
Ni1 Ni12 Ni5 54.19(6) . .
Ni14 Ni12 Ni5 57.27(6) . .
Ni15 Ni12 Ni5 122.85(8) . .
Ni11 Ni12 Ni5 174.24(9) . .
C14 Ni13 C15 98.9(8) . .
C14 Ni13 C23 158.3(7) . .
C15 Ni13 C23 101.1(6) . .
C14 Ni13 C22 120.2(7) . .
C15 Ni13 C22 139.8(6) . .
C23 Ni13 C22 38.9(5) . .
C14 Ni13 Ni14 149.1(6) . .
C15 Ni13 Ni14 50.3(5) . .
C23 Ni13 Ni14 51.1(3) . .
C22 Ni13 Ni14 90.0(3) . .
C14 Ni13 Ni7 74.8(6) . .
C15 Ni13 Ni7 147.8(5) . .
C23 Ni13 Ni7 83.8(3) . .
C22 Ni13 Ni7 50.2(3) . .
Ni14 Ni13 Ni7 128.62(9) . .
C14 Ni13 Ni8 86.4(6) . .
C15 Ni13 Ni8 155.3(5) . .
C23 Ni13 Ni8 79.0(3) . .
C22 Ni13 Ni8 47.0(3) . .
Ni14 Ni13 Ni8 122.33(9) . .
Ni7 Ni13 Ni8 56.90(7) . .
C14 Ni13 Ni6 117.2(6) . .
C15 Ni13 Ni6 107.9(5) . .
C23 Ni13 Ni6 47.8(3) . .
C22 Ni13 Ni6 47.4(3) . .
Ni14 Ni13 Ni6 76.98(7) . .
Ni7 Ni13 Ni6 52.66(7) . .
Ni8 Ni13 Ni6 90.55(7) . .
C14 Ni13 Ni16 92.3(6) . .
C15 Ni13 Ni16 98.1(5) . .
C23 Ni13 Ni16 93.3(3) . .
C22 Ni13 Ni16 90.1(3) . .
Ni14 Ni13 Ni16 94.50(9) . .
Ni7 Ni13 Ni16 113.51(8) . .
Ni8 Ni13 Ni16 57.40(6) . .
Ni6 Ni13 Ni16 135.87(8) . .
C18 Ni14 C15 98.6(7) . .
C18 Ni14 C23 152.2(6) . .
C15 Ni14 C23 107.2(6) . .
C18 Ni14 Ni13 149.2(5) . .
C15 Ni14 Ni13 50.8(5) . .
C23 Ni14 Ni13 56.7(3) . .
C18 Ni14 Ni5 100.0(5) . .
C15 Ni14 Ni5 138.1(5) . .
C23 Ni14 Ni5 53.4(3) . .
Ni13 Ni14 Ni5 102.37(8) . .
C18 Ni14 Ni12 112.3(5) . .
C15 Ni14 Ni12 138.4(5) . .
C23 Ni14 Ni12 52.5(4) . .
Ni13 Ni14 Ni12 96.50(8) . .
Ni5 Ni14 Ni12 64.31(7) . .
C18 Ni14 Ni15 101.2(5) . .
C15 Ni14 Ni15 90.6(5) . .
C23 Ni14 Ni15 89.0(4) . .
Ni13 Ni14 Ni15 84.75(8) . .
Ni5 Ni14 Ni15 121.66(8) . .
Ni12 Ni14 Ni15 57.35(6) . .
C18 Ni14 Ni17 67.5(5) . .
C15 Ni14 Ni17 127.2(5) . .
C23 Ni14 Ni17 103.2(4) . .
Ni13 Ni14 Ni17 130.73(11) . .
Ni5 Ni14 Ni17 94.55(10) . .
Ni12 Ni14 Ni17 50.80(8) . .
Ni15 Ni14 Ni17 47.76(8) . .
C19 Ni15 C19' 9(3) . .
C19 Ni15 C16 91(3) . .
C19' Ni15 C16 98.7(12) . .
C19 Ni15 C24 159(3) . .
C19' Ni15 C24 149.8(11) . .
C16 Ni15 C24 107.1(6) . .
C19 Ni15 Ni17 57(3) . .
C19' Ni15 Ni17 51.3(12) . .
C16 Ni15 Ni17 144.3(5) . .
C24 Ni15 Ni17 107.6(4) . .
C19 Ni15 Ni16 142(3) . .
C19' Ni15 Ni16 148.6(12) . .
C16 Ni15 Ni16 51.1(5) . .
C24 Ni15 Ni16 56.3(4) . .
Ni17 Ni15 Ni16 159.59(12) . .
C19 Ni15 Ni11 107(3) . .
C19' Ni15 Ni11 98.7(11) . .
C16 Ni15 Ni11 135.2(5) . .
C24 Ni15 Ni11 51.6(4) . .
Ni17 Ni15 Ni11 75.19(12) . .
Ni16 Ni15 Ni11 99.07(9) . .
C19 Ni15 Ni12 114(3) . .
C19' Ni15 Ni12 108.9(12) . .
C16 Ni15 Ni12 144.6(5) . .
C24 Ni15 Ni12 55.7(4) . .
Ni17 Ni15 Ni12 57.62(10) . .
Ni16 Ni15 Ni12 102.20(8) . .
Ni11 Ni15 Ni12 62.53(7) . .
C19 Ni15 Ni14 92(4) . .
C19' Ni15 Ni14 94.8(15) . .
C16 Ni15 Ni14 99.9(5) . .
C24 Ni15 Ni14 95.8(4) . .
Ni17 Ni15 Ni14 68.67(11) . .
Ni16 Ni15 Ni14 98.71(9) . .
Ni11 Ni15 Ni14 119.28(8) . .
Ni12 Ni15 Ni14 57.07(6) . .
C17 Ni16 C17' 21(3) . .
C17 Ni16 C16 100.7(16) . .
C17' Ni16 C16 100(2) . .
C17 Ni16 C24 157.0(15) . .
C17' Ni16 C24 149(2) . .
C16 Ni16 C24 102.3(6) . .
C17 Ni16 C25 118.2(15) . .
C17' Ni16 C25 117(2) . .
C16 Ni16 C25 141.0(6) . .
C24 Ni16 C25 39.0(5) . .
C17 Ni16 Ni15 151.5(15) . .
C17' Ni16 Ni15 148(2) . .
C16 Ni16 Ni15 51.1(5) . .
C24 Ni16 Ni15 51.4(4) . .
C25 Ni16 Ni15 89.9(4) . .
C17 Ni16 Ni9 74.2(15) . .
C17' Ni16 Ni9 67(2) . .
C16 Ni16 Ni9 157.1(5) . .
C24 Ni16 Ni9 84.3(4) . .
C25 Ni16 Ni9 50.8(3) . .
Ni15 Ni16 Ni9 133.07(10) . .
C17 Ni16 Ni8 84.3(14) . .
C17' Ni16 Ni8 96(2) . .
C16 Ni16 Ni8 144.9(5) . .
C24 Ni16 Ni8 77.4(3) . .
C25 Ni16 Ni8 45.7(3) . .
Ni15 Ni16 Ni8 115.78(9) . .
Ni9 Ni16 Ni8 57.76(7) . .
C17 Ni16 Ni10 119.1(15) . .
C17' Ni16 Ni10 102(2) . .
C16 Ni16 Ni10 115.7(5) . .
C24 Ni16 Ni10 48.3(3) . .
C25 Ni16 Ni10 48.4(3) . .
Ni15 Ni16 Ni10 82.47(8) . .
Ni9 Ni16 Ni10 53.21(8) . .
Ni8 Ni16 Ni10 90.62(7) . .
C17 Ni16 Ni13 94.3(14) . .
C17' Ni16 Ni13 115(2) . .
C16 Ni16 Ni13 88.0(5) . .
C24 Ni16 Ni13 87.4(3) . .
C25 Ni16 Ni13 86.2(3) . .
Ni15 Ni16 Ni13 81.97(8) . .
Ni9 Ni16 Ni13 114.41(9) . .
Ni8 Ni16 Ni13 56.92(6) . .
Ni10 Ni16 Ni13 131.74(8) . .
O1 C1 Ni1 141.3(12) . .
O1 C1 Ni5 139.6(12) . .
Ni1 C1 Ni5 79.1(5) . .
O2 C2 Ni1 142.5(12) . .
O2 C2 Ni2 139.3(11) . .
Ni1 C2 Ni2 78.2(5) . .
O3 C3 Ni4 142.2(12) . .
O3 C3 Ni3 140.0(12) . .
Ni4 C3 Ni3 77.7(5) . .
O4 C4 Ni11 141.5(15) . .
O4 C4 Ni4 138.1(15) . .
Ni11 C4 Ni4 80.4(7) . .
O5 C5 Ni5 177.9(14) . .
O6 C6 Ni6 162.4(16) . .
O6 C6 Ni5 123.4(13) . .
Ni6 C6 Ni5 74.0(6) . .
O7 C7 Ni6 148.6(16) . .
O7 C7 Ni7 132.0(15) . .
Ni6 C7 Ni7 78.6(6) . .
O8 C8 Ni7 177.0(16) . .
O9 C9 Ni9 177.4(17) . .
O10 C10 Ni10 147.4(19) . .
O10 C10 Ni9 132.4(18) . .
Ni10 C10 Ni9 80.2(9) . .
O11 C11 Ni10 162.5(15) . .
O11 C11 Ni11 122.9(13) . .
Ni10 C11 Ni11 73.5(5) . .
O12 C12 Ni11 176.0(17) . .
O13 C13 Ni4 124.4(13) . .
O13 C13 Ni1 123.6(12) . .
Ni4 C13 Ni1 100.2(7) . .
O13 C13 Ni12 139.6(13) . .
Ni4 C13 Ni12 77.3(5) . .
Ni1 C13 Ni12 77.1(5) . .
O14 C14 Ni13 177.1(16) . .
O15 C15 Ni14 140.9(15) . .
O15 C15 Ni13 140.2(15) . .
Ni14 C15 Ni13 78.9(6) . .
O16 C16 Ni15 139.7(14) . .
O16 C16 Ni16 142.5(14) . .
Ni15 C16 Ni16 77.7(6) . .
O17 C17 Ni16 174(4) . .
O17' C17' Ni16 161(7) . .
O17' C17' Ni9 124(5) . .
Ni16 C17' Ni9 72.3(19) . .
O18 C18 Ni14 172.1(14) . .
O19 C19 Ni15 145(8) . .
O20 C20 Ni12 160(6) . .
C21 Ni17 C19' 96.6(13) . .
C21 Ni17 C20' 99.7(12) . .
C19' Ni17 C20' 158.4(15) . .
C21 Ni17 Ni15 145.2(9) . .
C19' Ni17 Ni15 49.0(10) . .
C20' Ni17 Ni15 112.6(8) . .
C21 Ni17 Ni12 147.2(9) . .
C19' Ni17 Ni12 116.0(10) . .
C20' Ni17 Ni12 47.8(7) . .
Ni15 Ni17 Ni12 67.00(10) . .
C21 Ni17 Ni14 131.1(9) . .
C19' Ni17 Ni14 89.8(10) . .
C20' Ni17 Ni14 90.1(9) . .
Ni15 Ni17 Ni14 63.57(10) . .
Ni12 Ni17 Ni14 57.35(9) . .
O21 C21 Ni17 173(3) . .
O19' C19' Ni15 156(4) . .
O19' C19' Ni17 124(3) . .
Ni15 C19' Ni17 79.7(9) . .
O20' C20' Ni12 143(2) . .
O20' C20' Ni17 135(2) . .
Ni12 C20' Ni17 81.6(9) . .
C23 C22 Ni2 136.8(9) . .
C23 C22 Ni8 130.0(9) . .
Ni2 C22 Ni8 79.1(4) . .
C23 C22 Ni7 131.1(9) . .
Ni2 C22 Ni7 80.4(5) . .
Ni8 C22 Ni7 77.4(4) . .
C23 C22 Ni6 70.8(7) . .
Ni2 C22 Ni6 101.2(5) . .
Ni8 C22 Ni6 148.2(7) . .
Ni7 C22 Ni6 71.3(4) . .
C23 C22 Ni13 69.5(7) . .
Ni2 C22 Ni13 153.6(6) . .
Ni8 C22 Ni13 82.9(4) . .
Ni7 C22 Ni13 76.9(4) . .
Ni6 C22 Ni13 84.2(4) . .
C23 C22 Ni1 68.0(7) . .
Ni2 C22 Ni1 68.8(4) . .
Ni8 C22 Ni1 126.6(6) . .
Ni7 C22 Ni1 133.5(6) . .
Ni6 C22 Ni1 81.3(4) . .
Ni13 C22 Ni1 137.5(6) . .
C22 C23 Ni14 143.8(9) . .
C22 C23 Ni13 71.6(7) . .
Ni14 C23 Ni13 72.2(4) . .
C22 C23 Ni6 70.1(7) . .
Ni14 C23 Ni6 107.2(5) . .
Ni13 C23 Ni6 84.7(4) . .
C22 C23 Ni12 121.3(9) . .
Ni14 C23 Ni12 80.3(5) . .
Ni13 C23 Ni12 125.6(6) . .
Ni6 C23 Ni12 149.1(6) . .
C22 C23 Ni1 74.0(7) . .
Ni14 C23 Ni1 142.3(6) . .
Ni13 C23 Ni1 145.5(6) . .
Ni6 C23 Ni1 82.9(4) . .
Ni12 C23 Ni1 74.4(4) . .
C22 C23 Ni5 129.1(9) . .
Ni14 C23 Ni5 78.9(4) . .
Ni13 C23 Ni5 134.1(6) . .
Ni6 C23 Ni5 70.6(4) . .
Ni12 C23 Ni5 82.0(4) . .
Ni1 C23 Ni5 70.2(4) . .
C25 C24 Ni15 143.6(9) . .
C25 C24 Ni16 73.0(7) . .
Ni15 C24 Ni16 72.3(4) . .
C25 C24 Ni11 132.0(9) . .
Ni15 C24 Ni11 81.0(5) . .
Ni16 C24 Ni11 132.6(6) . .
C25 C24 Ni10 70.9(7) . .
Ni15 C24 Ni10 115.5(6) . .
Ni16 C24 Ni10 84.1(5) . .
Ni11 C24 Ni10 72.8(4) . .
C25 C24 Ni4 73.1(7) . .
Ni15 C24 Ni4 141.8(7) . .
Ni16 C24 Ni4 145.8(7) . .
Ni11 C24 Ni4 71.0(4) . .
Ni10 C24 Ni4 80.9(4) . .
C25 C24 Ni12 118.3(8) . .
Ni15 C24 Ni12 78.0(4) . .
Ni16 C24 Ni12 130.3(6) . .
Ni11 C24 Ni12 78.5(4) . .
Ni10 C24 Ni12 145.3(6) . .
Ni4 C24 Ni12 71.5(4) . .
C24 C25 Ni8 128.7(9) . .
C24 C25 Ni3 137.8(9) . .
Ni8 C25 Ni3 81.0(5) . .
C24 C25 Ni9 129.1(9) . .
Ni8 C25 Ni9 79.3(5) . .
Ni3 C25 Ni9 79.9(5) . .
C24 C25 Ni10 70.0(7) . .
Ni8 C25 Ni10 149.4(7) . .
Ni3 C25 Ni10 99.7(5) . .
Ni9 C25 Ni10 70.8(4) . .
C24 C25 Ni16 68.0(7) . .
Ni8 C25 Ni16 84.1(4) . .
Ni3 C25 Ni16 153.4(7) . .
Ni9 C25 Ni16 75.8(4) . .
Ni10 C25 Ni16 82.3(4) . .
C24 C25 Ni4 69.1(7) . .
Ni8 C25 Ni4 127.6(6) . .
Ni3 C25 Ni4 68.7(4) . .
Ni9 C25 Ni4 131.9(6) . .
Ni10 C25 Ni4 79.5(4) . .
Ni16 C25 Ni4 136.9(6) . .
O26 C26 Ni2 167(4) . .
O27 C27 Ni3 172(2) . .
O28 C28 Ni8 178(2) . .
C29 Ni18 C27' 100(2) . .
C29 Ni18 C26' 104(3) . .
C27' Ni18 C26' 116(3) . .
C29 Ni18 C28' 89(2) . .
C27' Ni18 C28' 110.0(18) . .
C26' Ni18 C28' 128(3) . .
C29 Ni18 Ni8 132(2) . .
C27' Ni18 Ni8 99.6(11) . .
C26' Ni18 Ni8 105.4(18) . .
C28' Ni18 Ni8 42.8(10) . .
C29 Ni18 Ni2 147(2) . .
C27' Ni18 Ni2 104.1(14) . .
C26' Ni18 Ni2 44.0(17) . .
C28' Ni18 Ni2 103.5(12) . .
Ni8 Ni18 Ni2 65.74(17) . .
C29 Ni18 Ni3 139(2) . .
C27' Ni18 Ni3 41.0(12) . .
C26' Ni18 Ni3 105(2) . .
C28' Ni18 Ni3 94.8(10) . .
Ni8 Ni18 Ni3 64.43(17) . .
Ni2 Ni18 Ni3 70.96(19) . .
O26' C26' Ni2 163(8) . .
O26' C26' Ni18 117(7) . .
Ni2 C26' Ni18 77(3) . .
O27' C27' Ni3 152(5) . .
O27' C27' Ni18 122(4) . .
Ni3 C27' Ni18 77.0(17) . .
O28' C28' Ni8 155(4) . .
O28' C28' Ni18 128(4) . .
Ni8 C28' Ni18 69.4(13) . .
O29 C29 Ni18 174(5) . .
C38' Ni21 C32 92.9(17) 3 .
C38' Ni21 C38 46.4(17) 3 .
C32 Ni21 C38 107.4(12) . .
C38' Ni21 C41 128.1(16) 3 .
C32 Ni21 C41 138.8(7) . .
C38 Ni21 C41 100.3(11) . .
C38' Ni21 C37 43.4(17) 3 3
C32 Ni21 C37 106.4(12) . 3
C38 Ni21 C37 82.3(15) . 3
C41 Ni21 C37 107.0(10) . 3
C38' Ni21 C42 165.6(16) 3 .
C32 Ni21 C42 101.4(7) . .
C38 Ni21 C42 128.4(11) . .
C41 Ni21 C42 37.8(5) . .
C37 Ni21 C42 128.7(10) 3 .
C38' Ni21 Ni22 142.6(16) 3 .
C32 Ni21 Ni22 50.1(6) . .
C38 Ni21 Ni22 139.3(11) . .
C41 Ni21 Ni22 89.3(4) . .
C37 Ni21 Ni22 132.6(11) 3 .
C42 Ni21 Ni22 51.5(4) . .
C38' Ni21 Ni28 85.8(16) 3 .
C32 Ni21 Ni28 145.7(6) . .
C38 Ni21 Ni28 49.6(10) . .
C41 Ni21 Ni28 50.7(4) . .
C37 Ni21 Ni28 96.0(11) 3 .
C42 Ni21 Ni28 83.2(4) . .
Ni22 Ni21 Ni28 126.68(11) . .
C38' Ni21 Ni24 85.2(16) 3 3
C32 Ni21 Ni24 152.5(6) . 3
C38 Ni21 Ni24 91.0(11) . 3
C41 Ni21 Ni24 52.0(4) . 3
C37 Ni21 Ni24 55.0(10) 3 3
C42 Ni21 Ni24 81.4(4) . 3
Ni22 Ni21 Ni24 124.37(11) . 3
Ni28 Ni21 Ni24 61.59(8) . 3
C38' Ni21 Ni27 129.7(16) 3 .
C32 Ni21 Ni27 105.2(6) . .
C38 Ni21 Ni27 83.3(10) . .
C41 Ni21 Ni27 48.3(4) . .
C37 Ni21 Ni27 147.9(11) 3 .
C42 Ni21 Ni27 47.8(3) . .
Ni22 Ni21 Ni27 74.04(9) . .
Ni28 Ni21 Ni27 53.40(7) . .
Ni24 Ni21 Ni27 96.88(8) 3 .
C44' Ni22 C44 13(4) . .
C44' Ni22 C32 101(3) . .
C44 Ni22 C32 99(2) . .
C44' Ni22 C42 147(3) . .
C44 Ni22 C42 152(2) . .
C32 Ni22 C42 109.4(8) . .
C44' Ni22 Ni21 151(3) . .
C44 Ni22 Ni21 150(2) . .
C32 Ni22 Ni21 51.5(6) . .
C42 Ni22 Ni21 58.1(4) . .
C44' Ni22 Ni25 94(3) . .
C44 Ni22 Ni25 103(2) . .
C32 Ni22 Ni25 141.6(6) . .
C42 Ni22 Ni25 53.0(4) . .
Ni21 Ni22 Ni25 103.75(10) . .
C44' Ni22 Ni29 66(3) . .
C44 Ni22 Ni29 57(2) . .
C32 Ni22 Ni29 126.2(6) . .
C42 Ni22 Ni29 104.7(4) . .
Ni21 Ni22 Ni29 134.34(19) . .
Ni25 Ni22 Ni29 92.16(19) . .
C44' Ni22 Ni24 112(3) . .
C44 Ni22 Ni24 108(2) . .
C32 Ni22 Ni24 138.3(6) . .
C42 Ni22 Ni24 50.7(4) . .
Ni21 Ni22 Ni24 96.48(10) . .
Ni25 Ni22 Ni24 62.08(8) . .
Ni29 Ni22 Ni24 54.01(17) . .
C44' Ni22 Ni23 106(3) . .
C44 Ni22 Ni23 92.9(19) . .
C32 Ni22 Ni23 91.2(6) . .
C42 Ni22 Ni23 88.2(4) . .
Ni21 Ni22 Ni23 86.01(10) . .
Ni25 Ni22 Ni23 118.58(10) . .
Ni29 Ni22 Ni23 49.40(17) . .
Ni24 Ni22 Ni23 56.57(7) . .
C43' Ni23 C43 13.7(19) . .
C43' Ni23 C35 90.3(15) . 3
C43 Ni23 C35 103.7(11) . 3
C43' Ni23 C41 158.0(15) . 3
C43 Ni23 C41 144.9(11) . 3
C35 Ni23 C41 108.2(7) 3 3
C43' Ni23 Ni29 59.3(15) . .
C43 Ni23 Ni29 49.3(12) . .
C35 Ni23 Ni29 139.5(6) 3 .
C41 Ni23 Ni29 108.3(4) 3 .
C43' Ni23 Ni26 140.4(14) . 3
C43 Ni23 Ni26 153.1(10) . 3
C35 Ni23 Ni26 50.4(5) 3 3
C41 Ni23 Ni26 58.1(4) 3 3
Ni29 Ni23 Ni26 154.5(2) . 3
C43' Ni23 Ni24 116.5(15) . .
C43 Ni23 Ni24 105.0(11) . .
C35 Ni23 Ni24 145.3(5) 3 .
C41 Ni23 Ni24 52.7(4) 3 .
Ni29 Ni23 Ni24 57.44(19) . .
Ni26 Ni23 Ni24 101.72(9) 3 .
C43' Ni23 Ni28 108.6(16) . 3
C43 Ni23 Ni28 96.7(11) . 3
C35 Ni23 Ni28 134.0(6) 3 3
C41 Ni23 Ni28 49.9(4) 3 3
Ni29 Ni23 Ni28 84.0(2) . 3
Ni26 Ni23 Ni28 98.61(9) 3 3
Ni24 Ni23 Ni28 60.49(7) . 3
C43' Ni23 Ni22 94.4(18) . .
C43 Ni23 Ni22 94.3(14) . .
C35 Ni23 Ni22 101.8(5) 3 .
C41 Ni23 Ni22 93.3(4) 3 .
Ni29 Ni23 Ni22 59.3(2) . .
Ni26 Ni23 Ni22 98.05(10) 3 .
Ni24 Ni23 Ni22 57.17(7) . .
Ni28 Ni23 Ni22 117.45(9) 3 .
C45' Ni24 C45 8(3) . .
C45' Ni24 C42 136(4) . .
C45 Ni24 C42 134(3) . .
C45' Ni24 C41 135(4) . 3
C45 Ni24 C41 134(3) . 3
C42 Ni24 C41 88.7(5) . 3
C45' Ni24 C37 79(2) . .
C45 Ni24 C37 87.2(18) . .
C42 Ni24 C37 100.7(10) . .
C41 Ni24 C37 103.4(11) 3 .
C45' Ni24 Ni29 61(2) . .
C45 Ni24 Ni29 53.6(16) . .
C42 Ni24 Ni29 110.2(4) . .
C41 Ni24 Ni29 101.5(4) 3 .
C37 Ni24 Ni29 140.4(10) . .
C45' Ni24 Ni21 114(3) . 3
C45 Ni24 Ni21 120(2) . 3
C42 Ni24 Ni21 99.0(4) . 3
C41 Ni24 Ni21 52.0(3) 3 3
C37 Ni24 Ni21 51.4(10) . 3
Ni29 Ni24 Ni21 140.5(2) . 3
C45' Ni24 Ni23 109(2) . .
C45 Ni24 Ni23 103.0(18) . .
C42 Ni24 Ni23 93.7(3) . .
C41 Ni24 Ni23 48.5(3) 3 .
C37 Ni24 Ni23 148.3(11) . .
Ni29 Ni24 Ni23 54.57(19) . .
Ni21 Ni24 Ni23 98.69(9) 3 .
C45' Ni24 Ni22 107(3) . .
C45 Ni24 Ni22 101(2) . .
C42 Ni24 Ni22 47.9(4) . .
C41 Ni24 Ni22 97.4(4) 3 .
C37 Ni24 Ni22 141.9(11) . .
Ni29 Ni24 Ni22 62.3(2) . .
Ni21 Ni24 Ni22 138.94(11) 3 .
Ni23 Ni24 Ni22 66.26(8) . .
C45' Ni24 Ni28 86(4) . 3
C45 Ni24 Ni28 87(3) . 3
C42 Ni24 Ni28 137.9(4) . 3
C41 Ni24 Ni28 49.2(4) 3 3
C37 Ni24 Ni28 91.1(11) . 3
Ni29 Ni24 Ni28 82.3(2) . 3
Ni21 Ni24 Ni28 58.21(8) 3 3
Ni23 Ni24 Ni28 60.19(8) . 3
Ni22 Ni24 Ni28 126.19(10) . 3
C45' Ni24 Ni26 112(3) . .
C45 Ni24 Ni26 118(2) . .
C42 Ni24 Ni26 51.0(3) . .
C41 Ni24 Ni26 101.9(4) 3 .
C37 Ni24 Ni26 49.8(10) . .
Ni29 Ni24 Ni26 149.4(2) . .
Ni21 Ni24 Ni26 70.19(8) 3 .
Ni23 Ni24 Ni26 137.88(10) . .
Ni22 Ni24 Ni26 95.08(9) . .
Ni28 Ni24 Ni26 128.21(10) 3 .
C45' Ni24 Ni25 86(4) . .
C45 Ni24 Ni25 85(3) . .
C42 Ni24 Ni25 50.6(4) . .
C41 Ni24 Ni25 139.3(4) 3 .
C37 Ni24 Ni25 85.9(11) . .
Ni29 Ni24 Ni25 94.9(2) . .
Ni21 Ni24 Ni25 124.50(10) 3 .
Ni23 Ni24 Ni25 124.44(10) . .
Ni22 Ni24 Ni25 58.26(8) . .
Ni28 Ni24 Ni25 171.43(11) 3 .
Ni26 Ni24 Ni25 54.53(8) . .
C33 Ni25 C39 101.0(17) . .
C33 Ni25 C34 99.2(9) . .
C39 Ni25 C34 86.0(16) . .
C33 Ni25 C42 148.4(8) . .
C39 Ni25 C42 105.0(16) . .
C34 Ni25 C42 100.2(7) . .
C33 Ni25 C39' 102.3(15) . .
C39 Ni25 C39' 16(2) . .
C34 Ni25 C39' 101.6(16) . .
C42 Ni25 C39' 97.9(13) . .
C33 Ni25 Ni27 142.6(7) . .
C39 Ni25 Ni27 91.6(16) . .
C34 Ni25 Ni27 46.2(6) . .
C42 Ni25 Ni27 54.6(4) . .
C39' Ni25 Ni27 99.3(15) . .
C33 Ni25 Ni26 143.8(7) . .
C39 Ni25 Ni26 51.3(16) . .
C34 Ni25 Ni26 101.0(6) . .
C42 Ni25 Ni26 54.3(4) . .
C39' Ni25 Ni26 44.2(13) . .
Ni27 Ni25 Ni26 69.31(9) . .
C33 Ni25 Ni22 102.8(7) . .
C39 Ni25 Ni22 152.6(16) . .
C34 Ni25 Ni22 103.1(6) . .
C42 Ni25 Ni22 48.3(3) . .
C39' Ni25 Ni22 141.1(13) . .
Ni27 Ni25 Ni22 77.49(9) . .
Ni26 Ni25 Ni22 101.41(10) . .
C33 Ni25 Ni24 109.2(7) . .
C39 Ni25 Ni24 99.7(15) . .
C34 Ni25 Ni24 149.1(6) . .
C42 Ni25 Ni24 48.9(4) . .
C39' Ni25 Ni24 84.1(13) . .
Ni27 Ni25 Ni24 103.04(10) . .
Ni26 Ni25 Ni24 62.14(8) . .
Ni22 Ni25 Ni24 59.67(8) . .
C39' Ni26 C35 103(2) . .
C39' Ni26 C39 17(2) . .
C35 Ni26 C39 103.3(16) . .
C39' Ni26 C37 74(2) . .
C35 Ni26 C37 100.6(12) . .
C39 Ni26 C37 90.5(18) . .
C39' Ni26 C42 111.7(19) . .
C35 Ni26 C42 141.8(7) . .
C39 Ni26 C42 105.5(15) . .
C37 Ni26 C42 103.6(10) . .
C39' Ni26 C41 143.4(18) . .
C35 Ni26 C41 103.9(6) . .
C39 Ni26 C41 129.8(14) . .
C37 Ni26 C41 124.3(10) . .
C42 Ni26 C41 37.9(5) . .
C39' Ni26 Ni23 150.0(19) . 3
C35 Ni26 Ni23 51.9(5) . 3
C39 Ni26 Ni23 139.3(16) . 3
C37 Ni26 Ni23 122.6(11) . 3
C42 Ni26 Ni23 90.1(4) . 3
C41 Ni26 Ni23 52.3(4) . 3
C39' Ni26 Ni25 57.9(18) . .
C35 Ni26 Ni25 150.6(5) . .
C39 Ni26 Ni25 51.5(14) . .
C37 Ni26 Ni25 95.2(11) . .
C42 Ni26 Ni25 54.5(4) . .
C41 Ni26 Ni25 87.0(4) . .
Ni23 Ni26 Ni25 134.68(11) 3 .
C39' Ni26 Ni24 92.7(19) . .
C35 Ni26 Ni24 145.1(5) . .
C39 Ni26 Ni24 100.8(16) . .
C37 Ni26 Ni24 54.2(10) . .
C42 Ni26 Ni24 49.5(4) . .
C41 Ni26 Ni24 78.6(4) . .
Ni23 Ni26 Ni24 117.25(9) 3 .
Ni25 Ni26 Ni24 63.34(8) . .
C39' Ni26 Ni27 97.6(17) . .
C35 Ni26 Ni27 113.2(6) . .
C39 Ni26 Ni27 81.8(14) . .
C37 Ni26 Ni27 146.2(11) . .
C42 Ni26 Ni27 48.5(4) . .
C41 Ni26 Ni27 48.8(4) . .
Ni23 Ni26 Ni27 81.27(9) 3 .
Ni25 Ni26 Ni27 54.59(8) . .
Ni24 Ni26 Ni27 94.83(8) . .
C36 Ni27 C34 105.4(9) . .
C36 Ni27 C42 143.3(8) . .
C34 Ni27 C42 110.7(8) . .
C36 Ni27 C41 108.9(8) . .
C34 Ni27 C41 143.8(8) . .
C42 Ni27 C41 38.4(5) . .
C36 Ni27 Ni25 161.2(7) . .
C34 Ni27 Ni25 56.0(7) . .
C42 Ni27 Ni25 55.4(4) . .
C41 Ni27 Ni25 89.0(4) . .
C36 Ni27 Ni28 56.3(7) . .
C34 Ni27 Ni28 161.4(7) . .
C42 Ni27 Ni28 87.9(4) . .
C41 Ni27 Ni28 53.1(4) . .
Ni25 Ni27 Ni28 141.99(11) . .
C36 Ni27 Ni26 132.2(7) . .
C34 Ni27 Ni26 97.5(7) . .
C42 Ni27 Ni26 49.0(3) . .
C41 Ni27 Ni26 49.9(4) . .
Ni25 Ni27 Ni26 56.10(8) . .
Ni28 Ni27 Ni26 93.84(9) . .
C36 Ni27 Ni21 99.1(6) . .
C34 Ni27 Ni21 135.5(7) . .
C42 Ni27 Ni21 49.4(4) . .
C41 Ni27 Ni21 48.7(3) . .
Ni25 Ni27 Ni21 97.04(10) . .
Ni28 Ni27 Ni21 58.13(8) . .
Ni26 Ni27 Ni21 92.50(8) . .
C31 Ni28 C38 91.9(12) . .
C31 Ni28 C41 155.9(7) . .
C38 Ni28 C41 105.0(11) . .
C31 Ni28 C36 96.4(8) . .
C38 Ni28 C36 89.9(13) . .
C41 Ni28 C36 100.6(7) . .
C31 Ni28 Ni27 141.0(6) . .
C38 Ni28 Ni27 95.2(11) . .
C41 Ni28 Ni27 55.6(4) . .
C36 Ni28 Ni27 45.4(6) . .
C31 Ni28 Ni21 139.6(6) . .
C38 Ni28 Ni21 51.5(10) . .
C41 Ni28 Ni21 53.5(3) . .
C36 Ni28 Ni21 99.5(5) . .
Ni27 Ni28 Ni21 68.47(8) . .
C31 Ni28 Ni23 109.4(6) . 3
C38 Ni28 Ni23 148.2(11) . 3
C41 Ni28 Ni23 48.5(4) . 3
C36 Ni28 Ni23 110.1(6) . 3
Ni27 Ni28 Ni23 83.06(9) . 3
Ni21 Ni28 Ni23 99.47(9) . 3
C31 Ni28 Ni24 112.0(6) . 3
C38 Ni28 Ni24 91.2(11) . 3
C41 Ni28 Ni24 51.8(4) . 3
C36 Ni28 Ni24 151.6(6) . 3
Ni27 Ni28 Ni24 106.20(10) . 3
Ni21 Ni28 Ni24 60.21(8) . 3
Ni23 Ni28 Ni24 59.32(8) 3 3
O31 C31 Ni28 176.7(17) . .
O32 C32 Ni22 140.7(17) . .
O32 C32 Ni21 140.9(17) . .
Ni22 C32 Ni21 78.4(8) . .
O33 C33 Ni25 172.8(18) . .
O34 C34 Ni27 150.7(18) . .
O34 C34 Ni25 130.3(16) . .
Ni27 C34 Ni25 77.8(8) . .
O35 C35 Ni26 143.5(16) . .
O35 C35 Ni23 138.8(16) . 3
Ni26 C35 Ni23 77.7(6) . 3
O36 C36 Ni27 152.5(18) . .
O36 C36 Ni28 128.7(16) . .
Ni27 C36 Ni28 78.2(8) . .
O37 C37 Ni26 129(3) . .
O37 C37 Ni21 127(3) . 3
Ni26 C37 Ni21 91.8(12) . 3
O37 C37 Ni24 140(3) . .
Ni26 C37 Ni24 76.0(10) . .
Ni21 C37 Ni24 73.6(10) 3 .
O38 C38 Ni28 137(3) . .
O38 C38 Ni21 144(3) . .
Ni28 C38 Ni21 78.8(10) . .
O39 C39 Ni25 147(5) . .
O39 C39 Ni26 136(5) . .
Ni25 C39 Ni26 77.2(13) . .
O38' C38' Ni21 175(4) . 3
O39' C39' Ni26 154(5) . .
O39' C39' Ni25 127(5) . .
Ni26 C39' Ni25 78.0(16) . .
C42 C41 Ni23 138.6(10) . 3
C42 C41 Ni28 132.0(10) . .
Ni23 C41 Ni28 81.6(5) 3 .
C42 C41 Ni27 70.2(8) . .
Ni23 C41 Ni27 109.8(6) 3 .
Ni28 C41 Ni27 71.3(4) . .
C42 C41 Ni21 72.0(8) . .
Ni23 C41 Ni21 148.9(8) 3 .
Ni28 C41 Ni21 75.8(5) . .
Ni27 C41 Ni21 83.0(5) . .
C42 C41 Ni24 124.7(9) . 3
Ni23 C41 Ni24 78.8(5) 3 3
Ni28 C41 Ni24 79.0(5) . 3
Ni27 C41 Ni24 147.0(7) . 3
Ni21 C41 Ni24 76.0(4) . 3
C42 C41 Ni26 69.6(8) . .
Ni23 C41 Ni26 69.5(4) 3 .
Ni28 C41 Ni26 130.3(6) . .
Ni27 C41 Ni26 81.4(5) . .
Ni21 C41 Ni26 141.5(7) . .
Ni24 C41 Ni26 130.1(7) 3 .
C41 C42 Ni22 140.5(10) . .
C41 C42 Ni24 125.4(10) . .
Ni22 C42 Ni24 81.4(5) . .
C41 C42 Ni27 71.3(8) . .
Ni22 C42 Ni27 100.9(6) . .
Ni24 C42 Ni27 149.1(7) . .
C41 C42 Ni26 72.4(8) . .
Ni22 C42 Ni26 146.6(8) . .
Ni24 C42 Ni26 79.6(5) . .
Ni27 C42 Ni26 82.5(4) . .
C41 C42 Ni25 129.3(9) . .
Ni22 C42 Ni25 78.7(5) . .
Ni24 C42 Ni25 80.5(5) . .
Ni27 C42 Ni25 70.0(4) . .
Ni26 C42 Ni25 71.2(4) . .
C41 C42 Ni21 70.2(8) . .
Ni22 C42 Ni21 70.4(4) . .
Ni24 C42 Ni21 125.8(6) . .
Ni27 C42 Ni21 82.8(5) . .
Ni26 C42 Ni21 142.5(7) . .
Ni25 C42 Ni21 133.8(7) . .
O43 C43 Ni23 167(4) . .
O44 C44 Ni22 159(5) . .
O45 C45 Ni24 173(5) . .
C46 Ni29 C43' 99(2) . .
C46 Ni29 C45' 99(2) . .
C43' Ni29 C45' 143(3) . .
C46 Ni29 Ni23 142(2) . .
C43' Ni29 Ni23 44.4(10) . .
C45' Ni29 Ni23 106.8(19) . .
C46 Ni29 Ni24 144(2) . .
C43' Ni29 Ni24 112.2(10) . .
C45' Ni29 Ni24 44.8(13) . .
Ni23 Ni29 Ni24 68.0(2) . .
C46 Ni29 Ni22 133(2) . .
C43' Ni29 Ni22 94.3(12) . .
C45' Ni29 Ni22 96(2) . .
Ni23 Ni29 Ni22 71.3(2) . .
Ni24 Ni29 Ni22 63.66(18) . .
O43' C43' Ni23 160(4) . .
O43' C43' Ni29 123(3) . .
Ni23 C43' Ni29 76.3(13) . .
O44' C44' Ni22 159(7) . .
O45' C45' Ni24 155(5) . .
O45' C45' Ni29 131(5) . .
Ni24 C45' Ni29 74.0(15) . .
O46 C46 Ni29 176(5) . .
C107 N1 C103 106.7(10) . .
C107 N1 C101 111.1(11) . .
C103 N1 C101 110.7(11) . .
C107 N1 C105 112.4(11) . .
C103 N1 C105 109.4(11) . .
C101 N1 C105 106.7(10) . .
N1 C101 C102 114.2(13) . .
N1 C101 H10A 108.7 . .
C102 C101 H10A 108.7 . .
N1 C101 H10B 108.7 . .
C102 C101 H10B 108.7 . .
H10A C101 H10B 107.6 . .
C101 C102 H10C 109.5 . .
C101 C102 H10D 109.5 . .
H10C C102 H10D 109.5 . .
C101 C102 H10E 109.5 . .
H10C C102 H10E 109.5 . .
H10D C102 H10E 109.5 . .
N1 C103 C104 112.5(12) . .
N1 C103 H10F 109.1 . .
C104 C103 H10F 109.1 . .
N1 C103 H10G 109.1 . .
C104 C103 H10G 109.1 . .
H10F C103 H10G 107.8 . .
C103 C104 H10H 109.5 . .
C103 C104 H10I 109.5 . .
H10H C104 H10I 109.5 . .
C103 C104 H10J 109.5 . .
H10H C104 H10J 109.5 . .
H10I C104 H10J 109.5 . .
N1 C105 C106 115.3(13) . .
N1 C105 H10K 108.5 . .
C106 C105 H10K 108.5 . .
N1 C105 H10L 108.5 . .
C106 C105 H10L 108.5 . .
H10K C105 H10L 107.5 . .
C105 C106 H10M 109.5 . .
C105 C106 H10N 109.5 . .
H10M C106 H10N 109.5 . .
C105 C106 H10O 109.5 . .
H10M C106 H10O 109.5 . .
H10N C106 H10O 109.5 . .
N1 C107 C108 116.5(12) . .
N1 C107 H10P 108.2 . .
C108 C107 H10P 108.2 . .
N1 C107 H10Q 108.2 . .
C108 C107 H10Q 108.2 . .
H10P C107 H10Q 107.3 . .
C107 C108 H10R 109.5 . .
C107 C108 H10S 109.5 . .
H10R C108 H10S 109.5 . .
C107 C108 H10T 109.5 . .
H10R C108 H10T 109.5 . .
H10S C108 H10T 109.5 . .
C203 N2 C207 109.3(11) . .
C203 N2 C201 110.6(12) . .
C207 N2 C201 112.0(13) . .
C203 N2 C205 113.6(13) . .
C207 N2 C205 109.5(13) . .
C201 N2 C205 101.9(13) . .
N2 C201 C202 114.0(13) . .
N2 C201 H20A 108.8 . .
C202 C201 H20A 108.8 . .
N2 C201 H20B 108.8 . .
C202 C201 H20B 108.8 . .
H20A C201 H20B 107.6 . .
C201 C202 H20C 109.5 . .
C201 C202 H20D 109.5 . .
H20C C202 H20D 109.5 . .
C201 C202 H20E 109.5 . .
H20C C202 H20E 109.5 . .
H20D C202 H20E 109.5 . .
N2 C203 C204 117.6(13) . .
N2 C203 H20F 107.9 . .
C204 C203 H20F 107.9 . .
N2 C203 H20G 107.9 . .
C204 C203 H20G 107.9 . .
H20F C203 H20G 107.2 . .
C203 C204 H20H 109.5 . .
C203 C204 H20I 109.5 . .
H20H C204 H20I 109.5 . .
C203 C204 H20J 109.5 . .
H20H C204 H20J 109.5 . .
H20I C204 H20J 109.5 . .
N2 C205 C206 112.7(13) . .
N2 C205 H20K 109.1 . .
C206 C205 H20K 109.1 . .
N2 C205 H20L 109.1 . .
C206 C205 H20L 109.1 . .
H20K C205 H20L 107.8 . .
C205 C206 H20M 109.5 . .
C205 C206 H20N 109.5 . .
H20M C206 H20N 109.5 . .
C205 C206 H20O 109.5 . .
H20M C206 H20O 109.5 . .
H20N C206 H20O 109.5 . .
N2 C207 C208 113.1(13) . .
N2 C207 H20P 109.0 . .
C208 C207 H20P 109.0 . .
N2 C207 H20Q 109.0 . .
C208 C207 H20Q 109.0 . .
H20P C207 H20Q 107.8 . .
C207 C208 H20R 109.5 . .
C207 C208 H20S 109.5 . .
H20R C208 H20S 109.5 . .
C207 C208 H20T 109.5 . .
H20R C208 H20T 109.5 . .
H20S C208 H20T 109.5 . .
C3A5 N3 C301 174.3(18) . .
C3A5 N3 C307 73(2) . .
C301 N3 C307 110.7(17) . .
C3A5 N3 C303 70(2) . .
C301 N3 C303 111.8(17) . .
C307 N3 C303 109.0(16) . .
C3A5 N3 C3A7 113.0(18) . .
C301 N3 C3A7 63(2) . .
C307 N3 C3A7 173(2) . .
C303 N3 C3A7 77.2(19) . .
C3A5 N3 C305 66.3(16) . .
C301 N3 C305 108.2(15) . .
C307 N3 C305 107.9(17) . .
C303 N3 C305 109.3(17) . .
C3A7 N3 C305 73(2) . .
C3A5 N3 C3A3 109.1(17) . .
C301 N3 C3A3 70(2) . .
C307 N3 C3A3 66.1(18) . .
C303 N3 C3A3 174.9(18) . .
C3A7 N3 C3A3 107.6(16) . .
C305 N3 C3A3 74(2) . .
C3A5 N3 C3A1 111.0(15) . .
C301 N3 C3A1 74.5(18) . .
C307 N3 C3A1 71(2) . .
C303 N3 C3A1 69.0(19) . .
C3A7 N3 C3A1 108.7(17) . .
C305 N3 C3A1 177.3(18) . .
C3A3 N3 C3A1 107.2(17) . .
N3 C301 C302 112.6(19) . .
N3 C301 H30A 109.1 . .
C302 C301 H30A 109.1 . .
N3 C301 H30B 109.1 . .
C302 C301 H30B 109.1 . .
H30A C301 H30B 107.8 . .
C301 C302 H30C 109.5 . .
C301 C302 H30D 109.5 . .
H30C C302 H30D 109.5 . .
C301 C302 H30E 109.5 . .
H30C C302 H30E 109.5 . .
H30D C302 H30E 109.5 . .
N3 C303 C304 117(2) . .
N3 C303 H30F 108.1 . .
C304 C303 H30F 108.1 . .
N3 C303 H30G 108.1 . .
C304 C303 H30G 108.1 . .
H30F C303 H30G 107.3 . .
C303 C304 H30H 109.5 . .
C303 C304 H30I 109.5 . .
H30H C304 H30I 109.5 . .
C303 C304 H30J 109.5 . .
H30H C304 H30J 109.5 . .
H30I C304 H30J 109.5 . .
N3 C305 C306 111.2(19) . .
N3 C305 H30K 109.4 . .
C306 C305 H30K 109.4 . .
N3 C305 H30L 109.4 . .
C306 C305 H30L 109.4 . .
H30K C305 H30L 108.0 . .
C305 C306 H30M 109.5 . .
C305 C306 H30N 109.5 . .
H30M C306 H30N 109.5 . .
C305 C306 H30O 109.5 . .
H30M C306 H30O 109.5 . .
H30N C306 H30O 109.5 . .
N3 C307 C308 112.4(19) . .
N3 C307 H30P 109.1 . .
C308 C307 H30P 109.1 . .
N3 C307 H30Q 109.1 . .
C308 C307 H30Q 109.1 . .
H30P C307 H30Q 107.8 . .
C307 C308 H30R 109.5 . .
C307 C308 H30S 109.5 . .
H30R C308 H30S 109.5 . .
C307 C308 H30T 109.5 . .
H30R C308 H30T 109.5 . .
H30S C308 H30T 109.5 . .
N3 C3A1 C3A2 112(2) . .
N3 C3A1 H3A1 109.1 . .
C3A2 C3A1 H3A1 109.1 . .
N3 C3A1 H3A2 109.1 . .
C3A2 C3A1 H3A2 109.1 . .
H3A1 C3A1 H3A2 107.9 . .
C3A1 C3A2 H3A3 109.5 . .
C3A1 C3A2 H3A4 109.5 . .
H3A3 C3A2 H3A4 109.5 . .
C3A1 C3A2 H3A5 109.5 . .
H3A3 C3A2 H3A5 109.5 . .
H3A4 C3A2 H3A5 109.5 . .
N3 C3A3 C3A4 116(2) . .
N3 C3A3 H3A6 108.4 . .
C3A4 C3A3 H3A6 108.4 . .
N3 C3A3 H3A7 108.4 . .
C3A4 C3A3 H3A7 108.4 . .
H3A6 C3A3 H3A7 107.4 . .
C3A3 C3A4 H3A8 109.5 . .
C3A3 C3A4 H3A9 109.5 . .
H3A8 C3A4 H3A9 109.5 . .
C3A3 C3A4 H3AX 109.5 . .
H3A8 C3A4 H3AX 109.5 . .
H3A9 C3A4 H3AX 109.5 . .
N3 C3A5 C3A6 115(2) . .
N3 C3A5 H3AY 108.5 . .
C3A6 C3A5 H3AY 108.5 . .
N3 C3A5 H3AZ 108.5 . .
C3A6 C3A5 H3AZ 108.5 . .
H3AY C3A5 H3AZ 107.5 . .
C3A5 C3A6 H3AA 109.5 . .
C3A5 C3A6 H3AB 109.5 . .
H3AA C3A6 H3AB 109.5 . .
C3A5 C3A6 H3AC 109.5 . .
H3AA C3A6 H3AC 109.5 . .
H3AB C3A6 H3AC 109.5 . .
N3 C3A7 C3A8 115(2) . .
N3 C3A7 H3AD 108.6 . .
C3A8 C3A7 H3AD 108.6 . .
N3 C3A7 H3AE 108.6 . .
C3A8 C3A7 H3AE 108.6 . .
H3AD C3A7 H3AE 107.6 . .
C3A7 C3A8 H3AF 109.5 . .
C3A7 C3A8 H3AG 109.5 . .
H3AF C3A8 H3AG 109.5 . .
C3A7 C3A8 H3AH 109.5 . .
H3AF C3A8 H3AH 109.5 . .
H3AG C3A8 H3AH 109.5 . .
C407 N4 C403 104.1(16) . .
C407 N4 C405 112.8(17) . .
C403 N4 C405 110.0(16) . .
C407 N4 C401 111.0(15) . .
C403 N4 C401 113.9(16) . .
C405 N4 C401 105.3(9) . .
N4 C401 C402 117.5(17) . .
N4 C401 H40A 107.9 . .
C402 C401 H40A 107.9 . .
N4 C401 H40B 107.9 . .
C402 C401 H40B 107.9 . .
H40A C401 H40B 107.2 . .
C401 C402 H40C 109.5 . .
C401 C402 H40D 109.5 . .
H40C C402 H40D 109.5 . .
C401 C402 H40E 109.5 . .
H40C C402 H40E 109.5 . .
H40D C402 H40E 109.5 . .
N4 C403 C404 115.1(19) . .
N4 C403 H40F 108.5 . .
C404 C403 H40F 108.5 . .
N4 C403 H40G 108.5 . .
C404 C403 H40G 108.5 . .
H40F C403 H40G 107.5 . .
C403 C404 H40H 109.5 . .
C403 C404 H40I 109.5 . .
H40H C404 H40I 109.5 . .
C403 C404 H40J 109.5 . .
H40H C404 H40J 109.5 . .
H40I C404 H40J 109.5 . .
N4 C405 C406 114.1(13) . .
N4 C405 H40K 108.7 . .
C406 C405 H40K 108.7 . .
N4 C405 H40L 108.7 . .
C406 C405 H40L 108.7 . .
H40K C405 H40L 107.6 . .
C405 C406 H40M 109.5 . .
C405 C406 H40N 109.5 . .
H40M C406 H40N 109.5 . .
C405 C406 H40O 109.5 . .
H40M C406 H40O 109.5 . .
H40N C406 H40O 109.5 . .
N4 C407 C408 114.4(16) . .
N4 C407 H40P 108.7 . .
C408 C407 H40P 108.7 . .
N4 C407 H40Q 108.7 . .
C408 C407 H40Q 108.7 . .
H40P C407 H40Q 107.6 . .
C407 C408 H40R 109.5 . .
C407 C408 H40S 109.5 . .
H40R C408 H40S 109.5 . .
C407 C408 H40T 109.5 . .
H40R C408 H40T 109.5 . .
H40S C408 H40T 109.5 . .
C503 N5 C505 109.2(15) . .
C503 N5 C507 107.7(14) . .
C505 N5 C507 113.2(14) . .
C503 N5 C501 111.9(15) . .
C505 N5 C501 107.3(14) . .
C507 N5 C501 107.6(14) . .
N5 C501 C502 114.3(17) . .
N5 C501 H50A 108.7 . .
C502 C501 H50A 108.7 . .
N5 C501 H50B 108.7 . .
C502 C501 H50B 108.7 . .
H50A C501 H50B 107.6 . .
C501 C502 H50C 109.5 . .
C501 C502 H50D 109.5 . .
H50C C502 H50D 109.5 . .
C501 C502 H50E 109.5 . .
H50C C502 H50E 109.5 . .
H50D C502 H50E 109.5 . .
N5 C503 C504 115.2(15) . .
N5 C503 H50F 108.5 . .
C504 C503 H50F 108.5 . .
N5 C503 H50G 108.5 . .
C504 C503 H50G 108.5 . .
H50F C503 H50G 107.5 . .
C503 C504 H50H 109.5 . .
C503 C504 H50I 109.5 . .
H50H C504 H50I 109.5 . .
C503 C504 H50J 109.5 . .
H50H C504 H50J 109.5 . .
H50I C504 H50J 109.5 . .
N5 C505 C506 113.8(16) . .
N5 C505 H50K 108.8 . .
C506 C505 H50K 108.8 . .
N5 C505 H50L 108.8 . .
C506 C505 H50L 108.8 . .
H50K C505 H50L 107.7 . .
C505 C506 H50M 109.5 . .
C505 C506 H50N 109.5 . .
H50M C506 H50N 109.5 . .
C505 C506 H50O 109.5 . .
H50M C506 H50O 109.5 . .
H50N C506 H50O 109.5 . .
N5 C507 C508 119.1(16) . .
N5 C507 H50P 107.5 . .
C508 C507 H50P 107.5 . .
N5 C507 H50Q 107.5 . .
C508 C507 H50Q 107.5 . .
H50P C507 H50Q 107.0 . .
C507 C508 H50R 109.5 . .
C507 C508 H50S 109.5 . .
H50R C508 H50S 109.5 . .
C507 C508 H50T 109.5 . .
H50R C508 H50T 109.5 . .
H50S C508 H50T 109.5 . .
C6A7 N6 C607 166(2) . .
C6A7 N6 C605 54.3(19) . .
C607 N6 C605 114.2(17) . .
C6A7 N6 C601 77(2) . .
C607 N6 C601 115.2(17) . .
C605 N6 C601 105.7(14) . .
C6A7 N6 C6A5 115.7(18) . .
C607 N6 C6A5 53.6(19) . .
C605 N6 C6A5 90.0(16) . .
C601 N6 C6A5 164.0(16) . .
C6A7 N6 C603 76.8(17) . .
C607 N6 C603 103.4(14) . .
C605 N6 C603 109.5(16) . .
C601 N6 C603 108.6(16) . .
C6A5 N6 C603 67.5(19) . .
C6A7 N6 C6A1 115.0(17) . .
C607 N6 C6A1 77.6(19) . .
C605 N6 C6A1 165.5(17) . .
C601 N6 C6A1 60.3(16) . .
C6A5 N6 C6A1 104.2(15) . .
C603 N6 C6A1 74.1(19) . .
C6A7 N6 C6A3 106.6(16) . .
C607 N6 C6A3 72.7(17) . .
C605 N6 C6A3 71.0(18) . .
C601 N6 C6A3 75(2) . .
C6A5 N6 C6A3 108.3(17) . .
C603 N6 C6A3 175.6(18) . .
C6A1 N6 C6A3 106.5(16) . .
N6 C601 C602 112.9(18) . .
N6 C601 H60A 109.0 . .
C602 C601 H60A 109.0 . .
N6 C601 H60B 109.0 . .
C602 C601 H60B 109.0 . .
H60A C601 H60B 107.8 . .
C601 C602 H60C 109.5 . .
C601 C602 H60D 109.5 . .
H60C C602 H60D 109.5 . .
C601 C602 H60E 109.5 . .
H60C C602 H60E 109.5 . .
H60D C602 H60E 109.5 . .
N6 C603 C604 114.4(19) . .
N6 C603 H60F 108.7 . .
C604 C603 H60F 108.7 . .
N6 C603 H60G 108.7 . .
C604 C603 H60G 108.7 . .
H60F C603 H60G 107.6 . .
C603 C604 H60H 109.5 . .
C603 C604 H60I 109.5 . .
H60H C604 H60I 109.5 . .
C603 C604 H60J 109.5 . .
H60H C604 H60J 109.5 . .
H60I C604 H60J 109.5 . .
N6 C605 C606 120(2) . .
N6 C605 H60K 107.4 . .
C606 C605 H60K 107.4 . .
N6 C605 H60L 107.4 . .
C606 C605 H60L 107.4 . .
H60K C605 H60L 106.9 . .
C605 C606 H60M 109.5 . .
C605 C606 H60N 109.5 . .
H60M C606 H60N 109.5 . .
C605 C606 H60O 109.5 . .
H60M C606 H60O 109.5 . .
H60N C606 H60O 109.5 . .
N6 C607 C608 113.1(18) . .
N6 C607 H60P 109.0 . .
C608 C607 H60P 109.0 . .
N6 C607 H60Q 109.0 . .
C608 C607 H60Q 109.0 . .
H60P C607 H60Q 107.8 . .
C607 C608 H60R 109.5 . .
C607 C608 H60S 109.5 . .
H60R C608 H60S 109.5 . .
C607 C608 H60T 109.5 . .
H60R C608 H60T 109.5 . .
H60S C608 H60T 109.5 . .
N6 C6A1 C6A2 113.5(19) . .
N6 C6A1 H6A1 108.9 . .
C6A2 C6A1 H6A1 108.9 . .
N6 C6A1 H6A2 108.9 . .
C6A2 C6A1 H6A2 108.9 . .
H6A1 C6A1 H6A2 107.7 . .
C6A1 C6A2 H6A3 109.5 . .
C6A1 C6A2 H6A4 109.5 . .
H6A3 C6A2 H6A4 109.5 . .
C6A1 C6A2 H6A5 109.5 . .
H6A3 C6A2 H6A5 109.5 . .
H6A4 C6A2 H6A5 109.5 . .
N6 C6A3 C6A4 116(2) . .
N6 C6A3 H6A6 108.4 . .
C6A4 C6A3 H6A6 108.4 . .
N6 C6A3 H6A7 108.4 . .
C6A4 C6A3 H6A7 108.4 . .
H6A6 C6A3 H6A7 107.5 . .
C6A3 C6A4 H6A8 109.5 . .
C6A3 C6A4 H6A9 109.5 . .
H6A8 C6A4 H6A9 109.5 . .
C6A3 C6A4 H6AX 109.5 . .
H6A8 C6A4 H6AX 109.5 . .
H6A9 C6A4 H6AX 109.5 . .
N6 C6A5 C6A6 111.0(19) . .
N6 C6A5 H6AY 109.4 . .
C6A6 C6A5 H6AY 109.4 . .
N6 C6A5 H6AZ 109.4 . .
C6A6 C6A5 H6AZ 109.4 . .
H6AY C6A5 H6AZ 108.0 . .
C6A5 C6A6 H6AA 109.5 . .
C6A5 C6A6 H6AB 109.5 . .
H6AA C6A6 H6AB 109.5 . .
C6A5 C6A6 H6AC 109.5 . .
H6AA C6A6 H6AC 109.5 . .
H6AB C6A6 H6AC 109.5 . .
N6 C6A7 C6A8 117(2) . .
N6 C6A7 H6AD 108.1 . .
C6A8 C6A7 H6AD 108.1 . .
N6 C6A7 H6AE 108.1 . .
C6A8 C6A7 H6AE 108.1 . .
H6AD C6A7 H6AE 107.3 . .
C6A7 C6A8 H6AF 109.5 . .
C6A7 C6A8 H6AG 109.5 . .
H6AF C6A8 H6AG 109.5 . .
C6A7 C6A8 H6AH 109.5 . .
H6AF C6A8 H6AH 109.5 . .
H6AG C6A8 H6AH 109.5 . .
C702 C701 H70A 109.5 . .
C702 C701 H70B 109.5 . .
H70A C701 H70B 109.5 . .
C702 C701 H70C 109.5 . .
H70A C701 H70C 109.5 . .
H70B C701 H70C 109.5 . .
O704 C702 C703 124(2) . .
O704 C702 C701 120(2) . .
C703 C702 C701 115(2) . .
C702 C703 H70D 109.5 . .
C702 C703 H70E 109.5 . .
H70D C703 H70E 109.5 . .
C702 C703 H70F 109.5 . .
H70D C703 H70F 109.5 . .
H70E C703 H70F 109.5 . .
C802 C801 H80A 109.5 . .
C802 C801 H80B 109.5 . .
H80A C801 H80B 109.5 . .
C802 C801 H80C 109.5 . .
H80A C801 H80C 109.5 . .
H80B C801 H80C 109.5 . .
O804 C802 C801 109(3) . .
O804 C802 C803 111(3) . .
C801 C802 C803 110(3) . .
C802 C803 H80D 109.5 . .
C802 C803 H80E 109.5 . .
H80D C803 H80E 109.5 . .
C802 C803 H80F 109.5 . .
H80D C803 H80F 109.5 . .
H80E C803 H80F 109.5 . .

loop_
_geom_bond_atom_site_label_1
_geom_bond_atom_site_label_2
_geom_bond_distance
_geom_bond_site_symmetry_2
Ni1 C2 1.868(13) .
Ni1 C1 1.893(14) .
Ni1 C13 2.006(15) .
Ni1 C23 2.101(12) .
Ni1 C22 2.177(12) .
Ni1 Ni2 2.364(2) .
Ni1 Ni5 2.419(2) .
Ni1 Ni12 2.539(2) .
Ni1 Ni6 2.772(2) .
Ni2 C26 1.72(2) .
Ni2 C26' 1.74(5) .
Ni2 C2 1.880(14) .
Ni2 C22 2.002(12) .
Ni2 Ni18 2.440(7) .
Ni2 Ni8 2.557(2) .
Ni2 Ni7 2.604(2) .
Ni2 Ni3 2.897(2) .
Ni3 C27 1.711(18) .
Ni3 C27' 1.71(4) .
Ni3 C3 1.886(14) .
Ni3 C25 1.993(12) .
Ni3 Ni4 2.360(2) .
Ni3 Ni18 2.548(7) .
Ni3 Ni8 2.576(2) .
Ni3 Ni9 2.590(3) .
Ni4 C3 1.873(14) .
Ni4 C4 1.887(18) .
Ni4 C13 1.988(16) .
Ni4 C24 2.127(12) .
Ni4 C25 2.179(12) .
Ni4 Ni11 2.431(2) .
Ni4 Ni12 2.534(2) .
Ni4 Ni10 2.728(3) .
Ni5 C5 1.694(14) .
Ni5 C1 1.908(15) .
Ni5 C23 2.104(12) .
Ni5 C6 2.244(17) .
Ni5 Ni6 2.423(2) .
Ni5 Ni14 2.572(2) .
Ni5 Ni12 2.755(2) .
Ni6 C6 1.719(15) .
Ni6 C7 1.817(18) .
Ni6 C22 2.078(12) .
Ni6 C23 2.088(12) .
Ni6 Ni7 2.397(3) .
Ni6 Ni13 2.808(2) .
Ni7 C8 1.682(16) .
Ni7 C7 1.964(17) .
Ni7 C22 2.033(12) .
Ni7 Ni8 2.531(2) .
Ni7 Ni13 2.577(3) .
Ni8 C28' 1.64(3) .
Ni8 C28 1.788(17) .
Ni8 C25 1.974(12) .
Ni8 C22 2.012(11) .
Ni8 Ni18 2.262(7) .
Ni8 Ni9 2.564(3) .
Ni8 Ni13 2.728(2) .
Ni8 Ni16 2.743(3) .
Ni9 C9 1.696(17) .
Ni9 C10 1.92(2) .
Ni9 C25 2.042(12) .
Ni9 Ni10 2.391(3) .
Ni9 C17' 2.47(7) .
Ni9 Ni16 2.555(3) .
Ni10 C11 1.692(16) .
Ni10 C10 1.79(2) .
Ni10 C24 2.077(12) .
Ni10 C25 2.088(12) .
Ni10 Ni11 2.456(3) .
Ni10 Ni16 2.768(3) .
Ni11 C12 1.661(16) .
Ni11 C4 1.879(18) .
Ni11 C24 2.059(12) .
Ni11 C11 2.326(16) .
Ni11 Ni15 2.594(3) .
Ni11 Ni12 2.702(2) .
Ni12 C20 1.78(5) .
Ni12 C20' 1.79(2) .
Ni12 C13 2.068(16) .
Ni12 C23 2.096(12) .
Ni12 C24 2.208(12) .
Ni12 Ni17 2.397(4) .
Ni12 Ni14 2.605(2) .
Ni12 Ni15 2.613(2) .
Ni13 C14 1.646(16) .
Ni13 C15 1.874(16) .
Ni13 C23 2.082(12) .
Ni13 C22 2.108(12) .
Ni13 Ni14 2.372(3) .
Ni13 Ni16 2.967(3) .
Ni14 C18 1.702(15) .
Ni14 C15 1.859(17) .
Ni14 C23 1.938(12) .
Ni14 Ni15 2.826(2) .
Ni14 Ni17 2.939(4) .
Ni15 C19 1.75(7) .
Ni15 C19' 1.79(3) .
Ni15 C16 1.874(16) .
Ni15 C24 1.930(12) .
Ni15 Ni17 2.336(4) .
Ni15 Ni16 2.353(3) .
Ni16 C17 1.73(3) .
Ni16 C17' 1.75(5) .
Ni16 C16 1.875(16) .
Ni16 C24 2.055(12) .
Ni16 C25 2.118(12) .
C1 O1 1.175(15) .
C2 O2 1.179(14) .
C3 O3 1.173(15) .
C4 O4 1.225(19) .
C5 O5 1.170(16) .
C6 O6 1.172(16) .
C7 O7 1.162(17) .
C8 O8 1.180(17) .
C9 O9 1.177(18) .
C10 O10 1.20(2) .
C11 O11 1.207(17) .
C12 O12 1.202(17) .
C13 O13 1.192(16) .
C14 O14 1.237(18) .
C15 O15 1.183(16) .
C16 O16 1.171(16) .
C17 O17 1.18(2) .
C17' O17' 1.18(2) .
C18 O18 1.176(16) .
C19 O19 1.182(11) .
C20 O20 1.186(11) .
Ni17 C21 1.70(2) .
Ni17 C19' 1.85(4) .
Ni17 C20' 1.87(3) .
C21 O21 1.179(11) .
C19' O19' 1.183(11) .
C20' O20' 1.189(11) .
C22 C23 1.395(16) .
C24 C25 1.394(17) .
C26 O26 1.177(11) .
C27 O27 1.187(10) .
C28 O28 1.180(10) .
Ni18 C29 1.63(4) .
Ni18 C27' 2.31(6) .
Ni18 C26' 2.15(10) .
Ni18 C28' 2.24(4) .
C26' O26' 1.181(11) .
C27' O27' 1.182(11) .
C28' O28' 1.176(11) .
C29 O29 1.182(11) .
Ni21 C38' 1.55(3) 3
Ni21 C32 1.88(2) .
Ni21 C38 2.02(3) .
Ni21 C41 2.102(12) .
Ni21 C37 2.11(4) 3
Ni21 C42 2.126(13) .
Ni21 Ni22 2.359(3) .
Ni21 Ni28 2.536(3) .
Ni21 Ni24 2.590(3) 3
Ni21 Ni27 2.778(3) .
Ni22 C44' 1.69(5) .
Ni22 C44 1.77(4) .
Ni22 C32 1.85(2) .
Ni22 C42 1.960(13) .
Ni22 Ni25 2.573(3) .
Ni22 Ni29 2.581(8) .
Ni22 Ni24 2.612(3) .
Ni22 Ni23 2.845(3) .
Ni23 C43' 1.64(3) .
Ni23 C43 1.81(2) .
Ni23 C35 1.887(16) 3
Ni23 C41 1.980(13) 3
Ni23 Ni29 2.280(7) .
Ni23 Ni26 2.343(3) 3
Ni23 Ni24 2.594(3) .
Ni23 Ni28 2.617(3) 3
Ni24 C45' 1.73(4) .
Ni24 C45 1.75(3) .
Ni24 C42 2.044(14) .
Ni24 C41 2.102(13) 3
Ni24 C37 2.21(3) .
Ni24 Ni29 2.358(7) .
Ni24 Ni21 2.590(3) 3
Ni24 Ni28 2.625(3) 3
Ni24 Ni26 2.645(3) .
Ni24 Ni25 2.674(3) .
Ni25 C33 1.624(19) .
Ni25 C39 1.96(4) .
Ni25 C34 2.03(2) .
Ni25 C42 2.095(13) .
Ni25 C39' 2.11(5) .
Ni25 Ni27 2.393(3) .
Ni25 Ni26 2.436(3) .
Ni26 C39' 1.74(4) .
Ni26 C35 1.849(17) .
Ni26 C39 1.95(5) .
Ni26 C37 2.08(4) .
Ni26 C42 2.089(12) .
Ni26 C41 2.124(13) .
Ni26 Ni23 2.343(3) 3
Ni26 Ni27 2.746(3) .
Ni27 C36 1.75(2) .
Ni27 C34 1.77(2) .
Ni27 C42 2.075(13) .
Ni27 C41 2.089(13) .
Ni27 Ni28 2.398(3) .
Ni28 C31 1.661(18) .
Ni28 C38 1.97(3) .
Ni28 C41 2.024(14) .
Ni28 C36 2.04(2) .
Ni28 Ni23 2.617(3) 3
Ni28 Ni24 2.625(3) 3
C31 O31 1.190(19) .
C32 O32 1.20(2) .
C33 O33 1.24(2) .
C34 O34 1.20(2) .
C35 O35 1.183(17) .
C35 Ni23 1.887(16) 3
C36 O36 1.21(2) .
C37 O37 1.179(11) .
C37 Ni21 2.11(4) 3
C38 O38 1.182(11) .
C39 O39 1.185(11) .
C38' O38' 1.184(11) .
C38' Ni21 1.55(3) 3
C39' O39' 1.184(11) .
C41 C42 1.370(18) .
C41 Ni23 1.980(13) 3
C41 Ni24 2.102(13) 3
C43 O43 1.181(11) .
C44 O44 1.188(11) .
C45 O45 1.187(11) .
Ni29 C46 1.55(3) .
Ni29 C43' 2.02(4) .
Ni29 C45' 2.15(5) .
C43' O43' 1.179(11) .
C44' O44' 1.184(11) .
C45' O45' 1.185(11) .
C46 O46 1.177(11) .
N1 C107 1.469(8) .
N1 C103 1.473(8) .
N1 C101 1.472(8) .
N1 C105 1.475(8) .
C101 C102 1.533(9) .
C101 H10A 0.9700 .
C101 H10B 0.9700 .
C102 H10C 0.9600 .
C102 H10D 0.9600 .
C102 H10E 0.9600 .
C103 C104 1.539(9) .
C103 H10F 0.9700 .
C103 H10G 0.9700 .
C104 H10H 0.9600 .
C104 H10I 0.9600 .
C104 H10J 0.9600 .
C105 C106 1.535(9) .
C105 H10K 0.9700 .
C105 H10L 0.9700 .
C106 H10M 0.9600 .
C106 H10N 0.9600 .
C106 H10O 0.9600 .
C107 C108 1.529(9) .
C107 H10P 0.9700 .
C107 H10Q 0.9700 .
C108 H10R 0.9600 .
C108 H10S 0.9600 .
C108 H10T 0.9600 .
N2 C203 1.463(8) .
N2 C207 1.471(8) .
N2 C201 1.471(9) .
N2 C205 1.477(9) .
C201 C202 1.534(9) .
C201 H20A 0.9700 .
C201 H20B 0.9700 .
C202 H20C 0.9600 .
C202 H20D 0.9600 .
C202 H20E 0.9600 .
C203 C204 1.539(9) .
C203 H20F 0.9700 .
C203 H20G 0.9700 .
C204 H20H 0.9600 .
C204 H20I 0.9600 .
C204 H20J 0.9600 .
C205 C206 1.539(9) .
C205 H20K 0.9700 .
C205 H20L 0.9700 .
C206 H20M 0.9600 .
C206 H20N 0.9600 .
C206 H20O 0.9600 .
C207 C208 1.541(9) .
C207 H20P 0.9700 .
C207 H20Q 0.9700 .
C208 H20R 0.9600 .
C208 H20S 0.9600 .
C208 H20T 0.9600 .
N3 C3A5 1.458(14) .
N3 C301 1.469(9) .
N3 C307 1.471(9) .
N3 C303 1.472(9) .
N3 C3A7 1.474(14) .
N3 C305 1.478(9) .
N3 C3A3 1.479(14) .
N3 C3A1 1.482(14) .
C301 C302 1.536(9) .
C301 H30A 0.9700 .
C301 H30B 0.9700 .
C302 H30C 0.9600 .
C302 H30D 0.9600 .
C302 H30E 0.9600 .
C303 C304 1.531(9) .
C303 H30F 0.9700 .
C303 H30G 0.9700 .
C304 H30H 0.9600 .
C304 H30I 0.9600 .
C304 H30J 0.9600 .
C305 C306 1.535(9) .
C305 H30K 0.9700 .
C305 H30L 0.9700 .
C306 H30M 0.9600 .
C306 H30N 0.9600 .
C306 H30O 0.9600 .
C307 C308 1.536(9) .
C307 H30P 0.9700 .
C307 H30Q 0.9700 .
C308 H30R 0.9600 .
C308 H30S 0.9600 .
C308 H30T 0.9600 .
C3A1 C3A2 1.535(16) .
C3A1 H3A1 0.9700 .
C3A1 H3A2 0.9700 .
C3A2 H3A3 0.9600 .
C3A2 H3A4 0.9600 .
C3A2 H3A5 0.9600 .
C3A3 C3A4 1.541(16) .
C3A3 H3A6 0.9700 .
C3A3 H3A7 0.9700 .
C3A4 H3A8 0.9600 .
C3A4 H3A9 0.9600 .
C3A4 H3AX 0.9600 .
C3A5 C3A6 1.538(16) .
C3A5 H3AY 0.9700 .
C3A5 H3AZ 0.9700 .
C3A6 H3AA 0.9600 .
C3A6 H3AB 0.9600 .
C3A6 H3AC 0.9600 .
C3A7 C3A8 1.532(16) .
C3A7 H3AD 0.9700 .
C3A7 H3AE 0.9700 .
C3A8 H3AF 0.9600 .
C3A8 H3AG 0.9600 .
C3A8 H3AH 0.9600 .
N4 C407 1.467(9) .
N4 C403 1.469(9) .
N4 C405 1.472(9) .
N4 C401 1.472(9) .
C401 C402 1.523(9) .
C401 H40A 0.9700 .
C401 H40B 0.9700 .
C402 H40C 0.9600 .
C402 H40D 0.9600 .
C402 H40E 0.9600 .
C403 C404 1.521(9) .
C403 H40F 0.9700 .
C403 H40G 0.9700 .
C404 H40H 0.9600 .
C404 H40I 0.9600 .
C404 H40J 0.9600 .
C405 C406 1.531(9) .
C405 H40K 0.9700 .
C405 H40L 0.9700 .
C406 H40M 0.9600 .
C406 H40N 0.9600 .
C406 H40O 0.9600 .
C407 C408 1.531(9) .
C407 H40P 0.9700 .
C407 H40Q 0.9700 .
C408 H40R 0.9600 .
C408 H40S 0.9600 .
C408 H40T 0.9600 .
N5 C503 1.465(9) .
N5 C505 1.466(9) .
N5 C507 1.468(9) .
N5 C501 1.469(9) .
C501 C502 1.529(9) .
C501 H50A 0.9700 .
C501 H50B 0.9700 .
C502 H50C 0.9600 .
C502 H50D 0.9600 .
C502 H50E 0.9600 .
C503 C504 1.525(9) .
C503 H50F 0.9700 .
C503 H50G 0.9700 .
C504 H50H 0.9600 .
C504 H50I 0.9600 .
C504 H50J 0.9600 .
C505 C506 1.515(9) .
C505 H50K 0.9700 .
C505 H50L 0.9700 .
C506 H50M 0.9600 .
C506 H50N 0.9600 .
C506 H50O 0.9600 .
C507 C508 1.520(9) .
C507 H50P 0.9700 .
C507 H50Q 0.9700 .
C508 H50R 0.9600 .
C508 H50S 0.9600 .
C508 H50T 0.9600 .
N6 C6A7 1.443(14) .
N6 C607 1.460(9) .
N6 C605 1.472(9) .
N6 C601 1.474(9) .
N6 C6A5 1.476(14) .
N6 C603 1.481(9) .
N6 C6A1 1.486(14) .
N6 C6A3 1.494(14) .
C601 C602 1.534(9) .
C601 H60A 0.9700 .
C601 H60B 0.9700 .
C602 H60C 0.9600 .
C602 H60D 0.9600 .
C602 H60E 0.9600 .
C603 C604 1.530(9) .
C603 H60F 0.9700 .
C603 H60G 0.9700 .
C604 H60H 0.9600 .
C604 H60I 0.9600 .
C604 H60J 0.9600 .
C605 C606 1.526(9) .
C605 H60K 0.9700 .
C605 H60L 0.9700 .
C606 H60M 0.9600 .
C606 H60N 0.9600 .
C606 H60O 0.9600 .
C607 C608 1.529(9) .
C607 H60P 0.9700 .
C607 H60Q 0.9700 .
C608 H60R 0.9600 .
C608 H60S 0.9600 .
C608 H60T 0.9600 .
C6A1 C6A2 1.535(16) .
C6A1 H6A1 0.9700 .
C6A1 H6A2 0.9700 .
C6A2 H6A3 0.9600 .
C6A2 H6A4 0.9600 .
C6A2 H6A5 0.9600 .
C6A3 C6A4 1.525(16) .
C6A3 H6A6 0.9700 .
C6A3 H6A7 0.9700 .
C6A4 H6A8 0.9600 .
C6A4 H6A9 0.9600 .
C6A4 H6AX 0.9600 .
C6A5 C6A6 1.540(16) .
C6A5 H6AY 0.9700 .
C6A5 H6AZ 0.9700 .
C6A6 H6AA 0.9600 .
C6A6 H6AB 0.9600 .
C6A6 H6AC 0.9600 .
C6A7 C6A8 1.529(16) .
C6A7 H6AD 0.9700 .
C6A7 H6AE 0.9700 .
C6A8 H6AF 0.9600 .
C6A8 H6AG 0.9600 .
C6A8 H6AH 0.9600 .
C701 C702 1.518(9) .
C701 H70A 0.9600 .
C701 H70B 0.9600 .
C701 H70C 0.9600 .
C702 O704 1.203(10) .
C702 C703 1.515(10) .
C703 H70D 0.9600 .
C703 H70E 0.9600 .
C703 H70F 0.9600 .
C801 C802 1.525(10) .
C801 H80A 0.9600 .
C801 H80B 0.9600 .
C801 H80C 0.9600 .
C802 O804 1.210(10) .
C802 C803 1.526(10) .
C803 H80D 0.9600 .
C803 H80E 0.9600 .
C803 H80F 0.9600 .

loop_
_geom_torsion_atom_site_label_1
_geom_torsion_atom_site_label_2
_geom_torsion_atom_site_label_3
_geom_torsion_atom_site_label_4
_geom_torsion
_geom_torsion_site_symmetry_1
_geom_torsion_site_symmetry_4
C2 Ni1 Ni2 C26 -12(2) . .
C1 Ni1 Ni2 C26 51(3) . .
C13 Ni1 Ni2 C26 -87(2) . .
C23 Ni1 Ni2 C26 165(2) . .
C22 Ni1 Ni2 C26 166(2) . .
Ni5 Ni1 Ni2 C26 124(2) . .
Ni12 Ni1 Ni2 C26 -150(2) . .
Ni6 Ni1 Ni2 C26 119(2) . .
C2 Ni1 Ni2 C26' -33(6) . .
C1 Ni1 Ni2 C26' 30(6) . .
C13 Ni1 Ni2 C26' -108(6) . .
C23 Ni1 Ni2 C26' 144(6) . .
C22 Ni1 Ni2 C26' 145(6) . .
Ni5 Ni1 Ni2 C26' 103(6) . .
Ni12 Ni1 Ni2 C26' -171(6) . .
Ni6 Ni1 Ni2 C26' 98(6) . .
C1 Ni1 Ni2 C2 62.9(9) . .
C13 Ni1 Ni2 C2 -75.1(8) . .
C23 Ni1 Ni2 C2 176.9(6) . .
C22 Ni1 Ni2 C2 177.9(7) . .
Ni5 Ni1 Ni2 C2 135.5(6) . .
Ni12 Ni1 Ni2 C2 -138.4(6) . .
Ni6 Ni1 Ni2 C2 130.4(5) . .
C2 Ni1 Ni2 C22 -177.9(7) . .
C1 Ni1 Ni2 C22 -115.0(8) . .
C13 Ni1 Ni2 C22 107.0(7) . .
C23 Ni1 Ni2 C22 -1.0(5) . .
Ni5 Ni1 Ni2 C22 -42.4(4) . .
Ni12 Ni1 Ni2 C22 43.7(4) . .
Ni6 Ni1 Ni2 C22 -47.5(4) . .
C2 Ni1 Ni2 Ni18 114.7(7) . .
C1 Ni1 Ni2 Ni18 177.6(8) . .
C13 Ni1 Ni2 Ni18 39.5(7) . .
C23 Ni1 Ni2 Ni18 -68.4(5) . .
C22 Ni1 Ni2 Ni18 -67.4(5) . .
Ni5 Ni1 Ni2 Ni18 -109.8(4) . .
Ni12 Ni1 Ni2 Ni18 -23.7(4) . .
Ni6 Ni1 Ni2 Ni18 -115.0(4) . .
C2 Ni1 Ni2 Ni8 149.5(6) . .
C1 Ni1 Ni2 Ni8 -147.6(7) . .
C13 Ni1 Ni2 Ni8 74.4(5) . .
C23 Ni1 Ni2 Ni8 -33.5(3) . .
C22 Ni1 Ni2 Ni8 -32.6(4) . .
Ni5 Ni1 Ni2 Ni8 -74.93(12) . .
Ni12 Ni1 Ni2 Ni8 11.14(12) . .
Ni6 Ni1 Ni2 Ni8 -80.10(7) . .
C2 Ni1 Ni2 Ni7 -150.7(5) . .
C1 Ni1 Ni2 Ni7 -87.8(7) . .
C13 Ni1 Ni2 Ni7 134.1(5) . .
C23 Ni1 Ni2 Ni7 26.2(3) . .
C22 Ni1 Ni2 Ni7 27.2(4) . .
Ni5 Ni1 Ni2 Ni7 -15.19(14) . .
Ni12 Ni1 Ni2 Ni7 70.89(11) . .
Ni6 Ni1 Ni2 Ni7 -20.35(7) . .
C2 Ni1 Ni2 Ni3 93.8(5) . .
C1 Ni1 Ni2 Ni3 156.7(7) . .
C13 Ni1 Ni2 Ni3 18.6(5) . .
C23 Ni1 Ni2 Ni3 -89.3(3) . .
C22 Ni1 Ni2 Ni3 -88.3(4) . .
Ni5 Ni1 Ni2 Ni3 -130.68(10) . .
Ni12 Ni1 Ni2 Ni3 -44.61(10) . .
Ni6 Ni1 Ni2 Ni3 -135.85(7) . .
C26 Ni2 Ni3 C27 -0.4(17) . .
C26' Ni2 Ni3 C27 4(4) . .
C2 Ni2 Ni3 C27 -102.7(9) . .
C22 Ni2 Ni3 C27 147.5(9) . .
Ni1 Ni2 Ni3 C27 -153.4(9) . .
Ni18 Ni2 Ni3 C27 40.8(9) . .
Ni8 Ni2 Ni3 C27 106.8(9) . .
Ni7 Ni2 Ni3 C27 102.5(9) . .
C26 Ni2 Ni3 C27' -7(2) . .
C26' Ni2 Ni3 C27' -2(4) . .
C2 Ni2 Ni3 C27' -109(2) . .
C22 Ni2 Ni3 C27' 141(2) . .
Ni1 Ni2 Ni3 C27' -160(2) . .
Ni18 Ni2 Ni3 C27' 34(2) . .
Ni8 Ni2 Ni3 C27' 100(2) . .
Ni7 Ni2 Ni3 C27' 96(2) . .
C26 Ni2 Ni3 C3 104.0(16) . .
C26' Ni2 Ni3 C3 109(4) . .
C2 Ni2 Ni3 C3 1.7(6) . .
C22 Ni2 Ni3 C3 -108.1(6) . .
Ni1 Ni2 Ni3 C3 -49.0(4) . .
Ni18 Ni2 Ni3 C3 145.2(5) . .
Ni8 Ni2 Ni3 C3 -148.8(4) . .
Ni7 Ni2 Ni3 C3 -153.1(4) . .
C26 Ni2 Ni3 C25 -145.9(15) . .
C26' Ni2 Ni3 C25 -141(4) . .
C2 Ni2 Ni3 C25 111.8(5) . .
C22 Ni2 Ni3 C25 2.0(5) . .
Ni1 Ni2 Ni3 C25 61.1(4) . .
Ni18 Ni2 Ni3 C25 -104.7(4) . .
Ni8 Ni2 Ni3 C25 -38.7(4) . .
Ni7 Ni2 Ni3 C25 -43.0(4) . .
C26 Ni2 Ni3 Ni4 154.8(15) . .
C26' Ni2 Ni3 Ni4 160(4) . .
C2 Ni2 Ni3 Ni4 52.5(4) . .
C22 Ni2 Ni3 Ni4 -57.3(3) . .
Ni1 Ni2 Ni3 Ni4 1.81(8) . .
Ni18 Ni2 Ni3 Ni4 -164.0(2) . .
Ni8 Ni2 Ni3 Ni4 -97.99(8) . .
Ni7 Ni2 Ni3 Ni4 -102.30(9) . .
C26 Ni2 Ni3 Ni18 -41.2(15) . .
C26' Ni2 Ni3 Ni18 -36(4) . .
C2 Ni2 Ni3 Ni18 -143.5(5) . .
C22 Ni2 Ni3 Ni18 106.7(4) . .
Ni1 Ni2 Ni3 Ni18 165.8(2) . .
Ni8 Ni2 Ni3 Ni18 66.0(2) . .
Ni7 Ni2 Ni3 Ni18 61.7(2) . .
C26 Ni2 Ni3 Ni8 -107.2(15) . .
C26' Ni2 Ni3 Ni8 -102(4) . .
C2 Ni2 Ni3 Ni8 150.5(4) . .
C22 Ni2 Ni3 Ni8 40.7(3) . .
Ni1 Ni2 Ni3 Ni8 99.79(8) . .
Ni18 Ni2 Ni3 Ni8 -66.0(2) . .
Ni7 Ni2 Ni3 Ni8 -4.31(8) . .
C26 Ni2 Ni3 Ni9 -100.6(15) . .
C26' Ni2 Ni3 Ni9 -96(4) . .
C2 Ni2 Ni3 Ni9 157.1(4) . .
C22 Ni2 Ni3 Ni9 47.3(3) . .
Ni1 Ni2 Ni3 Ni9 106.40(9) . .
Ni18 Ni2 Ni3 Ni9 -59.4(2) . .
Ni8 Ni2 Ni3 Ni9 6.61(8) . .
Ni7 Ni2 Ni3 Ni9 2.29(12) . .
C27 Ni3 Ni4 C3 5.2(18) . .
C27' Ni3 Ni4 C3 37(4) . .
C25 Ni3 Ni4 C3 174.5(7) . .
Ni18 Ni3 Ni4 C3 -119.4(7) . .
Ni8 Ni3 Ni4 C3 -153.7(6) . .
Ni9 Ni3 Ni4 C3 145.8(6) . .
Ni2 Ni3 Ni4 C3 -98.4(6) . .
C27 Ni3 Ni4 C4 -58.8(19) . .
C27' Ni3 Ni4 C4 -27(4) . .
C3 Ni3 Ni4 C4 -64.0(10) . .
C25 Ni3 Ni4 C4 110.5(9) . .
Ni18 Ni3 Ni4 C4 176.6(9) . .
Ni8 Ni3 Ni4 C4 142.3(9) . .
Ni9 Ni3 Ni4 C4 81.9(9) . .
Ni2 Ni3 Ni4 C4 -162.4(9) . .
C27 Ni3 Ni4 C13 81.0(17) . .
C27' Ni3 Ni4 C13 113(4) . .
C3 Ni3 Ni4 C13 75.8(8) . .
C25 Ni3 Ni4 C13 -109.7(7) . .
Ni18 Ni3 Ni4 C13 -43.6(6) . .
Ni8 Ni3 Ni4 C13 -78.0(6) . .
Ni9 Ni3 Ni4 C13 -138.4(6) . .
Ni2 Ni3 Ni4 C13 -22.6(6) . .
C27 Ni3 Ni4 C24 -167.7(17) . .
C27' Ni3 Ni4 C24 -135(4) . .
C3 Ni3 Ni4 C24 -172.9(7) . .
C25 Ni3 Ni4 C24 1.6(5) . .
Ni18 Ni3 Ni4 C24 67.7(4) . .
Ni8 Ni3 Ni4 C24 33.4(3) . .
Ni9 Ni3 Ni4 C24 -27.0(3) . .
Ni2 Ni3 Ni4 C24 88.7(3) . .
C27 Ni3 Ni4 C25 -169.3(17) . .
C27' Ni3 Ni4 C25 -137(4) . .
C3 Ni3 Ni4 C25 -174.5(7) . .
Ni18 Ni3 Ni4 C25 66.1(5) . .
Ni8 Ni3 Ni4 C25 31.8(4) . .
Ni9 Ni3 Ni4 C25 -28.6(4) . .
Ni2 Ni3 Ni4 C25 87.1(4) . .
C27 Ni3 Ni4 Ni11 -130.7(16) . .
C27' Ni3 Ni4 Ni11 -98(4) . .
C3 Ni3 Ni4 Ni11 -135.9(6) . .
C25 Ni3 Ni4 Ni11 38.6(4) . .
Ni18 Ni3 Ni4 Ni11 104.7(3) . .
Ni8 Ni3 Ni4 Ni11 70.35(13) . .
Ni9 Ni3 Ni4 Ni11 9.94(15) . .
Ni2 Ni3 Ni4 Ni11 125.67(11) . .
C27 Ni3 Ni4 Ni12 144.4(16) . .
C27' Ni3 Ni4 Ni12 177(4) . .
C3 Ni3 Ni4 Ni12 139.2(6) . .
C25 Ni3 Ni4 Ni12 -46.3(4) . .
Ni18 Ni3 Ni4 Ni12 19.8(3) . .
Ni8 Ni3 Ni4 Ni12 -14.51(12) . .
Ni9 Ni3 Ni4 Ni12 -74.92(11) . .
Ni2 Ni3 Ni4 Ni12 40.81(11) . .
C27 Ni3 Ni4 Ni10 -120.6(17) . .
C27' Ni3 Ni4 Ni10 -88(4) . .
C3 Ni3 Ni4 Ni10 -125.7(6) . .
C25 Ni3 Ni4 Ni10 48.8(4) . .
Ni18 Ni3 Ni4 Ni10 114.8(3) . .
Ni8 Ni3 Ni4 Ni10 80.52(8) . .
Ni9 Ni3 Ni4 Ni10 20.12(8) . .
Ni2 Ni3 Ni4 Ni10 135.85(7) . .
C2 Ni1 Ni5 C5 -85.6(12) . .
C1 Ni1 Ni5 C5 -38.4(11) . .
C13 Ni1 Ni5 C5 42.7(11) . .
C23 Ni1 Ni5 C5 143.1(10) . .
C22 Ni1 Ni5 C5 164.8(10) . .
Ni2 Ni1 Ni5 C5 -163.1(9) . .
Ni12 Ni1 Ni5 C5 83.8(10) . .
Ni6 Ni1 Ni5 C5 -157.0(10) . .
C2 Ni1 Ni5 C1 -47.1(10) . .
C13 Ni1 Ni5 C1 81.2(8) . .
C23 Ni1 Ni5 C1 -178.5(8) . .
C22 Ni1 Ni5 C1 -156.8(7) . .
Ni2 Ni1 Ni5 C1 -124.6(6) . .
Ni12 Ni1 Ni5 C1 122.2(6) . .
Ni6 Ni1 Ni5 C1 -118.5(6) . .
C2 Ni1 Ni5 C23 131.4(9) . .
C1 Ni1 Ni5 C23 178.5(8) . .
C13 Ni1 Ni5 C23 -100.3(6) . .
C22 Ni1 Ni5 C23 21.7(5) . .
Ni2 Ni1 Ni5 C23 53.9(4) . .
Ni12 Ni1 Ni5 C23 -59.3(4) . .
Ni6 Ni1 Ni5 C23 60.0(4) . .
C2 Ni1 Ni5 C6 40.5(9) . .
C1 Ni1 Ni5 C6 87.6(7) . .
C13 Ni1 Ni5 C6 168.8(6) . .
C23 Ni1 Ni5 C6 -90.9(6) . .
C22 Ni1 Ni5 C6 -69.2(5) . .
Ni2 Ni1 Ni5 C6 -37.0(4) . .
Ni12 Ni1 Ni5 C6 -150.2(4) . .
Ni6 Ni1 Ni5 C6 -30.9(4) . .
C2 Ni1 Ni5 Ni6 71.4(8) . .
C1 Ni1 Ni5 Ni6 118.5(6) . .
C13 Ni1 Ni5 Ni6 -160.3(4) . .
C23 Ni1 Ni5 Ni6 -60.0(4) . .
C22 Ni1 Ni5 Ni6 -38.3(3) . .
Ni2 Ni1 Ni5 Ni6 -6.10(11) . .
Ni12 Ni1 Ni5 Ni6 -119.26(8) . .
C2 Ni1 Ni5 Ni14 147.8(8) . .
C1 Ni1 Ni5 Ni14 -165.1(6) . .
C13 Ni1 Ni5 Ni14 -84.0(4) . .
C23 Ni1 Ni5 Ni14 16.4(4) . .
C22 Ni1 Ni5 Ni14 38.1(3) . .
Ni2 Ni1 Ni5 Ni14 70.27(13) . .
Ni12 Ni1 Ni5 Ni14 -42.89(7) . .
Ni6 Ni1 Ni5 Ni14 76.37(8) . .
C2 Ni1 Ni5 Ni12 -169.3(8) . .
C1 Ni1 Ni5 Ni12 -122.2(6) . .
C13 Ni1 Ni5 Ni12 -41.1(4) . .
C23 Ni1 Ni5 Ni12 59.3(4) . .
C22 Ni1 Ni5 Ni12 81.0(3) . .
Ni2 Ni1 Ni5 Ni12 113.16(12) . .
Ni6 Ni1 Ni5 Ni12 119.26(8) . .
C5 Ni5 Ni6 C6 30.3(10) . .
C1 Ni5 Ni6 C6 -89.4(8) . .
C23 Ni5 Ni6 C6 167.3(7) . .
Ni1 Ni5 Ni6 C6 -132.2(6) . .
Ni14 Ni5 Ni6 C6 123.6(6) . .
Ni12 Ni5 Ni6 C6 178.4(6) . .
C5 Ni5 Ni6 C7 24(2) . .
C1 Ni5 Ni6 C7 -95(2) . .
C23 Ni5 Ni6 C7 161(2) . .
C6 Ni5 Ni6 C7 -6(2) . .
Ni1 Ni5 Ni6 C7 -138(2) . .
Ni14 Ni5 Ni6 C7 118(2) . .
Ni12 Ni5 Ni6 C7 172(2) . .
C5 Ni5 Ni6 C22 -157.1(8) . .
C1 Ni5 Ni6 C22 83.3(6) . .
C23 Ni5 Ni6 C22 -20.1(5) . .
C6 Ni5 Ni6 C22 172.6(7) . .
Ni1 Ni5 Ni6 C22 40.4(3) . .
Ni14 Ni5 Ni6 C22 -63.8(3) . .
Ni12 Ni5 Ni6 C22 -9.0(3) . .
C5 Ni5 Ni6 C23 -137.0(8) . .
C1 Ni5 Ni6 C23 103.4(6) . .
C6 Ni5 Ni6 C23 -167.3(7) . .
Ni1 Ni5 Ni6 C23 60.5(4) . .
Ni14 Ni5 Ni6 C23 -43.6(4) . .
Ni12 Ni5 Ni6 C23 11.1(4) . .
C5 Ni5 Ni6 Ni7 -150.4(7) . .
C1 Ni5 Ni6 Ni7 89.9(5) . .
C23 Ni5 Ni6 Ni7 -13.5(4) . .
C6 Ni5 Ni6 Ni7 179.3(6) . .
Ni1 Ni5 Ni6 Ni7 47.07(16) . .
Ni14 Ni5 Ni6 Ni7 -57.11(16) . .
Ni12 Ni5 Ni6 Ni7 -2.35(18) . .
C5 Ni5 Ni6 Ni1 162.5(7) . .
C1 Ni5 Ni6 Ni1 42.9(5) . .
C23 Ni5 Ni6 Ni1 -60.5(4) . .
C6 Ni5 Ni6 Ni1 132.2(6) . .
Ni14 Ni5 Ni6 Ni1 -104.18(7) . .
Ni12 Ni5 Ni6 Ni1 -49.42(7) . .
C5 Ni5 Ni6 Ni13 -109.0(7) . .
C1 Ni5 Ni6 Ni13 131.4(5) . .
C23 Ni5 Ni6 Ni13 28.0(4) . .
C6 Ni5 Ni6 Ni13 -139.3(6) . .
Ni1 Ni5 Ni6 Ni13 88.50(7) . .
Ni14 Ni5 Ni6 Ni13 -15.68(7) . .
Ni12 Ni5 Ni6 Ni13 39.08(8) . .
C2 Ni1 Ni6 C6 -103.3(8) . .
C1 Ni1 Ni6 C6 -0.3(8) . .
C13 Ni1 Ni6 C6 84.6(11) . .
C23 Ni1 Ni6 C6 114.1(8) . .
C22 Ni1 Ni6 C6 166.1(8) . .
Ni2 Ni1 Ni6 C6 -142.2(6) . .
Ni5 Ni1 Ni6 C6 42.6(6) . .
Ni12 Ni1 Ni6 C6 97.3(6) . .
C2 Ni1 Ni6 C7 18.8(9) . .
C1 Ni1 Ni6 C7 121.7(9) . .
C13 Ni1 Ni6 C7 -153.4(12) . .
C23 Ni1 Ni6 C7 -123.8(9) . .
C22 Ni1 Ni6 C7 -71.9(9) . .
Ni2 Ni1 Ni6 C7 -20.1(8) . .
Ni5 Ni1 Ni6 C7 164.7(8) . .
Ni12 Ni1 Ni6 C7 -140.7(8) . .
C2 Ni1 Ni6 C22 90.7(6) . .
C1 Ni1 Ni6 C22 -166.4(6) . .
C13 Ni1 Ni6 C22 -81.5(10) . .
C23 Ni1 Ni6 C22 -51.9(6) . .
Ni2 Ni1 Ni6 C22 51.8(4) . .
Ni5 Ni1 Ni6 C22 -123.4(4) . .
Ni12 Ni1 Ni6 C22 -68.8(4) . .
C2 Ni1 Ni6 C23 142.6(6) . .
C1 Ni1 Ni6 C23 -114.5(6) . .
C13 Ni1 Ni6 C23 -29.6(10) . .
C22 Ni1 Ni6 C23 51.9(6) . .
Ni2 Ni1 Ni6 C23 103.7(4) . .
Ni5 Ni1 Ni6 C23 -71.5(4) . .
Ni12 Ni1 Ni6 C23 -16.9(4) . .
C2 Ni1 Ni6 Ni7 60.7(4) . .
C1 Ni1 Ni6 Ni7 163.7(4) . .
C13 Ni1 Ni6 Ni7 -111.4(9) . .
C23 Ni1 Ni6 Ni7 -81.9(4) . .
C22 Ni1 Ni6 Ni7 -30.0(4) . .
Ni2 Ni1 Ni6 Ni7 21.83(8) . .
Ni5 Ni1 Ni6 Ni7 -153.36(10) . .
Ni12 Ni1 Ni6 Ni7 -98.75(8) . .
C2 Ni1 Ni6 Ni5 -145.9(4) . .
C1 Ni1 Ni6 Ni5 -43.0(4) . .
C13 Ni1 Ni6 Ni5 41.9(9) . .
C23 Ni1 Ni6 Ni5 71.5(4) . .
C22 Ni1 Ni6 Ni5 123.4(4) . .
Ni2 Ni1 Ni6 Ni5 175.19(9) . .
Ni12 Ni1 Ni6 Ni5 54.61(7) . .
C2 Ni1 Ni6 Ni13 119.4(4) . .
C1 Ni1 Ni6 Ni13 -137.7(4) . .
C13 Ni1 Ni6 Ni13 -52.7(9) . .
C23 Ni1 Ni6 Ni13 -23.2(4) . .
C22 Ni1 Ni6 Ni13 28.7(4) . .
Ni2 Ni1 Ni6 Ni13 80.50(7) . .
Ni5 Ni1 Ni6 Ni13 -94.69(8) . .
Ni12 Ni1 Ni6 Ni13 -40.08(8) . .
C6 Ni6 Ni7 C8 7.0(17) . .
C7 Ni6 Ni7 C8 10.3(12) . .
C22 Ni6 Ni7 C8 -163.2(11) . .
C23 Ni6 Ni7 C8 177.5(10) . .
Ni5 Ni6 Ni7 C8 -171.5(10) . .
Ni1 Ni6 Ni7 C8 -134.3(10) . .
Ni13 Ni6 Ni7 C8 138.0(10) . .
C6 Ni6 Ni7 C7 -3.3(15) . .
C22 Ni6 Ni7 C7 -173.5(9) . .
C23 Ni6 Ni7 C7 167.2(8) . .
Ni5 Ni6 Ni7 C7 178.2(8) . .
Ni1 Ni6 Ni7 C7 -144.7(7) . .
Ni13 Ni6 Ni7 C7 127.7(7) . .
C6 Ni6 Ni7 C22 170.2(14) . .
C7 Ni6 Ni7 C22 173.5(9) . .
C23 Ni6 Ni7 C22 -19.3(5) . .
Ni5 Ni6 Ni7 C22 -8.3(4) . .
Ni1 Ni6 Ni7 C22 28.8(4) . .
Ni13 Ni6 Ni7 C22 -58.8(4) . .
C6 Ni6 Ni7 Ni8 175.3(13) . .
C7 Ni6 Ni7 Ni8 178.6(8) . .
C22 Ni6 Ni7 Ni8 5.0(4) . .
C23 Ni6 Ni7 Ni8 -14.3(3) . .
Ni5 Ni6 Ni7 Ni8 -3.26(19) . .
Ni1 Ni6 Ni7 Ni8 33.89(10) . .
Ni13 Ni6 Ni7 Ni8 -53.77(8) . .
C6 Ni6 Ni7 Ni13 -131.0(13) . .
C7 Ni6 Ni7 Ni13 -127.7(7) . .
C22 Ni6 Ni7 Ni13 58.8(4) . .
C23 Ni6 Ni7 Ni13 39.5(3) . .
Ni5 Ni6 Ni7 Ni13 50.51(16) . .
Ni1 Ni6 Ni7 Ni13 87.66(7) . .
C6 Ni6 Ni7 Ni2 121.9(13) . .
C7 Ni6 Ni7 Ni2 125.2(7) . .
C22 Ni6 Ni7 Ni2 -48.3(4) . .
C23 Ni6 Ni7 Ni2 -67.6(3) . .
Ni5 Ni6 Ni7 Ni2 -56.65(16) . .
Ni1 Ni6 Ni7 Ni2 -19.50(7) . .
Ni13 Ni6 Ni7 Ni2 -107.16(8) . .
C26 Ni2 Ni7 C8 5.4(16) . .
C26' Ni2 Ni7 C8 11(3) . .
C2 Ni2 Ni7 C8 129.0(9) . .
C22 Ni2 Ni7 C8 -162.0(8) . .
Ni1 Ni2 Ni7 C8 167.4(6) . .
Ni18 Ni2 Ni7 C8 -47.7(6) . .
Ni8 Ni2 Ni7 C8 -99.5(6) . .
Ni3 Ni2 Ni7 C8 -95.3(6) . .
C26 Ni2 Ni7 C7 -99.3(16) . .
C26' Ni2 Ni7 C7 -94(3) . .
C2 Ni2 Ni7 C7 24.3(9) . .
C22 Ni2 Ni7 C7 93.3(7) . .
Ni1 Ni2 Ni7 C7 62.7(6) . .
Ni18 Ni2 Ni7 C7 -152.4(6) . .
Ni8 Ni2 Ni7 C7 155.8(6) . .
Ni3 Ni2 Ni7 C7 160.0(6) . .
C26 Ni2 Ni7 C22 167.4(15) . .
C26' Ni2 Ni7 C22 173(3) . .
C2 Ni2 Ni7 C22 -69.0(8) . .
Ni1 Ni2 Ni7 C22 -30.6(4) . .
Ni18 Ni2 Ni7 C22 114.3(5) . .
Ni8 Ni2 Ni7 C22 62.6(4) . .
Ni3 Ni2 Ni7 C22 66.7(4) . .
C26 Ni2 Ni7 Ni6 -138.5(14) . .
C26' Ni2 Ni7 Ni6 -133(3) . .
C2 Ni2 Ni7 Ni6 -15.0(7) . .
C22 Ni2 Ni7 Ni6 54.0(4) . .
Ni1 Ni2 Ni7 Ni6 23.43(9) . .
Ni18 Ni2 Ni7 Ni6 168.38(17) . .
Ni8 Ni2 Ni7 Ni6 116.60(8) . .
Ni3 Ni2 Ni7 Ni6 120.79(8) . .
C26 Ni2 Ni7 Ni8 104.9(14) . .
C26' Ni2 Ni7 Ni8 110(3) . .
C2 Ni2 Ni7 Ni8 -131.6(7) . .
C22 Ni2 Ni7 Ni8 -62.6(4) . .
Ni1 Ni2 Ni7 Ni8 -93.18(9) . .
Ni18 Ni2 Ni7 Ni8 51.77(17) . .
Ni3 Ni2 Ni7 Ni8 4.18(8) . .
C26 Ni2 Ni7 Ni13 156.4(14) . .
C26' Ni2 Ni7 Ni13 162(3) . .
C2 Ni2 Ni7 Ni13 -80.0(7) . .
C22 Ni2 Ni7 Ni13 -11.0(4) . .
Ni1 Ni2 Ni7 Ni13 -41.64(10) . .
Ni18 Ni2 Ni7 Ni13 103.31(17) . .
Ni8 Ni2 Ni7 Ni13 51.54(8) . .
Ni3 Ni2 Ni7 Ni13 55.72(10) . .
C8 Ni7 Ni8 C28' -17.8(18) . .
C7 Ni7 Ni8 C28' 172(2) . .
C22 Ni7 Ni8 C28' 174.9(18) . .
Ni6 Ni7 Ni8 C28' 169.6(17) . .
Ni13 Ni7 Ni8 C28' 113.3(17) . .
Ni2 Ni7 Ni8 C28' -125.0(17) . .
C8 Ni7 Ni8 C28 4.1(10) . .
C7 Ni7 Ni8 C28 -166.1(15) . .
C22 Ni7 Ni8 C28 -163.2(9) . .
Ni6 Ni7 Ni8 C28 -168.5(8) . .
Ni13 Ni7 Ni8 C28 135.2(8) . .
Ni2 Ni7 Ni8 C28 -103.1(8) . .
C8 Ni7 Ni8 C25 174.6(8) . .
C7 Ni7 Ni8 C25 4.4(14) . .
C22 Ni7 Ni8 C25 7.3(7) . .
Ni6 Ni7 Ni8 C25 2.0(6) . .
Ni13 Ni7 Ni8 C25 -54.3(6) . .
Ni2 Ni7 Ni8 C25 67.4(6) . .
C8 Ni7 Ni8 C22 167.3(8) . .
C7 Ni7 Ni8 C22 -2.9(13) . .
Ni6 Ni7 Ni8 C22 -5.3(4) . .
Ni13 Ni7 Ni8 C22 -61.6(4) . .
Ni2 Ni7 Ni8 C22 60.1(4) . .
C8 Ni7 Ni8 Ni18 50.0(6) . .
C7 Ni7 Ni8 Ni18 -120.2(13) . .
C22 Ni7 Ni8 Ni18 -117.3(5) . .
Ni6 Ni7 Ni8 Ni18 -122.7(2) . .
Ni13 Ni7 Ni8 Ni18 -178.9(2) . .
Ni2 Ni7 Ni8 Ni18 -57.2(2) . .
C8 Ni7 Ni8 Ni2 107.2(6) . .
C7 Ni7 Ni8 Ni2 -63.0(13) . .
C22 Ni7 Ni8 Ni2 -60.1(4) . .
Ni6 Ni7 Ni8 Ni2 -65.43(9) . .
Ni13 Ni7 Ni8 Ni2 -121.71(8) . .
C8 Ni7 Ni8 Ni9 -31.3(8) . .
C7 Ni7 Ni8 Ni9 158.5(13) . .
C22 Ni7 Ni8 Ni9 161.4(6) . .
Ni6 Ni7 Ni8 Ni9 156.1(4) . .
Ni13 Ni7 Ni8 Ni9 99.8(4) . .
Ni2 Ni7 Ni8 Ni9 -138.5(4) . .
C8 Ni7 Ni8 Ni3 101.6(6) . .
C7 Ni7 Ni8 Ni3 -68.6(13) . .
C22 Ni7 Ni8 Ni3 -65.7(4) . .
Ni6 Ni7 Ni8 Ni3 -71.03(13) . .
Ni13 Ni7 Ni8 Ni3 -127.31(12) . .
Ni2 Ni7 Ni8 Ni3 -5.60(10) . .
C8 Ni7 Ni8 Ni13 -131.1(6) . .
C7 Ni7 Ni8 Ni13 58.7(13) . .
C22 Ni7 Ni8 Ni13 61.6(4) . .
Ni6 Ni7 Ni8 Ni13 56.28(8) . .
Ni2 Ni7 Ni8 Ni13 121.71(8) . .
C8 Ni7 Ni8 Ni16 -119.3(6) . .
C7 Ni7 Ni8 Ni16 70.5(13) . .
C22 Ni7 Ni8 Ni16 73.5(4) . .
Ni6 Ni7 Ni8 Ni16 68.12(12) . .
Ni13 Ni7 Ni8 Ni16 11.84(9) . .
Ni2 Ni7 Ni8 Ni16 133.55(10) . .
C26 Ni2 Ni8 C28' -18(2) . .
C26' Ni2 Ni8 C28' -8(3) . .
C2 Ni2 Ni8 C28' -152(2) . .
C22 Ni2 Ni8 C28' 134(2) . .
Ni1 Ni2 Ni8 C28' 170.9(19) . .
Ni18 Ni2 Ni8 C28' -32.9(19) . .
Ni7 Ni2 Ni8 C28' 72.1(19) . .
Ni3 Ni2 Ni8 C28' -103.3(19) . .
C26 Ni2 Ni8 C28 -13.2(14) . .
C26' Ni2 Ni8 C28 -3(3) . .
C2 Ni2 Ni8 C28 -147.2(10) . .
C22 Ni2 Ni8 C28 139.2(9) . .
Ni1 Ni2 Ni8 C28 175.9(8) . .
Ni18 Ni2 Ni8 C28 -28.0(8) . .
Ni7 Ni2 Ni8 C28 77.1(8) . .
Ni3 Ni2 Ni8 C28 -98.3(8) . .
C26 Ni2 Ni8 C25 124.9(12) . .
C26' Ni2 Ni8 C25 135(3) . .
C2 Ni2 Ni8 C25 -9.0(7) . .
C22 Ni2 Ni8 C25 -82.6(6) . .
Ni1 Ni2 Ni8 C25 -45.9(4) . .
Ni18 Ni2 Ni8 C25 110.2(4) . .
Ni7 Ni2 Ni8 C25 -144.8(4) . .
Ni3 Ni2 Ni8 C25 39.8(4) . .
C26 Ni2 Ni8 C22 -152.5(12) . .
C26' Ni2 Ni8 C22 -142(3) . .
C2 Ni2 Ni8 C22 73.6(8) . .
Ni1 Ni2 Ni8 C22 36.7(5) . .
Ni18 Ni2 Ni8 C22 -167.2(5) . .
Ni7 Ni2 Ni8 C22 -62.1(5) . .
Ni3 Ni2 Ni8 C22 122.5(5) . .
C26 Ni2 Ni8 Ni18 14.7(12) . .
C26' Ni2 Ni8 Ni18 25(3) . .
C2 Ni2 Ni8 Ni18 -119.2(7) . .
C22 Ni2 Ni8 Ni18 167.2(5) . .
Ni1 Ni2 Ni8 Ni18 -156.1(2) . .
Ni7 Ni2 Ni8 Ni18 105.0(2) . .
Ni3 Ni2 Ni8 Ni18 -70.4(2) . .
C26 Ni2 Ni8 Ni7 -90.3(12) . .
C26' Ni2 Ni8 Ni7 -80(3) . .
C2 Ni2 Ni8 Ni7 135.8(6) . .
C22 Ni2 Ni8 Ni7 62.1(5) . .
Ni1 Ni2 Ni8 Ni7 98.85(9) . .
Ni18 Ni2 Ni8 Ni7 -105.0(2) . .
Ni3 Ni2 Ni8 Ni7 -175.41(8) . .
C26 Ni2 Ni8 Ni9 77.3(12) . .
C26' Ni2 Ni8 Ni9 87(3) . .
C2 Ni2 Ni8 Ni9 -56.6(7) . .
C22 Ni2 Ni8 Ni9 -130.3(5) . .
Ni1 Ni2 Ni8 Ni9 -93.54(12) . .
Ni18 Ni2 Ni8 Ni9 62.6(2) . .
Ni7 Ni2 Ni8 Ni9 167.61(13) . .
Ni3 Ni2 Ni8 Ni9 -7.80(10) . .
C26 Ni2 Ni8 Ni3 85.1(12) . .
C26' Ni2 Ni8 Ni3 95(3) . .
C2 Ni2 Ni8 Ni3 -48.8(6) . .
C22 Ni2 Ni8 Ni3 -122.5(5) . .
Ni1 Ni2 Ni8 Ni3 -85.75(8) . .
Ni18 Ni2 Ni8 Ni3 70.4(2) . .
Ni7 Ni2 Ni8 Ni3 175.41(8) . .
C26 Ni2 Ni8 Ni13 -137.5(12) . .
C26' Ni2 Ni8 Ni13 -127(3) . .
C2 Ni2 Ni8 Ni13 88.6(6) . .
C22 Ni2 Ni8 Ni13 14.9(5) . .
Ni1 Ni2 Ni8 Ni13 51.66(9) . .
Ni18 Ni2 Ni8 Ni13 -152.2(2) . .
Ni7 Ni2 Ni8 Ni13 -47.18(7) . .
Ni3 Ni2 Ni8 Ni13 137.41(9) . .
C26 Ni2 Ni8 Ni16 160.7(12) . .
C26' Ni2 Ni8 Ni16 171(3) . .
C2 Ni2 Ni8 Ni16 26.8(7) . .
C22 Ni2 Ni8 Ni16 -46.8(5) . .
Ni1 Ni2 Ni8 Ni16 -10.10(16) . .
Ni18 Ni2 Ni8 Ni16 146.0(3) . .
Ni7 Ni2 Ni8 Ni16 -108.95(14) . .
Ni3 Ni2 Ni8 Ni16 75.64(13) . .
C27 Ni3 Ni8 C28' 32(2) . .
C27' Ni3 Ni8 C28' 18(3) . .
C3 Ni3 Ni8 C28' 170(2) . .
C25 Ni3 Ni8 C28' -120.1(19) . .
Ni4 Ni3 Ni8 C28' -156.9(19) . .
Ni18 Ni3 Ni8 C28' 48.9(19) . .
Ni9 Ni3 Ni8 C28' -57.4(19) . .
Ni2 Ni3 Ni8 C28' 115.6(19) . .
C27 Ni3 Ni8 C28 11.1(11) . .
C27' Ni3 Ni8 C28 -3(2) . .
C3 Ni3 Ni8 C28 148.8(11) . .
C25 Ni3 Ni8 C28 -141.4(9) . .
Ni4 Ni3 Ni8 C28 -178.2(8) . .
Ni18 Ni3 Ni8 C28 27.6(8) . .
Ni9 Ni3 Ni8 C28 -78.7(8) . .
Ni2 Ni3 Ni8 C28 94.3(8) . .
C27 Ni3 Ni8 C25 152.5(9) . .
C27' Ni3 Ni8 C25 138.2(19) . .
C3 Ni3 Ni8 C25 -69.8(9) . .
Ni4 Ni3 Ni8 C25 -36.8(5) . .
Ni18 Ni3 Ni8 C25 169.0(5) . .
Ni9 Ni3 Ni8 C25 62.7(5) . .
Ni2 Ni3 Ni8 C25 -124.3(5) . .
C27 Ni3 Ni8 C22 -124.3(8) . .
C27' Ni3 Ni8 C22 -138.6(18) . .
C3 Ni3 Ni8 C22 13.5(8) . .
C25 Ni3 Ni8 C22 83.2(6) . .
Ni4 Ni3 Ni8 C22 46.5(4) . .
Ni18 Ni3 Ni8 C22 -107.7(4) . .
Ni9 Ni3 Ni8 C22 145.9(4) . .
Ni2 Ni3 Ni8 C22 -41.0(4) . .
C27 Ni3 Ni8 Ni18 -16.5(8) . .
C27' Ni3 Ni8 Ni18 -30.8(18) . .
C3 Ni3 Ni8 Ni18 121.2(7) . .
C25 Ni3 Ni8 Ni18 -169.0(5) . .
Ni4 Ni3 Ni8 Ni18 154.2(2) . .
Ni9 Ni3 Ni8 Ni18 -106.3(2) . .
Ni2 Ni3 Ni8 Ni18 66.69(19) . .
C27 Ni3 Ni8 Ni7 -77.9(7) . .
C27' Ni3 Ni8 Ni7 -92.3(18) . .
C3 Ni3 Ni8 Ni7 59.8(7) . .
C25 Ni3 Ni8 Ni7 129.6(5) . .
Ni4 Ni3 Ni8 Ni7 92.79(12) . .
Ni18 Ni3 Ni8 Ni7 -61.4(2) . .
Ni9 Ni3 Ni8 Ni7 -167.74(13) . .
Ni2 Ni3 Ni8 Ni7 5.28(10) . .
C27 Ni3 Ni8 Ni2 -83.2(7) . .
C27' Ni3 Ni8 Ni2 -97.5(18) . .
C3 Ni3 Ni8 Ni2 54.5(7) . .
C25 Ni3 Ni8 Ni2 124.3(5) . .
Ni4 Ni3 Ni8 Ni2 87.51(8) . .
Ni18 Ni3 Ni8 Ni2 -66.69(19) . .
Ni9 Ni3 Ni8 Ni2 -173.02(9) . .
C27 Ni3 Ni8 Ni9 89.8(7) . .
C27' Ni3 Ni8 Ni9 75.5(18) . .
C3 Ni3 Ni8 Ni9 -132.5(7) . .
C25 Ni3 Ni8 Ni9 -62.7(5) . .
Ni4 Ni3 Ni8 Ni9 -99.47(9) . .
Ni18 Ni3 Ni8 Ni9 106.3(2) . .
Ni2 Ni3 Ni8 Ni9 173.02(9) . .
C27 Ni3 Ni8 Ni13 -162.4(7) . .
C27' Ni3 Ni8 Ni13 -176.7(18) . .
C3 Ni3 Ni8 Ni13 -24.7(7) . .
C25 Ni3 Ni8 Ni13 45.1(5) . .
Ni4 Ni3 Ni8 Ni13 8.36(15) . .
Ni18 Ni3 Ni8 Ni13 -145.8(2) . .
Ni9 Ni3 Ni8 Ni13 107.83(14) . .
Ni2 Ni3 Ni8 Ni13 -79.15(12) . .
C27 Ni3 Ni8 Ni16 135.5(7) . .
C27' Ni3 Ni8 Ni16 121.2(18) . .
C3 Ni3 Ni8 Ni16 -86.7(7) . .
C25 Ni3 Ni8 Ni16 -17.0(5) . .
Ni4 Ni3 Ni8 Ni16 -53.73(9) . .
Ni18 Ni3 Ni8 Ni16 152.1(2) . .
Ni9 Ni3 Ni8 Ni16 45.74(8) . .
Ni2 Ni3 Ni8 Ni16 -141.24(8) . .
C28' Ni8 Ni9 C9 14.7(18) . .
C28 Ni8 Ni9 C9 -6.5(10) . .
C25 Ni8 Ni9 C9 -171.4(8) . .
C22 Ni8 Ni9 C9 -175.3(8) . .
Ni18 Ni8 Ni9 C9 -52.3(7) . .
Ni7 Ni8 Ni9 C9 28.7(8) . .
Ni2 Ni8 Ni9 C9 -102.9(6) . .
Ni3 Ni8 Ni9 C9 -111.3(6) . .
Ni13 Ni8 Ni9 C9 119.3(6) . .
Ni16 Ni8 Ni9 C9 126.1(6) . .
C28' Ni8 Ni9 C10 175(2) . .
C28 Ni8 Ni9 C10 153.5(15) . .
C25 Ni8 Ni9 C10 -11.4(14) . .
C22 Ni8 Ni9 C10 -15.2(14) . .
Ni18 Ni8 Ni9 C10 107.7(13) . .
Ni7 Ni8 Ni9 C10 -171.3(13) . .
Ni2 Ni8 Ni9 C10 57.1(13) . .
Ni3 Ni8 Ni9 C10 48.8(13) . .
Ni13 Ni8 Ni9 C10 -80.7(13) . .
Ni16 Ni8 Ni9 C10 -73.8(13) . .
C28' Ni8 Ni9 C25 -173.9(18) . .
C28 Ni8 Ni9 C25 164.9(9) . .
C22 Ni8 Ni9 C25 -3.8(7) . .
Ni18 Ni8 Ni9 C25 119.1(5) . .
Ni7 Ni8 Ni9 C25 -159.9(6) . .
Ni2 Ni8 Ni9 C25 68.5(4) . .
Ni3 Ni8 Ni9 C25 60.2(4) . .
Ni13 Ni8 Ni9 C25 -69.3(4) . .
Ni16 Ni8 Ni9 C25 -62.4(4) . .
C28' Ni8 Ni9 Ni10 -168.1(17) . .
C28 Ni8 Ni9 Ni10 170.7(8) . .
C25 Ni8 Ni9 Ni10 5.7(4) . .
C22 Ni8 Ni9 Ni10 1.9(6) . .
Ni18 Ni8 Ni9 Ni10 124.8(2) . .
Ni7 Ni8 Ni9 Ni10 -154.2(4) . .
Ni2 Ni8 Ni9 Ni10 74.28(13) . .
Ni3 Ni8 Ni9 Ni10 65.93(9) . .
Ni13 Ni8 Ni9 Ni10 -63.53(12) . .
Ni16 Ni8 Ni9 Ni10 -56.68(9) . .
C28' Ni8 Ni9 C17' -75(2) . .
C28 Ni8 Ni9 C17' -95.9(17) . .
C25 Ni8 Ni9 C17' 99.2(15) . .
C22 Ni8 Ni9 C17' 95.4(16) . .
Ni18 Ni8 Ni9 C17' -141.7(15) . .
Ni7 Ni8 Ni9 C17' -60.7(15) . .
Ni2 Ni8 Ni9 C17' 167.7(14) . .
Ni3 Ni8 Ni9 C17' 159.4(14) . .
Ni13 Ni8 Ni9 C17' 29.9(14) . .
Ni16 Ni8 Ni9 C17' 36.8(14) . .
C28' Ni8 Ni9 Ni16 -111.4(17) . .
C28 Ni8 Ni9 Ni16 -132.7(8) . .
C25 Ni8 Ni9 Ni16 62.4(4) . .
C22 Ni8 Ni9 Ni16 58.6(6) . .
Ni18 Ni8 Ni9 Ni16 -178.5(2) . .
Ni7 Ni8 Ni9 Ni16 -97.5(4) . .
Ni2 Ni8 Ni9 Ni16 130.95(11) . .
Ni3 Ni8 Ni9 Ni16 122.60(9) . .
Ni13 Ni8 Ni9 Ni16 -6.86(10) . .
C28' Ni8 Ni9 Ni3 126.0(17) . .
C28 Ni8 Ni9 Ni3 104.7(8) . .
C25 Ni8 Ni9 Ni3 -60.2(4) . .
C22 Ni8 Ni9 Ni3 -64.0(6) . .
Ni18 Ni8 Ni9 Ni3 58.9(2) . .
Ni7 Ni8 Ni9 Ni3 139.9(4) . .
Ni2 Ni8 Ni9 Ni3 8.35(11) . .
Ni13 Ni8 Ni9 Ni3 -129.46(10) . .
Ni16 Ni8 Ni9 Ni3 -122.60(9) . .
C27 Ni3 Ni9 C9 -5.2(11) . .
C27' Ni3 Ni9 C9 -14(2) . .
C3 Ni3 Ni9 C9 -127.1(10) . .
C25 Ni3 Ni9 C9 158.6(8) . .
Ni4 Ni3 Ni9 C9 -169.3(7) . .
Ni18 Ni3 Ni9 C9 48.6(7) . .
Ni8 Ni3 Ni9 C9 98.6(7) . .
Ni2 Ni3 Ni9 C9 92.2(7) . .
C27 Ni3 Ni9 C10 98.4(11) . .
C27' Ni3 Ni9 C10 90(2) . .
C3 Ni3 Ni9 C10 -23.5(10) . .
C25 Ni3 Ni9 C10 -97.8(8) . .
Ni4 Ni3 Ni9 C10 -65.6(7) . .
Ni18 Ni3 Ni9 C10 152.2(7) . .
Ni8 Ni3 Ni9 C10 -157.8(7) . .
Ni2 Ni3 Ni9 C10 -164.1(7) . .
C27 Ni3 Ni9 C25 -163.9(9) . .
C27' Ni3 Ni9 C25 -172(2) . .
C3 Ni3 Ni9 C25 74.3(8) . .
Ni4 Ni3 Ni9 C25 32.1(4) . .
Ni18 Ni3 Ni9 C25 -110.0(5) . .
Ni8 Ni3 Ni9 C25 -60.1(4) . .
Ni2 Ni3 Ni9 C25 -66.4(4) . .
C27 Ni3 Ni9 Ni10 141.1(8) . .
C27' Ni3 Ni9 Ni10 133(2) . .
C3 Ni3 Ni9 Ni10 19.3(7) . .
C25 Ni3 Ni9 Ni10 -55.0(4) . .
Ni4 Ni3 Ni9 Ni10 -22.88(9) . .
Ni18 Ni3 Ni9 Ni10 -165.01(17) . .
Ni8 Ni3 Ni9 Ni10 -115.05(9) . .
Ni2 Ni3 Ni9 Ni10 -121.36(9) . .
C27 Ni3 Ni9 C17' -137(3) . .
C27' Ni3 Ni9 C17' -145(3) . .
C3 Ni3 Ni9 C17' 101(3) . .
C25 Ni3 Ni9 C17' 27(3) . .
Ni4 Ni3 Ni9 C17' 59(2) . .
Ni18 Ni3 Ni9 C17' -83(2) . .
Ni8 Ni3 Ni9 C17' -33(2) . .
Ni2 Ni3 Ni9 C17' -39(2) . .
C27 Ni3 Ni9 Ni16 -155.0(8) . .
C27' Ni3 Ni9 Ni16 -163(2) . .
C3 Ni3 Ni9 Ni16 83.1(7) . .
C25 Ni3 Ni9 Ni16 8.9(4) . .
Ni4 Ni3 Ni9 Ni16 40.97(11) . .
Ni18 Ni3 Ni9 Ni16 -101.17(18) . .
Ni8 Ni3 Ni9 Ni16 -51.21(8) . .
Ni2 Ni3 Ni9 Ni16 -57.51(11) . .
C27 Ni3 Ni9 Ni8 -103.8(8) . .
C27' Ni3 Ni9 Ni8 -112(2) . .
C3 Ni3 Ni9 Ni8 134.3(7) . .
C25 Ni3 Ni9 Ni8 60.1(4) . .
Ni4 Ni3 Ni9 Ni8 92.18(9) . .
Ni18 Ni3 Ni9 Ni8 -49.96(16) . .
Ni2 Ni3 Ni9 Ni8 -6.30(8) . .
C9 Ni9 Ni10 C11 -8.6(16) . .
C10 Ni9 Ni10 C11 -15.4(14) . .
C25 Ni9 Ni10 C11 -178.7(12) . .
C17' Ni9 Ni10 C11 89.7(19) . .
Ni16 Ni9 Ni10 C11 121.4(12) . .
Ni8 Ni9 Ni10 C11 176.0(11) . .
Ni3 Ni9 Ni10 C11 -129.9(11) . .
C9 Ni9 Ni10 C10 6.8(13) . .
C25 Ni9 Ni10 C10 -163.3(10) . .
C17' Ni9 Ni10 C10 105.1(17) . .
Ni16 Ni9 Ni10 C10 136.8(9) . .
Ni8 Ni9 Ni10 C10 -168.6(9) . .
Ni3 Ni9 Ni10 C10 -114.5(9) . .
C9 Ni9 Ni10 C24 -169.7(11) . .
C10 Ni9 Ni10 C24 -176.6(9) . .
C25 Ni9 Ni10 C24 20.1(5) . .
C17' Ni9 Ni10 C24 -71.5(16) . .
Ni16 Ni9 Ni10 C24 -39.8(3) . .
Ni8 Ni9 Ni10 C24 14.9(3) . .
Ni3 Ni9 Ni10 C24 69.0(3) . .
C9 Ni9 Ni10 C25 170.1(11) . .
C10 Ni9 Ni10 C25 163.3(10) . .
C17' Ni9 Ni10 C25 -91.6(16) . .
Ni16 Ni9 Ni10 C25 -59.9(4) . .
Ni8 Ni9 Ni10 C25 -5.3(4) . .
Ni3 Ni9 Ni10 C25 48.8(4) . .
C9 Ni9 Ni10 Ni11 -177.3(10) . .
C10 Ni9 Ni10 Ni11 175.9(9) . .
C25 Ni9 Ni10 Ni11 12.6(4) . .
C17' Ni9 Ni10 Ni11 -79.0(15) . .
Ni16 Ni9 Ni10 Ni11 -47.31(16) . .
Ni8 Ni9 Ni10 Ni11 7.3(2) . .
Ni3 Ni9 Ni10 Ni11 61.42(16) . .
C9 Ni9 Ni10 Ni4 140.7(10) . .
C10 Ni9 Ni10 Ni4 133.8(9) . .
C25 Ni9 Ni10 Ni4 -29.4(4) . .
C17' Ni9 Ni10 Ni4 -121.1(15) . .
Ni16 Ni9 Ni10 Ni4 -89.37(8) . .
Ni8 Ni9 Ni10 Ni4 -34.72(10) . .
Ni3 Ni9 Ni10 Ni4 19.36(7) . .
C9 Ni9 Ni10 Ni16 -130.0(10) . .
C10 Ni9 Ni10 Ni16 -136.8(9) . .
C25 Ni9 Ni10 Ni16 59.9(4) . .
C17' Ni9 Ni10 Ni16 -31.7(15) . .
Ni8 Ni9 Ni10 Ni16 54.65(8) . .
Ni3 Ni9 Ni10 Ni16 108.73(8) . .
C3 Ni4 Ni10 C11 103.4(7) . .
C4 Ni4 Ni10 C11 0.6(8) . .
C13 Ni4 Ni10 C11 -79.6(11) . .
C24 Ni4 Ni10 C11 -112.4(7) . .
C25 Ni4 Ni10 C11 -163.4(7) . .
Ni3 Ni4 Ni10 C11 144.8(5) . .
Ni11 Ni4 Ni10 C11 -44.4(5) . .
Ni12 Ni4 Ni10 C11 -94.6(5) . .
C3 Ni4 Ni10 C10 -16.1(10) . .
C4 Ni4 Ni10 C10 -118.9(11) . .
C13 Ni4 Ni10 C10 160.9(13) . .
C24 Ni4 Ni10 C10 128.1(10) . .
C25 Ni4 Ni10 C10 77.1(10) . .
Ni3 Ni4 Ni10 C10 25.3(9) . .
Ni11 Ni4 Ni10 C10 -164.0(9) . .
Ni12 Ni4 Ni10 C10 145.9(9) . .
C3 Ni4 Ni10 C24 -144.2(6) . .
C4 Ni4 Ni10 C24 113.0(7) . .
C13 Ni4 Ni10 C24 32.8(11) . .
C25 Ni4 Ni10 C24 -51.0(6) . .
Ni3 Ni4 Ni10 C24 -102.8(5) . .
Ni11 Ni4 Ni10 C24 68.0(5) . .
Ni12 Ni4 Ni10 C24 17.8(5) . .
C3 Ni4 Ni10 C25 -93.2(6) . .
C4 Ni4 Ni10 C25 164.0(7) . .
C13 Ni4 Ni10 C25 83.8(11) . .
C24 Ni4 Ni10 C25 51.0(6) . .
Ni3 Ni4 Ni10 C25 -51.9(4) . .
Ni11 Ni4 Ni10 C25 118.9(4) . .
Ni12 Ni4 Ni10 C25 68.8(4) . .
C3 Ni4 Ni10 Ni9 -62.9(5) . .
C4 Ni4 Ni10 Ni9 -165.7(6) . .
C13 Ni4 Ni10 Ni9 114.1(10) . .
C24 Ni4 Ni10 Ni9 81.3(5) . .
C25 Ni4 Ni10 Ni9 30.3(4) . .
Ni3 Ni4 Ni10 Ni9 -21.55(8) . .
Ni11 Ni4 Ni10 Ni9 149.25(10) . .
Ni12 Ni4 Ni10 Ni9 99.09(9) . .
C3 Ni4 Ni10 Ni11 147.8(5) . .
C4 Ni4 Ni10 Ni11 45.0(6) . .
C13 Ni4 Ni10 Ni11 -35.2(10) . .
C24 Ni4 Ni10 Ni11 -68.0(5) . .
C25 Ni4 Ni10 Ni11 -118.9(4) . .
Ni3 Ni4 Ni10 Ni11 -170.80(9) . .
Ni12 Ni4 Ni10 Ni11 -50.15(8) . .
C3 Ni4 Ni10 Ni16 -121.9(5) . .
C4 Ni4 Ni10 Ni16 135.3(6) . .
C13 Ni4 Ni10 Ni16 55.1(10) . .
C24 Ni4 Ni10 Ni16 22.3(5) . .
C25 Ni4 Ni10 Ni16 -28.7(4) . .
Ni3 Ni4 Ni10 Ni16 -80.53(8) . .
Ni11 Ni4 Ni10 Ni16 90.26(9) . .
Ni12 Ni4 Ni10 Ni16 40.11(9) . .
C3 Ni4 Ni11 C12 80.6(15) . .
C4 Ni4 Ni11 C12 35.3(14) . .
C13 Ni4 Ni11 C12 -47.0(13) . .
C24 Ni4 Ni11 C12 -151.4(13) . .
C25 Ni4 Ni11 C12 -170.7(13) . .
Ni3 Ni4 Ni11 C12 159.9(12) . .
Ni12 Ni4 Ni11 C12 -87.3(12) . .
Ni10 Ni4 Ni11 C12 148.1(13) . .
C3 Ni4 Ni11 C4 45.3(11) . .
C13 Ni4 Ni11 C4 -82.3(9) . .
C24 Ni4 Ni11 C4 173.3(8) . .
C25 Ni4 Ni11 C4 154.0(8) . .
Ni3 Ni4 Ni11 C4 124.6(7) . .
Ni12 Ni4 Ni11 C4 -122.6(7) . .
Ni10 Ni4 Ni11 C4 112.8(7) . .
C3 Ni4 Ni11 C24 -127.9(9) . .
C4 Ni4 Ni11 C24 -173.3(8) . .
C13 Ni4 Ni11 C24 104.4(6) . .
C25 Ni4 Ni11 C24 -19.2(5) . .
Ni3 Ni4 Ni11 C24 -48.7(4) . .
Ni12 Ni4 Ni11 C24 64.1(4) . .
Ni10 Ni4 Ni11 C24 -60.5(4) . .
C3 Ni4 Ni11 C11 -37.7(9) . .
C4 Ni4 Ni11 C11 -83.1(8) . .
C13 Ni4 Ni11 C11 -165.4(6) . .
C24 Ni4 Ni11 C11 90.2(6) . .
C25 Ni4 Ni11 C11 71.0(5) . .
Ni3 Ni4 Ni11 C11 41.5(4) . .
Ni12 Ni4 Ni11 C11 154.3(4) . .
Ni10 Ni4 Ni11 C11 29.7(4) . .
C3 Ni4 Ni11 Ni10 -67.4(8) . .
C4 Ni4 Ni11 Ni10 -112.8(7) . .
C13 Ni4 Ni11 Ni10 164.9(5) . .
C24 Ni4 Ni11 Ni10 60.5(4) . .
C25 Ni4 Ni11 Ni10 41.3(3) . .
Ni3 Ni4 Ni11 Ni10 11.83(12) . .
Ni12 Ni4 Ni11 Ni10 124.65(8) . .
C3 Ni4 Ni11 Ni15 -147.2(8) . .
C4 Ni4 Ni11 Ni15 167.4(7) . .
C13 Ni4 Ni11 Ni15 85.1(5) . .
C24 Ni4 Ni11 Ni15 -19.3(4) . .
C25 Ni4 Ni11 Ni15 -38.5(3) . .
Ni3 Ni4 Ni11 Ni15 -67.98(14) . .
Ni12 Ni4 Ni11 Ni15 44.84(8) . .
Ni10 Ni4 Ni11 Ni15 -79.81(9) . .
C3 Ni4 Ni11 Ni12 167.9(8) . .
C4 Ni4 Ni11 Ni12 122.6(7) . .
C13 Ni4 Ni11 Ni12 40.3(5) . .
C24 Ni4 Ni11 Ni12 -64.1(4) . .
C25 Ni4 Ni11 Ni12 -83.4(3) . .
Ni3 Ni4 Ni11 Ni12 -112.83(12) . .
Ni10 Ni4 Ni11 Ni12 -124.65(8) . .
C11 Ni10 Ni11 C12 -28.2(10) . .
C10 Ni10 Ni11 C12 -48(3) . .
C24 Ni10 Ni11 C12 136.8(9) . .
C25 Ni10 Ni11 C12 156.4(8) . .
Ni9 Ni10 Ni11 C12 146.2(8) . .
Ni4 Ni10 Ni11 C12 -160.2(8) . .
Ni16 Ni10 Ni11 C12 107.2(8) . .
C11 Ni10 Ni11 C4 87.0(8) . .
C10 Ni10 Ni11 C4 67(3) . .
C24 Ni10 Ni11 C4 -107.9(7) . .
C25 Ni10 Ni11 C4 -88.4(6) . .
Ni9 Ni10 Ni11 C4 -98.5(6) . .
Ni4 Ni10 Ni11 C4 -44.9(6) . .
Ni16 Ni10 Ni11 C4 -137.5(6) . .
C11 Ni10 Ni11 C24 -165.1(7) . .
C10 Ni10 Ni11 C24 175(3) . .
C25 Ni10 Ni11 C24 19.6(5) . .
Ni9 Ni10 Ni11 C24 9.4(4) . .
Ni4 Ni10 Ni11 C24 63.0(4) . .
Ni16 Ni10 Ni11 C24 -29.6(4) . .
C10 Ni10 Ni11 C11 -20(3) . .
C24 Ni10 Ni11 C11 165.1(7) . .
C25 Ni10 Ni11 C11 -175.4(6) . .
Ni9 Ni10 Ni11 C11 174.5(6) . .
Ni4 Ni10 Ni11 C11 -131.9(6) . .
Ni16 Ni10 Ni11 C11 135.5(6) . .
C11 Ni10 Ni11 Ni4 131.9(6) . .
C10 Ni10 Ni11 Ni4 112(3) . .
C24 Ni10 Ni11 Ni4 -63.0(4) . .
C25 Ni10 Ni11 Ni4 -43.4(3) . .
Ni9 Ni10 Ni11 Ni4 -53.59(16) . .
Ni16 Ni10 Ni11 Ni4 -92.59(8) . .
C11 Ni10 Ni11 Ni15 -125.4(6) . .
C10 Ni10 Ni11 Ni15 -145(3) . .
C24 Ni10 Ni11 Ni15 39.6(4) . .
C25 Ni10 Ni11 Ni15 59.2(3) . .
Ni9 Ni10 Ni11 Ni15 49.06(17) . .
Ni4 Ni10 Ni11 Ni15 102.65(8) . .
Ni16 Ni10 Ni11 Ni15 10.06(7) . .
C11 Ni10 Ni11 Ni12 178.7(6) . .
C10 Ni10 Ni11 Ni12 159(3) . .
C24 Ni10 Ni11 Ni12 -16.2(4) . .
C25 Ni10 Ni11 Ni12 3.3(3) . .
Ni9 Ni10 Ni11 Ni12 -6.83(19) . .
Ni4 Ni10 Ni11 Ni12 46.76(7) . .
Ni16 Ni10 Ni11 Ni12 -45.83(9) . .
C3 Ni4 Ni12 C20 -104(3) . .
C4 Ni4 Ni12 C20 24(3) . .
C13 Ni4 Ni12 C20 -63(3) . .
C24 Ni4 Ni12 C20 125(3) . .
C25 Ni4 Ni12 C20 154(3) . .
Ni3 Ni4 Ni12 C20 -171(3) . .
Ni11 Ni4 Ni12 C20 64(3) . .
Ni10 Ni4 Ni12 C20 109(3) . .
C3 Ni4 Ni12 C20' -103.3(14) . .
C4 Ni4 Ni12 C20' 24.4(12) . .
C13 Ni4 Ni12 C20' -62.5(12) . .
C24 Ni4 Ni12 C20' 125.4(12) . .
C25 Ni4 Ni12 C20' 154.2(11) . .
Ni3 Ni4 Ni12 C20' -170.8(11) . .
Ni11 Ni4 Ni12 C20' 64.6(11) . .
Ni10 Ni4 Ni12 C20' 109.2(11) . .
C3 Ni4 Ni12 C13 -40.7(10) . .
C4 Ni4 Ni12 C13 86.9(8) . .
C24 Ni4 Ni12 C13 -172.1(7) . .
C25 Ni4 Ni12 C13 -143.3(6) . .
Ni3 Ni4 Ni12 C13 -108.3(6) . .
Ni11 Ni4 Ni12 C13 127.2(5) . .
Ni10 Ni4 Ni12 C13 171.7(5) . .
C3 Ni4 Ni12 C23 54.7(9) . .
C4 Ni4 Ni12 C23 -177.6(7) . .
C13 Ni4 Ni12 C23 95.4(6) . .
C24 Ni4 Ni12 C23 -76.7(5) . .
C25 Ni4 Ni12 C23 -47.8(5) . .
Ni3 Ni4 Ni12 C23 -12.8(3) . .
Ni11 Ni4 Ni12 C23 -137.4(3) . .
Ni10 Ni4 Ni12 C23 -92.9(3) . .
C3 Ni4 Ni12 C24 131.4(9) . .
C4 Ni4 Ni12 C24 -101.0(7) . .
C13 Ni4 Ni12 C24 172.1(7) . .
C25 Ni4 Ni12 C24 28.9(5) . .
Ni3 Ni4 Ni12 C24 63.8(4) . .
Ni11 Ni4 Ni12 C24 -60.7(4) . .
Ni10 Ni4 Ni12 C24 -16.2(4) . .
C3 Ni4 Ni12 Ni17 -161.2(8) . .
C4 Ni4 Ni12 Ni17 -33.5(6) . .
C13 Ni4 Ni12 Ni17 -120.4(6) . .
C24 Ni4 Ni12 Ni17 67.4(4) . .
C25 Ni4 Ni12 Ni17 96.3(3) . .
Ni3 Ni4 Ni12 Ni17 131.28(14) . .
Ni11 Ni4 Ni12 Ni17 6.72(14) . .
Ni10 Ni4 Ni12 Ni17 51.26(15) . .
C3 Ni4 Ni12 Ni1 10.3(8) . .
C4 Ni4 Ni12 Ni1 137.9(6) . .
C13 Ni4 Ni12 Ni1 51.0(5) . .
C24 Ni4 Ni12 Ni1 -121.1(4) . .
C25 Ni4 Ni12 Ni1 -92.3(3) . .
Ni3 Ni4 Ni12 Ni1 -57.27(10) . .
Ni11 Ni4 Ni12 Ni1 178.17(9) . .
Ni10 Ni4 Ni12 Ni1 -137.30(8) . .
C3 Ni4 Ni12 Ni14 90.0(8) . .
C4 Ni4 Ni12 Ni14 -142.4(6) . .
C13 Ni4 Ni12 Ni14 130.7(6) . .
C24 Ni4 Ni12 Ni14 -41.4(4) . .
C25 Ni4 Ni12 Ni14 -12.6(3) . .
Ni3 Ni4 Ni12 Ni14 22.44(19) . .
Ni11 Ni4 Ni12 Ni14 -102.12(14) . .
Ni10 Ni4 Ni12 Ni14 -57.58(15) . .
C3 Ni4 Ni12 Ni15 148.1(8) . .
C4 Ni4 Ni12 Ni15 -84.3(6) . .
C13 Ni4 Ni12 Ni15 -171.2(5) . .
C24 Ni4 Ni12 Ni15 16.7(4) . .
C25 Ni4 Ni12 Ni15 45.6(3) . .
Ni3 Ni4 Ni12 Ni15 80.55(11) . .
Ni11 Ni4 Ni12 Ni15 -44.01(8) . .
Ni10 Ni4 Ni12 Ni15 0.53(9) . .
C3 Ni4 Ni12 Ni11 -167.9(8) . .
C4 Ni4 Ni12 Ni11 -40.3(6) . .
C13 Ni4 Ni12 Ni11 -127.2(5) . .
C24 Ni4 Ni12 Ni11 60.7(4) . .
C25 Ni4 Ni12 Ni11 89.6(3) . .
Ni3 Ni4 Ni12 Ni11 124.56(12) . .
Ni10 Ni4 Ni12 Ni11 44.54(8) . .
C3 Ni4 Ni12 Ni5 6.5(8) . .
C4 Ni4 Ni12 Ni5 134.1(6) . .
C13 Ni4 Ni12 Ni5 47.2(6) . .
C24 Ni4 Ni12 Ni5 -124.9(4) . .
C25 Ni4 Ni12 Ni5 -96.1(3) . .
Ni3 Ni4 Ni12 Ni5 -61.07(14) . .
Ni11 Ni4 Ni12 Ni5 174.37(11) . .
Ni10 Ni4 Ni12 Ni5 -141.09(10) . .
C2 Ni1 Ni12 C20 119(3) . .
C1 Ni1 Ni12 C20 -9(2) . .
C13 Ni1 Ni12 C20 76(2) . .
C23 Ni1 Ni12 C20 -112(2) . .
C22 Ni1 Ni12 C20 -141(2) . .
Ni2 Ni1 Ni12 C20 -175(2) . .
Ni5 Ni1 Ni12 C20 -50(2) . .
Ni6 Ni1 Ni12 C20 -97(2) . .
C2 Ni1 Ni12 C20' 102.8(13) . .
C1 Ni1 Ni12 C20' -25.3(11) . .
C13 Ni1 Ni12 C20' 59.0(12) . .
C23 Ni1 Ni12 C20' -128.9(11) . .
C22 Ni1 Ni12 C20' -157.5(11) . .
Ni2 Ni1 Ni12 C20' 168.9(10) . .
Ni5 Ni1 Ni12 C20' -66.7(10) . .
Ni6 Ni1 Ni12 C20' -113.1(10) . .
C2 Ni1 Ni12 C13 43.7(10) . .
C1 Ni1 Ni12 C13 -84.3(8) . .
C23 Ni1 Ni12 C13 172.0(7) . .
C22 Ni1 Ni12 C13 143.4(7) . .
Ni2 Ni1 Ni12 C13 109.8(6) . .
Ni5 Ni1 Ni12 C13 -125.8(6) . .
Ni6 Ni1 Ni12 C13 -172.2(6) . .
C2 Ni1 Ni12 C23 -128.3(9) . .
C1 Ni1 Ni12 C23 103.7(6) . .
C13 Ni1 Ni12 C23 -172.0(7) . .
C22 Ni1 Ni12 C23 -28.6(5) . .
Ni2 Ni1 Ni12 C23 -62.2(4) . .
Ni5 Ni1 Ni12 C23 62.2(4) . .
Ni6 Ni1 Ni12 C23 15.8(4) . .
C2 Ni1 Ni12 C24 -51.3(8) . .
C1 Ni1 Ni12 C24 -179.4(6) . .
C13 Ni1 Ni12 C24 -95.1(7) . .
C23 Ni1 Ni12 C24 76.9(5) . .
C22 Ni1 Ni12 C24 48.3(4) . .
Ni2 Ni1 Ni12 C24 14.8(3) . .
Ni5 Ni1 Ni12 C24 139.2(3) . .
Ni6 Ni1 Ni12 C24 92.8(3) . .
C2 Ni1 Ni12 Ni17 155.3(8) . .
C1 Ni1 Ni12 Ni17 27.2(6) . .
C13 Ni1 Ni12 Ni17 111.5(7) . .
C23 Ni1 Ni12 Ni17 -76.4(5) . .
C22 Ni1 Ni12 Ni17 -105.1(4) . .
Ni2 Ni1 Ni12 Ni17 -138.6(3) . .
Ni5 Ni1 Ni12 Ni17 -14.2(3) . .
Ni6 Ni1 Ni12 Ni17 -60.6(3) . .
C2 Ni1 Ni12 Ni4 -6.9(8) . .
C1 Ni1 Ni12 Ni4 -134.9(5) . .
C13 Ni1 Ni12 Ni4 -50.6(6) . .
C23 Ni1 Ni12 Ni4 121.4(4) . .
C22 Ni1 Ni12 Ni4 92.8(3) . .
Ni2 Ni1 Ni12 Ni4 59.27(10) . .
Ni5 Ni1 Ni12 Ni4 -176.33(8) . .
Ni6 Ni1 Ni12 Ni4 137.28(7) . .
C2 Ni1 Ni12 Ni14 -148.8(8) . .
C1 Ni1 Ni12 Ni14 83.2(5) . .
C13 Ni1 Ni12 Ni14 167.5(6) . .
C23 Ni1 Ni12 Ni14 -20.5(4) . .
C22 Ni1 Ni12 Ni14 -49.1(3) . .
Ni2 Ni1 Ni12 Ni14 -82.67(10) . .
Ni5 Ni1 Ni12 Ni14 41.74(7) . .
Ni6 Ni1 Ni12 Ni14 -4.66(8) . .
C2 Ni1 Ni12 Ni15 -88.9(8) . .
C1 Ni1 Ni12 Ni15 143.0(5) . .
C13 Ni1 Ni12 Ni15 -132.6(6) . .
C23 Ni1 Ni12 Ni15 39.4(4) . .
C22 Ni1 Ni12 Ni15 10.8(3) . .
Ni2 Ni1 Ni12 Ni15 -22.77(17) . .
Ni5 Ni1 Ni12 Ni15 101.63(13) . .
Ni6 Ni1 Ni12 Ni15 55.23(13) . .
C2 Ni1 Ni12 Ni11 -4.9(8) . .
C1 Ni1 Ni12 Ni11 -133.0(5) . .
C13 Ni1 Ni12 Ni11 -48.6(6) . .
C23 Ni1 Ni12 Ni11 123.4(4) . .
C22 Ni1 Ni12 Ni11 94.8(3) . .
Ni2 Ni1 Ni12 Ni11 61.22(14) . .
Ni5 Ni1 Ni12 Ni11 -174.38(11) . .
Ni6 Ni1 Ni12 Ni11 139.23(10) . .
C2 Ni1 Ni12 Ni5 169.5(8) . .
C1 Ni1 Ni12 Ni5 41.4(5) . .
C13 Ni1 Ni12 Ni5 125.8(6) . .
C23 Ni1 Ni12 Ni5 -62.2(4) . .
C22 Ni1 Ni12 Ni5 -90.8(3) . .
Ni2 Ni1 Ni12 Ni5 -124.40(11) . .
Ni6 Ni1 Ni12 Ni5 -46.40(7) . .
C12 Ni11 Ni12 C20 14(2) . .
C4 Ni11 Ni12 C20 -95(2) . .
C24 Ni11 Ni12 C20 156(2) . .
C11 Ni11 Ni12 C20 174(2) . .
Ni4 Ni11 Ni12 C20 -135(2) . .
Ni10 Ni11 Ni12 C20 173(2) . .
Ni15 Ni11 Ni12 C20 99(2) . .
C12 Ni11 Ni12 C20' 25.0(11) . .
C4 Ni11 Ni12 C20' -84.1(10) . .
C24 Ni11 Ni12 C20' 167.3(9) . .
C11 Ni11 Ni12 C20' -174.7(11) . .
Ni4 Ni11 Ni12 C20' -124.3(8) . .
Ni10 Ni11 Ni12 C20' -176.3(8) . .
Ni15 Ni11 Ni12 C20' 109.9(8) . .
C12 Ni11 Ni12 C13 111.6(8) . .
C4 Ni11 Ni12 C13 2.6(7) . .
C24 Ni11 Ni12 C13 -106.0(6) . .
C11 Ni11 Ni12 C13 -88.1(8) . .
Ni4 Ni11 Ni12 C13 -37.6(4) . .
Ni10 Ni11 Ni12 C13 -89.6(4) . .
Ni15 Ni11 Ni12 C13 -163.4(4) . .
C12 Ni11 Ni12 C23 -138.8(8) . .
C4 Ni11 Ni12 C23 112.2(7) . .
C24 Ni11 Ni12 C23 3.6(6) . .
C11 Ni11 Ni12 C23 21.5(8) . .
Ni4 Ni11 Ni12 C23 72.0(5) . .
Ni10 Ni11 Ni12 C23 20.0(5) . .
Ni15 Ni11 Ni12 C23 -53.8(5) . .
C12 Ni11 Ni12 C24 -142.4(8) . .
C4 Ni11 Ni12 C24 108.6(7) . .
C11 Ni11 Ni12 C24 17.9(8) . .
Ni4 Ni11 Ni12 C24 68.4(4) . .
Ni10 Ni11 Ni12 C24 16.4(4) . .
Ni15 Ni11 Ni12 C24 -57.4(4) . .
C12 Ni11 Ni12 Ni17 -25.2(6) . .
C4 Ni11 Ni12 Ni17 -134.2(6) . .
C24 Ni11 Ni12 Ni17 117.2(4) . .
C11 Ni11 Ni12 Ni17 135.1(7) . .
Ni4 Ni11 Ni12 Ni17 -174.37(12) . .
Ni10 Ni11 Ni12 Ni17 133.61(12) . .
Ni15 Ni11 Ni12 Ni17 59.80(10) . .
C12 Ni11 Ni12 Ni4 149.2(6) . .
C4 Ni11 Ni12 Ni4 40.2(6) . .
C24 Ni11 Ni12 Ni4 -68.4(4) . .
C11 Ni11 Ni12 Ni4 -50.5(7) . .
Ni10 Ni11 Ni12 Ni4 -52.02(8) . .
Ni15 Ni11 Ni12 Ni4 -125.82(9) . .
C12 Ni11 Ni12 Ni1 146.9(6) . .
C4 Ni11 Ni12 Ni1 37.9(6) . .
C24 Ni11 Ni12 Ni1 -70.7(4) . .
C11 Ni11 Ni12 Ni1 -52.8(7) . .
Ni4 Ni11 Ni12 Ni1 -2.28(11) . .
Ni10 Ni11 Ni12 Ni1 -54.30(13) . .
Ni15 Ni11 Ni12 Ni1 -128.11(11) . .
C12 Ni11 Ni12 Ni14 -77.8(6) . .
C4 Ni11 Ni12 Ni14 173.1(6) . .
C24 Ni11 Ni12 Ni14 64.5(4) . .
C11 Ni11 Ni12 Ni14 82.5(7) . .
Ni4 Ni11 Ni12 Ni14 132.97(11) . .
Ni10 Ni11 Ni12 Ni14 80.95(11) . .
Ni15 Ni11 Ni12 Ni14 7.14(10) . .
C12 Ni11 Ni12 Ni15 -85.0(6) . .
C4 Ni11 Ni12 Ni15 166.0(6) . .
C24 Ni11 Ni12 Ni15 57.4(4) . .
C11 Ni11 Ni12 Ni15 75.3(7) . .
Ni4 Ni11 Ni12 Ni15 125.82(9) . .
Ni10 Ni11 Ni12 Ni15 73.80(9) . .
C12 Ni11 Ni12 Ni5 19.2(11) . .
C4 Ni11 Ni12 Ni5 -89.8(10) . .
C24 Ni11 Ni12 Ni5 161.6(10) . .
C11 Ni11 Ni12 Ni5 180(100) . .
Ni4 Ni11 Ni12 Ni5 -130.0(9) . .
Ni10 Ni11 Ni12 Ni5 178.0(8) . .
Ni15 Ni11 Ni12 Ni5 104.2(9) . .
C5 Ni5 Ni12 C20 -9(2) . .
C1 Ni5 Ni12 C20 96(2) . .
C23 Ni5 Ni12 C20 -154(2) . .
C6 Ni5 Ni12 C20 -165(2) . .
Ni1 Ni5 Ni12 C20 137(2) . .
Ni6 Ni5 Ni12 C20 -166(2) . .
Ni14 Ni5 Ni12 C20 -95(2) . .
C5 Ni5 Ni12 C20' -20.5(10) . .
C1 Ni5 Ni12 C20' 84.9(9) . .
C23 Ni5 Ni12 C20' -165.7(9) . .
C6 Ni5 Ni12 C20' -175.7(11) . .
Ni1 Ni5 Ni12 C20' 125.4(8) . .
Ni6 Ni5 Ni12 C20' -177.7(8) . .
Ni14 Ni5 Ni12 C20' -106.5(8) . .
C5 Ni5 Ni12 C13 -107.3(7) . .
C1 Ni5 Ni12 C13 -1.9(6) . .
C23 Ni5 Ni12 C13 107.6(6) . .
C6 Ni5 Ni12 C13 97.5(9) . .
Ni1 Ni5 Ni12 C13 38.7(4) . .
Ni6 Ni5 Ni12 C13 95.6(4) . .
Ni14 Ni5 Ni12 C13 166.8(4) . .
C5 Ni5 Ni12 C23 145.2(7) . .
C1 Ni5 Ni12 C23 -109.4(6) . .
C6 Ni5 Ni12 C23 -10.1(9) . .
Ni1 Ni5 Ni12 C23 -68.9(4) . .
Ni6 Ni5 Ni12 C23 -12.0(4) . .
Ni14 Ni5 Ni12 C23 59.2(4) . .
C5 Ni5 Ni12 C24 144.9(7) . .
C1 Ni5 Ni12 C24 -109.7(6) . .
C23 Ni5 Ni12 C24 -0.2(6) . .
C6 Ni5 Ni12 C24 -10.3(9) . .
Ni1 Ni5 Ni12 C24 -69.1(5) . .
Ni6 Ni5 Ni12 C24 -12.2(5) . .
Ni14 Ni5 Ni12 C24 59.0(5) . .
C5 Ni5 Ni12 Ni17 28.5(6) . .
C1 Ni5 Ni12 Ni17 133.9(5) . .
C23 Ni5 Ni12 Ni17 -116.7(4) . .
C6 Ni5 Ni12 Ni17 -126.8(8) . .
Ni1 Ni5 Ni12 Ni17 174.40(12) . .
Ni6 Ni5 Ni12 Ni17 -128.70(11) . .
Ni14 Ni5 Ni12 Ni17 -57.51(11) . .
C5 Ni5 Ni12 Ni4 -141.4(6) . .
C1 Ni5 Ni12 Ni4 -36.0(5) . .
C23 Ni5 Ni12 Ni4 73.4(4) . .
C6 Ni5 Ni12 Ni4 63.4(8) . .
Ni1 Ni5 Ni12 Ni4 4.51(10) . .
Ni6 Ni5 Ni12 Ni4 61.41(12) . .
Ni14 Ni5 Ni12 Ni4 132.60(11) . .
C5 Ni5 Ni12 Ni1 -145.9(6) . .
C1 Ni5 Ni12 Ni1 -40.5(4) . .
C23 Ni5 Ni12 Ni1 68.9(4) . .
C6 Ni5 Ni12 Ni1 58.8(8) . .
Ni6 Ni5 Ni12 Ni1 56.90(8) . .
Ni14 Ni5 Ni12 Ni1 128.09(9) . .
C5 Ni5 Ni12 Ni14 86.0(6) . .
C1 Ni5 Ni12 Ni14 -168.6(4) . .
C23 Ni5 Ni12 Ni14 -59.2(4) . .
C6 Ni5 Ni12 Ni14 -69.2(8) . .
Ni1 Ni5 Ni12 Ni14 -128.09(9) . .
Ni6 Ni5 Ni12 Ni14 -71.20(8) . .
C5 Ni5 Ni12 Ni15 85.8(6) . .
C1 Ni5 Ni12 Ni15 -168.8(4) . .
C23 Ni5 Ni12 Ni15 -59.3(4) . .
C6 Ni5 Ni12 Ni15 -69.4(8) . .
Ni1 Ni5 Ni12 Ni15 -128.22(10) . .
Ni6 Ni5 Ni12 Ni15 -71.33(11) . .
Ni14 Ni5 Ni12 Ni15 -0.13(9) . .
C5 Ni5 Ni12 Ni11 -14.8(11) . .
C1 Ni5 Ni12 Ni11 90.6(10) . .
C23 Ni5 Ni12 Ni11 -160.0(10) . .
C6 Ni5 Ni12 Ni11 -170.0(11) . .
Ni1 Ni5 Ni12 Ni11 131.1(9) . .
Ni6 Ni5 Ni12 Ni11 -172.0(8) . .
Ni14 Ni5 Ni12 Ni11 -100.8(9) . .
C8 Ni7 Ni13 C14 -2.7(10) . .
C7 Ni7 Ni13 C14 106.8(8) . .
C22 Ni7 Ni13 C14 -154.7(7) . .
Ni6 Ni7 Ni13 C14 143.5(6) . .
Ni8 Ni7 Ni13 C14 -95.8(6) . .
Ni2 Ni7 Ni13 C14 -144.2(6) . .
C8 Ni7 Ni13 C15 -85.2(13) . .
C7 Ni7 Ni13 C15 24.3(11) . .
C22 Ni7 Ni13 C15 122.8(11) . .
Ni6 Ni7 Ni13 C15 61.0(10) . .
Ni8 Ni7 Ni13 C15 -178.2(10) . .
Ni2 Ni7 Ni13 C15 133.3(10) . .
C8 Ni7 Ni13 C23 173.9(8) . .
C7 Ni7 Ni13 C23 -76.6(6) . .
C22 Ni7 Ni13 C23 21.9(5) . .
Ni6 Ni7 Ni13 C23 -39.9(3) . .
Ni8 Ni7 Ni13 C23 80.9(3) . .
Ni2 Ni7 Ni13 C23 32.4(3) . .
C8 Ni7 Ni13 C22 152.0(9) . .
C7 Ni7 Ni13 C22 -98.5(7) . .
Ni6 Ni7 Ni13 C22 -61.8(4) . .
Ni8 Ni7 Ni13 C22 58.9(4) . .
Ni2 Ni7 Ni13 C22 10.5(4) . .
C8 Ni7 Ni13 Ni14 -159.7(8) . .
C7 Ni7 Ni13 Ni14 -50.2(5) . .
C22 Ni7 Ni13 Ni14 48.3(4) . .
Ni6 Ni7 Ni13 Ni14 -13.55(12) . .
Ni8 Ni7 Ni13 Ni14 107.24(13) . .
Ni2 Ni7 Ni13 Ni14 58.76(14) . .
C8 Ni7 Ni13 Ni8 93.1(8) . .
C7 Ni7 Ni13 Ni8 -157.5(5) . .
C22 Ni7 Ni13 Ni8 -58.9(4) . .
Ni6 Ni7 Ni13 Ni8 -120.78(8) . .
Ni2 Ni7 Ni13 Ni8 -48.47(7) . .
C8 Ni7 Ni13 Ni6 -146.2(8) . .
C7 Ni7 Ni13 Ni6 -36.7(5) . .
C22 Ni7 Ni13 Ni6 61.8(4) . .
Ni8 Ni7 Ni13 Ni6 120.78(8) . .
Ni2 Ni7 Ni13 Ni6 72.31(8) . .
C8 Ni7 Ni13 Ni16 83.1(8) . .
C7 Ni7 Ni13 Ni16 -167.4(5) . .
C22 Ni7 Ni13 Ni16 -68.9(4) . .
Ni6 Ni7 Ni13 Ni16 -130.75(9) . .
Ni8 Ni7 Ni13 Ni16 -9.96(8) . .
Ni2 Ni7 Ni13 Ni16 -58.43(10) . .
C28' Ni8 Ni13 C14 -4(2) . .
C28 Ni8 Ni13 C14 18.6(11) . .
C25 Ni8 Ni13 C14 -136.1(7) . .
C22 Ni8 Ni13 C14 138.3(8) . .
Ni18 Ni8 Ni13 C14 76.1(7) . .
Ni7 Ni8 Ni13 C14 74.1(6) . .
Ni2 Ni8 Ni13 C14 123.3(6) . .
Ni9 Ni8 Ni13 C14 -88.7(6) . .
Ni3 Ni8 Ni13 C14 -169.0(6) . .
Ni16 Ni8 Ni13 C14 -95.0(6) . .
C28' Ni8 Ni13 C15 100(2) . .
C28 Ni8 Ni13 C15 122.2(16) . .
C25 Ni8 Ni13 C15 -32.4(13) . .
C22 Ni8 Ni13 C15 -118.1(14) . .
Ni18 Ni8 Ni13 C15 179.7(13) . .
Ni7 Ni8 Ni13 C15 177.8(13) . .
Ni2 Ni8 Ni13 C15 -133.1(13) . .
Ni9 Ni8 Ni13 C15 15.0(13) . .
Ni3 Ni8 Ni13 C15 -65.4(13) . .
Ni16 Ni8 Ni13 C15 8.6(13) . .
C28' Ni8 Ni13 C23 -167.5(19) . .
C28 Ni8 Ni13 C23 -145.3(10) . .
C25 Ni8 Ni13 C23 60.1(5) . .
C22 Ni8 Ni13 C23 -25.6(6) . .
Ni18 Ni8 Ni13 C23 -87.8(5) . .
Ni7 Ni8 Ni13 C23 -89.7(3) . .
Ni2 Ni8 Ni13 C23 -40.6(3) . .
Ni9 Ni8 Ni13 C23 107.5(4) . .
Ni3 Ni8 Ni13 C23 27.1(4) . .
Ni16 Ni8 Ni13 C23 101.1(3) . .
C28' Ni8 Ni13 C22 -141.9(19) . .
C28 Ni8 Ni13 C22 -119.7(10) . .
C25 Ni8 Ni13 C22 85.7(6) . .
Ni18 Ni8 Ni13 C22 -62.2(6) . .
Ni7 Ni8 Ni13 C22 -64.1(5) . .
Ni2 Ni8 Ni13 C22 -15.0(5) . .
Ni9 Ni8 Ni13 C22 133.1(5) . .
Ni3 Ni8 Ni13 C22 52.7(5) . .
Ni16 Ni8 Ni13 C22 126.7(5) . .
C28' Ni8 Ni13 Ni14 164.2(19) . .
C28 Ni8 Ni13 Ni14 -173.6(9) . .
C25 Ni8 Ni13 Ni14 31.8(4) . .
C22 Ni8 Ni13 Ni14 -53.9(5) . .
Ni18 Ni8 Ni13 Ni14 -116.1(4) . .
Ni7 Ni8 Ni13 Ni14 -117.98(12) . .
Ni2 Ni8 Ni13 Ni14 -68.84(12) . .
Ni9 Ni8 Ni13 Ni14 79.22(13) . .
Ni3 Ni8 Ni13 Ni14 -1.16(19) . .
Ni16 Ni8 Ni13 Ni14 72.88(11) . .
C28' Ni8 Ni13 Ni7 -77.8(19) . .
C28 Ni8 Ni13 Ni7 -55.6(9) . .
C25 Ni8 Ni13 Ni7 149.8(4) . .
C22 Ni8 Ni13 Ni7 64.1(5) . .
Ni18 Ni8 Ni13 Ni7 1.9(4) . .
Ni2 Ni8 Ni13 Ni7 49.14(8) . .
Ni9 Ni8 Ni13 Ni7 -162.81(11) . .
Ni3 Ni8 Ni13 Ni7 116.82(14) . .
Ni16 Ni8 Ni13 Ni7 -169.15(9) . .
C28' Ni8 Ni13 Ni6 -120.9(19) . .
C28 Ni8 Ni13 Ni6 -98.7(9) . .
C25 Ni8 Ni13 Ni6 106.7(3) . .
C22 Ni8 Ni13 Ni6 21.0(5) . .
Ni18 Ni8 Ni13 Ni6 -41.2(4) . .
Ni7 Ni8 Ni13 Ni6 -43.09(7) . .
Ni2 Ni8 Ni13 Ni6 6.05(8) . .
Ni9 Ni8 Ni13 Ni6 154.11(9) . .
Ni3 Ni8 Ni13 Ni6 73.73(14) . .
Ni16 Ni8 Ni13 Ni6 147.77(8) . .
C28' Ni8 Ni13 Ni16 91.4(19) . .
C28 Ni8 Ni13 Ni16 113.6(9) . .
C25 Ni8 Ni13 Ni16 -41.1(3) . .
C22 Ni8 Ni13 Ni16 -126.7(5) . .
Ni18 Ni8 Ni13 Ni16 171.1(4) . .
Ni7 Ni8 Ni13 Ni16 169.15(9) . .
Ni2 Ni8 Ni13 Ni16 -141.72(8) . .
Ni9 Ni8 Ni13 Ni16 6.34(9) . .
Ni3 Ni8 Ni13 Ni16 -74.04(13) . .
C6 Ni6 Ni13 C14 112.3(10) . .
C7 Ni6 Ni13 C14 -0.5(9) . .
C22 Ni6 Ni13 C14 -107.2(8) . .
C23 Ni6 Ni13 C14 -160.8(8) . .
Ni7 Ni6 Ni13 C14 -40.2(6) . .
Ni5 Ni6 Ni13 C14 167.9(6) . .
Ni1 Ni6 Ni13 C14 -137.1(6) . .
C6 Ni6 Ni13 C15 1.9(10) . .
C7 Ni6 Ni13 C15 -110.9(8) . .
C22 Ni6 Ni13 C15 142.4(7) . .
C23 Ni6 Ni13 C15 88.8(7) . .
Ni7 Ni6 Ni13 C15 -150.6(6) . .
Ni5 Ni6 Ni13 C15 57.5(6) . .
Ni1 Ni6 Ni13 C15 112.5(6) . .
C6 Ni6 Ni13 C23 -86.9(9) . .
C7 Ni6 Ni13 C23 160.3(8) . .
C22 Ni6 Ni13 C23 53.6(6) . .
Ni7 Ni6 Ni13 C23 120.5(4) . .
Ni5 Ni6 Ni13 C23 -31.4(4) . .
Ni1 Ni6 Ni13 C23 23.7(4) . .
C6 Ni6 Ni13 C22 -140.5(9) . .
C7 Ni6 Ni13 C22 106.7(7) . .
C23 Ni6 Ni13 C22 -53.6(6) . .
Ni7 Ni6 Ni13 C22 66.9(5) . .
Ni5 Ni6 Ni13 C22 -85.0(5) . .
Ni1 Ni6 Ni13 C22 -30.0(4) . .
C6 Ni6 Ni13 Ni14 -38.3(8) . .
C7 Ni6 Ni13 Ni14 -151.1(6) . .
C22 Ni6 Ni13 Ni14 102.2(5) . .
C23 Ni6 Ni13 Ni14 48.6(4) . .
Ni7 Ni6 Ni13 Ni14 169.17(9) . .
Ni5 Ni6 Ni13 Ni14 17.27(8) . .
Ni1 Ni6 Ni13 Ni14 72.29(7) . .
C6 Ni6 Ni13 Ni7 152.6(8) . .
C7 Ni6 Ni13 Ni7 39.8(6) . .
C22 Ni6 Ni13 Ni7 -66.9(5) . .
C23 Ni6 Ni13 Ni7 -120.5(4) . .
Ni5 Ni6 Ni13 Ni7 -151.90(10) . .
Ni1 Ni6 Ni13 Ni7 -96.89(8) . .
C6 Ni6 Ni13 Ni8 -161.4(8) . .
C7 Ni6 Ni13 Ni8 85.8(6) . .
C22 Ni6 Ni13 Ni8 -20.9(4) . .
C23 Ni6 Ni13 Ni8 -74.5(4) . .
Ni7 Ni6 Ni13 Ni8 46.03(7) . .
Ni5 Ni6 Ni13 Ni8 -105.87(8) . .
Ni1 Ni6 Ni13 Ni8 -50.86(7) . .
C6 Ni6 Ni13 Ni16 -121.2(8) . .
C7 Ni6 Ni13 Ni16 126.0(6) . .
C22 Ni6 Ni13 Ni16 19.3(5) . .
C23 Ni6 Ni13 Ni16 -34.3(5) . .
Ni7 Ni6 Ni13 Ni16 86.22(13) . .
Ni5 Ni6 Ni13 Ni16 -65.68(13) . .
Ni1 Ni6 Ni13 Ni16 -10.67(14) . .
C14 Ni13 Ni14 C18 -2.9(16) . .
C15 Ni13 Ni14 C18 -8.1(12) . .
C23 Ni13 Ni14 C18 164.5(11) . .
C22 Ni13 Ni14 C18 165.0(10) . .
Ni7 Ni13 Ni14 C18 130.0(10) . .
Ni8 Ni13 Ni14 C18 -158.8(10) . .
Ni6 Ni13 Ni14 C18 118.9(10) . .
Ni16 Ni13 Ni14 C18 -104.9(10) . .
C14 Ni13 Ni14 C15 5.2(14) . .
C23 Ni13 Ni14 C15 172.6(8) . .
C22 Ni13 Ni14 C15 173.1(7) . .
Ni7 Ni13 Ni14 C15 138.0(7) . .
Ni8 Ni13 Ni14 C15 -150.7(7) . .
Ni6 Ni13 Ni14 C15 127.0(7) . .
Ni16 Ni13 Ni14 C15 -96.9(7) . .
C14 Ni13 Ni14 C23 -167.4(13) . .
C15 Ni13 Ni14 C23 -172.6(8) . .
C22 Ni13 Ni14 C23 0.5(5) . .
Ni7 Ni13 Ni14 C23 -34.5(4) . .
Ni8 Ni13 Ni14 C23 36.7(4) . .
Ni6 Ni13 Ni14 C23 -45.6(4) . .
Ni16 Ni13 Ni14 C23 90.6(4) . .
C14 Ni13 Ni14 Ni5 -138.4(12) . .
C15 Ni13 Ni14 Ni5 -143.6(7) . .
C23 Ni13 Ni14 Ni5 29.0(4) . .
C22 Ni13 Ni14 Ni5 29.4(3) . .
Ni7 Ni13 Ni14 Ni5 -5.56(15) . .
Ni8 Ni13 Ni14 Ni5 65.68(12) . .
Ni6 Ni13 Ni14 Ni5 -16.58(8) . .
Ni16 Ni13 Ni14 Ni5 119.54(8) . .
C14 Ni13 Ni14 Ni12 156.5(12) . .
C15 Ni13 Ni14 Ni12 151.3(7) . .
C23 Ni13 Ni14 Ni12 -36.1(4) . .
C22 Ni13 Ni14 Ni12 -35.6(3) . .
Ni7 Ni13 Ni14 Ni12 -70.62(13) . .
Ni8 Ni13 Ni14 Ni12 0.62(12) . .
Ni6 Ni13 Ni14 Ni12 -81.64(7) . .
Ni16 Ni13 Ni14 Ni12 54.48(8) . .
C14 Ni13 Ni14 Ni15 100.3(12) . .
C15 Ni13 Ni14 Ni15 95.1(7) . .
C23 Ni13 Ni14 Ni15 -92.3(4) . .
C22 Ni13 Ni14 Ni15 -91.8(3) . .
Ni7 Ni13 Ni14 Ni15 -126.86(12) . .
Ni8 Ni13 Ni14 Ni15 -55.62(10) . .
Ni6 Ni13 Ni14 Ni15 -137.88(7) . .
Ni16 Ni13 Ni14 Ni15 -1.76(7) . .
C14 Ni13 Ni14 Ni17 114.4(12) . .
C15 Ni13 Ni14 Ni17 109.2(7) . .
C23 Ni13 Ni14 Ni17 -78.2(4) . .
C22 Ni13 Ni14 Ni17 -77.8(3) . .
Ni7 Ni13 Ni14 Ni17 -112.78(15) . .
Ni8 Ni13 Ni14 Ni17 -41.54(17) . .
Ni6 Ni13 Ni14 Ni17 -123.80(13) . .
Ni16 Ni13 Ni14 Ni17 12.32(14) . .
C5 Ni5 Ni14 C18 -2.3(7) . .
C1 Ni5 Ni14 C18 131.5(10) . .
C23 Ni5 Ni14 C18 171.1(7) . .
C6 Ni5 Ni14 C18 -103.5(7) . .
Ni1 Ni5 Ni14 C18 152.9(5) . .
Ni6 Ni5 Ni14 C18 -139.6(5) . .
Ni12 Ni5 Ni14 C18 110.1(5) . .
C5 Ni5 Ni14 C15 112.7(9) . .
C1 Ni5 Ni14 C15 -113.5(12) . .
C23 Ni5 Ni14 C15 -73.9(9) . .
C6 Ni5 Ni14 C15 11.5(9) . .
Ni1 Ni5 Ni14 C15 -92.0(8) . .
Ni6 Ni5 Ni14 C15 -24.5(8) . .
Ni12 Ni5 Ni14 C15 -134.9(8) . .
C5 Ni5 Ni14 C23 -173.4(7) . .
C1 Ni5 Ni14 C23 -39.6(10) . .
C6 Ni5 Ni14 C23 85.4(6) . .
Ni1 Ni5 Ni14 C23 -18.2(4) . .
Ni6 Ni5 Ni14 C23 49.3(4) . .
Ni12 Ni5 Ni14 C23 -61.0(4) . .
C5 Ni5 Ni14 Ni13 156.3(5) . .
C1 Ni5 Ni14 Ni13 -69.9(9) . .
C23 Ni5 Ni14 Ni13 -30.3(4) . .
C6 Ni5 Ni14 Ni13 55.1(4) . .
Ni1 Ni5 Ni14 Ni13 -48.48(10) . .
Ni6 Ni5 Ni14 Ni13 19.05(9) . .
Ni12 Ni5 Ni14 Ni13 -91.33(9) . .
C5 Ni5 Ni14 Ni12 -112.4(5) . .
C1 Ni5 Ni14 Ni12 21.4(9) . .
C23 Ni5 Ni14 Ni12 61.0(4) . .
C6 Ni5 Ni14 Ni12 146.4(4) . .
Ni1 Ni5 Ni14 Ni12 42.85(7) . .
Ni6 Ni5 Ni14 Ni12 110.37(7) . .
C5 Ni5 Ni14 Ni15 -112.3(5) . .
C1 Ni5 Ni14 Ni15 21.5(9) . .
C23 Ni5 Ni14 Ni15 61.1(4) . .
C6 Ni5 Ni14 Ni15 146.5(4) . .
Ni1 Ni5 Ni14 Ni15 42.97(12) . .
Ni6 Ni5 Ni14 Ni15 110.49(10) . .
Ni12 Ni5 Ni14 Ni15 0.12(8) . .
C5 Ni5 Ni14 Ni17 -70.3(5) . .
C1 Ni5 Ni14 Ni17 63.5(9) . .
C23 Ni5 Ni14 Ni17 103.1(4) . .
C6 Ni5 Ni14 Ni17 -171.5(4) . .
Ni1 Ni5 Ni14 Ni17 84.96(10) . .
Ni6 Ni5 Ni14 Ni17 152.48(9) . .
Ni12 Ni5 Ni14 Ni17 42.11(8) . .
C20 Ni12 Ni14 C18 -12(3) . .
C20' Ni12 Ni14 C18 -10.4(12) . .
C13 Ni12 Ni14 C18 -113.8(9) . .
C23 Ni12 Ni14 C18 -152.9(7) . .
C24 Ni12 Ni14 C18 125.3(6) . .
Ni17 Ni12 Ni14 C18 29.8(5) . .
Ni4 Ni12 Ni14 C18 157.2(5) . .
Ni1 Ni12 Ni14 C18 -130.5(5) . .
Ni15 Ni12 Ni14 C18 89.3(5) . .
Ni11 Ni12 Ni14 C18 82.6(5) . .
Ni5 Ni12 Ni14 C18 -90.6(5) . .
C20 Ni12 Ni14 C15 -147(3) . .
C20' Ni12 Ni14 C15 -145.1(13) . .
C13 Ni12 Ni14 C15 111.4(11) . .
C23 Ni12 Ni14 C15 72.4(9) . .
C24 Ni12 Ni14 C15 -9.5(9) . .
Ni17 Ni12 Ni14 C15 -105.0(8) . .
Ni4 Ni12 Ni14 C15 22.5(8) . .
Ni1 Ni12 Ni14 C15 94.7(8) . .
Ni15 Ni12 Ni14 C15 -45.5(8) . .
Ni11 Ni12 Ni14 C15 -52.2(8) . .
Ni5 Ni12 Ni14 C15 134.6(8) . .
C20 Ni12 Ni14 C23 141(3) . .
C20' Ni12 Ni14 C23 142.5(11) . .
C13 Ni12 Ni14 C23 39.1(9) . .
C24 Ni12 Ni14 C23 -81.8(5) . .
Ni17 Ni12 Ni14 C23 -177.3(4) . .
Ni4 Ni12 Ni14 C23 -49.9(4) . .
Ni1 Ni12 Ni14 C23 22.4(4) . .
Ni15 Ni12 Ni14 C23 -117.8(4) . .
Ni11 Ni12 Ni14 C23 -124.5(4) . .
Ni5 Ni12 Ni14 C23 62.3(4) . .
C20 Ni12 Ni14 Ni13 179(2) . .
C20' Ni12 Ni14 Ni13 -179.2(10) . .
C13 Ni12 Ni14 Ni13 77.4(8) . .
C23 Ni12 Ni14 Ni13 38.3(4) . .
C24 Ni12 Ni14 Ni13 -43.5(3) . .
Ni17 Ni12 Ni14 Ni13 -138.98(12) . .
Ni4 Ni12 Ni14 Ni13 -11.55(16) . .
Ni1 Ni12 Ni14 Ni13 60.71(9) . .
Ni15 Ni12 Ni14 Ni13 -79.49(8) . .
Ni11 Ni12 Ni14 Ni13 -86.17(11) . .
Ni5 Ni12 Ni14 Ni13 100.63(8) . .
C20 Ni12 Ni14 Ni5 78(2) . .
C20' Ni12 Ni14 Ni5 80.2(10) . .
C13 Ni12 Ni14 Ni5 -23.2(8) . .
C23 Ni12 Ni14 Ni5 -62.3(4) . .
C24 Ni12 Ni14 Ni5 -144.1(3) . .
Ni17 Ni12 Ni14 Ni5 120.39(11) . .
Ni4 Ni12 Ni14 Ni5 -112.18(14) . .
Ni1 Ni12 Ni14 Ni5 -39.92(7) . .
Ni15 Ni12 Ni14 Ni5 179.88(8) . .
Ni11 Ni12 Ni14 Ni5 173.20(10) . .
C20 Ni12 Ni14 Ni15 -101(2) . .
C20' Ni12 Ni14 Ni15 -99.7(10) . .
C13 Ni12 Ni14 Ni15 156.9(8) . .
C23 Ni12 Ni14 Ni15 117.8(4) . .
C24 Ni12 Ni14 Ni15 36.0(3) . .
Ni17 Ni12 Ni14 Ni15 -59.49(10) . .
Ni4 Ni12 Ni14 Ni15 67.94(13) . .
Ni1 Ni12 Ni14 Ni15 140.20(8) . .
Ni11 Ni12 Ni14 Ni15 -6.68(9) . .
Ni5 Ni12 Ni14 Ni15 -179.88(8) . .
C20 Ni12 Ni14 Ni17 -42(2) . .
C20' Ni12 Ni14 Ni17 -40.2(10) . .
C13 Ni12 Ni14 Ni17 -143.6(8) . .
C23 Ni12 Ni14 Ni17 177.3(4) . .
C24 Ni12 Ni14 Ni17 95.5(3) . .
Ni4 Ni12 Ni14 Ni17 127.43(17) . .
Ni1 Ni12 Ni14 Ni17 -160.32(12) . .
Ni15 Ni12 Ni14 Ni17 59.49(10) . .
Ni11 Ni12 Ni14 Ni17 52.81(12) . .
Ni5 Ni12 Ni14 Ni17 -120.39(11) . .
C12 Ni11 Ni15 C19 6(4) . .
C4 Ni11 Ni15 C19 -136(4) . .
C24 Ni11 Ni15 C19 -176(4) . .
C11 Ni11 Ni15 C19 105(4) . .
Ni4 Ni11 Ni15 C19 -154(4) . .
Ni10 Ni11 Ni15 C19 140(4) . .
Ni12 Ni11 Ni15 C19 -109(4) . .
C12 Ni11 Ni15 C19' 8.2(16) . .
C4 Ni11 Ni15 C19' -133.6(18) . .
C24 Ni11 Ni15 C19' -173.4(15) . .
C11 Ni11 Ni15 C19' 107.6(15) . .
Ni4 Ni11 Ni15 C19' -151.6(15) . .
Ni10 Ni11 Ni15 C19' 142.0(15) . .
Ni12 Ni11 Ni15 C19' -106.9(15) . .
C12 Ni11 Ni15 C16 -103.7(9) . .
C4 Ni11 Ni15 C16 114.6(13) . .
C24 Ni11 Ni15 C16 74.7(8) . .
C11 Ni11 Ni15 C16 -4.3(8) . .
Ni4 Ni11 Ni15 C16 96.5(7) . .
Ni10 Ni11 Ni15 C16 30.2(7) . .
Ni12 Ni11 Ni15 C16 141.3(7) . .
C12 Ni11 Ni15 C24 -178.4(8) . .
C4 Ni11 Ni15 C24 39.8(11) . .
C11 Ni11 Ni15 C24 -79.0(6) . .
Ni4 Ni11 Ni15 C24 21.8(5) . .
Ni10 Ni11 Ni15 C24 -44.5(5) . .
Ni12 Ni11 Ni15 C24 66.6(5) . .
C12 Ni11 Ni15 Ni17 54.2(6) . .
C4 Ni11 Ni15 Ni17 -87.6(11) . .
C24 Ni11 Ni15 Ni17 -127.4(5) . .
C11 Ni11 Ni15 Ni17 153.6(4) . .
Ni4 Ni11 Ni15 Ni17 -105.58(12) . .
Ni10 Ni11 Ni15 Ni17 -171.96(11) . .
Ni12 Ni11 Ni15 Ni17 -60.86(10) . .
C12 Ni11 Ni15 Ni16 -145.8(6) . .
C4 Ni11 Ni15 Ni16 72.4(11) . .
C24 Ni11 Ni15 Ni16 32.5(5) . .
C11 Ni11 Ni15 Ni16 -46.4(4) . .
Ni4 Ni11 Ni15 Ni16 54.38(11) . .
Ni10 Ni11 Ni15 Ni16 -12.00(9) . .
Ni12 Ni11 Ni15 Ni16 99.10(9) . .
C12 Ni11 Ni15 Ni12 115.1(6) . .
C4 Ni11 Ni15 Ni12 -26.7(11) . .
C24 Ni11 Ni15 Ni12 -66.6(5) . .
C11 Ni11 Ni15 Ni12 -145.5(4) . .
Ni4 Ni11 Ni15 Ni12 -44.72(8) . .
Ni10 Ni11 Ni15 Ni12 -111.10(8) . .
C12 Ni11 Ni15 Ni14 108.8(6) . .
C4 Ni11 Ni15 Ni14 -33.0(11) . .
C24 Ni11 Ni15 Ni14 -72.8(5) . .
C11 Ni11 Ni15 Ni14 -151.8(4) . .
Ni4 Ni11 Ni15 Ni14 -51.00(12) . .
Ni10 Ni11 Ni15 Ni14 -117.38(10) . .
Ni12 Ni11 Ni15 Ni14 -6.28(8) . .
C20 Ni12 Ni15 C19 8(4) . .
C20' Ni12 Ni15 C19 23(4) . .
C13 Ni12 Ni15 C19 128(4) . .
C23 Ni12 Ni15 C19 -116(4) . .
C24 Ni12 Ni15 C19 158(4) . .
Ni17 Ni12 Ni15 C19 8(3) . .
Ni4 Ni12 Ni15 C19 140(3) . .
Ni1 Ni12 Ni15 C19 -147(3) . .
Ni14 Ni12 Ni15 C19 -76(3) . .
Ni11 Ni12 Ni15 C19 98(3) . .
Ni5 Ni12 Ni15 C19 -76(3) . .
C20 Ni12 Ni15 C19' 1(3) . .
C20' Ni12 Ni15 C19' 15.1(17) . .
C13 Ni12 Ni15 C19' 120.3(16) . .
C23 Ni12 Ni15 C19' -123.8(14) . .
C24 Ni12 Ni15 C19' 150.7(15) . .
Ni17 Ni12 Ni15 C19' 0.8(14) . .
Ni4 Ni12 Ni15 C19' 132.2(14) . .
Ni1 Ni12 Ni15 C19' -154.2(14) . .
Ni14 Ni12 Ni15 C19' -83.3(14) . .
Ni11 Ni12 Ni15 C19' 90.1(14) . .
Ni5 Ni12 Ni15 C19' -83.2(14) . .
C20 Ni12 Ni15 C16 140(2) . .
C20' Ni12 Ni15 C16 154.5(13) . .
C13 Ni12 Ni15 C16 -100.4(11) . .
C23 Ni12 Ni15 C16 15.6(9) . .
C24 Ni12 Ni15 C16 -70.0(9) . .
Ni17 Ni12 Ni15 C16 140.2(8) . .
Ni4 Ni12 Ni15 C16 -88.4(8) . .
Ni1 Ni12 Ni15 C16 -14.9(9) . .
Ni14 Ni12 Ni15 C16 56.0(8) . .
Ni11 Ni12 Ni15 C16 -130.5(8) . .
Ni5 Ni12 Ni15 C16 56.1(8) . .
C20 Ni12 Ni15 C24 -150(2) . .
C20' Ni12 Ni15 C24 -135.5(11) . .
C13 Ni12 Ni15 C24 -30.4(9) . .
C23 Ni12 Ni15 C24 85.5(5) . .
Ni17 Ni12 Ni15 C24 -149.9(5) . .
Ni4 Ni12 Ni15 C24 -18.5(4) . .
Ni1 Ni12 Ni15 C24 55.1(4) . .
Ni14 Ni12 Ni15 C24 126.0(4) . .
Ni11 Ni12 Ni15 C24 -60.5(4) . .
Ni5 Ni12 Ni15 C24 126.1(4) . .
C20 Ni12 Ni15 Ni17 0(2) . .
C20' Ni12 Ni15 Ni17 14.3(10) . .
C13 Ni12 Ni15 Ni17 119.5(8) . .
C23 Ni12 Ni15 Ni17 -124.6(3) . .
C24 Ni12 Ni15 Ni17 149.9(5) . .
Ni4 Ni12 Ni15 Ni17 131.41(14) . .
Ni1 Ni12 Ni15 Ni17 -155.01(17) . .
Ni14 Ni12 Ni15 Ni17 -84.13(13) . .
Ni11 Ni12 Ni15 Ni17 89.34(13) . .
Ni5 Ni12 Ni15 Ni17 -84.00(14) . .
C20 Ni12 Ni15 Ni16 177(2) . .
C20' Ni12 Ni15 Ni16 -169.0(10) . .
C13 Ni12 Ni15 Ni16 -63.8(8) . .
C23 Ni12 Ni15 Ni16 52.1(3) . .
C24 Ni12 Ni15 Ni16 -33.5(4) . .
Ni17 Ni12 Ni15 Ni16 176.68(15) . .
Ni4 Ni12 Ni15 Ni16 -51.92(9) . .
Ni1 Ni12 Ni15 Ni16 21.67(15) . .
Ni14 Ni12 Ni15 Ni16 92.55(9) . .
Ni11 Ni12 Ni15 Ni16 -93.98(9) . .
Ni5 Ni12 Ni15 Ni16 92.67(10) . .
C20 Ni12 Ni15 Ni11 -89(2) . .
C20' Ni12 Ni15 Ni11 -75.0(10) . .
C13 Ni12 Ni15 Ni11 30.1(7) . .
C23 Ni12 Ni15 Ni11 146.1(3) . .
C24 Ni12 Ni15 Ni11 60.5(4) . .
Ni17 Ni12 Ni15 Ni11 -89.34(13) . .
Ni4 Ni12 Ni15 Ni11 42.06(7) . .
Ni1 Ni12 Ni15 Ni11 115.65(13) . .
Ni14 Ni12 Ni15 Ni11 -173.47(9) . .
Ni5 Ni12 Ni15 Ni11 -173.35(10) . .
C20 Ni12 Ni15 Ni14 84(2) . .
C20' Ni12 Ni15 Ni14 98.5(10) . .
C13 Ni12 Ni15 Ni14 -156.4(7) . .
C23 Ni12 Ni15 Ni14 -40.5(3) . .
C24 Ni12 Ni15 Ni14 -126.0(4) . .
Ni17 Ni12 Ni15 Ni14 84.13(13) . .
Ni4 Ni12 Ni15 Ni14 -144.47(8) . .
Ni1 Ni12 Ni15 Ni14 -70.88(12) . .
Ni11 Ni12 Ni15 Ni14 173.47(9) . .
Ni5 Ni12 Ni15 Ni14 0.12(8) . .
C18 Ni14 Ni15 C19 9(3) . .
C15 Ni14 Ni15 C19 -90(3) . .
C23 Ni14 Ni15 C19 162(2) . .
Ni13 Ni14 Ni15 C19 -141(2) . .
Ni5 Ni14 Ni15 C19 118(2) . .
Ni12 Ni14 Ni15 C19 118(2) . .
Ni17 Ni14 Ni15 C19 54(2) . .
C18 Ni14 Ni15 C19' 0.1(11) . .
C15 Ni14 Ni15 C19' -98.8(12) . .
C23 Ni14 Ni15 C19' 154.0(11) . .
Ni13 Ni14 Ni15 C19' -149.3(10) . .
Ni5 Ni14 Ni15 C19' 109.3(10) . .
Ni12 Ni14 Ni15 C19' 109.5(10) . .
Ni17 Ni14 Ni15 C19' 45.1(10) . .
C18 Ni14 Ni15 C16 99.8(7) . .
C15 Ni14 Ni15 C16 0.9(7) . .
C23 Ni14 Ni15 C16 -106.2(6) . .
Ni13 Ni14 Ni15 C16 -49.6(5) . .
Ni5 Ni14 Ni15 C16 -150.9(5) . .
Ni12 Ni14 Ni15 C16 -150.8(5) . .
Ni17 Ni14 Ni15 C16 144.8(5) . .
C18 Ni14 Ni15 C24 -151.6(6) . .
C15 Ni14 Ni15 C24 109.5(6) . .
C23 Ni14 Ni15 C24 2.3(5) . .
Ni13 Ni14 Ni15 C24 59.0(4) . .
Ni5 Ni14 Ni15 C24 -42.4(4) . .
Ni12 Ni14 Ni15 C24 -42.2(4) . .
Ni17 Ni14 Ni15 C24 -106.6(4) . .
C18 Ni14 Ni15 Ni17 -45.0(5) . .
C15 Ni14 Ni15 Ni17 -143.9(5) . .
C23 Ni14 Ni15 Ni17 109.0(4) . .
Ni13 Ni14 Ni15 Ni17 165.58(11) . .
Ni5 Ni14 Ni15 Ni17 64.27(13) . .
Ni12 Ni14 Ni15 Ni17 64.40(11) . .
C18 Ni14 Ni15 Ni16 151.7(5) . .
C15 Ni14 Ni15 Ni16 52.8(5) . .
C23 Ni14 Ni15 Ni16 -54.4(4) . .
Ni13 Ni14 Ni15 Ni16 2.24(8) . .
Ni5 Ni14 Ni15 Ni16 -99.08(10) . .
Ni12 Ni14 Ni15 Ni16 -98.95(8) . .
Ni17 Ni14 Ni15 Ni16 -163.35(12) . .
C18 Ni14 Ni15 Ni11 -102.8(5) . .
C15 Ni14 Ni15 Ni11 158.4(5) . .
C23 Ni14 Ni15 Ni11 51.2(4) . .
Ni13 Ni14 Ni15 Ni11 107.83(10) . .
Ni5 Ni14 Ni15 Ni11 6.52(14) . .
Ni12 Ni14 Ni15 Ni11 6.64(9) . .
Ni17 Ni14 Ni15 Ni11 -57.75(12) . .
C18 Ni14 Ni15 Ni12 -109.4(5) . .
C15 Ni14 Ni15 Ni12 151.7(5) . .
C23 Ni14 Ni15 Ni12 44.6(4) . .
Ni13 Ni14 Ni15 Ni12 101.18(8) . .
Ni5 Ni14 Ni15 Ni12 -0.13(9) . .
Ni17 Ni14 Ni15 Ni12 -64.40(11) . .
C19 Ni15 Ni16 C17 19(6) . .
C19' Ni15 Ni16 C17 29(4) . .
C16 Ni15 Ni16 C17 10(3) . .
C24 Ni15 Ni16 C17 -177(3) . .
Ni17 Ni15 Ni16 C17 -136(3) . .
Ni11 Ni15 Ni16 C17 152(3) . .
Ni12 Ni15 Ni16 C17 -144(3) . .
Ni14 Ni15 Ni16 C17 -86(3) . .
C19 Ni15 Ni16 C17' -22(7) . .
C19' Ni15 Ni16 C17' -13(5) . .
C16 Ni15 Ni16 C17' -32(4) . .
C24 Ni15 Ni16 C17' 142(4) . .
Ni17 Ni15 Ni16 C17' -177(4) . .
Ni11 Ni15 Ni16 C17' 111(4) . .
Ni12 Ni15 Ni16 C17' 175(4) . .
Ni14 Ni15 Ni16 C17' -127(4) . .
C19 Ni15 Ni16 C16 9(6) . .
C19' Ni15 Ni16 C16 19(3) . .
C24 Ni15 Ni16 C16 173.1(7) . .
Ni17 Ni15 Ni16 C16 -145.6(7) . .
Ni11 Ni15 Ni16 C16 142.6(6) . .
Ni12 Ni15 Ni16 C16 -153.7(6) . .
Ni14 Ni15 Ni16 C16 -95.7(6) . .
C19 Ni15 Ni16 C24 -164(6) . .
C19' Ni15 Ni16 C24 -154(3) . .
C16 Ni15 Ni16 C24 -173.1(7) . .
Ni17 Ni15 Ni16 C24 41.3(6) . .
Ni11 Ni15 Ni16 C24 -30.5(4) . .
Ni12 Ni15 Ni16 C24 33.2(4) . .
Ni14 Ni15 Ni16 C24 91.2(4) . .
C19 Ni15 Ni16 C25 -171(6) . .
C19' Ni15 Ni16 C25 -161(3) . .
C16 Ni15 Ni16 C25 -179.9(7) . .
C24 Ni15 Ni16 C25 -6.8(5) . .
Ni17 Ni15 Ni16 C25 34.5(5) . .
Ni11 Ni15 Ni16 C25 -37.3(3) . .
Ni12 Ni15 Ni16 C25 26.4(3) . .
Ni14 Ni15 Ni16 C25 84.4(3) . .
C19 Ni15 Ni16 Ni9 -141(6) . .
C19' Ni15 Ni16 Ni9 -131(3) . .
C16 Ni15 Ni16 Ni9 -150.1(6) . .
C24 Ni15 Ni16 Ni9 23.0(4) . .
Ni17 Ni15 Ni16 Ni9 64.3(4) . .
Ni11 Ni15 Ni16 Ni9 -7.43(16) . .
Ni12 Ni15 Ni16 Ni9 56.25(15) . .
Ni14 Ni15 Ni16 Ni9 114.27(13) . .
C19 Ni15 Ni16 Ni8 150(6) . .
C19' Ni15 Ni16 Ni8 160(3) . .
C16 Ni15 Ni16 Ni8 141.0(6) . .
C24 Ni15 Ni16 Ni8 -45.9(4) . .
Ni17 Ni15 Ni16 Ni8 -4.6(4) . .
Ni11 Ni15 Ni16 Ni8 -76.36(10) . .
Ni12 Ni15 Ni16 Ni8 -12.68(11) . .
Ni14 Ni15 Ni16 Ni8 45.34(10) . .
C19 Ni15 Ni16 Ni10 -123(6) . .
C19' Ni15 Ni16 Ni10 -113(3) . .
C16 Ni15 Ni16 Ni10 -131.9(6) . .
C24 Ni15 Ni16 Ni10 41.1(4) . .
Ni17 Ni15 Ni16 Ni10 82.4(4) . .
Ni11 Ni15 Ni16 Ni10 10.67(8) . .
Ni12 Ni15 Ni16 Ni10 74.35(8) . .
Ni14 Ni15 Ni16 Ni10 132.37(7) . .
C19 Ni15 Ni16 Ni13 103(6) . .
C19' Ni15 Ni16 Ni13 113(3) . .
C16 Ni15 Ni16 Ni13 93.9(6) . .
C24 Ni15 Ni16 Ni13 -93.0(4) . .
Ni17 Ni15 Ni16 Ni13 -51.8(4) . .
Ni11 Ni15 Ni16 Ni13 -123.50(7) . .
Ni12 Ni15 Ni16 Ni13 -59.82(7) . .
Ni14 Ni15 Ni16 Ni13 -1.80(7) . .
C9 Ni9 Ni16 C17 -2.7(16) . .
C10 Ni9 Ni16 C17 -116.1(16) . .
C25 Ni9 Ni16 C17 149.9(15) . .
Ni10 Ni9 Ni16 C17 -147.5(15) . .
C17' Ni9 Ni16 C17 -21(3) . .
Ni8 Ni9 Ni16 C17 93.3(15) . .
Ni3 Ni9 Ni16 C17 141.5(15) . .
C9 Ni9 Ni16 C17' 18(3) . .
C10 Ni9 Ni16 C17' -95(3) . .
C25 Ni9 Ni16 C17' 171(3) . .
Ni10 Ni9 Ni16 C17' -127(3) . .
Ni8 Ni9 Ni16 C17' 114(3) . .
Ni3 Ni9 Ni16 C17' 162(3) . .
C9 Ni9 Ni16 C16 77.1(15) . .
C10 Ni9 Ni16 C16 -36.3(15) . .
C25 Ni9 Ni16 C16 -130.3(14) . .
Ni10 Ni9 Ni16 C16 -67.7(13) . .
C17' Ni9 Ni16 C16 59(3) . .
Ni8 Ni9 Ni16 C16 173.1(13) . .
Ni3 Ni9 Ni16 C16 -138.6(13) . .
C9 Ni9 Ni16 C24 -174.7(8) . .
C10 Ni9 Ni16 C24 71.9(7) . .
C25 Ni9 Ni16 C24 -22.1(5) . .
Ni10 Ni9 Ni16 C24 40.5(3) . .
C17' Ni9 Ni16 C24 167(3) . .
Ni8 Ni9 Ni16 C24 -78.7(3) . .
Ni3 Ni9 Ni16 C24 -30.4(3) . .
C9 Ni9 Ni16 C25 -152.6(9) . .
C10 Ni9 Ni16 C25 94.0(8) . .
Ni10 Ni9 Ni16 C25 62.6(4) . .
C17' Ni9 Ni16 C25 -171(3) . .
Ni8 Ni9 Ni16 C25 -56.6(4) . .
Ni3 Ni9 Ni16 C25 -8.3(4) . .
C9 Ni9 Ni16 Ni15 167.4(8) . .
C10 Ni9 Ni16 Ni15 54.0(7) . .
C25 Ni9 Ni16 Ni15 -40.0(4) . .
Ni10 Ni9 Ni16 Ni15 22.62(14) . .
C17' Ni9 Ni16 Ni15 149(3) . .
Ni8 Ni9 Ni16 Ni15 -96.56(14) . .
Ni3 Ni9 Ni16 Ni15 -48.33(16) . .
C9 Ni9 Ni16 Ni8 -96.0(8) . .
C10 Ni9 Ni16 Ni8 150.6(7) . .
C25 Ni9 Ni16 Ni8 56.6(4) . .
Ni10 Ni9 Ni16 Ni8 119.18(9) . .
C17' Ni9 Ni16 Ni8 -114(3) . .
Ni3 Ni9 Ni16 Ni8 48.23(8) . .
C9 Ni9 Ni16 Ni10 144.8(8) . .
C10 Ni9 Ni16 Ni10 31.4(7) . .
C25 Ni9 Ni16 Ni10 -62.6(4) . .
C17' Ni9 Ni16 Ni10 127(3) . .
Ni8 Ni9 Ni16 Ni10 -119.18(9) . .
Ni3 Ni9 Ni16 Ni10 -70.95(9) . .
C9 Ni9 Ni16 Ni13 -90.2(8) . .
C10 Ni9 Ni16 Ni13 156.4(7) . .
C25 Ni9 Ni16 Ni13 62.4(4) . .
Ni10 Ni9 Ni16 Ni13 125.00(9) . .
C17' Ni9 Ni16 Ni13 -108(3) . .
Ni8 Ni9 Ni16 Ni13 5.82(8) . .
Ni3 Ni9 Ni16 Ni13 54.04(11) . .
C28' Ni8 Ni16 C17 -9(2) . .
C28 Ni8 Ni16 C17 -15.2(17) . .
C25 Ni8 Ni16 C17 -139.4(15) . .
C22 Ni8 Ni16 C17 137.3(15) . .
Ni18 Ni8 Ni16 C17 -72.0(15) . .
Ni7 Ni8 Ni16 C17 87.8(15) . .
Ni2 Ni8 Ni16 C17 171.9(15) . .
Ni9 Ni8 Ni16 C17 -74.8(15) . .
Ni3 Ni8 Ni16 C17 -122.5(15) . .
Ni13 Ni8 Ni16 C17 98.8(15) . .
C28' Ni8 Ni16 C17' 8(3) . .
C28 Ni8 Ni16 C17' 2(3) . .
C25 Ni8 Ni16 C17' -122(2) . .
C22 Ni8 Ni16 C17' 154(2) . .
Ni18 Ni8 Ni16 C17' -55(2) . .
Ni7 Ni8 Ni16 C17' 105(2) . .
Ni2 Ni8 Ni16 C17' -171(2) . .
Ni9 Ni8 Ni16 C17' -58(2) . .
Ni3 Ni8 Ni16 C17' -105(2) . .
Ni13 Ni8 Ni16 C17' 116(2) . .
C28' Ni8 Ni16 C16 -109.6(19) . .
C28 Ni8 Ni16 C16 -115.7(13) . .
C25 Ni8 Ni16 C16 120.1(10) . .
C22 Ni8 Ni16 C16 36.8(10) . .
Ni18 Ni8 Ni16 C16 -172.6(10) . .
Ni7 Ni8 Ni16 C16 -12.8(9) . .
Ni2 Ni8 Ni16 C16 71.4(9) . .
Ni9 Ni8 Ni16 C16 -175.4(9) . .
Ni3 Ni8 Ni16 C16 136.9(9) . .
Ni13 Ni8 Ni16 C16 -1.7(9) . .
C28' Ni8 Ni16 C24 157.0(17) . .
C28 Ni8 Ni16 C24 150.9(10) . .
C25 Ni8 Ni16 C24 26.6(6) . .
C22 Ni8 Ni16 C24 -56.7(5) . .
Ni18 Ni8 Ni16 C24 94.0(5) . .
Ni7 Ni8 Ni16 C24 -106.2(4) . .
Ni2 Ni8 Ni16 C24 -22.1(4) . .
Ni9 Ni8 Ni16 C24 91.2(4) . .
Ni3 Ni8 Ni16 C24 43.5(4) . .
Ni13 Ni8 Ni16 C24 -95.1(4) . .
C28' Ni8 Ni16 C25 130.4(17) . .
C28 Ni8 Ni16 C25 124.2(10) . .
C22 Ni8 Ni16 C25 -83.3(6) . .
Ni18 Ni8 Ni16 C25 67.4(6) . .
Ni7 Ni8 Ni16 C25 -132.8(5) . .
Ni2 Ni8 Ni16 C25 -48.7(5) . .
Ni9 Ni8 Ni16 C25 64.6(5) . .
Ni3 Ni8 Ni16 C25 16.9(5) . .
Ni13 Ni8 Ni16 C25 -121.7(5) . .
C28' Ni8 Ni16 Ni15 -167.9(17) . .
C28 Ni8 Ni16 Ni15 -174.0(9) . .
C25 Ni8 Ni16 Ni15 61.7(5) . .
C22 Ni8 Ni16 Ni15 -21.6(4) . .
Ni18 Ni8 Ni16 Ni15 129.1(4) . .
Ni7 Ni8 Ni16 Ni15 -71.10(13) . .
Ni2 Ni8 Ni16 Ni15 13.02(18) . .
Ni9 Ni8 Ni16 Ni15 126.30(11) . .
Ni3 Ni8 Ni16 Ni15 78.60(11) . .
Ni13 Ni8 Ni16 Ni15 -60.02(9) . .
C28' Ni8 Ni16 Ni9 65.8(17) . .
C28 Ni8 Ni16 Ni9 59.7(9) . .
C25 Ni8 Ni16 Ni9 -64.6(5) . .
C22 Ni8 Ni16 Ni9 -147.9(4) . .
Ni18 Ni8 Ni16 Ni9 2.8(4) . .
Ni7 Ni8 Ni16 Ni9 162.60(11) . .
Ni2 Ni8 Ni16 Ni9 -113.28(14) . .
Ni3 Ni8 Ni16 Ni9 -47.70(8) . .
Ni13 Ni8 Ni16 Ni9 173.68(9) . .
C28' Ni8 Ni16 Ni10 110.2(17) . .
C28 Ni8 Ni16 Ni10 104.0(9) . .
C25 Ni8 Ni16 Ni10 -20.2(5) . .
C22 Ni8 Ni16 Ni10 -103.5(4) . .
Ni18 Ni8 Ni16 Ni10 47.2(4) . .
Ni7 Ni8 Ni16 Ni10 -153.03(9) . .
Ni2 Ni8 Ni16 Ni10 -68.91(14) . .
Ni9 Ni8 Ni16 Ni10 44.37(8) . .
Ni3 Ni8 Ni16 Ni10 -3.34(8) . .
Ni13 Ni8 Ni16 Ni10 -141.95(8) . .
C28' Ni8 Ni16 Ni13 -107.9(17) . .
C28 Ni8 Ni16 Ni13 -114.0(9) . .
C25 Ni8 Ni16 Ni13 121.7(5) . .
C22 Ni8 Ni16 Ni13 38.5(3) . .
Ni18 Ni8 Ni16 Ni13 -170.9(4) . .
Ni7 Ni8 Ni16 Ni13 -11.08(9) . .
Ni2 Ni8 Ni16 Ni13 73.04(13) . .
Ni9 Ni8 Ni16 Ni13 -173.68(9) . .
Ni3 Ni8 Ni16 Ni13 138.62(8) . .
C11 Ni10 Ni16 C17 -113.2(18) . .
C10 Ni10 Ni16 C17 2.9(18) . .
C24 Ni10 Ni16 C17 156.3(17) . .
C25 Ni10 Ni16 C17 103.2(17) . .
Ni9 Ni10 Ni16 C17 36.3(16) . .
Ni11 Ni10 Ni16 C17 -171.3(16) . .
Ni4 Ni10 Ni16 C17 133.0(16) . .
C11 Ni10 Ni16 C17' -101(3) . .
C10 Ni10 Ni16 C17' 15(3) . .
C24 Ni10 Ni16 C17' 169(2) . .
C25 Ni10 Ni16 C17' 116(2) . .
Ni9 Ni10 Ni16 C17' 49(2) . .
Ni11 Ni10 Ni16 C17' -159(2) . .
Ni4 Ni10 Ni16 C17' 146(2) . .
C11 Ni10 Ni16 C16 7.0(9) . .
C10 Ni10 Ni16 C16 123.1(9) . .
C24 Ni10 Ni16 C16 -83.5(7) . .
C25 Ni10 Ni16 C16 -136.6(7) . .
Ni9 Ni10 Ni16 C16 156.5(5) . .
Ni11 Ni10 Ni16 C16 -51.1(5) . .
Ni4 Ni10 Ni16 C16 -106.8(5) . .
C11 Ni10 Ni16 C24 90.5(9) . .
C10 Ni10 Ni16 C24 -153.4(8) . .
C25 Ni10 Ni16 C24 -53.1(6) . .
Ni9 Ni10 Ni16 C24 -120.0(5) . .
Ni11 Ni10 Ni16 C24 32.4(5) . .
Ni4 Ni10 Ni16 C24 -23.3(5) . .
C11 Ni10 Ni16 C25 143.6(9) . .
C10 Ni10 Ni16 C25 -100.3(8) . .
C24 Ni10 Ni16 C25 53.1(6) . .
Ni9 Ni10 Ni16 C25 -66.9(5) . .
Ni11 Ni10 Ni16 C25 85.5(5) . .
Ni4 Ni10 Ni16 C25 29.8(5) . .
C11 Ni10 Ni16 Ni15 47.0(8) . .
C10 Ni10 Ni16 Ni15 163.1(7) . .
C24 Ni10 Ni16 Ni15 -43.5(5) . .
C25 Ni10 Ni16 Ni15 -96.6(5) . .
Ni9 Ni10 Ni16 Ni15 -163.54(10) . .
Ni11 Ni10 Ni16 Ni15 -11.14(8) . .
Ni4 Ni10 Ni16 Ni15 -66.82(8) . .
C11 Ni10 Ni16 Ni9 -149.5(8) . .
C10 Ni10 Ni16 Ni9 -33.4(7) . .
C24 Ni10 Ni16 Ni9 120.0(5) . .
C25 Ni10 Ni16 Ni9 66.9(5) . .
Ni11 Ni10 Ni16 Ni9 152.39(10) . .
Ni4 Ni10 Ni16 Ni9 96.71(9) . .
C11 Ni10 Ni16 Ni8 162.9(8) . .
C10 Ni10 Ni16 Ni8 -81.0(7) . .
C24 Ni10 Ni16 Ni8 72.4(5) . .
C25 Ni10 Ni16 Ni8 19.3(5) . .
Ni9 Ni10 Ni16 Ni8 -47.60(7) . .
Ni11 Ni10 Ni16 Ni8 104.79(8) . .
Ni4 Ni10 Ni16 Ni8 49.11(8) . .
C11 Ni10 Ni16 Ni13 119.1(8) . .
C10 Ni10 Ni16 Ni13 -124.8(7) . .
C24 Ni10 Ni16 Ni13 28.6(5) . .
C25 Ni10 Ni16 Ni13 -24.5(5) . .
Ni9 Ni10 Ni16 Ni13 -91.40(12) . .
Ni11 Ni10 Ni16 Ni13 60.99(13) . .
Ni4 Ni10 Ni16 Ni13 5.31(14) . .
C14 Ni13 Ni16 C17 3.9(16) . .
C15 Ni13 Ni16 C17 103.2(16) . .
C23 Ni13 Ni16 C17 -155.1(15) . .
C22 Ni13 Ni16 C17 -116.3(15) . .
Ni14 Ni13 Ni16 C17 153.7(15) . .
Ni7 Ni13 Ni16 C17 -70.5(15) . .
Ni8 Ni13 Ni16 C17 -80.4(15) . .
Ni6 Ni13 Ni16 C17 -130.4(15) . .
C14 Ni13 Ni16 C17' 4(3) . .
C15 Ni13 Ni16 C17' 103(3) . .
C23 Ni13 Ni16 C17' -155(3) . .
C22 Ni13 Ni16 C17' -117(3) . .
Ni14 Ni13 Ni16 C17' 153(3) . .
Ni7 Ni13 Ni16 C17' -71(3) . .
Ni8 Ni13 Ni16 C17' -81(3) . .
Ni6 Ni13 Ni16 C17' -131(3) . .
C14 Ni13 Ni16 C16 -96.7(8) . .
C15 Ni13 Ni16 C16 2.7(7) . .
C23 Ni13 Ni16 C16 104.3(6) . .
C22 Ni13 Ni16 C16 143.1(6) . .
Ni14 Ni13 Ni16 C16 53.1(5) . .
Ni7 Ni13 Ni16 C16 -171.1(5) . .
Ni8 Ni13 Ni16 C16 179.0(5) . .
Ni6 Ni13 Ni16 C16 129.0(5) . .
C14 Ni13 Ni16 C24 160.9(7) . .
C15 Ni13 Ni16 C24 -99.7(6) . .
C23 Ni13 Ni16 C24 1.9(5) . .
C22 Ni13 Ni16 C24 40.7(5) . .
Ni14 Ni13 Ni16 C24 -49.3(4) . .
Ni7 Ni13 Ni16 C24 86.5(4) . .
Ni8 Ni13 Ni16 C24 76.6(4) . .
Ni6 Ni13 Ni16 C24 26.6(4) . .
C14 Ni13 Ni16 C25 121.9(7) . .
C15 Ni13 Ni16 C25 -138.8(6) . .
C23 Ni13 Ni16 C25 -37.1(5) . .
C22 Ni13 Ni16 C25 1.7(5) . .
Ni14 Ni13 Ni16 C25 -88.3(4) . .
Ni7 Ni13 Ni16 C25 47.5(4) . .
Ni8 Ni13 Ni16 C25 37.6(3) . .
Ni6 Ni13 Ni16 C25 -12.4(4) . .
C14 Ni13 Ni16 Ni15 -147.7(6) . .
C15 Ni13 Ni16 Ni15 -48.4(5) . .
C23 Ni13 Ni16 Ni15 53.3(3) . .
C22 Ni13 Ni16 Ni15 92.1(3) . .
Ni14 Ni13 Ni16 Ni15 2.12(8) . .
Ni7 Ni13 Ni16 Ni15 137.93(9) . .
Ni8 Ni13 Ni16 Ni15 128.03(8) . .
Ni6 Ni13 Ni16 Ni15 78.03(13) . .
C14 Ni13 Ni16 Ni9 78.4(6) . .
C15 Ni13 Ni16 Ni9 177.8(5) . .
C23 Ni13 Ni16 Ni9 -80.6(3) . .
C22 Ni13 Ni16 Ni9 -41.8(3) . .
Ni14 Ni13 Ni16 Ni9 -131.77(10) . .
Ni7 Ni13 Ni16 Ni9 4.04(12) . .
Ni8 Ni13 Ni16 Ni9 -5.87(8) . .
Ni6 Ni13 Ni16 Ni9 -55.86(16) . .
C14 Ni13 Ni16 Ni8 84.3(6) . .
C15 Ni13 Ni16 Ni8 -176.4(5) . .
C23 Ni13 Ni16 Ni8 -74.7(3) . .
C22 Ni13 Ni16 Ni8 -35.9(3) . .
Ni14 Ni13 Ni16 Ni8 -125.90(8) . .
Ni7 Ni13 Ni16 Ni8 9.91(8) . .
Ni6 Ni13 Ni16 Ni8 -49.99(12) . .
C14 Ni13 Ni16 Ni10 140.0(6) . .
C15 Ni13 Ni16 Ni10 -120.7(5) . .
C23 Ni13 Ni16 Ni10 -19.0(4) . .
C22 Ni13 Ni16 Ni10 19.8(4) . .
Ni14 Ni13 Ni16 Ni10 -70.23(13) . .
Ni7 Ni13 Ni16 Ni10 65.58(14) . .
Ni8 Ni13 Ni16 Ni10 55.68(11) . .
Ni6 Ni13 Ni16 Ni10 5.68(19) . .
C2 Ni1 C1 O1 -23(2) . .
C13 Ni1 C1 O1 77(2) . .
C23 Ni1 C1 O1 -177(2) . .
C22 Ni1 C1 O1 -146.1(19) . .
Ni2 Ni1 C1 O1 -69(2) . .
Ni5 Ni1 C1 O1 -179(2) . .
Ni12 Ni1 C1 O1 129(2) . .
Ni6 Ni1 C1 O1 -132(2) . .
C2 Ni1 C1 Ni5 155.1(5) . .
C13 Ni1 C1 Ni5 -104.3(6) . .
C23 Ni1 C1 Ni5 1.3(6) . .
C22 Ni1 C1 Ni5 32.5(9) . .
Ni2 Ni1 C1 Ni5 109.7(5) . .
Ni12 Ni1 C1 Ni5 -52.1(5) . .
Ni6 Ni1 C1 Ni5 46.2(4) . .
C5 Ni5 C1 O1 -21(2) . .
C23 Ni5 C1 O1 177.4(19) . .
C6 Ni5 C1 O1 79(2) . .
Ni1 Ni5 C1 O1 179(2) . .
Ni6 Ni5 C1 O1 122(2) . .
Ni14 Ni5 C1 O1 -153.4(15) . .
Ni12 Ni5 C1 O1 -135(2) . .
C5 Ni5 C1 Ni1 160.7(6) . .
C23 Ni5 C1 Ni1 -1.3(6) . .
C6 Ni5 C1 Ni1 -99.4(6) . .
Ni6 Ni5 C1 Ni1 -56.2(4) . .
Ni14 Ni5 C1 Ni1 28.0(11) . .
Ni12 Ni5 C1 Ni1 46.1(4) . .
C1 Ni1 C2 O2 36(2) . .
C13 Ni1 C2 O2 -57(2) . .
C23 Ni1 C2 O2 173.4(15) . .
C22 Ni1 C2 O2 176.6(18) . .
Ni2 Ni1 C2 O2 178(2) . .
Ni5 Ni1 C2 O2 72(2) . .
Ni12 Ni1 C2 O2 -91(2) . .
Ni6 Ni1 C2 O2 127.1(18) . .
C1 Ni1 C2 Ni2 -142.3(6) . .
C13 Ni1 C2 Ni2 124.8(6) . .
C23 Ni1 C2 Ni2 -4.9(10) . .
C22 Ni1 C2 Ni2 -1.7(5) . .
Ni5 Ni1 C2 Ni2 -106.7(6) . .
Ni12 Ni1 C2 Ni2 90.9(7) . .
Ni6 Ni1 C2 Ni2 -51.3(4) . .
C26 Ni2 C2 O2 -4(2) . .
C26' Ni2 C2 O2 -13(3) . .
C22 Ni2 C2 O2 -176.5(16) . .
Ni1 Ni2 C2 O2 -178(2) . .
Ni18 Ni2 C2 O2 49(2) . .
Ni8 Ni2 C2 O2 131.5(15) . .
Ni7 Ni2 C2 O2 -126.7(15) . .
Ni3 Ni2 C2 O2 92.8(17) . .
C26 Ni2 C2 Ni1 174.5(12) . .
C26' Ni2 C2 Ni1 165(3) . .
C22 Ni2 C2 Ni1 1.9(6) . .
Ni18 Ni2 C2 Ni1 -133.0(4) . .
Ni8 Ni2 C2 Ni1 -50.1(8) . .
Ni7 Ni2 C2 Ni1 51.7(8) . .
Ni3 Ni2 C2 Ni1 -88.8(4) . .
C4 Ni4 C3 O3 -34(2) . .
C13 Ni4 C3 O3 60(2) . .
C24 Ni4 C3 O3 -165.4(16) . .
C25 Ni4 C3 O3 -172.1(19) . .
Ni3 Ni4 C3 O3 -177(2) . .
Ni11 Ni4 C3 O3 -68(2) . .
Ni12 Ni4 C3 O3 92(2) . .
Ni10 Ni4 C3 O3 -121.7(19) . .
C4 Ni4 C3 Ni3 142.3(7) . .
C13 Ni4 C3 Ni3 -123.7(6) . .
C24 Ni4 C3 Ni3 11.2(10) . .
C25 Ni4 C3 Ni3 4.4(6) . .
Ni11 Ni4 C3 Ni3 108.3(7) . .
Ni12 Ni4 C3 Ni3 -91.9(8) . .
Ni10 Ni4 C3 Ni3 54.9(5) . .
C27 Ni3 C3 O3 -1(2) . .
C27' Ni3 C3 O3 13(3) . .
C25 Ni3 C3 O3 171.7(18) . .
Ni4 Ni3 C3 O3 177(2) . .
Ni18 Ni3 C3 O3 -55(2) . .
Ni8 Ni3 C3 O3 -139.2(15) . .
Ni9 Ni3 C3 O3 119.0(17) . .
Ni2 Ni3 C3 O3 -96.6(19) . .
C27 Ni3 C3 Ni4 -177.7(8) . .
C27' Ni3 C3 Ni4 -164.0(19) . .
C25 Ni3 C3 Ni4 -5.0(6) . .
Ni18 Ni3 C3 Ni4 128.5(5) . .
Ni8 Ni3 C3 Ni4 44.1(9) . .
Ni9 Ni3 C3 Ni4 -57.7(8) . .
Ni2 Ni3 C3 Ni4 86.6(4) . .
C12 Ni11 C4 O4 19(3) . .
C24 Ni11 C4 O4 -171(2) . .
C11 Ni11 C4 O4 -77(2) . .
Ni4 Ni11 C4 O4 -177(3) . .
Ni10 Ni11 C4 O4 -118(2) . .
Ni15 Ni11 C4 O4 159.4(17) . .
Ni12 Ni11 C4 O4 137(2) . .
C12 Ni11 C4 Ni4 -163.9(7) . .
C24 Ni11 C4 Ni4 5.8(7) . .
C11 Ni11 C4 Ni4 100.0(6) . .
Ni10 Ni11 C4 Ni4 58.7(5) . .
Ni15 Ni11 C4 Ni4 -23.5(13) . .
Ni12 Ni11 C4 Ni4 -46.2(5) . .
C3 Ni4 C4 O4 21(2) . .
C13 Ni4 C4 O4 -79(2) . .
C24 Ni4 C4 O4 172(2) . .
C25 Ni4 C4 O4 142.4(19) . .
Ni3 Ni4 C4 O4 68(2) . .
Ni11 Ni4 C4 O4 177(3) . .
Ni12 Ni4 C4 O4 -132(2) . .
Ni10 Ni4 C4 O4 127(2) . .
C3 Ni4 C4 Ni11 -156.1(6) . .
C13 Ni4 C4 Ni11 103.4(7) . .
C24 Ni4 C4 Ni11 -5.5(7) . .
C25 Ni4 C4 Ni11 -34.9(10) . .
Ni3 Ni4 C4 Ni11 -109.7(7) . .
Ni12 Ni4 C4 Ni11 50.7(5) . .
Ni10 Ni4 C4 Ni11 -50.7(4) . .
C1 Ni5 C5 O5 -121(42) . .
C23 Ni5 C5 O5 27(43) . .
C6 Ni5 C5 O5 142(42) . .
Ni1 Ni5 C5 O5 -91(42) . .
Ni6 Ni5 C5 O5 122(42) . .
Ni14 Ni5 C5 O5 36(42) . .
Ni12 Ni5 C5 O5 -24(42) . .
C7 Ni6 C6 O6 -10(5) . .
C22 Ni6 C6 O6 156(4) . .
C23 Ni6 C6 O6 -177(5) . .
Ni7 Ni6 C6 O6 -7(6) . .
Ni5 Ni6 C6 O6 172(5) . .
Ni1 Ni6 C6 O6 133(5) . .
Ni13 Ni6 C6 O6 -121(5) . .
C7 Ni6 C6 Ni5 178.3(6) . .
C22 Ni6 C6 Ni5 -15.6(15) . .
C23 Ni6 C6 Ni5 11.7(7) . .
Ni7 Ni6 C6 Ni5 -179.0(9) . .
Ni1 Ni6 C6 Ni5 -38.6(4) . .
Ni13 Ni6 C6 Ni5 67.4(7) . .
C5 Ni5 C6 O6 23.0(16) . .
C1 Ni5 C6 O6 -81.7(15) . .
C23 Ni5 C6 O6 172.6(15) . .
Ni1 Ni5 C6 O6 -132.1(14) . .
Ni6 Ni5 C6 O6 -177.0(19) . .
Ni14 Ni5 C6 O6 124.7(14) . .
Ni12 Ni5 C6 O6 -179.8(10) . .
C5 Ni5 C6 Ni6 -160.0(6) . .
C1 Ni5 C6 Ni6 95.3(6) . .
C23 Ni5 C6 Ni6 -10.4(6) . .
Ni1 Ni5 C6 Ni6 45.0(5) . .
Ni14 Ni5 C6 Ni6 -58.3(5) . .
Ni12 Ni5 C6 Ni6 -2.8(11) . .
C6 Ni6 C7 O7 -13(3) . .
C22 Ni6 C7 O7 174(3) . .
C23 Ni6 C7 O7 149(3) . .
Ni7 Ni6 C7 O7 169(4) . .
Ni5 Ni6 C7 O7 -7(5) . .
Ni1 Ni6 C7 O7 -135(3) . .
Ni13 Ni6 C7 O7 126(3) . .
C6 Ni6 C7 Ni7 178.6(7) . .
C22 Ni6 C7 Ni7 5.4(7) . .
C23 Ni6 C7 Ni7 -20.2(13) . .
Ni5 Ni6 C7 Ni7 -176.0(17) . .
Ni1 Ni6 C7 Ni7 55.8(9) . .
Ni13 Ni6 C7 Ni7 -42.9(5) . .
C8 Ni7 C7 O7 14(2) . .
C22 Ni7 C7 O7 -178(2) . .
Ni6 Ni7 C7 O7 -172(3) . .
Ni8 Ni7 C7 O7 -175.4(12) . .
Ni13 Ni7 C7 O7 -124(2) . .
Ni2 Ni7 C7 O7 131.3(19) . .
C8 Ni7 C7 Ni6 -173.9(7) . .
C22 Ni7 C7 Ni6 -5.5(7) . .
Ni8 Ni7 C7 Ni6 -3.1(16) . .
Ni13 Ni7 C7 Ni6 48.5(6) . .
Ni2 Ni7 C7 Ni6 -56.4(6) . .
C7 Ni7 C8 O8 64(30) . .
C22 Ni7 C8 O8 -85(30) . .
Ni6 Ni7 C8 O8 57(30) . .
Ni8 Ni7 C8 O8 -111(30) . .
Ni13 Ni7 C8 O8 175(100) . .
Ni2 Ni7 C8 O8 -47(30) . .
C10 Ni9 C9 O9 -63(38) . .
C25 Ni9 C9 O9 89(38) . .
Ni10 Ni9 C9 O9 -68(38) . .
C17' Ni9 C9 O9 -168(38) . .
Ni16 Ni9 C9 O9 -179(100) . .
Ni8 Ni9 C9 O9 107(38) . .
Ni3 Ni9 C9 O9 41(38) . .
C11 Ni10 C10 O10 -6(4) . .
C24 Ni10 C10 O10 -173(3) . .
C25 Ni10 C10 O10 167(3) . .
Ni9 Ni10 C10 O10 -179(4) . .
Ni11 Ni10 C10 O10 12(6) . .
Ni4 Ni10 C10 O10 115(3) . .
Ni16 Ni10 C10 O10 -142(3) . .
C11 Ni10 C10 Ni9 173.0(7) . .
C24 Ni10 C10 Ni9 5.4(15) . .
C25 Ni10 C10 Ni9 -13.9(8) . .
Ni11 Ni10 C10 Ni9 -169(2) . .
Ni4 Ni10 C10 Ni9 -66.1(9) . .
Ni16 Ni10 C10 Ni9 36.5(6) . .
C9 Ni9 C10 O10 3(2) . .
C25 Ni9 C10 O10 -167(2) . .
Ni10 Ni9 C10 O10 179(3) . .
C17' Ni9 C10 O10 96(3) . .
Ni16 Ni9 C10 O10 138(2) . .
Ni8 Ni9 C10 O10 -158.1(15) . .
Ni3 Ni9 C10 O10 -117(2) . .
C9 Ni9 C10 Ni10 -176.1(8) . .
C25 Ni9 C10 Ni10 14.0(8) . .
C17' Ni9 C10 Ni10 -83.0(15) . .
Ni16 Ni9 C10 Ni10 -40.9(7) . .
Ni8 Ni9 C10 Ni10 22.8(17) . .
Ni3 Ni9 C10 Ni10 64.0(6) . .
C10 Ni10 C11 O11 15(5) . .
C24 Ni10 C11 O11 -173(4) . .
C25 Ni10 C11 O11 -150(4) . .
Ni9 Ni10 C11 O11 28(5) . .
Ni11 Ni10 C11 O11 -160(5) . .
Ni4 Ni10 C11 O11 -120(5) . .
Ni16 Ni10 C11 O11 131(4) . .
C10 Ni10 C11 Ni11 175.4(7) . .
C24 Ni10 C11 Ni11 -13.4(6) . .
C25 Ni10 C11 Ni11 10.1(14) . .
Ni9 Ni10 C11 Ni11 -172.2(8) . .
Ni4 Ni10 C11 Ni11 39.5(4) . .
Ni16 Ni10 C11 Ni11 -69.2(6) . .
C12 Ni11 C11 O11 -27.0(14) . .
C4 Ni11 C11 O11 79.5(14) . .
C24 Ni11 C11 O11 -175.0(13) . .
Ni4 Ni11 C11 O11 128.9(13) . .
Ni10 Ni11 C11 O11 172.9(17) . .
Ni15 Ni11 C11 O11 -128.7(12) . .
Ni12 Ni11 C11 O11 170.7(9) . .
C12 Ni11 C11 Ni10 160.0(7) . .
C4 Ni11 C11 Ni10 -93.4(7) . .
C24 Ni11 C11 Ni10 12.1(6) . .
Ni4 Ni11 C11 Ni10 -44.0(5) . .
Ni15 Ni11 C11 Ni10 58.4(5) . .
Ni12 Ni11 C11 Ni10 -2.3(10) . .
C4 Ni11 C12 O12 -104(23) . .
C24 Ni11 C12 O12 94(23) . .
C11 Ni11 C12 O12 -13(23) . .
Ni4 Ni11 C12 O12 -131(22) . .
Ni10 Ni11 C12 O12 6(23) . .
Ni15 Ni11 C12 O12 97(23) . .
Ni12 Ni11 C12 O12 157(23) . .
C3 Ni4 C13 O13 -59.1(15) . .
C4 Ni4 C13 O13 45.4(16) . .
C24 Ni4 C13 O13 149.2(14) . .
C25 Ni4 C13 O13 -172.2(12) . .
Ni3 Ni4 C13 O13 -109.3(14) . .
Ni11 Ni4 C13 O13 94.5(15) . .
Ni12 Ni4 C13 O13 142.3(17) . .
Ni10 Ni4 C13 O13 123.8(13) . .
C3 Ni4 C13 Ni1 84.4(7) . .
C4 Ni4 C13 Ni1 -171.1(8) . .
C24 Ni4 C13 Ni1 -67.3(7) . .
C25 Ni4 C13 Ni1 -28.7(10) . .
Ni3 Ni4 C13 Ni1 34.2(8) . .
Ni11 Ni4 C13 Ni1 -122.0(5) . .
Ni12 Ni4 C13 Ni1 -74.2(6) . .
Ni10 Ni4 C13 Ni1 -92.7(10) . .
C3 Ni4 C13 Ni12 158.6(5) . .
C4 Ni4 C13 Ni12 -96.9(6) . .
C24 Ni4 C13 Ni12 6.9(6) . .
C25 Ni4 C13 Ni12 45.4(7) . .
Ni3 Ni4 C13 Ni12 108.3(4) . .
Ni11 Ni4 C13 Ni12 -47.8(4) . .
Ni10 Ni4 C13 Ni12 -18.5(12) . .
C2 Ni1 C13 O13 61.7(16) . .
C1 Ni1 C13 O13 -42.0(16) . .
C23 Ni1 C13 O13 -148.3(15) . .
C22 Ni1 C13 O13 174.4(13) . .
Ni2 Ni1 C13 O13 111.5(15) . .
Ni5 Ni1 C13 O13 -91.9(16) . .
Ni12 Ni1 C13 O13 -141.7(18) . .
Ni6 Ni1 C13 O13 -125.9(13) . .
C2 Ni1 C13 Ni4 -82.3(7) . .
C1 Ni1 C13 Ni4 174.1(7) . .
C23 Ni1 C13 Ni4 67.8(7) . .
C22 Ni1 C13 Ni4 30.4(10) . .
Ni2 Ni1 C13 Ni4 -32.4(8) . .
Ni5 Ni1 C13 Ni4 124.2(5) . .
Ni12 Ni1 C13 Ni4 74.3(5) . .
Ni6 Ni1 C13 Ni4 90.2(11) . .
C2 Ni1 C13 Ni12 -156.6(5) . .
C1 Ni1 C13 Ni12 99.8(6) . .
C23 Ni1 C13 Ni12 -6.6(6) . .
C22 Ni1 C13 Ni12 -43.9(7) . .
Ni2 Ni1 C13 Ni12 -106.7(4) . .
Ni5 Ni1 C13 Ni12 49.8(4) . .
Ni6 Ni1 C13 Ni12 15.8(12) . .
C20 Ni12 C13 O13 7(3) . .
C20' Ni12 C13 O13 -3(2) . .
C23 Ni12 C13 O13 133.8(19) . .
C24 Ni12 C13 O13 -135.4(19) . .
Ni17 Ni12 C13 O13 -23(2) . .
Ni4 Ni12 C13 O13 -129(2) . .
Ni1 Ni12 C13 O13 127(2) . .
Ni14 Ni12 C13 O13 105.5(18) . .
Ni15 Ni12 C13 O13 -113.4(19) . .
Ni11 Ni12 C13 O13 -88.1(19) . .
Ni5 Ni12 C13 O13 86.1(19) . .
C20 Ni12 C13 Ni4 136(3) . .
C20' Ni12 C13 Ni4 125.9(11) . .
C23 Ni12 C13 Ni4 -97.2(5) . .
C24 Ni12 C13 Ni4 -6.4(5) . .
Ni17 Ni12 C13 Ni4 106.4(5) . .
Ni1 Ni12 C13 Ni4 -103.7(6) . .
Ni14 Ni12 C13 Ni4 -125.5(5) . .
Ni15 Ni12 C13 Ni4 15.5(10) . .
Ni11 Ni12 C13 Ni4 40.9(4) . .
Ni5 Ni12 C13 Ni4 -144.9(4) . .
C20 Ni12 C13 Ni1 -121(3) . .
C20' Ni12 C13 Ni1 -130.4(11) . .
C23 Ni12 C13 Ni1 6.5(6) . .
C24 Ni12 C13 Ni1 97.3(5) . .
Ni17 Ni12 C13 Ni1 -149.9(3) . .
Ni4 Ni12 C13 Ni1 103.7(6) . .
Ni14 Ni12 C13 Ni1 -21.8(10) . .
Ni15 Ni12 C13 Ni1 119.3(6) . .
Ni11 Ni12 C13 Ni1 144.6(4) . .
Ni5 Ni12 C13 Ni1 -41.2(4) . .
C15 Ni13 C14 O14 14(35) . .
C23 Ni13 C14 O14 -142(34) . .
C22 Ni13 C14 O14 -156(35) . .
Ni14 Ni13 C14 O14 10(36) . .
Ni7 Ni13 C14 O14 -133(35) . .
Ni8 Ni13 C14 O14 170(35) . .
Ni6 Ni13 C14 O14 -101(35) . .
Ni16 Ni13 C14 O14 113(35) . .
C18 Ni14 C15 O15 -6(2) . .
C23 Ni14 C15 O15 -175(2) . .
Ni13 Ni14 C15 O15 179(3) . .
Ni5 Ni14 C15 O15 -121(2) . .
Ni12 Ni14 C15 O15 132.7(18) . .
Ni15 Ni14 C15 O15 96(2) . .
Ni17 Ni14 C15 O15 63(2) . .
C18 Ni14 C15 Ni13 175.8(6) . .
C23 Ni14 C15 Ni13 6.5(7) . .
Ni5 Ni14 C15 Ni13 60.3(8) . .
Ni12 Ni14 C15 Ni13 -45.8(9) . .
Ni15 Ni14 C15 Ni13 -82.7(4) . .
Ni17 Ni14 C15 Ni13 -116.0(5) . .
C14 Ni13 C15 O15 4(2) . .
C23 Ni13 C15 O15 176(2) . .
C22 Ni13 C15 O15 170.7(16) . .
Ni14 Ni13 C15 O15 -179(2) . .
Ni7 Ni13 C15 O15 80(2) . .
Ni8 Ni13 C15 O15 -97(2) . .
Ni6 Ni13 C15 O15 127(2) . .
Ni16 Ni13 C15 O15 -89(2) . .
C14 Ni13 C15 Ni14 -177.3(7) . .
C23 Ni13 C15 Ni14 -5.9(6) . .
C22 Ni13 C15 Ni14 -10.8(11) . .
Ni7 Ni13 C15 Ni14 -101.7(9) . .
Ni8 Ni13 C15 Ni14 81.8(13) . .
Ni6 Ni13 C15 Ni14 -54.8(5) . .
Ni16 Ni13 C15 Ni14 89.1(4) . .
C19 Ni15 C16 O16 7(4) . .
C19' Ni15 C16 O16 11(3) . .
C24 Ni15 C16 O16 174.8(18) . .
Ni17 Ni15 C16 O16 -19(3) . .
Ni16 Ni15 C16 O16 -179(2) . .
Ni11 Ni15 C16 O16 122.5(17) . .
Ni12 Ni15 C16 O16 -130.8(16) . .
Ni14 Ni15 C16 O16 -85.9(19) . .
C19 Ni15 C16 Ni16 -174(4) . .
C19' Ni15 C16 Ni16 -170.2(15) . .
C24 Ni15 C16 Ni16 -6.0(6) . .
Ni17 Ni15 C16 Ni16 160.3(4) . .
Ni11 Ni15 C16 Ni16 -58.3(8) . .
Ni12 Ni15 C16 Ni16 48.3(10) . .
Ni14 Ni15 C16 Ni16 93.3(4) . .
C17 Ni16 C16 O16 4(3) . .
C17' Ni16 C16 O16 -17(3) . .
C24 Ni16 C16 O16 -175(2) . .
C25 Ni16 C16 O16 179.3(16) . .
Ni15 Ni16 C16 O16 179(2) . .
Ni9 Ni16 C16 O16 -71(3) . .
Ni8 Ni16 C16 O16 99(2) . .
Ni10 Ni16 C16 O16 -126(2) . .
Ni13 Ni16 C16 O16 98(2) . .
C17 Ni16 C16 Ni15 -175.3(15) . .
C17' Ni16 C16 Ni15 164(2) . .
C24 Ni16 C16 Ni15 5.5(6) . .
C25 Ni16 C16 Ni15 0.2(11) . .
Ni9 Ni16 C16 Ni15 110.2(12) . .
Ni8 Ni16 C16 Ni15 -79.9(9) . .
Ni10 Ni16 C16 Ni15 54.9(5) . .
Ni13 Ni16 C16 Ni15 -81.3(4) . .
C17' Ni16 C17 O17 55(33) . .
C16 Ni16 C17 O17 -36(37) . .
C24 Ni16 C17 O17 142(34) . .
C25 Ni16 C17 O17 147(36) . .
Ni15 Ni16 C17 O17 -43(38) . .
Ni9 Ni16 C17 O17 121(37) . .
Ni8 Ni16 C17 O17 179(100) . .
Ni10 Ni16 C17 O17 92(37) . .
Ni13 Ni16 C17 O17 -124(37) . .
C17 Ni16 C17' O17' -102(23) . .
C16 Ni16 C17' O17' -9(19) . .
C24 Ni16 C17' O17' 126(17) . .
C25 Ni16 C17' O17' 159(18) . .
Ni15 Ni16 C17' O17' 15(22) . .
Ni9 Ni16 C17' O17' 151(20) . .
Ni8 Ni16 C17' O17' -158(19) . .
Ni10 Ni16 C17' O17' 110(19) . .
Ni13 Ni16 C17' O17' -102(19) . .
C17 Ni16 C17' Ni9 107(10) . .
C16 Ni16 C17' Ni9 -160.2(8) . .
C24 Ni16 C17' Ni9 -25(5) . .
C25 Ni16 C17' Ni9 8(2) . .
Ni15 Ni16 C17' Ni9 -136(3) . .
Ni8 Ni16 C17' Ni9 51.0(12) . .
Ni10 Ni16 C17' Ni9 -41.0(14) . .
Ni13 Ni16 C17' Ni9 107.2(13) . .
C9 Ni9 C17' O17' 25(6) . .
C10 Ni9 C17' O17' -74(6) . .
C25 Ni9 C17' O17' -177(6) . .
Ni10 Ni9 C17' O17' -121(6) . .
Ni16 Ni9 C17' O17' -169(8) . .
Ni8 Ni9 C17' O17' 135(6) . .
Ni3 Ni9 C17' O17' 163(4) . .
C9 Ni9 C17' Ni16 -166(2) . .
C10 Ni9 C17' Ni16 95(2) . .
C25 Ni9 C17' Ni16 -8(2) . .
Ni10 Ni9 C17' Ni16 48(2) . .
Ni8 Ni9 C17' Ni16 -56.0(19) . .
Ni3 Ni9 C17' Ni16 -28(4) . .
C15 Ni14 C18 O18 -69(10) . .
C23 Ni14 C18 O18 89(10) . .
Ni13 Ni14 C18 O18 -62(10) . .
Ni5 Ni14 C18 O18 74(10) . .
Ni12 Ni14 C18 O18 140(10) . .
Ni15 Ni14 C18 O18 -161(10) . .
Ni17 Ni14 C18 O18 164(10) . .
C16 Ni15 C19 O19 13(15) . .
C24 Ni15 C19 O19 -135(9) . .
Ni17 Ni15 C19 O19 175(17) . .
Ni16 Ni15 C19 O19 5(19) . .
Ni11 Ni15 C19 O19 -126(14) . .
Ni12 Ni15 C19 O19 167(13) . .
Ni14 Ni15 C19 O19 112(14) . .
C20' Ni12 C20 O20 -119(27) . .
C13 Ni12 C20 O20 -160(18) . .
C23 Ni12 C20 O20 89(19) . .
C24 Ni12 C20 O20 -43(20) . .
Ni17 Ni12 C20 O20 -10(16) . .
Ni4 Ni12 C20 O20 -117(17) . .
Ni1 Ni12 C20 O20 151(17) . .
Ni14 Ni12 C20 O20 55(18) . .
Ni15 Ni12 C20 O20 -10(19) . .
Ni11 Ni12 C20 O20 -69(18) . .
Ni5 Ni12 C20 O20 112(18) . .
C19 Ni15 Ni17 C21 17(4) . .
C19' Ni15 Ni17 C21 10(2) . .
C16 Ni15 Ni17 C21 48.1(19) . .
C24 Ni15 Ni17 C21 -145.7(17) . .
Ni16 Ni15 Ni17 C21 179.2(16) . .
Ni11 Ni15 Ni17 C21 -104.9(17) . .
Ni12 Ni15 Ni17 C21 -171.5(17) . .
Ni14 Ni15 Ni17 C21 124.9(17) . .
C19 Ni15 Ni17 C19' 8(5) . .
C16 Ni15 Ni17 C19' 38.6(19) . .
C24 Ni15 Ni17 C19' -155.2(18) . .
Ni16 Ni15 Ni17 C19' 169.7(17) . .
Ni11 Ni15 Ni17 C19' -114.4(17) . .
Ni12 Ni15 Ni17 C19' 179.0(17) . .
Ni14 Ni15 Ni17 C19' 115.4(17) . .
C19 Ni15 Ni17 C20' 175(4) . .
C19' Ni15 Ni17 C20' 167(2) . .
C16 Ni15 Ni17 C20' -154.9(13) . .
C24 Ni15 Ni17 C20' 11.4(11) . .
Ni16 Ni15 Ni17 C20' -23.8(11) . .
Ni11 Ni15 Ni17 C20' 52.2(10) . .
Ni12 Ni15 Ni17 C20' -14.4(10) . .
Ni14 Ni15 Ni17 C20' -78.1(10) . .
C19 Ni15 Ni17 Ni12 -171(4) . .
C19' Ni15 Ni17 Ni12 -179.0(17) . .
C16 Ni15 Ni17 Ni12 -140.5(8) . .
C24 Ni15 Ni17 Ni12 25.8(4) . .
Ni16 Ni15 Ni17 Ni12 -9.4(4) . .
Ni11 Ni15 Ni17 Ni12 66.59(8) . .
Ni14 Ni15 Ni17 Ni12 -63.68(8) . .
C19 Ni15 Ni17 Ni14 -107(4) . .
C19' Ni15 Ni17 Ni14 -115.4(17) . .
C16 Ni15 Ni17 Ni14 -76.8(8) . .
C24 Ni15 Ni17 Ni14 89.5(4) . .
Ni16 Ni15 Ni17 Ni14 54.3(4) . .
Ni11 Ni15 Ni17 Ni14 130.27(8) . .
Ni12 Ni15 Ni17 Ni14 63.68(8) . .
C20 Ni12 Ni17 C21 -9(4) . .
C20' Ni12 Ni17 C21 9(2) . .
C13 Ni12 Ni17 C21 34.7(19) . .
C23 Ni12 Ni17 C21 -118.8(18) . .
C24 Ni12 Ni17 C21 149.6(18) . .
Ni4 Ni12 Ni17 C21 101.8(17) . .
Ni1 Ni12 Ni17 C21 -56.5(18) . .
Ni14 Ni12 Ni17 C21 -116.6(17) . .
Ni15 Ni12 Ni17 C21 171.0(18) . .
Ni11 Ni12 Ni17 C21 107.6(17) . .
Ni5 Ni12 Ni17 C21 -68.3(17) . .
C20 Ni12 Ni17 C19' 179(4) . .
C20' Ni12 Ni17 C19' -162.7(19) . .
C13 Ni12 Ni17 C19' -137.1(16) . .
C23 Ni12 Ni17 C19' 69.3(15) . .
C24 Ni12 Ni17 C19' -22.2(15) . .
Ni4 Ni12 Ni17 C19' -70.0(15) . .
Ni1 Ni12 Ni17 C19' 131.7(15) . .
Ni14 Ni12 Ni17 C19' 71.6(15) . .
Ni15 Ni12 Ni17 C19' -0.8(14) . .
Ni11 Ni12 Ni17 C19' -64.2(15) . .
Ni5 Ni12 Ni17 C19' 119.9(15) . .
C20 Ni12 Ni17 C20' -18(4) . .
C13 Ni12 Ni17 C20' 25.6(14) . .
C23 Ni12 Ni17 C20' -127.9(13) . .
C24 Ni12 Ni17 C20' 140.5(13) . .
Ni4 Ni12 Ni17 C20' 92.7(13) . .
Ni1 Ni12 Ni17 C20' -65.6(13) . .
Ni14 Ni12 Ni17 C20' -125.7(13) . .
Ni15 Ni12 Ni17 C20' 161.9(13) . .
Ni11 Ni12 Ni17 C20' 98.5(13) . .
Ni5 Ni12 Ni17 C20' -77.4(13) . .
C20 Ni12 Ni17 Ni15 180(3) . .
C20' Ni12 Ni17 Ni15 -161.9(13) . .
C13 Ni12 Ni17 Ni15 -136.3(7) . .
C23 Ni12 Ni17 Ni15 70.1(4) . .
C24 Ni12 Ni17 Ni15 -21.4(3) . .
Ni4 Ni12 Ni17 Ni15 -69.23(14) . .
Ni1 Ni12 Ni17 Ni15 132.5(3) . .
Ni14 Ni12 Ni17 Ni15 72.40(9) . .
Ni11 Ni12 Ni17 Ni15 -63.43(9) . .
Ni5 Ni12 Ni17 Ni15 120.71(10) . .
C20 Ni12 Ni17 Ni14 108(3) . .
C20' Ni12 Ni17 Ni14 125.7(13) . .
C13 Ni12 Ni17 Ni14 151.3(7) . .
C23 Ni12 Ni17 Ni14 -2.3(4) . .
C24 Ni12 Ni17 Ni14 -93.8(3) . .
Ni4 Ni12 Ni17 Ni14 -141.63(12) . .
Ni1 Ni12 Ni17 Ni14 60.1(3) . .
Ni15 Ni12 Ni17 Ni14 -72.40(9) . .
Ni11 Ni12 Ni17 Ni14 -135.84(9) . .
Ni5 Ni12 Ni17 Ni14 48.31(8) . .
C18 Ni14 Ni17 C21 -10.2(13) . .
C15 Ni14 Ni17 C21 -93.8(14) . .
C23 Ni14 Ni17 C21 142.1(13) . .
Ni13 Ni14 Ni17 C21 -160.7(12) . .
Ni5 Ni14 Ni17 C21 88.7(12) . .
Ni12 Ni14 Ni17 C21 140.0(12) . .
Ni15 Ni14 Ni17 C21 -141.6(12) . .
C18 Ni14 Ni17 C19' 88.4(14) . .
C15 Ni14 Ni17 C19' 4.8(14) . .
C23 Ni14 Ni17 C19' -119.3(13) . .
Ni13 Ni14 Ni17 C19' -62.1(13) . .
Ni5 Ni14 Ni17 C19' -172.7(13) . .
Ni12 Ni14 Ni17 C19' -121.5(13) . .
Ni15 Ni14 Ni17 C19' -43.0(13) . .
C18 Ni14 Ni17 C20' -113.2(10) . .
C15 Ni14 Ni17 C20' 163.2(10) . .
C23 Ni14 Ni17 C20' 39.1(9) . .
Ni13 Ni14 Ni17 C20' 96.3(8) . .
Ni5 Ni14 Ni17 C20' -14.3(8) . .
Ni12 Ni14 Ni17 C20' 37.0(8) . .
Ni15 Ni14 Ni17 C20' 115.4(8) . .
C18 Ni14 Ni17 Ni15 131.4(5) . .
C15 Ni14 Ni17 Ni15 47.8(7) . .
C23 Ni14 Ni17 Ni15 -76.3(4) . .
Ni13 Ni14 Ni17 Ni15 -19.10(15) . .
Ni5 Ni14 Ni17 Ni15 -129.72(10) . .
Ni12 Ni14 Ni17 Ni15 -78.48(10) . .
C18 Ni14 Ni17 Ni12 -150.2(5) . .
C15 Ni14 Ni17 Ni12 126.2(6) . .
C23 Ni14 Ni17 Ni12 2.2(4) . .
Ni13 Ni14 Ni17 Ni12 59.38(14) . .
Ni5 Ni14 Ni17 Ni12 -51.24(9) . .
Ni15 Ni14 Ni17 Ni12 78.48(10) . .
C19' Ni17 C21 O21 -174(23) . .
C20' Ni17 C21 O21 20(23) . .
Ni15 Ni17 C21 O21 179(100) . .
Ni12 Ni17 C21 O21 14(24) . .
Ni14 Ni17 C21 O21 -78(23) . .
C19 Ni15 C19' O19' 63(28) . .
C16 Ni15 C19' O19' 35(8) . .
C24 Ni15 C19' O19' -114(7) . .
Ni17 Ni15 C19' O19' -167(9) . .
Ni16 Ni15 C19' O19' 20(10) . .
Ni11 Ni15 C19' O19' -104(8) . .
Ni12 Ni15 C19' O19' -168(7) . .
Ni14 Ni15 C19' O19' 136(8) . .
C19 Ni15 C19' Ni17 -131(34) . .
C16 Ni15 C19' Ni17 -158.4(10) . .
C24 Ni15 C19' Ni17 53(4) . .
Ni16 Ni15 C19' Ni17 -173.1(12) . .
Ni11 Ni15 C19' Ni17 63.0(12) . .
Ni12 Ni15 C19' Ni17 -0.9(15) . .
Ni14 Ni15 C19' Ni17 -57.6(11) . .
C21 Ni17 C19' O19' -1(4) . .
C20' Ni17 C19' O19' 138(3) . .
Ni15 Ni17 C19' O19' 173(5) . .
Ni12 Ni17 C19' O19' 174(3) . .
Ni14 Ni17 C19' O19' -133(4) . .
C21 Ni17 C19' Ni15 -174.6(13) . .
C20' Ni17 C19' Ni15 -36(4) . .
Ni12 Ni17 C19' Ni15 1.0(18) . .
Ni14 Ni17 C19' Ni15 54.0(11) . .
C20 Ni12 C20' O20' -122(15) . .
C13 Ni12 C20' O20' 16(4) . .
C23 Ni12 C20' O20' -89(4) . .
C24 Ni12 C20' O20' 120(4) . .
Ni17 Ni12 C20' O20' 178(5) . .
Ni4 Ni12 C20' O20' 59(5) . .
Ni1 Ni12 C20' O20' -25(5) . .
Ni14 Ni12 C20' O20' -129(4) . .
Ni15 Ni12 C20' O20' 163(4) . .
Ni11 Ni12 C20' O20' 107(4) . .
Ni5 Ni12 C20' O20' -73(4) . .
C20 Ni12 C20' Ni17 59(12) . .
C13 Ni12 C20' Ni17 -161.9(10) . .
C23 Ni12 C20' Ni17 92.8(14) . .
C24 Ni12 C20' Ni17 -58.2(14) . .
Ni4 Ni12 C20' Ni17 -119.1(6) . .
Ni1 Ni12 C20' Ni17 156.6(4) . .
Ni14 Ni12 C20' Ni17 52.5(10) . .
Ni15 Ni12 C20' Ni17 -15.3(10) . .
Ni11 Ni12 C20' Ni17 -70.9(8) . .
Ni5 Ni12 C20' Ni17 108.5(8) . .
C21 Ni17 C20' O20' 6(4) . .
C19' Ni17 C20' O20' -132(4) . .
Ni15 Ni17 C20' O20' -161(3) . .
Ni12 Ni17 C20' O20' -179(4) . .
Ni14 Ni17 C20' O20' 138(3) . .
C21 Ni17 C20' Ni12 -175.0(12) . .
C19' Ni17 C20' Ni12 47(4) . .
Ni15 Ni17 C20' Ni12 18.0(13) . .
Ni14 Ni17 C20' Ni12 -43.1(9) . .
C26 Ni2 C22 C23 -166(3) . .
C26' Ni2 C22 C23 -154(5) . .
C2 Ni2 C22 C23 0.4(15) . .
Ni1 Ni2 C22 C23 2.1(11) . .
Ni18 Ni2 C22 C23 149.3(12) . .
Ni8 Ni2 C22 C23 138.7(15) . .
Ni7 Ni2 C22 C23 -142.4(15) . .
Ni3 Ni2 C22 C23 94.3(13) . .
C26 Ni2 C22 Ni8 55(3) . .
C26' Ni2 C22 Ni8 68(5) . .
C2 Ni2 C22 Ni8 -138.2(5) . .
Ni1 Ni2 C22 Ni8 -136.5(5) . .
Ni18 Ni2 C22 Ni8 10.6(4) . .
Ni7 Ni2 C22 Ni8 78.9(4) . .
Ni3 Ni2 C22 Ni8 -44.4(3) . .
C26 Ni2 C22 Ni7 -24(3) . .
C26' Ni2 C22 Ni7 -11(5) . .
C2 Ni2 C22 Ni7 142.8(5) . .
Ni1 Ni2 C22 Ni7 144.5(5) . .
Ni18 Ni2 C22 Ni7 -68.3(4) . .
Ni8 Ni2 C22 Ni7 -78.9(4) . .
Ni3 Ni2 C22 Ni7 -123.3(3) . .
C26 Ni2 C22 Ni6 -92(2) . .
C26' Ni2 C22 Ni6 -80(5) . .
C2 Ni2 C22 Ni6 74.2(6) . .
Ni1 Ni2 C22 Ni6 75.9(4) . .
Ni18 Ni2 C22 Ni6 -136.9(4) . .
Ni8 Ni2 C22 Ni6 -147.6(7) . .
Ni7 Ni2 C22 Ni6 -68.6(4) . .
Ni3 Ni2 C22 Ni6 168.1(4) . .
C26 Ni2 C22 Ni13 7(3) . .
C26' Ni2 C22 Ni13 20(5) . .
C2 Ni2 C22 Ni13 173.8(14) . .
Ni1 Ni2 C22 Ni13 175.6(16) . .
Ni18 Ni2 C22 Ni13 -37.3(15) . .
Ni8 Ni2 C22 Ni13 -47.9(12) . .
Ni7 Ni2 C22 Ni13 31.0(12) . .
Ni3 Ni2 C22 Ni13 -92.3(14) . .
C26 Ni2 C22 Ni1 -168(2) . .
C26' Ni2 C22 Ni1 -156(5) . .
C2 Ni2 C22 Ni1 -1.7(6) . .
Ni18 Ni2 C22 Ni1 147.1(2) . .
Ni8 Ni2 C22 Ni1 136.5(5) . .
Ni7 Ni2 C22 Ni1 -144.5(5) . .
Ni3 Ni2 C22 Ni1 92.2(2) . .
C28' Ni8 C22 C23 126(3) . .
C28 Ni8 C22 C23 156.3(14) . .
C25 Ni8 C22 C23 -41.7(12) . .
Ni18 Ni8 C22 C23 -155.7(10) . .
Ni7 Ni8 C22 C23 133.8(13) . .
Ni2 Ni8 C22 C23 -143.8(13) . .
Ni9 Ni8 C22 C23 -38.8(14) . .
Ni3 Ni8 C22 C23 -91.1(11) . .
Ni13 Ni8 C22 C23 55.6(10) . .
Ni16 Ni8 C22 C23 8.0(12) . .
C28' Ni8 C22 Ni2 -91(3) . .
C28 Ni8 C22 Ni2 -59.9(12) . .
C25 Ni8 C22 Ni2 102.1(5) . .
Ni18 Ni8 C22 Ni2 -11.9(5) . .
Ni7 Ni8 C22 Ni2 -82.4(4) . .
Ni9 Ni8 C22 Ni2 105.0(5) . .
Ni3 Ni8 C22 Ni2 52.7(3) . .
Ni13 Ni8 C22 Ni2 -160.6(6) . .
Ni16 Ni8 C22 Ni2 151.8(3) . .
C28' Ni8 C22 Ni7 -8(3) . .
C28 Ni8 C22 Ni7 22.6(12) . .
C25 Ni8 C22 Ni7 -175.5(4) . .
Ni18 Ni8 C22 Ni7 70.6(4) . .
Ni2 Ni8 C22 Ni7 82.4(4) . .
Ni9 Ni8 C22 Ni7 -172.5(2) . .
Ni3 Ni8 C22 Ni7 135.1(2) . .
Ni13 Ni8 C22 Ni7 -78.1(4) . .
Ni16 Ni8 C22 Ni7 -125.8(3) . .
C28' Ni8 C22 Ni6 3(3) . .
C28 Ni8 C22 Ni6 33.9(18) . .
C25 Ni8 C22 Ni6 -164.2(12) . .
Ni18 Ni8 C22 Ni6 81.9(12) . .
Ni7 Ni8 C22 Ni6 11.3(9) . .
Ni2 Ni8 C22 Ni6 93.7(12) . .
Ni9 Ni8 C22 Ni6 -161.2(8) . .
Ni3 Ni8 C22 Ni6 146.4(11) . .
Ni13 Ni8 C22 Ni6 -66.8(11) . .
Ni16 Ni8 C22 Ni6 -114.5(12) . .
C28' Ni8 C22 Ni13 70(3) . .
C28 Ni8 C22 Ni13 100.7(11) . .
C25 Ni8 C22 Ni13 -97.4(4) . .
Ni18 Ni8 C22 Ni13 148.7(3) . .
Ni7 Ni8 C22 Ni13 78.1(4) . .
Ni2 Ni8 C22 Ni13 160.6(6) . .
Ni9 Ni8 C22 Ni13 -94.4(5) . .
Ni3 Ni8 C22 Ni13 -146.7(3) . .
Ni16 Ni8 C22 Ni13 -47.7(3) . .
C28' Ni8 C22 Ni1 -144(3) . .
C28 Ni8 C22 Ni1 -112.9(12) . .
C25 Ni8 C22 Ni1 49.1(8) . .
Ni18 Ni8 C22 Ni1 -64.8(8) . .
Ni7 Ni8 C22 Ni1 -135.4(9) . .
Ni2 Ni8 C22 Ni1 -53.0(5) . .
Ni9 Ni8 C22 Ni1 52.1(10) . .
Ni3 Ni8 C22 Ni1 -0.3(7) . .
Ni13 Ni8 C22 Ni1 146.4(9) . .
Ni16 Ni8 C22 Ni1 98.8(7) . .
C8 Ni7 C22 C23 -165.8(17) . .
C7 Ni7 C22 C23 45.9(13) . .
Ni6 Ni7 C22 C23 41.0(10) . .
Ni8 Ni7 C22 C23 -132.8(13) . .
Ni13 Ni7 C22 C23 -47.3(10) . .
Ni2 Ni7 C22 C23 146.3(13) . .
C8 Ni7 C22 Ni2 47.8(18) . .
C7 Ni7 C22 Ni2 -100.4(6) . .
Ni6 Ni7 C22 Ni2 -105.4(4) . .
Ni8 Ni7 C22 Ni2 80.9(4) . .
Ni13 Ni7 C22 Ni2 166.4(5) . .
C8 Ni7 C22 Ni8 -33.1(19) . .
C7 Ni7 C22 Ni8 178.7(6) . .
Ni6 Ni7 C22 Ni8 173.7(5) . .
Ni13 Ni7 C22 Ni8 85.5(4) . .
Ni2 Ni7 C22 Ni8 -80.9(4) . .
C8 Ni7 C22 Ni6 153.2(17) . .
C7 Ni7 C22 Ni6 4.9(7) . .
Ni8 Ni7 C22 Ni6 -173.7(5) . .
Ni13 Ni7 C22 Ni6 -88.3(3) . .
Ni2 Ni7 C22 Ni6 105.4(4) . .
C8 Ni7 C22 Ni13 -118.6(17) . .
C7 Ni7 C22 Ni13 93.2(6) . .
Ni6 Ni7 C22 Ni13 88.3(3) . .
Ni8 Ni7 C22 Ni13 -85.5(4) . .
Ni2 Ni7 C22 Ni13 -166.4(5) . .
C8 Ni7 C22 Ni1 96.0(19) . .
C7 Ni7 C22 Ni1 -52.3(10) . .
Ni6 Ni7 C22 Ni1 -57.2(6) . .
Ni8 Ni7 C22 Ni1 129.0(9) . .
Ni13 Ni7 C22 Ni1 -145.5(9) . .
Ni2 Ni7 C22 Ni1 48.2(6) . .
C6 Ni6 C22 C23 40.4(16) . .
C7 Ni6 C22 C23 -153.9(9) . .
Ni7 Ni6 C22 C23 -148.4(8) . .
Ni5 Ni6 C22 C23 26.5(6) . .
Ni1 Ni6 C22 C23 69.7(6) . .
Ni13 Ni6 C22 C23 -70.3(7) . .
C6 Ni6 C22 Ni2 -95.5(14) . .
C7 Ni6 C22 Ni2 70.3(8) . .
C23 Ni6 C22 Ni2 -135.8(9) . .
Ni7 Ni6 C22 Ni2 75.7(4) . .
Ni5 Ni6 C22 Ni2 -109.3(4) . .
Ni1 Ni6 C22 Ni2 -66.2(4) . .
Ni13 Ni6 C22 Ni2 153.8(7) . .
C6 Ni6 C22 Ni8 177.1(13) . .
C7 Ni6 C22 Ni8 -17.1(14) . .
C23 Ni6 C22 Ni8 136.8(16) . .
Ni7 Ni6 C22 Ni8 -11.6(9) . .
Ni5 Ni6 C22 Ni8 163.3(12) . .
Ni1 Ni6 C22 Ni8 -153.5(14) . .
Ni13 Ni6 C22 Ni8 66.5(11) . .
C6 Ni6 C22 Ni7 -171.2(13) . .
C7 Ni6 C22 Ni7 -5.4(7) . .
C23 Ni6 C22 Ni7 148.4(8) . .
Ni5 Ni6 C22 Ni7 175.0(3) . .
Ni1 Ni6 C22 Ni7 -141.9(5) . .
Ni13 Ni6 C22 Ni7 78.1(3) . .
C6 Ni6 C22 Ni13 110.7(13) . .
C7 Ni6 C22 Ni13 -83.6(7) . .
C23 Ni6 C22 Ni13 70.3(7) . .
Ni7 Ni6 C22 Ni13 -78.1(3) . .
Ni5 Ni6 C22 Ni13 96.8(3) . .
Ni1 Ni6 C22 Ni13 140.0(5) . .
C6 Ni6 C22 Ni1 -29.3(15) . .
C7 Ni6 C22 Ni1 136.5(7) . .
C23 Ni6 C22 Ni1 -69.7(6) . .
Ni7 Ni6 C22 Ni1 141.9(5) . .
Ni5 Ni6 C22 Ni1 -43.2(3) . .
Ni13 Ni6 C22 Ni1 -140.0(5) . .
C14 Ni13 C22 C23 172.2(9) . .
C15 Ni13 C22 C23 7.7(12) . .
Ni14 Ni13 C22 C23 -0.6(7) . .
Ni7 Ni13 C22 C23 143.8(8) . .
Ni8 Ni13 C22 C23 -137.5(9) . .
Ni6 Ni13 C22 C23 71.6(7) . .
Ni16 Ni13 C22 C23 -95.1(7) . .
C14 Ni13 C22 Ni2 -3.0(17) . .
C15 Ni13 C22 Ni2 -167.5(13) . .
C23 Ni13 C22 Ni2 -175.2(19) . .
Ni14 Ni13 C22 Ni2 -175.8(14) . .
Ni7 Ni13 C22 Ni2 -31.5(12) . .
Ni8 Ni13 C22 Ni2 47.3(12) . .
Ni6 Ni13 C22 Ni2 -103.6(15) . .
Ni16 Ni13 C22 Ni2 89.7(14) . .
C14 Ni13 C22 Ni8 -50.2(9) . .
C15 Ni13 C22 Ni8 145.2(8) . .
C23 Ni13 C22 Ni8 137.5(9) . .
Ni14 Ni13 C22 Ni8 137.0(3) . .
Ni7 Ni13 C22 Ni8 -78.7(4) . .
Ni6 Ni13 C22 Ni8 -150.8(6) . .
Ni16 Ni13 C22 Ni8 42.5(3) . .
C14 Ni13 C22 Ni7 28.5(8) . .
C15 Ni13 C22 Ni7 -136.0(9) . .
C23 Ni13 C22 Ni7 -143.8(8) . .
Ni14 Ni13 C22 Ni7 -144.3(3) . .
Ni8 Ni13 C22 Ni7 78.7(4) . .
Ni6 Ni13 C22 Ni7 -72.1(4) . .
Ni16 Ni13 C22 Ni7 121.2(3) . .
C14 Ni13 C22 Ni6 100.6(8) . .
C15 Ni13 C22 Ni6 -63.9(10) . .
C23 Ni13 C22 Ni6 -71.6(7) . .
Ni14 Ni13 C22 Ni6 -72.2(3) . .
Ni7 Ni13 C22 Ni6 72.1(4) . .
Ni8 Ni13 C22 Ni6 150.8(6) . .
Ni16 Ni13 C22 Ni6 -166.7(3) . .
C14 Ni13 C22 Ni1 170.9(10) . .
C15 Ni13 C22 Ni1 6.4(15) . .
C23 Ni13 C22 Ni1 -1.3(7) . .
Ni14 Ni13 C22 Ni1 -1.9(8) . .
Ni7 Ni13 C22 Ni1 142.4(10) . .
Ni8 Ni13 C22 Ni1 -138.9(11) . .
Ni6 Ni13 C22 Ni1 70.3(8) . .
Ni16 Ni13 C22 Ni1 -96.4(8) . .
C2 Ni1 C22 C23 -176.7(8) . .
C1 Ni1 C22 C23 -54.0(10) . .
C13 Ni1 C22 C23 72.1(9) . .
Ni2 Ni1 C22 C23 -178.4(8) . .
Ni5 Ni1 C22 C23 -29.4(7) . .
Ni12 Ni1 C22 C23 38.2(6) . .
Ni6 Ni1 C22 C23 -72.7(7) . .
C2 Ni1 C22 Ni2 1.7(5) . .
C1 Ni1 C22 Ni2 124.4(7) . .
C13 Ni1 C22 Ni2 -109.5(7) . .
C23 Ni1 C22 Ni2 178.4(8) . .
Ni5 Ni1 C22 Ni2 149.0(3) . .
Ni12 Ni1 C22 Ni2 -143.4(3) . .
Ni6 Ni1 C22 Ni2 105.7(4) . .
C2 Ni1 C22 Ni8 59.0(8) . .
C1 Ni1 C22 Ni8 -178.3(7) . .
C13 Ni1 C22 Ni8 -52.2(10) . .
C23 Ni1 C22 Ni8 -124.3(11) . .
Ni2 Ni1 C22 Ni8 57.3(6) . .
Ni5 Ni1 C22 Ni8 -153.7(7) . .
Ni12 Ni1 C22 Ni8 -86.1(7) . .
Ni6 Ni1 C22 Ni8 163.0(10) . .
C2 Ni1 C22 Ni7 -50.3(9) . .
C1 Ni1 C22 Ni7 72.4(11) . .
C13 Ni1 C22 Ni7 -161.5(8) . .
C23 Ni1 C22 Ni7 126.4(12) . .
Ni2 Ni1 C22 Ni7 -52.0(6) . .
Ni5 Ni1 C22 Ni7 97.0(7) . .
Ni12 Ni1 C22 Ni7 164.6(8) . .
Ni6 Ni1 C22 Ni7 53.7(6) . .
C2 Ni1 C22 Ni6 -104.0(5) . .
C1 Ni1 C22 Ni6 18.7(8) . .
C13 Ni1 C22 Ni6 144.8(6) . .
C23 Ni1 C22 Ni6 72.7(7) . .
Ni2 Ni1 C22 Ni6 -105.7(4) . .
Ni5 Ni1 C22 Ni6 43.3(3) . .
Ni12 Ni1 C22 Ni6 110.9(3) . .
C2 Ni1 C22 Ni13 -175.4(9) . .
C1 Ni1 C22 Ni13 -52.7(12) . .
C13 Ni1 C22 Ni13 73.4(11) . .
C23 Ni1 C22 Ni13 1.3(7) . .
Ni2 Ni1 C22 Ni13 -177.1(11) . .
Ni5 Ni1 C22 Ni13 -28.1(8) . .
Ni12 Ni1 C22 Ni13 39.5(8) . .
Ni6 Ni1 C22 Ni13 -71.4(8) . .
Ni2 C22 C23 Ni14 178.1(8) . .
Ni8 C22 C23 Ni14 -60(2) . .
Ni7 C22 C23 Ni14 51(2) . .
Ni6 C22 C23 Ni14 92.1(15) . .
Ni13 C22 C23 Ni14 1.2(14) . .
Ni1 C22 C23 Ni14 -179.8(15) . .
Ni2 C22 C23 Ni13 176.9(12) . .
Ni8 C22 C23 Ni13 -60.9(9) . .
Ni7 C22 C23 Ni13 49.8(9) . .
Ni6 C22 C23 Ni13 90.9(4) . .
Ni1 C22 C23 Ni13 179.0(5) . .
Ni2 C22 C23 Ni6 85.9(12) . .
Ni8 C22 C23 Ni6 -151.9(10) . .
Ni7 C22 C23 Ni6 -41.1(9) . .
Ni13 C22 C23 Ni6 -90.9(4) . .
Ni1 C22 C23 Ni6 88.1(3) . .
Ni2 C22 C23 Ni12 -62.0(16) . .
Ni8 C22 C23 Ni12 60.1(14) . .
Ni7 C22 C23 Ni12 170.9(6) . .
Ni6 C22 C23 Ni12 -148.0(8) . .
Ni13 C22 C23 Ni12 121.1(8) . .
Ni1 C22 C23 Ni12 -59.9(7) . .
Ni2 C22 C23 Ni1 -2.2(11) . .
Ni8 C22 C23 Ni1 120.0(10) . .
Ni7 C22 C23 Ni1 -129.2(10) . .
Ni6 C22 C23 Ni1 -88.1(3) . .
Ni13 C22 C23 Ni1 -179.0(5) . .
Ni2 C22 C23 Ni5 44.5(18) . .
Ni8 C22 C23 Ni5 166.6(6) . .
Ni7 C22 C23 Ni5 -82.6(14) . .
Ni6 C22 C23 Ni5 -41.5(9) . .
Ni13 C22 C23 Ni5 -132.4(10) . .
Ni1 C22 C23 Ni5 46.6(9) . .
C18 Ni14 C23 C22 -164.1(15) . .
C15 Ni14 C23 C22 -7.2(17) . .
Ni13 Ni14 C23 C22 -1.2(14) . .
Ni5 Ni14 C23 C22 -145.0(17) . .
Ni12 Ni14 C23 C22 131.3(17) . .
Ni15 Ni14 C23 C22 83.2(15) . .
Ni17 Ni14 C23 C22 129.2(15) . .
C18 Ni14 C23 Ni13 -163.0(12) . .
C15 Ni14 C23 Ni13 -6.0(6) . .
Ni5 Ni14 C23 Ni13 -143.9(5) . .
Ni12 Ni14 C23 Ni13 132.5(5) . .
Ni15 Ni14 C23 Ni13 84.3(2) . .
Ni17 Ni14 C23 Ni13 130.3(2) . .
C18 Ni14 C23 Ni6 -84.6(13) . .
C15 Ni14 C23 Ni6 72.4(7) . .
Ni13 Ni14 C23 Ni6 78.4(5) . .
Ni5 Ni14 C23 Ni6 -65.5(4) . .
Ni12 Ni14 C23 Ni6 -149.1(7) . .
Ni15 Ni14 C23 Ni6 162.7(4) . .
Ni17 Ni14 C23 Ni6 -151.3(4) . .
C18 Ni14 C23 Ni12 64.6(13) . .
C15 Ni14 C23 Ni12 -138.5(6) . .
Ni13 Ni14 C23 Ni12 -132.5(5) . .
Ni5 Ni14 C23 Ni12 83.7(4) . .
Ni15 Ni14 C23 Ni12 -48.1(3) . .
Ni17 Ni14 C23 Ni12 -2.1(3) . .
C18 Ni14 C23 Ni1 16.2(19) . .
C15 Ni14 C23 Ni1 173.2(10) . .
Ni13 Ni14 C23 Ni1 179.2(12) . .
Ni5 Ni14 C23 Ni1 35.3(8) . .
Ni12 Ni14 C23 Ni1 -48.3(8) . .
Ni15 Ni14 C23 Ni1 -96.5(10) . .
Ni17 Ni14 C23 Ni1 -50.5(10) . .
C18 Ni14 C23 Ni5 -19.1(14) . .
C15 Ni14 C23 Ni5 137.9(6) . .
Ni13 Ni14 C23 Ni5 143.9(5) . .
Ni12 Ni14 C23 Ni5 -83.7(4) . .
Ni15 Ni14 C23 Ni5 -131.8(3) . .
Ni17 Ni14 C23 Ni5 -85.8(3) . .
C14 Ni13 C23 C22 -18(2) . .
C15 Ni13 C23 C22 -174.9(8) . .
Ni14 Ni13 C23 C22 179.3(8) . .
Ni7 Ni13 C23 C22 -27.2(6) . .
Ni8 Ni13 C23 C22 30.2(6) . .
Ni6 Ni13 C23 C22 -70.7(7) . .
Ni16 Ni13 C23 C22 86.1(7) . .
C14 Ni13 C23 Ni14 162.3(18) . .
C15 Ni13 C23 Ni14 5.8(6) . .
C22 Ni13 C23 Ni14 -179.3(8) . .
Ni7 Ni13 C23 Ni14 153.5(3) . .
Ni8 Ni13 C23 Ni14 -149.0(3) . .
Ni6 Ni13 C23 Ni14 110.0(5) . .
Ni16 Ni13 C23 Ni14 -93.2(3) . .
C14 Ni13 C23 Ni6 52.3(19) . .
C15 Ni13 C23 Ni6 -104.2(6) . .
C22 Ni13 C23 Ni6 70.7(7) . .
Ni14 Ni13 C23 Ni6 -110.0(5) . .
Ni7 Ni13 C23 Ni6 43.5(3) . .
Ni8 Ni13 C23 Ni6 101.0(3) . .
Ni16 Ni13 C23 Ni6 156.8(3) . .
C14 Ni13 C23 Ni12 -134.2(18) . .
C15 Ni13 C23 Ni12 69.2(8) . .
C22 Ni13 C23 Ni12 -115.8(10) . .
Ni14 Ni13 C23 Ni12 63.4(6) . .
Ni7 Ni13 C23 Ni12 -143.0(7) . .
Ni8 Ni13 C23 Ni12 -85.6(6) . .
Ni6 Ni13 C23 Ni12 173.4(9) . .
Ni16 Ni13 C23 Ni12 -29.7(7) . .
C14 Ni13 C23 Ni1 -17(2) . .
C15 Ni13 C23 Ni1 -173.3(11) . .
C22 Ni13 C23 Ni1 1.6(8) . .
Ni14 Ni13 C23 Ni1 -179.1(13) . .
Ni7 Ni13 C23 Ni1 -25.6(10) . .
Ni8 Ni13 C23 Ni1 31.8(10) . .
Ni6 Ni13 C23 Ni1 -69.1(10) . .
Ni16 Ni13 C23 Ni1 87.7(10) . .
C14 Ni13 C23 Ni5 108.6(19) . .
C15 Ni13 C23 Ni5 -47.9(10) . .
C22 Ni13 C23 Ni5 127.0(12) . .
Ni14 Ni13 C23 Ni5 -53.7(7) . .
Ni7 Ni13 C23 Ni5 99.8(8) . .
Ni8 Ni13 C23 Ni5 157.2(9) . .
Ni6 Ni13 C23 Ni5 56.3(7) . .
Ni16 Ni13 C23 Ni5 -146.9(8) . .
C6 Ni6 C23 C22 -159.7(8) . .
C7 Ni6 C23 C22 41.0(13) . .
Ni7 Ni6 C23 C22 24.9(6) . .
Ni5 Ni6 C23 C22 -147.0(8) . .
Ni1 Ni6 C23 C22 -75.5(7) . .
Ni13 Ni6 C23 C22 72.3(7) . .
C6 Ni6 C23 Ni14 58.5(8) . .
C7 Ni6 C23 Ni14 -100.9(11) . .
C22 Ni6 C23 Ni14 -141.8(10) . .
Ni7 Ni6 C23 Ni14 -116.9(5) . .
Ni5 Ni6 C23 Ni14 71.2(5) . .
Ni1 Ni6 C23 Ni14 142.7(7) . .
Ni13 Ni6 C23 Ni14 -69.5(4) . .
C6 Ni6 C23 Ni13 128.0(7) . .
C7 Ni6 C23 Ni13 -31.4(12) . .
C22 Ni6 C23 Ni13 -72.3(7) . .
Ni7 Ni6 C23 Ni13 -47.4(3) . .
Ni5 Ni6 C23 Ni13 140.7(5) . .
Ni1 Ni6 C23 Ni13 -147.8(6) . .
C6 Ni6 C23 Ni12 -41.6(14) . .
C7 Ni6 C23 Ni12 159.1(12) . .
C22 Ni6 C23 Ni12 118.1(15) . .
Ni7 Ni6 C23 Ni12 143.0(12) . .
Ni5 Ni6 C23 Ni12 -28.9(10) . .
Ni1 Ni6 C23 Ni12 42.7(10) . .
Ni13 Ni6 C23 Ni12 -169.6(15) . .
C6 Ni6 C23 Ni1 -84.2(7) . .
C7 Ni6 C23 Ni1 116.4(10) . .
C22 Ni6 C23 Ni1 75.5(7) . .
Ni7 Ni6 C23 Ni1 100.4(3) . .
Ni5 Ni6 C23 Ni1 -71.5(3) . .
Ni13 Ni6 C23 Ni1 147.8(6) . .
C6 Ni6 C23 Ni5 -12.7(7) . .
C7 Ni6 C23 Ni5 -172.1(10) . .
C22 Ni6 C23 Ni5 147.0(8) . .
Ni7 Ni6 C23 Ni5 171.9(2) . .
Ni1 Ni6 C23 Ni5 71.5(3) . .
Ni13 Ni6 C23 Ni5 -140.7(5) . .
C20 Ni12 C23 C22 162(3) . .
C20' Ni12 C23 C22 152.3(15) . .
C13 Ni12 C23 C22 53.3(11) . .
C24 Ni12 C23 C22 -48.9(10) . .
Ni17 Ni12 C23 C22 -145.8(8) . .
Ni4 Ni12 C23 C22 1.9(10) . .
Ni1 Ni12 C23 C22 59.6(9) . .
Ni14 Ni12 C23 C22 -148.7(12) . .
Ni15 Ni12 C23 C22 -95.0(9) . .
Ni11 Ni12 C23 C22 -51.6(11) . .
Ni5 Ni12 C23 C22 131.3(11) . .
C20 Ni12 C23 Ni14 -49(3) . .
C20' Ni12 C23 Ni14 -59.0(14) . .
C13 Ni12 C23 Ni14 -158.0(5) . .
C24 Ni12 C23 Ni14 99.8(4) . .
Ni17 Ni12 C23 Ni14 2.9(5) . .
Ni4 Ni12 C23 Ni14 150.6(2) . .
Ni1 Ni12 C23 Ni14 -151.7(5) . .
Ni15 Ni12 C23 Ni14 53.7(3) . .
Ni11 Ni12 C23 Ni14 97.1(4) . .
Ni5 Ni12 C23 Ni14 -80.0(4) . .
C20 Ni12 C23 Ni13 -109(3) . .
C20' Ni12 C23 Ni13 -118.8(14) . .
C13 Ni12 C23 Ni13 142.3(7) . .
C24 Ni12 C23 Ni13 40.0(7) . .
Ni17 Ni12 C23 Ni13 -56.9(7) . .
Ni4 Ni12 C23 Ni13 90.8(6) . .
Ni1 Ni12 C23 Ni13 148.6(8) . .
Ni14 Ni12 C23 Ni13 -59.8(6) . .
Ni15 Ni12 C23 Ni13 -6.1(6) . .
Ni11 Ni12 C23 Ni13 37.3(9) . .
Ni5 Ni12 C23 Ni13 -139.8(9) . .
C20 Ni12 C23 Ni6 58(3) . .
C20' Ni12 C23 Ni6 48.4(19) . .
C13 Ni12 C23 Ni6 -50.6(13) . .
C24 Ni12 C23 Ni6 -152.8(12) . .
Ni17 Ni12 C23 Ni6 110.3(11) . .
Ni4 Ni12 C23 Ni6 -102.0(12) . .
Ni1 Ni12 C23 Ni6 -44.3(10) . .
Ni14 Ni12 C23 Ni6 107.4(13) . .
Ni15 Ni12 C23 Ni6 161.1(12) . .
Ni11 Ni12 C23 Ni6 -155.5(9) . .
Ni5 Ni12 C23 Ni6 27.4(9) . .
C20 Ni12 C23 Ni1 102(3) . .
C20' Ni12 C23 Ni1 92.6(13) . .
C13 Ni12 C23 Ni1 -6.3(6) . .
C24 Ni12 C23 Ni1 -108.5(4) . .
Ni17 Ni12 C23 Ni1 154.58(18) . .
Ni4 Ni12 C23 Ni1 -57.7(3) . .
Ni14 Ni12 C23 Ni1 151.7(5) . .
Ni15 Ni12 C23 Ni1 -154.7(2) . .
Ni11 Ni12 C23 Ni1 -111.2(3) . .
Ni5 Ni12 C23 Ni1 71.6(3) . .
C20 Ni12 C23 Ni5 31(3) . .
C20' Ni12 C23 Ni5 21.0(14) . .
C13 Ni12 C23 Ni5 -77.9(6) . .
C24 Ni12 C23 Ni5 179.8(4) . .
Ni17 Ni12 C23 Ni5 83.0(4) . .
Ni4 Ni12 C23 Ni5 -129.3(2) . .
Ni1 Ni12 C23 Ni5 -71.6(3) . .
Ni14 Ni12 C23 Ni5 80.0(4) . .
Ni15 Ni12 C23 Ni5 133.7(3) . .
Ni11 Ni12 C23 Ni5 177.15(14) . .
C2 Ni1 C23 C22 5.1(12) . .
C1 Ni1 C23 C22 141.9(8) . .
C13 Ni1 C23 C22 -123.4(8) . .
Ni2 Ni1 C23 C22 1.3(7) . .
Ni5 Ni1 C23 C22 143.2(8) . .
Ni12 Ni1 C23 C22 -129.9(8) . .
Ni6 Ni1 C23 C22 71.2(7) . .
C2 Ni1 C23 Ni14 -175.2(9) . .
C1 Ni1 C23 Ni14 -38.3(12) . .
C13 Ni1 C23 Ni14 56.4(12) . .
C22 Ni1 C23 Ni14 179.8(15) . .
Ni2 Ni1 C23 Ni14 -179.0(10) . .
Ni5 Ni1 C23 Ni14 -37.1(8) . .
Ni12 Ni1 C23 Ni14 49.9(9) . .
Ni6 Ni1 C23 Ni14 -109.0(11) . .
C2 Ni1 C23 Ni13 3.5(16) . .
C1 Ni1 C23 Ni13 140.3(11) . .
C13 Ni1 C23 Ni13 -125.0(11) . .
C22 Ni1 C23 Ni13 -1.6(8) . .
Ni2 Ni1 C23 Ni13 -0.4(11) . .
Ni5 Ni1 C23 Ni13 141.5(12) . .
Ni12 Ni1 C23 Ni13 -131.5(12) . .
Ni6 Ni1 C23 Ni13 69.6(10) . .
C2 Ni1 C23 Ni6 -66.2(9) . .
C1 Ni1 C23 Ni6 70.7(6) . .
C13 Ni1 C23 Ni6 165.4(5) . .
C22 Ni1 C23 Ni6 -71.2(7) . .
Ni2 Ni1 C23 Ni6 -70.0(3) . .
Ni5 Ni1 C23 Ni6 71.9(3) . .
Ni12 Ni1 C23 Ni6 158.8(5) . .
C2 Ni1 C23 Ni12 135.0(7) . .
C1 Ni1 C23 Ni12 -88.1(6) . .
C13 Ni1 C23 Ni12 6.6(6) . .
C22 Ni1 C23 Ni12 129.9(8) . .
Ni2 Ni1 C23 Ni12 131.2(3) . .
Ni5 Ni1 C23 Ni12 -86.9(3) . .
Ni6 Ni1 C23 Ni12 -158.8(5) . .
C2 Ni1 C23 Ni5 -138.1(7) . .
C1 Ni1 C23 Ni5 -1.2(6) . .
C13 Ni1 C23 Ni5 93.5(6) . .
C22 Ni1 C23 Ni5 -143.2(8) . .
Ni2 Ni1 C23 Ni5 -141.9(2) . .
Ni12 Ni1 C23 Ni5 86.9(3) . .
Ni6 Ni1 C23 Ni5 -71.9(3) . .
C5 Ni5 C23 C22 165.9(12) . .
C1 Ni5 C23 C22 -46.7(12) . .
C6 Ni5 C23 C22 50.0(12) . .
Ni1 Ni5 C23 C22 -47.9(10) . .
Ni6 Ni5 C23 C22 41.3(10) . .
Ni14 Ni5 C23 C22 154.2(13) . .
Ni12 Ni5 C23 C22 -124.2(12) . .
C5 Ni5 C23 Ni14 11.7(12) . .
C1 Ni5 C23 Ni14 159.1(6) . .
C6 Ni5 C23 Ni14 -104.1(5) . .
Ni1 Ni5 C23 Ni14 157.9(5) . .
Ni6 Ni5 C23 Ni14 -112.9(4) . .
Ni12 Ni5 C23 Ni14 81.6(4) . .
C5 Ni5 C23 Ni13 63.2(14) . .
C1 Ni5 C23 Ni13 -149.4(9) . .
C6 Ni5 C23 Ni13 -52.7(9) . .
Ni1 Ni5 C23 Ni13 -150.6(10) . .
Ni6 Ni5 C23 Ni13 -61.4(7) . .
Ni14 Ni5 C23 Ni13 51.5(6) . .
Ni12 Ni5 C23 Ni13 133.1(10) . .
C5 Ni5 C23 Ni6 124.6(10) . .
C1 Ni5 C23 Ni6 -88.0(6) . .
C6 Ni5 C23 Ni6 8.7(5) . .
Ni1 Ni5 C23 Ni6 -89.2(3) . .
Ni14 Ni5 C23 Ni6 112.9(4) . .
Ni12 Ni5 C23 Ni6 -165.5(5) . .
C5 Ni5 C23 Ni12 -69.9(11) . .
C1 Ni5 C23 Ni12 77.5(6) . .
C6 Ni5 C23 Ni12 174.2(5) . .
Ni1 Ni5 C23 Ni12 76.3(3) . .
Ni6 Ni5 C23 Ni12 165.5(5) . .
Ni14 Ni5 C23 Ni12 -81.6(4) . .
C5 Ni5 C23 Ni1 -146.2(10) . .
C1 Ni5 C23 Ni1 1.2(6) . .
C6 Ni5 C23 Ni1 98.0(5) . .
Ni6 Ni5 C23 Ni1 89.2(3) . .
Ni14 Ni5 C23 Ni1 -157.9(5) . .
Ni12 Ni5 C23 Ni1 -76.3(3) . .
C19 Ni15 C24 C25 170(10) . .
C19' Ni15 C24 C25 171(3) . .
C16 Ni15 C24 C25 23.3(17) . .
Ni17 Ni15 C24 C25 -148.3(15) . .
Ni16 Ni15 C24 C25 17.7(14) . .
Ni11 Ni15 C24 C25 158.0(18) . .
Ni12 Ni15 C24 C25 -121.9(17) . .
Ni14 Ni15 C24 C25 -78.9(15) . .
C19 Ni15 C24 Ni16 152(10) . .
C19' Ni15 C24 Ni16 153(3) . .
C16 Ni15 C24 Ni16 5.6(6) . .
Ni17 Ni15 C24 Ni16 -166.03(19) . .
Ni11 Ni15 C24 Ni16 140.3(5) . .
Ni12 Ni15 C24 Ni16 -139.6(4) . .
Ni14 Ni15 C24 Ni16 -96.6(2) . .
C19 Ni15 C24 Ni11 12(10) . .
C19' Ni15 C24 Ni11 13(3) . .
C16 Ni15 C24 Ni11 -134.7(5) . .
Ni17 Ni15 C24 Ni11 53.7(4) . .
Ni16 Ni15 C24 Ni11 -140.3(5) . .
Ni12 Ni15 C24 Ni11 80.1(4) . .
Ni14 Ni15 C24 Ni11 123.1(3) . .
C19 Ni15 C24 Ni10 78(10) . .
C19' Ni15 C24 Ni10 79(3) . .
C16 Ni15 C24 Ni10 -68.6(8) . .
Ni17 Ni15 C24 Ni10 119.7(5) . .
Ni16 Ni15 C24 Ni10 -74.3(5) . .
Ni11 Ni15 C24 Ni10 66.1(5) . .
Ni12 Ni15 C24 Ni10 146.1(8) . .
Ni14 Ni15 C24 Ni10 -170.8(5) . .
C19 Ni15 C24 Ni4 -31(10) . .
C19' Ni15 C24 Ni4 -30(3) . .
C16 Ni15 C24 Ni4 -177.4(10) . .
Ni17 Ni15 C24 Ni4 10.9(11) . .
Ni16 Ni15 C24 Ni4 177.0(12) . .
Ni11 Ni15 C24 Ni4 -42.7(8) . .
Ni12 Ni15 C24 Ni4 37.3(8) . .
Ni14 Ni15 C24 Ni4 80.4(10) . .
C19 Ni15 C24 Ni12 -69(10) . .
C19' Ni15 C24 Ni12 -67(3) . .
C16 Ni15 C24 Ni12 145.3(5) . .
Ni17 Ni15 C24 Ni12 -26.4(4) . .
Ni16 Ni15 C24 Ni12 139.6(4) . .
Ni11 Ni15 C24 Ni12 -80.1(4) . .
Ni14 Ni15 C24 Ni12 43.0(3) . .
C17 Ni16 C24 C25 7(4) . .
C17' Ni16 C24 C25 50(5) . .
C16 Ni16 C24 C25 -174.6(8) . .
Ni15 Ni16 C24 C25 -169.1(8) . .
Ni9 Ni16 C24 C25 27.6(6) . .
Ni8 Ni16 C24 C25 -30.6(6) . .
Ni10 Ni16 C24 C25 71.7(7) . .
Ni13 Ni16 C24 C25 -87.3(6) . .
C17 Ni16 C24 Ni15 177(4) . .
C17' Ni16 C24 Ni15 -140(5) . .
C16 Ni16 C24 Ni15 -5.5(6) . .
C25 Ni16 C24 Ni15 169.1(8) . .
Ni9 Ni16 C24 Ni15 -163.3(3) . .
Ni8 Ni16 C24 Ni15 138.5(3) . .
Ni10 Ni16 C24 Ni15 -119.1(5) . .
Ni13 Ni16 C24 Ni15 81.8(3) . .
C17 Ni16 C24 Ni11 -125(4) . .
C17' Ni16 C24 Ni11 -81(5) . .
C16 Ni16 C24 Ni11 53.5(10) . .
C25 Ni16 C24 Ni11 -131.9(12) . .
Ni15 Ni16 C24 Ni11 59.0(7) . .
Ni9 Ni16 C24 Ni11 -104.3(8) . .
Ni8 Ni16 C24 Ni11 -162.5(9) . .
Ni10 Ni16 C24 Ni11 -60.2(7) . .
Ni13 Ni16 C24 Ni11 140.8(8) . .
C17 Ni16 C24 Ni10 -64(4) . .
C17' Ni16 C24 Ni10 -21(5) . .
C16 Ni16 C24 Ni10 113.6(6) . .
C25 Ni16 C24 Ni10 -71.7(7) . .
Ni15 Ni16 C24 Ni10 119.1(5) . .
Ni9 Ni16 C24 Ni10 -44.2(3) . .
Ni8 Ni16 C24 Ni10 -102.4(3) . .
Ni13 Ni16 C24 Ni10 -159.0(3) . .
C17 Ni16 C24 Ni4 0(4) . .
C17' Ni16 C24 Ni4 43(5) . .
C16 Ni16 C24 Ni4 177.8(11) . .
C25 Ni16 C24 Ni4 -7.5(8) . .
Ni15 Ni16 C24 Ni4 -176.7(13) . .
Ni9 Ni16 C24 Ni4 20.0(10) . .
Ni8 Ni16 C24 Ni4 -38.2(10) . .
Ni10 Ni16 C24 Ni4 64.2(10) . .
Ni13 Ni16 C24 Ni4 -94.8(10) . .
C17 Ni16 C24 Ni12 120(4) . .
C17' Ni16 C24 Ni12 163(5) . .
C16 Ni16 C24 Ni12 -61.7(9) . .
C25 Ni16 C24 Ni12 113.0(11) . .
Ni15 Ni16 C24 Ni12 -56.2(6) . .
Ni9 Ni16 C24 Ni12 140.5(7) . .
Ni8 Ni16 C24 Ni12 82.3(7) . .
Ni10 Ni16 C24 Ni12 -175.3(10) . .
Ni13 Ni16 C24 Ni12 25.7(7) . .
C12 Ni11 C24 C25 -159.7(14) . .
C4 Ni11 C24 C25 38.3(14) . .
C11 Ni11 C24 C25 -52.2(12) . .
Ni4 Ni11 C24 C25 43.7(10) . .
Ni10 Ni11 C24 C25 -42.4(10) . .
Ni15 Ni11 C24 C25 -162.6(14) . .
Ni12 Ni11 C24 C25 117.9(13) . .
C12 Ni11 C24 Ni15 2.9(14) . .
C4 Ni11 C24 Ni15 -159.0(6) . .
C11 Ni11 C24 Ni15 110.4(5) . .
Ni4 Ni11 C24 Ni15 -153.7(5) . .
Ni10 Ni11 C24 Ni15 120.3(5) . .
Ni12 Ni11 C24 Ni15 -79.5(4) . .
C12 Ni11 C24 Ni16 -52.8(16) . .
C4 Ni11 C24 Ni16 145.3(9) . .
C11 Ni11 C24 Ni16 54.7(9) . .
Ni4 Ni11 C24 Ni16 150.6(10) . .
Ni10 Ni11 C24 Ni16 64.6(7) . .
Ni15 Ni11 C24 Ni16 -55.7(7) . .
Ni12 Ni11 C24 Ni16 -135.2(10) . .
C12 Ni11 C24 Ni10 -117.4(12) . .
C4 Ni11 C24 Ni10 80.7(6) . .
C11 Ni11 C24 Ni10 -9.8(5) . .
Ni4 Ni11 C24 Ni10 86.1(3) . .
Ni15 Ni11 C24 Ni10 -120.3(5) . .
Ni12 Ni11 C24 Ni10 160.3(5) . .
C12 Ni11 C24 Ni4 156.6(12) . .
C4 Ni11 C24 Ni4 -5.3(7) . .
C11 Ni11 C24 Ni4 -95.9(4) . .
Ni10 Ni11 C24 Ni4 -86.1(3) . .
Ni15 Ni11 C24 Ni4 153.7(5) . .
Ni12 Ni11 C24 Ni4 74.2(3) . .
C12 Ni11 C24 Ni12 82.4(13) . .
C4 Ni11 C24 Ni12 -79.6(7) . .
C11 Ni11 C24 Ni12 -170.1(4) . .
Ni4 Ni11 C24 Ni12 -74.2(3) . .
Ni10 Ni11 C24 Ni12 -160.3(5) . .
Ni15 Ni11 C24 Ni12 79.5(4) . .
C11 Ni10 C24 C25 163.2(8) . .
C10 Ni10 C24 C25 -30.4(14) . .
Ni9 Ni10 C24 C25 -26.1(6) . .
Ni11 Ni10 C24 C25 148.0(8) . .
Ni4 Ni10 C24 C25 75.2(7) . .
Ni16 Ni10 C24 C25 -74.0(7) . .
C11 Ni10 C24 Ni15 -55.7(9) . .
C10 Ni10 C24 Ni15 110.8(12) . .
C25 Ni10 C24 Ni15 141.2(11) . .
Ni9 Ni10 C24 Ni15 115.0(6) . .
Ni11 Ni10 C24 Ni15 -70.9(6) . .
Ni4 Ni10 C24 Ni15 -143.6(8) . .
Ni16 Ni10 C24 Ni15 67.2(5) . .
C11 Ni10 C24 Ni16 -122.9(6) . .
C10 Ni10 C24 Ni16 43.6(13) . .
C25 Ni10 C24 Ni16 74.0(7) . .
Ni9 Ni10 C24 Ni16 47.9(3) . .
Ni11 Ni10 C24 Ni16 -138.1(5) . .
Ni4 Ni10 C24 Ni16 149.2(6) . .
C11 Ni10 C24 Ni11 15.2(7) . .
C10 Ni10 C24 Ni11 -178.3(11) . .
C25 Ni10 C24 Ni11 -148.0(8) . .
Ni9 Ni10 C24 Ni11 -174.1(3) . .
Ni4 Ni10 C24 Ni11 -72.8(3) . .
Ni16 Ni10 C24 Ni11 138.1(5) . .
C11 Ni10 C24 Ni4 88.0(7) . .
C10 Ni10 C24 Ni4 -105.5(12) . .
C25 Ni10 C24 Ni4 -75.2(7) . .
Ni9 Ni10 C24 Ni4 -101.3(3) . .
Ni11 Ni10 C24 Ni4 72.8(3) . .
Ni16 Ni10 C24 Ni4 -149.2(6) . .
C11 Ni10 C24 Ni12 50.8(13) . .
C10 Ni10 C24 Ni12 -142.7(13) . .
C25 Ni10 C24 Ni12 -112.4(13) . .
Ni9 Ni10 C24 Ni12 -138.5(11) . .
Ni11 Ni10 C24 Ni12 35.6(9) . .
Ni4 Ni10 C24 Ni12 -37.2(8) . .
Ni16 Ni10 C24 Ni12 173.7(14) . .
C3 Ni4 C24 C25 -10.8(12) . .
C4 Ni4 C24 C25 -142.3(8) . .
C13 Ni4 C24 C25 122.0(8) . .
Ni3 Ni4 C24 C25 -2.1(6) . .
Ni11 Ni4 C24 C25 -147.5(8) . .
Ni12 Ni4 C24 C25 128.6(8) . .
Ni10 Ni4 C24 C25 -72.6(7) . .
C3 Ni4 C24 Ni15 -178.1(9) . .
C4 Ni4 C24 Ni15 50.4(12) . .
C13 Ni4 C24 Ni15 -45.3(11) . .
C25 Ni4 C24 Ni15 -167.3(15) . .
Ni3 Ni4 C24 Ni15 -169.4(10) . .
Ni11 Ni4 C24 Ni15 45.1(8) . .
Ni12 Ni4 C24 Ni15 -38.7(8) . .
Ni10 Ni4 C24 Ni15 120.0(11) . .
C3 Ni4 C24 Ni16 -3.3(16) . .
C4 Ni4 C24 Ni16 -134.7(11) . .
C13 Ni4 C24 Ni16 129.5(11) . .
C25 Ni4 C24 Ni16 7.5(8) . .
Ni3 Ni4 C24 Ni16 5.5(10) . .
Ni11 Ni4 C24 Ni16 -140.0(12) . .
Ni12 Ni4 C24 Ni16 136.1(12) . .
Ni10 Ni4 C24 Ni16 -65.1(10) . .
C3 Ni4 C24 Ni11 136.7(8) . .
C4 Ni4 C24 Ni11 5.3(7) . .
C13 Ni4 C24 Ni11 -90.5(5) . .
C25 Ni4 C24 Ni11 147.5(8) . .
Ni3 Ni4 C24 Ni11 145.5(3) . .
Ni12 Ni4 C24 Ni11 -83.9(3) . .
Ni10 Ni4 C24 Ni11 74.9(3) . .
C3 Ni4 C24 Ni10 61.8(9) . .
C4 Ni4 C24 Ni10 -69.6(7) . .
C13 Ni4 C24 Ni10 -165.4(5) . .
C25 Ni4 C24 Ni10 72.6(7) . .
Ni3 Ni4 C24 Ni10 70.6(3) . .
Ni11 Ni4 C24 Ni10 -74.9(3) . .
Ni12 Ni4 C24 Ni10 -158.8(5) . .
C3 Ni4 C24 Ni12 -139.4(8) . .
C4 Ni4 C24 Ni12 89.1(6) . .
C13 Ni4 C24 Ni12 -6.6(6) . .
C25 Ni4 C24 Ni12 -128.6(8) . .
Ni3 Ni4 C24 Ni12 -130.7(2) . .
Ni11 Ni4 C24 Ni12 83.9(3) . .
Ni10 Ni4 C24 Ni12 158.8(5) . .
C20 Ni12 C24 C25 -168(3) . .
C20' Ni12 C24 C25 -148.8(13) . .
C13 Ni12 C24 C25 -52.0(10) . .
C23 Ni12 C24 C25 50.8(10) . .
Ni17 Ni12 C24 C25 169.7(9) . .
Ni4 Ni12 C24 C25 -58.1(8) . .
Ni1 Ni12 C24 C25 -0.2(10) . .
Ni14 Ni12 C24 C25 97.4(9) . .
Ni15 Ni12 C24 C25 145.1(11) . .
Ni11 Ni12 C24 C25 -131.7(11) . .
Ni5 Ni12 C24 C25 51.0(11) . .
C20 Ni12 C24 Ni15 47(3) . .
C20' Ni12 C24 Ni15 66.0(12) . .
C13 Ni12 C24 Ni15 162.9(5) . .
C23 Ni12 C24 Ni15 -94.4(4) . .
Ni17 Ni12 C24 Ni15 24.6(4) . .
Ni4 Ni12 C24 Ni15 156.7(5) . .
Ni1 Ni12 C24 Ni15 -145.4(3) . .
Ni14 Ni12 C24 Ni15 -47.8(3) . .
Ni11 Ni12 C24 Ni15 83.1(4) . .
Ni5 Ni12 C24 Ni15 -94.2(5) . .
C20 Ni12 C24 Ni16 101(3) . .
C20' Ni12 C24 Ni16 120.0(13) . .
C13 Ni12 C24 Ni16 -143.1(8) . .
C23 Ni12 C24 Ni16 -40.4(8) . .
Ni17 Ni12 C24 Ni16 78.6(7) . .
Ni4 Ni12 C24 Ni16 -149.3(9) . .
Ni1 Ni12 C24 Ni16 -91.4(7) . .
Ni14 Ni12 C24 Ni16 6.2(8) . .
Ni15 Ni12 C24 Ni16 54.0(6) . .
Ni11 Ni12 C24 Ni16 137.1(9) . .
Ni5 Ni12 C24 Ni16 -40.2(10) . .
C20 Ni12 C24 Ni11 -36(3) . .
C20' Ni12 C24 Ni11 -17.1(12) . .
C13 Ni12 C24 Ni11 79.7(5) . .
C23 Ni12 C24 Ni11 -177.5(4) . .
Ni17 Ni12 C24 Ni11 -58.6(3) . .
Ni4 Ni12 C24 Ni11 73.6(3) . .
Ni1 Ni12 C24 Ni11 131.5(2) . .
Ni14 Ni12 C24 Ni11 -130.9(3) . .
Ni15 Ni12 C24 Ni11 -83.1(4) . .
Ni5 Ni12 C24 Ni11 -177.33(14) . .
C20 Ni12 C24 Ni10 -71(3) . .
C20' Ni12 C24 Ni10 -51.7(17) . .
C13 Ni12 C24 Ni10 45.2(12) . .
C23 Ni12 C24 Ni10 147.9(11) . .
Ni17 Ni12 C24 Ni10 -93.1(11) . .
Ni4 Ni12 C24 Ni10 39.0(9) . .
Ni1 Ni12 C24 Ni10 96.9(11) . .
Ni14 Ni12 C24 Ni10 -165.5(10) . .
Ni15 Ni12 C24 Ni10 -117.7(12) . .
Ni11 Ni12 C24 Ni10 -34.6(9) . .
Ni5 Ni12 C24 Ni10 148.1(8) . .
C20 Ni12 C24 Ni4 -110(3) . .
C20' Ni12 C24 Ni4 -90.7(12) . .
C13 Ni12 C24 Ni4 6.2(5) . .
C23 Ni12 C24 Ni4 108.9(4) . .
Ni17 Ni12 C24 Ni4 -132.1(2) . .
Ni1 Ni12 C24 Ni4 57.9(3) . .
Ni14 Ni12 C24 Ni4 155.5(2) . .
Ni15 Ni12 C24 Ni4 -156.7(5) . .
Ni11 Ni12 C24 Ni4 -73.6(3) . .
Ni5 Ni12 C24 Ni4 109.1(4) . .
Ni15 C24 C25 Ni8 45(2) . .
Ni16 C24 C25 Ni8 62.3(9) . .
Ni11 C24 C25 Ni8 -165.1(7) . .
Ni10 C24 C25 Ni8 151.9(10) . .
Ni4 C24 C25 Ni8 -122.1(10) . .
Ni12 C24 C25 Ni8 -64.8(13) . .
Ni15 C24 C25 Ni3 170.4(8) . .
Ni16 C24 C25 Ni3 -171.9(12) . .
Ni11 C24 C25 Ni3 -39.4(19) . .
Ni10 C24 C25 Ni3 -82.3(12) . .
Ni4 C24 C25 Ni3 3.6(11) . .
Ni12 C24 C25 Ni3 61.0(15) . .
Ni15 C24 C25 Ni9 -65.6(19) . .
Ni16 C24 C25 Ni9 -48.0(9) . .
Ni11 C24 C25 Ni9 84.6(14) . .
Ni10 C24 C25 Ni9 41.6(9) . .
Ni4 C24 C25 Ni9 127.6(10) . .
Ni12 C24 C25 Ni9 -175.1(6) . .
Ni15 C24 C25 Ni10 -107.2(15) . .
Ni16 C24 C25 Ni10 -89.6(3) . .
Ni11 C24 C25 Ni10 43.0(10) . .
Ni4 C24 C25 Ni10 86.0(3) . .
Ni12 C24 C25 Ni10 143.3(8) . .
Ni15 C24 C25 Ni16 -17.6(13) . .
Ni11 C24 C25 Ni16 132.5(11) . .
Ni10 C24 C25 Ni16 89.6(3) . .
Ni4 C24 C25 Ni16 175.6(5) . .
Ni12 C24 C25 Ni16 -127.1(8) . .
Ni15 C24 C25 Ni4 166.8(15) . .
Ni16 C24 C25 Ni4 -175.6(5) . .
Ni11 C24 C25 Ni4 -43.0(9) . .
Ni10 C24 C25 Ni4 -86.0(3) . .
Ni12 C24 C25 Ni4 57.3(6) . .
C28' Ni8 C25 C24 -125(2) . .
C28 Ni8 C25 C24 -153.7(14) . .
C22 Ni8 C25 C24 45.4(12) . .
Ni18 Ni8 C25 C24 157.0(10) . .
Ni7 Ni8 C25 C24 39.7(14) . .
Ni2 Ni8 C25 C24 95.1(11) . .
Ni9 Ni8 C25 C24 -132.2(13) . .
Ni3 Ni8 C25 C24 146.5(13) . .
Ni13 Ni8 C25 C24 -4.5(11) . .
Ni16 Ni8 C25 C24 -55.6(10) . .
C28' Ni8 C25 Ni3 89(2) . .
C28 Ni8 C25 Ni3 59.8(12) . .
C22 Ni8 C25 Ni3 -101.1(4) . .
Ni18 Ni8 C25 Ni3 10.6(5) . .
Ni7 Ni8 C25 Ni3 -106.8(5) . .
Ni2 Ni8 C25 Ni3 -51.4(3) . .
Ni9 Ni8 C25 Ni3 81.3(4) . .
Ni13 Ni8 C25 Ni3 -150.9(3) . .
Ni16 Ni8 C25 Ni3 157.9(6) . .
C28' Ni8 C25 Ni9 7(2) . .
C28 Ni8 C25 Ni9 -21.5(12) . .
C22 Ni8 C25 Ni9 177.6(4) . .
Ni18 Ni8 C25 Ni9 -70.7(4) . .
Ni7 Ni8 C25 Ni9 171.9(2) . .
Ni2 Ni8 C25 Ni9 -132.6(2) . .
Ni3 Ni8 C25 Ni9 -81.3(4) . .
Ni13 Ni8 C25 Ni9 127.8(3) . .
Ni16 Ni8 C25 Ni9 76.6(4) . .
C28' Ni8 C25 Ni10 -5(3) . .
C28 Ni8 C25 Ni10 -34.0(19) . .
C22 Ni8 C25 Ni10 165.1(13) . .
Ni18 Ni8 C25 Ni10 -83.3(13) . .
Ni7 Ni8 C25 Ni10 159.3(8) . .
Ni2 Ni8 C25 Ni10 -145.2(12) . .
Ni9 Ni8 C25 Ni10 -12.6(10) . .
Ni3 Ni8 C25 Ni10 -93.9(13) . .
Ni13 Ni8 C25 Ni10 115.2(12) . .
Ni16 Ni8 C25 Ni10 64.0(11) . .
C28' Ni8 C25 Ni16 -69(2) . .
C28 Ni8 C25 Ni16 -98.0(12) . .
C22 Ni8 C25 Ni16 101.1(5) . .
Ni18 Ni8 C25 Ni16 -147.3(3) . .
Ni7 Ni8 C25 Ni16 95.3(5) . .
Ni2 Ni8 C25 Ni16 150.8(3) . .
Ni9 Ni8 C25 Ni16 -76.6(4) . .
Ni3 Ni8 C25 Ni16 -157.9(6) . .
Ni13 Ni8 C25 Ni16 51.2(3) . .
C28' Ni8 C25 Ni4 143(2) . .
C28 Ni8 C25 Ni4 114.0(13) . .
C22 Ni8 C25 Ni4 -46.9(8) . .
Ni18 Ni8 C25 Ni4 64.7(8) . .
Ni7 Ni8 C25 Ni4 -52.7(10) . .
Ni2 Ni8 C25 Ni4 2.8(7) . .
Ni9 Ni8 C25 Ni4 135.4(9) . .
Ni3 Ni8 C25 Ni4 54.1(6) . .
Ni13 Ni8 C25 Ni4 -96.8(7) . .
Ni16 Ni8 C25 Ni4 -148.0(9) . .
C27 Ni3 C25 C24 168.3(16) . .
C27' Ni3 C25 C24 151(3) . .
C3 Ni3 C25 C24 0.9(15) . .
Ni4 Ni3 C25 C24 -3.7(11) . .
Ni18 Ni3 C25 C24 -148.9(13) . .
Ni8 Ni3 C25 C24 -140.1(15) . .
Ni9 Ni3 C25 C24 139.2(15) . .
Ni2 Ni3 C25 C24 -97.3(13) . .
C27 Ni3 C25 Ni8 -51.6(15) . .
C27' Ni3 C25 Ni8 -69(3) . .
C3 Ni3 C25 Ni8 141.0(5) . .
Ni4 Ni3 C25 Ni8 136.5(5) . .
Ni18 Ni3 C25 Ni8 -8.8(4) . .
Ni9 Ni3 C25 Ni8 -80.7(4) . .
Ni2 Ni3 C25 Ni8 42.8(3) . .
C27 Ni3 C25 Ni9 29.1(15) . .
C27' Ni3 C25 Ni9 11(3) . .
C3 Ni3 C25 Ni9 -138.3(5) . .
Ni4 Ni3 C25 Ni9 -142.9(4) . .
Ni18 Ni3 C25 Ni9 71.9(3) . .
Ni8 Ni3 C25 Ni9 80.7(4) . .
Ni2 Ni3 C25 Ni9 123.5(3) . .
C27 Ni3 C25 Ni10 97.3(14) . .
C27' Ni3 C25 Ni10 80(3) . .
C3 Ni3 C25 Ni10 -70.0(7) . .
Ni4 Ni3 C25 Ni10 -74.6(4) . .
Ni18 Ni3 C25 Ni10 140.1(4) . .
Ni8 Ni3 C25 Ni10 149.0(7) . .
Ni9 Ni3 C25 Ni10 68.3(4) . .
Ni2 Ni3 C25 Ni10 -168.2(4) . .
C27 Ni3 C25 Ni16 5(2) . .
C27' Ni3 C25 Ni16 -12(3) . .
C3 Ni3 C25 Ni16 -162.2(13) . .
Ni4 Ni3 C25 Ni16 -166.8(15) . .
Ni18 Ni3 C25 Ni16 47.9(14) . .
Ni8 Ni3 C25 Ni16 56.8(12) . .
Ni9 Ni3 C25 Ni16 -23.9(11) . .
Ni2 Ni3 C25 Ni16 99.6(14) . .
C27 Ni3 C25 Ni4 171.9(13) . .
C27' Ni3 C25 Ni4 154(3) . .
C3 Ni3 C25 Ni4 4.5(6) . .
Ni18 Ni3 C25 Ni4 -145.3(2) . .
Ni8 Ni3 C25 Ni4 -136.5(5) . .
Ni9 Ni3 C25 Ni4 142.9(4) . .
Ni2 Ni3 C25 Ni4 -93.6(2) . .
C9 Ni9 C25 C24 154.0(18) . .
C10 Ni9 C25 C24 -53.9(13) . .
Ni10 Ni9 C25 C24 -41.4(10) . .
C17' Ni9 C25 C24 51(2) . .
Ni16 Ni9 C25 C24 45.3(10) . .
Ni8 Ni9 C25 C24 131.8(13) . .
Ni3 Ni9 C25 C24 -145.5(13) . .
C9 Ni9 C25 Ni8 22.2(19) . .
C10 Ni9 C25 Ni8 174.2(7) . .
Ni10 Ni9 C25 Ni8 -173.2(5) . .
C17' Ni9 C25 Ni8 -80.4(17) . .
Ni16 Ni9 C25 Ni8 -86.6(4) . .
Ni3 Ni9 C25 Ni8 82.6(4) . .
C9 Ni9 C25 Ni3 -60.5(19) . .
C10 Ni9 C25 Ni3 91.6(7) . .
Ni10 Ni9 C25 Ni3 104.1(4) . .
C17' Ni9 C25 Ni3 -163.1(17) . .
Ni16 Ni9 C25 Ni3 -169.2(5) . .
Ni8 Ni9 C25 Ni3 -82.6(4) . .
C9 Ni9 C25 Ni10 -164.6(17) . .
C10 Ni9 C25 Ni10 -12.5(7) . .
C17' Ni9 C25 Ni10 92.8(17) . .
Ni16 Ni9 C25 Ni10 86.7(3) . .
Ni8 Ni9 C25 Ni10 173.2(5) . .
Ni3 Ni9 C25 Ni10 -104.1(4) . .
C9 Ni9 C25 Ni16 108.7(18) . .
C10 Ni9 C25 Ni16 -99.2(7) . .
Ni10 Ni9 C25 Ni16 -86.7(3) . .
C17' Ni9 C25 Ni16 6.1(17) . .
Ni8 Ni9 C25 Ni16 86.6(4) . .
Ni3 Ni9 C25 Ni16 169.2(5) . .
C9 Ni9 C25 Ni4 -109.6(18) . .
C10 Ni9 C25 Ni4 42.5(10) . .
Ni10 Ni9 C25 Ni4 55.0(6) . .
C17' Ni9 C25 Ni4 147.8(18) . .
Ni16 Ni9 C25 Ni4 141.7(9) . .
Ni8 Ni9 C25 Ni4 -131.7(9) . .
Ni3 Ni9 C25 Ni4 -49.1(6) . .
C11 Ni10 C25 C24 -34.3(16) . .
C10 Ni10 C25 C24 160.5(9) . .
Ni9 Ni10 C25 C24 146.9(8) . .
Ni11 Ni10 C25 C24 -25.2(6) . .
Ni4 Ni10 C25 C24 -71.5(7) . .
Ni16 Ni10 C25 C24 69.4(7) . .
C11 Ni10 C25 Ni8 -168.2(13) . .
C10 Ni10 C25 Ni8 26.7(15) . .
C24 Ni10 C25 Ni8 -133.8(16) . .
Ni9 Ni10 C25 Ni8 13.1(10) . .
Ni11 Ni10 C25 Ni8 -159.0(12) . .
Ni4 Ni10 C25 Ni8 154.7(15) . .
Ni16 Ni10 C25 Ni8 -64.4(11) . .
C11 Ni10 C25 Ni3 103.1(13) . .
C10 Ni10 C25 Ni3 -62.0(9) . .
C24 Ni10 C25 Ni3 137.5(9) . .
Ni9 Ni10 C25 Ni3 -75.6(4) . .
Ni11 Ni10 C25 Ni3 112.3(4) . .
Ni4 Ni10 C25 Ni3 66.0(4) . .
Ni16 Ni10 C25 Ni3 -153.2(7) . .
C11 Ni10 C25 Ni9 178.7(12) . .
C10 Ni10 C25 Ni9 13.6(8) . .
C24 Ni10 C25 Ni9 -146.9(8) . .
Ni11 Ni10 C25 Ni9 -172.1(3) . .
Ni4 Ni10 C25 Ni9 141.6(5) . .
Ni16 Ni10 C25 Ni9 -77.6(3) . .
C11 Ni10 C25 Ni16 -103.7(13) . .
C10 Ni10 C25 Ni16 91.1(8) . .
C24 Ni10 C25 Ni16 -69.4(7) . .
Ni9 Ni10 C25 Ni16 77.6(3) . .
Ni11 Ni10 C25 Ni16 -94.5(3) . .
Ni4 Ni10 C25 Ni16 -140.8(5) . .
C11 Ni10 C25 Ni4 37.1(14) . .
C10 Ni10 C25 Ni4 -128.0(7) . .
C24 Ni10 C25 Ni4 71.5(7) . .
Ni9 Ni10 C25 Ni4 -141.6(5) . .
Ni11 Ni10 C25 Ni4 46.3(3) . .
Ni16 Ni10 C25 Ni4 140.8(5) . .
C17 Ni16 C25 C24 -176.7(17) . .
C17' Ni16 C25 C24 -153(3) . .
C16 Ni16 C25 C24 8.3(12) . .
Ni15 Ni16 C25 C24 8.5(7) . .
Ni9 Ni16 C25 C24 -143.5(8) . .
Ni8 Ni16 C25 C24 136.0(8) . .
Ni10 Ni16 C25 C24 -71.5(7) . .
Ni13 Ni16 C25 C24 90.4(7) . .
C17 Ni16 C25 Ni8 47.3(17) . .
C17' Ni16 C25 Ni8 71(3) . .
C16 Ni16 C25 Ni8 -127.7(8) . .
C24 Ni16 C25 Ni8 -136.0(8) . .
Ni15 Ni16 C25 Ni8 -127.5(3) . .
Ni9 Ni16 C25 Ni8 80.5(4) . .
Ni10 Ni16 C25 Ni8 152.5(6) . .
Ni13 Ni16 C25 Ni8 -45.6(3) . .
C17 Ni16 C25 Ni3 -9(2) . .
C17' Ni16 C25 Ni3 15(3) . .
C16 Ni16 C25 Ni3 176.2(12) . .
C24 Ni16 C25 Ni3 167.9(18) . .
Ni15 Ni16 C25 Ni3 176.3(14) . .
Ni9 Ni16 C25 Ni3 24.3(11) . .
Ni8 Ni16 C25 Ni3 -56.1(12) . .
Ni10 Ni16 C25 Ni3 96.3(14) . .
Ni13 Ni16 C25 Ni3 -101.7(14) . .
C17 Ni16 C25 Ni9 -33.2(16) . .
C17' Ni16 C25 Ni9 -10(3) . .
C16 Ni16 C25 Ni9 151.9(8) . .
C24 Ni16 C25 Ni9 143.5(8) . .
Ni15 Ni16 C25 Ni9 152.0(3) . .
Ni8 Ni16 C25 Ni9 -80.5(4) . .
Ni10 Ni16 C25 Ni9 72.0(3) . .
Ni13 Ni16 C25 Ni9 -126.0(3) . .
C17 Ni16 C25 Ni10 -105.2(16) . .
C17' Ni16 C25 Ni10 -82(3) . .
C16 Ni16 C25 Ni10 79.9(9) . .
C24 Ni16 C25 Ni10 71.5(7) . .
Ni15 Ni16 C25 Ni10 80.0(3) . .
Ni9 Ni16 C25 Ni10 -72.0(3) . .
Ni8 Ni16 C25 Ni10 -152.5(6) . .
Ni13 Ni16 C25 Ni10 161.9(3) . .
C17 Ni16 C25 Ni4 -170.7(17) . .
C17' Ni16 C25 Ni4 -147(3) . .
C16 Ni16 C25 Ni4 14.4(14) . .
C24 Ni16 C25 Ni4 6.1(6) . .
Ni15 Ni16 C25 Ni4 14.5(8) . .
Ni9 Ni16 C25 Ni4 -137.5(10) . .
Ni8 Ni16 C25 Ni4 142.1(10) . .
Ni10 Ni16 C25 Ni4 -65.5(7) . .
Ni13 Ni16 C25 Ni4 96.5(8) . .
C3 Ni4 C25 C24 173.0(8) . .
C4 Ni4 C25 C24 51.4(11) . .
C13 Ni4 C25 C24 -75.5(9) . .
Ni3 Ni4 C25 C24 177.4(8) . .
Ni11 Ni4 C25 C24 25.5(6) . .
Ni12 Ni4 C25 C24 -40.6(6) . .
Ni10 Ni4 C25 C24 72.5(7) . .
C3 Ni4 C25 Ni8 -63.6(9) . .
C4 Ni4 C25 Ni8 174.9(8) . .
C13 Ni4 C25 Ni8 47.9(10) . .
C24 Ni4 C25 Ni8 123.4(11) . .
Ni3 Ni4 C25 Ni8 -59.2(6) . .
Ni11 Ni4 C25 Ni8 148.9(7) . .
Ni12 Ni4 C25 Ni8 82.8(7) . .
Ni10 Ni4 C25 Ni8 -164.1(10) . .
C3 Ni4 C25 Ni3 -4.4(6) . .
C4 Ni4 C25 Ni3 -126.0(8) . .
C13 Ni4 C25 Ni3 107.1(6) . .
C24 Ni4 C25 Ni3 -177.4(8) . .
Ni11 Ni4 C25 Ni3 -151.9(3) . .
Ni12 Ni4 C25 Ni3 142.0(3) . .
Ni10 Ni4 C25 Ni3 -104.9(4) . .
C3 Ni4 C25 Ni9 48.5(9) . .
C4 Ni4 C25 Ni9 -73.0(11) . .
C13 Ni4 C25 Ni9 160.1(8) . .
C24 Ni4 C25 Ni9 -124.4(11) . .
Ni3 Ni4 C25 Ni9 53.0(6) . .
Ni11 Ni4 C25 Ni9 -98.9(7) . .
Ni12 Ni4 C25 Ni9 -165.0(8) . .
Ni10 Ni4 C25 Ni9 -51.9(6) . .
C3 Ni4 C25 Ni10 100.5(5) . .
C4 Ni4 C25 Ni10 -21.1(9) . .
C13 Ni4 C25 Ni10 -148.0(6) . .
C24 Ni4 C25 Ni10 -72.5(7) . .
Ni3 Ni4 C25 Ni10 104.9(4) . .
Ni11 Ni4 C25 Ni10 -47.0(3) . .
Ni12 Ni4 C25 Ni10 -113.1(3) . .
C3 Ni4 C25 Ni16 167.0(9) . .
C4 Ni4 C25 Ni16 45.4(12) . .
C13 Ni4 C25 Ni16 -81.5(10) . .
C24 Ni4 C25 Ni16 -6.0(6) . .
Ni3 Ni4 C25 Ni16 171.4(10) . .
Ni11 Ni4 C25 Ni16 19.5(8) . .
Ni12 Ni4 C25 Ni16 -46.6(8) . .
Ni10 Ni4 C25 Ni16 66.5(7) . .
C26' Ni2 C26 O26 68(27) . .
C2 Ni2 C26 O26 -46(14) . .
C22 Ni2 C26 O26 121(14) . .
Ni1 Ni2 C26 O26 -37(15) . .
Ni18 Ni2 C26 O26 177(15) . .
Ni8 Ni2 C26 O26 163(14) . .
Ni7 Ni2 C26 O26 103(14) . .
Ni3 Ni2 C26 O26 -141(14) . .
C27' Ni3 C27 O27 16(11) . .
C3 Ni3 C27 O27 123(16) . .
C25 Ni3 C27 O27 -44(17) . .
Ni4 Ni3 C27 O27 119(16) . .
Ni18 Ni3 C27 O27 -98(16) . .
Ni8 Ni3 C27 O27 -82(16) . .
Ni9 Ni3 C27 O27 -22(16) . .
Ni2 Ni3 C27 O27 -137(16) . .
C28' Ni8 C28 O28 -95(83) . .
C25 Ni8 C28 O28 -16(83) . .
C22 Ni8 C28 O28 138(82) . .
Ni18 Ni8 C28 O28 61(82) . .
Ni7 Ni8 C28 O28 156(82) . .
Ni2 Ni8 C28 O28 96(82) . .
Ni9 Ni8 C28 O28 -33(82) . .
Ni3 Ni8 C28 O28 26(82) . .
Ni13 Ni8 C28 O28 -159(82) . .
Ni16 Ni8 C28 O28 -80(82) . .
C28' Ni8 Ni18 C29 3(3) . .
C28 Ni8 Ni18 C29 -6(3) . .
C25 Ni8 Ni18 C29 125(3) . .
C22 Ni8 Ni18 C29 -136(3) . .
Ni7 Ni8 Ni18 C29 -88(3) . .
Ni2 Ni8 Ni18 C29 -146(3) . .
Ni9 Ni8 Ni18 C29 78(3) . .
Ni3 Ni8 Ni18 C29 134(3) . .
Ni13 Ni8 Ni18 C29 -90(3) . .
Ni16 Ni8 Ni18 C29 75(3) . .
C28' Ni8 Ni18 C27' -109(2) . .
C28 Ni8 Ni18 C27' -119.0(19) . .
C25 Ni8 Ni18 C27' 12.6(15) . .
C22 Ni8 Ni18 C27' 111.7(15) . .
Ni7 Ni8 Ni18 C27' 159.4(15) . .
Ni2 Ni8 Ni18 C27' 101.2(15) . .
Ni9 Ni8 Ni18 C27' -35.0(15) . .
Ni3 Ni8 Ni18 C27' 21.6(15) . .
Ni13 Ni8 Ni18 C27' 157.8(15) . .
Ni16 Ni8 Ni18 C27' -37.4(15) . .
C28' Ni8 Ni18 C26' 130(3) . .
C28 Ni8 Ni18 C26' 120(3) . .
C25 Ni8 Ni18 C26' -108(2) . .
C22 Ni8 Ni18 C26' -9(2) . .
Ni7 Ni8 Ni18 C26' 39(2) . .
Ni2 Ni8 Ni18 C26' -20(2) . .
Ni9 Ni8 Ni18 C26' -156(2) . .
Ni3 Ni8 Ni18 C26' -99(2) . .
Ni13 Ni8 Ni18 C26' 37(2) . .
Ni16 Ni8 Ni18 C26' -158(2) . .
C28 Ni8 Ni18 C28' -10(2) . .
C25 Ni8 Ni18 C28' 121.8(19) . .
C22 Ni8 Ni18 C28' -139.2(19) . .
Ni7 Ni8 Ni18 C28' -91.4(18) . .
Ni2 Ni8 Ni18 C28' -149.6(18) . .
Ni9 Ni8 Ni18 C28' 74.2(18) . .
Ni3 Ni8 Ni18 C28' 130.8(18) . .
Ni13 Ni8 Ni18 C28' -93.0(19) . .
Ni16 Ni8 Ni18 C28' 71.8(19) . .
C28' Ni8 Ni18 Ni2 149.6(18) . .
C28 Ni8 Ni18 Ni2 139.8(12) . .
C25 Ni8 Ni18 Ni2 -88.6(4) . .
C22 Ni8 Ni18 Ni2 10.5(4) . .
Ni7 Ni8 Ni18 Ni2 58.20(13) . .
Ni9 Ni8 Ni18 Ni2 -136.23(14) . .
Ni3 Ni8 Ni18 Ni2 -79.57(15) . .
Ni13 Ni8 Ni18 Ni2 56.6(4) . .
Ni16 Ni8 Ni18 Ni2 -138.6(3) . .
C28' Ni8 Ni18 Ni3 -130.8(18) . .
C28 Ni8 Ni18 Ni3 -140.7(11) . .
C25 Ni8 Ni18 Ni3 -9.0(4) . .
C22 Ni8 Ni18 Ni3 90.0(4) . .
Ni7 Ni8 Ni18 Ni3 137.77(12) . .
Ni2 Ni8 Ni18 Ni3 79.57(15) . .
Ni9 Ni8 Ni18 Ni3 -56.66(11) . .
Ni13 Ni8 Ni18 Ni3 136.1(3) . .
Ni16 Ni8 Ni18 Ni3 -59.0(4) . .
C26 Ni2 Ni18 C29 -32(4) . .
C26' Ni2 Ni18 C29 -21(5) . .
C2 Ni2 Ni18 C29 -102(4) . .
C22 Ni2 Ni18 C29 121(4) . .
Ni1 Ni2 Ni18 C29 176(4) . .
Ni8 Ni2 Ni18 C29 131(4) . .
Ni7 Ni2 Ni18 C29 75(4) . .
Ni3 Ni2 Ni18 C29 -159(4) . .
C26 Ni2 Ni18 C27' 102.8(18) . .
C26' Ni2 Ni18 C27' 113(4) . .
C2 Ni2 Ni18 C27' 32.2(13) . .
C22 Ni2 Ni18 C27' -104.5(12) . .
Ni1 Ni2 Ni18 C27' -49.9(12) . .
Ni8 Ni2 Ni18 C27' -94.3(12) . .
Ni7 Ni2 Ni18 C27' -150.6(12) . .
Ni3 Ni2 Ni18 C27' -24.5(11) . .
C26 Ni2 Ni18 C26' -11(4) . .
C2 Ni2 Ni18 C26' -81(3) . .
C22 Ni2 Ni18 C26' 142(3) . .
Ni1 Ni2 Ni18 C26' -163(3) . .
Ni8 Ni2 Ni18 C26' 152(3) . .
Ni7 Ni2 Ni18 C26' 96(3) . .
Ni3 Ni2 Ni18 C26' -138(3) . .
C26 Ni2 Ni18 C28' -142.2(18) . .
C26' Ni2 Ni18 C28' -131(4) . .
C2 Ni2 Ni18 C28' 147.3(13) . .
C22 Ni2 Ni18 C28' 10.5(12) . .
Ni1 Ni2 Ni18 C28' 65.1(12) . .
Ni8 Ni2 Ni18 C28' 20.7(11) . .
Ni7 Ni2 Ni18 C28' -35.6(12) . .
Ni3 Ni2 Ni18 C28' 90.5(12) . .
C26 Ni2 Ni18 Ni8 -162.9(14) . .
C26' Ni2 Ni18 Ni8 -152(3) . .
C2 Ni2 Ni18 Ni8 126.5(6) . .
C22 Ni2 Ni18 Ni8 -10.2(4) . .
Ni1 Ni2 Ni18 Ni8 44.4(4) . .
Ni7 Ni2 Ni18 Ni8 -56.32(14) . .
Ni3 Ni2 Ni18 Ni8 69.80(14) . .
C26 Ni2 Ni18 Ni3 127.3(14) . .
C26' Ni2 Ni18 Ni3 138(3) . .
C2 Ni2 Ni18 Ni3 56.7(6) . .
C22 Ni2 Ni18 Ni3 -80.0(4) . .
Ni1 Ni2 Ni18 Ni3 -25.4(4) . .
Ni8 Ni2 Ni18 Ni3 -69.80(14) . .
Ni7 Ni2 Ni18 Ni3 -126.12(15) . .
C27 Ni3 Ni18 C29 35(3) . .
C27' Ni3 Ni18 C29 20(4) . .
C3 Ni3 Ni18 C29 106(3) . .
C25 Ni3 Ni18 C29 -117(3) . .
Ni4 Ni3 Ni18 C29 -171(3) . .
Ni8 Ni3 Ni18 C29 -126(3) . .
Ni9 Ni3 Ni18 C29 -69(3) . .
Ni2 Ni3 Ni18 C29 163(3) . .
C27 Ni3 Ni18 C27' 14(3) . .
C3 Ni3 Ni18 C27' 86(2) . .
C25 Ni3 Ni18 C27' -138(2) . .
Ni4 Ni3 Ni18 C27' 169(2) . .
Ni8 Ni3 Ni18 C27' -146(2) . .
Ni9 Ni3 Ni18 C27' -90(2) . .
Ni2 Ni3 Ni18 C27' 142(2) . .
C27 Ni3 Ni18 C26' -99(2) . .
C27' Ni3 Ni18 C26' -113(3) . .
C3 Ni3 Ni18 C26' -27(2) . .
C25 Ni3 Ni18 C26' 109(2) . .
Ni4 Ni3 Ni18 C26' 55(2) . .
Ni8 Ni3 Ni18 C26' 100(2) . .
Ni9 Ni3 Ni18 C26' 157(2) . .
Ni2 Ni3 Ni18 C26' 29(2) . .
C27 Ni3 Ni18 C28' 129.5(16) . .
C27' Ni3 Ni18 C28' 115(2) . .
C3 Ni3 Ni18 C28' -158.8(14) . .
C25 Ni3 Ni18 C28' -22.7(13) . .
Ni4 Ni3 Ni18 C28' -75.9(13) . .
Ni8 Ni3 Ni18 C28' -31.1(13) . .
Ni9 Ni3 Ni18 C28' 25.3(13) . .
Ni2 Ni3 Ni18 C28' -102.6(13) . .
C27 Ni3 Ni18 Ni8 160.6(9) . .
C27' Ni3 Ni18 Ni8 146(2) . .
C3 Ni3 Ni18 Ni8 -127.7(7) . .
C25 Ni3 Ni18 Ni8 8.4(4) . .
Ni4 Ni3 Ni18 Ni8 -44.8(3) . .
Ni9 Ni3 Ni18 Ni8 56.38(13) . .
Ni2 Ni3 Ni18 Ni8 -71.54(15) . .
C27 Ni3 Ni18 Ni2 -127.8(9) . .
C27' Ni3 Ni18 Ni2 -142(2) . .
C3 Ni3 Ni18 Ni2 -56.2(7) . .
C25 Ni3 Ni18 Ni2 80.0(4) . .
Ni4 Ni3 Ni18 Ni2 26.7(4) . .
Ni8 Ni3 Ni18 Ni2 71.54(15) . .
Ni9 Ni3 Ni18 Ni2 127.92(16) . .
C2 Ni2 C26' O26' -78(30) . .
C22 Ni2 C26' O26' 76(32) . .
Ni1 Ni2 C26' O26' -53(32) . .
Ni18 Ni2 C26' O26' 148(31) . .
Ni8 Ni2 C26' O26' 125(29) . .
Ni7 Ni2 C26' O26' 68(30) . .
Ni3 Ni2 C26' O26' -177(29) . .
C26 Ni2 C26' Ni18 65(29) . .
C2 Ni2 C26' Ni18 133.3(16) . .
C22 Ni2 C26' Ni18 -72(4) . .
Ni1 Ni2 C26' Ni18 159(4) . .
Ni8 Ni2 C26' Ni18 -23(2) . .
Ni7 Ni2 C26' Ni18 -80.7(17) . .
Ni3 Ni2 C26' Ni18 35(2) . .
C29 Ni18 C26' O26' -2(7) . .
C27' Ni18 C26' O26' 107(6) . .
C28' Ni18 C26' O26' -103(6) . .
Ni8 Ni18 C26' O26' -144(6) . .
Ni2 Ni18 C26' O26' -170(8) . .
Ni3 Ni18 C26' O26' 149(6) . .
C29 Ni18 C26' Ni2 168(3) . .
C27' Ni18 C26' Ni2 -83(3) . .
C28' Ni18 C26' Ni2 68(4) . .
Ni8 Ni18 C26' Ni2 26(3) . .
Ni3 Ni18 C26' Ni2 -41(3) . .
C27 Ni3 C27' O27' 79(13) . .
C3 Ni3 C27' O27' 3(10) . .
C25 Ni3 C27' O27' -147(8) . .
Ni4 Ni3 C27' O27' -27(13) . .
Ni18 Ni3 C27' O27' 137(10) . .
Ni8 Ni3 C27' O27' 165(9) . .
Ni9 Ni3 C27' O27' -138(10) . .
Ni2 Ni3 C27' O27' 107(10) . .
C27 Ni3 C27' Ni18 -59(11) . .
C3 Ni3 C27' Ni18 -134.6(9) . .
C25 Ni3 C27' Ni18 75(2) . .
Ni4 Ni3 C27' Ni18 -164(3) . .
Ni8 Ni3 C27' Ni18 27.4(14) . .
Ni9 Ni3 C27' Ni18 84.1(10) . .
Ni2 Ni3 C27' Ni18 -30.5(15) . .
C29 Ni18 C27' O27' 36(5) . .
C26' Ni18 C27' O27' -76(5) . .
C28' Ni18 C27' O27' 129(5) . .
Ni8 Ni18 C27' O27' 172(5) . .
Ni2 Ni18 C27' O27' -121(5) . .
Ni3 Ni18 C27' O27' -158(6) . .
C29 Ni18 C27' Ni3 -167(2) . .
C26' Ni18 C27' Ni3 82(2) . .
C28' Ni18 C27' Ni3 -74(2) . .
Ni8 Ni18 C27' Ni3 -30.5(18) . .
Ni2 Ni18 C27' Ni3 36.7(18) . .
C28 Ni8 C28' O28' -119(13) . .
C25 Ni8 C28' O28' 121(10) . .
C22 Ni8 C28' O28' -43(12) . .
Ni18 Ni8 C28' O28' -137(11) . .
Ni7 Ni8 C28' O28' -49(11) . .
Ni2 Ni8 C28' O28' -106(10) . .
Ni9 Ni8 C28' O28' 127(11) . .
Ni3 Ni8 C28' O28' 177(10) . .
Ni13 Ni8 C28' O28' 7(11) . .
Ni16 Ni8 C28' O28' 75(11) . .
C28 Ni8 C28' Ni18 18(4) . .
C25 Ni8 C28' Ni18 -101.9(14) . .
C22 Ni8 C28' Ni18 94(2) . .
Ni7 Ni8 C28' Ni18 87.6(7) . .
Ni2 Ni8 C28' Ni18 30.7(16) . .
Ni9 Ni8 C28' Ni18 -95.9(9) . .
Ni3 Ni8 C28' Ni18 -46.6(13) . .
Ni13 Ni8 C28' Ni18 144.0(5) . .
Ni16 Ni8 C28' Ni18 -148.6(5) . .
C29 Ni18 C28' O28' -19(5) . .
C27' Ni18 C28' O28' -119(5) . .
C26' Ni18 C28' O28' 89(5) . .
Ni8 Ni18 C28' O28' 158(6) . .
Ni2 Ni18 C28' O28' 130(5) . .
Ni3 Ni18 C28' O28' -158(5) . .
C29 Ni18 C28' Ni8 -177(2) . .
C27' Ni18 C28' Ni8 82(2) . .
C26' Ni18 C28' Ni8 -70(3) . .
Ni2 Ni18 C28' Ni8 -28.3(16) . .
Ni3 Ni18 C28' Ni8 43.2(14) . .
C27' Ni18 C29 O29 -33(49) . .
C26' Ni18 C29 O29 87(49) . .
C28' Ni18 C29 O29 -144(49) . .
Ni8 Ni18 C29 O29 -146(48) . .
Ni2 Ni18 C29 O29 102(49) . .
Ni3 Ni18 C29 O29 -47(50) . .
C38' Ni21 Ni22 C44' 30(6) 3 .
C32 Ni21 Ni22 C44' 21(6) . .
C38 Ni21 Ni22 C44' -47(6) . .
C41 Ni21 Ni22 C44' -152(6) . .
C37 Ni21 Ni22 C44' 95(6) 3 .
C42 Ni21 Ni22 C44' -154(6) . .
Ni28 Ni21 Ni22 C44' -115(6) . .
Ni24 Ni21 Ni22 C44' 167(6) 3 .
Ni27 Ni21 Ni22 C44' -106(6) . .
C38' Ni21 Ni22 C44 4(5) 3 .
C32 Ni21 Ni22 C44 -6(4) . .
C38 Ni21 Ni22 C44 -74(4) . .
C41 Ni21 Ni22 C44 -179(4) . .
C37 Ni21 Ni22 C44 69(4) 3 .
C42 Ni21 Ni22 C44 179(4) . .
Ni28 Ni21 Ni22 C44 -142(4) . .
Ni24 Ni21 Ni22 C44 140(4) 3 .
Ni27 Ni21 Ni22 C44 -132(4) . .
C38' Ni21 Ni22 C32 10(3) 3 .
C38 Ni21 Ni22 C32 -67.9(18) . .
C41 Ni21 Ni22 C32 -173.0(9) . .
C37 Ni21 Ni22 C32 74.4(15) 3 .
C42 Ni21 Ni22 C32 -174.8(9) . .
Ni28 Ni21 Ni22 C32 -136.0(8) . .
Ni24 Ni21 Ni22 C32 146.0(8) 3 .
Ni27 Ni21 Ni22 C32 -126.5(8) . .
C38' Ni21 Ni22 C42 -176(3) 3 .
C32 Ni21 Ni22 C42 174.8(9) . .
C38 Ni21 Ni22 C42 107.0(16) . .
C41 Ni21 Ni22 C42 1.9(6) . .
C37 Ni21 Ni22 C42 -110.8(13) 3 .
Ni28 Ni21 Ni22 C42 38.8(5) . .
Ni24 Ni21 Ni22 C42 -39.1(5) 3 .
Ni27 Ni21 Ni22 C42 48.3(4) . .
C38' Ni21 Ni22 Ni25 156(3) 3 .
C32 Ni21 Ni22 Ni25 146.8(8) . .
C38 Ni21 Ni22 Ni25 78.9(16) . .
C41 Ni21 Ni22 Ni25 -26.2(4) . .
C37 Ni21 Ni22 Ni25 -138.8(13) 3 .
C42 Ni21 Ni22 Ni25 -28.1(4) . .
Ni28 Ni21 Ni22 Ni25 10.73(17) . .
Ni24 Ni21 Ni22 Ni25 -67.18(14) 3 .
Ni27 Ni21 Ni22 Ni25 20.26(9) . .
C38' Ni21 Ni22 Ni29 -97(3) 3 .
C32 Ni21 Ni22 Ni29 -106.2(8) . .
C38 Ni21 Ni22 Ni29 -174.0(16) . .
C41 Ni21 Ni22 Ni29 80.9(4) . .
C37 Ni21 Ni22 Ni29 -31.8(13) 3 .
C42 Ni21 Ni22 Ni29 79.0(5) . .
Ni28 Ni21 Ni22 Ni29 117.8(3) . .
Ni24 Ni21 Ni22 Ni29 39.9(3) 3 .
Ni27 Ni21 Ni22 Ni29 127.3(3) . .
C38' Ni21 Ni22 Ni24 -141(3) 3 .
C32 Ni21 Ni22 Ni24 -150.5(8) . .
C38 Ni21 Ni22 Ni24 141.7(16) . .
C41 Ni21 Ni22 Ni24 36.6(4) . .
C37 Ni21 Ni22 Ni24 -76.0(13) 3 .
C42 Ni21 Ni22 Ni24 34.7(4) . .
Ni28 Ni21 Ni22 Ni24 73.51(14) . .
Ni24 Ni21 Ni22 Ni24 -4.40(16) 3 .
Ni27 Ni21 Ni22 Ni24 83.04(9) . .
C38' Ni21 Ni22 Ni23 -85(3) 3 .
C32 Ni21 Ni22 Ni23 -94.8(8) . .
C38 Ni21 Ni22 Ni23 -162.6(16) . .
C41 Ni21 Ni22 Ni23 92.3(4) . .
C37 Ni21 Ni22 Ni23 -20.4(13) 3 .
C42 Ni21 Ni22 Ni23 90.4(5) . .
Ni28 Ni21 Ni22 Ni23 129.19(13) . .
Ni24 Ni21 Ni22 Ni23 51.28(13) 3 .
Ni27 Ni21 Ni22 Ni23 138.72(8) . .
C44' Ni22 Ni23 C43' -12(3) . .
C44 Ni22 Ni23 C43' -10(2) . .
C32 Ni22 Ni23 C43' 89.4(15) . .
C42 Ni22 Ni23 C43' -161.2(14) . .
Ni21 Ni22 Ni23 C43' 140.7(14) . .
Ni25 Ni22 Ni23 C43' -115.8(14) . .
Ni29 Ni22 Ni23 C43' -50.1(14) . .
Ni24 Ni22 Ni23 C43' -118.9(14) . .
C44' Ni22 Ni23 C43 2(3) . .
C44 Ni22 Ni23 C43 4(2) . .
C32 Ni22 Ni23 C43 103.1(12) . .
C42 Ni22 Ni23 C43 -147.5(11) . .
Ni21 Ni22 Ni23 C43 154.4(10) . .
Ni25 Ni22 Ni23 C43 -102.1(10) . .
Ni29 Ni22 Ni23 C43 -36.3(10) . .
Ni24 Ni22 Ni23 C43 -105.1(10) . .
C44' Ni22 Ni23 C35 -103(3) . 3
C44 Ni22 Ni23 C35 -101(2) . 3
C32 Ni22 Ni23 C35 -1.8(9) . 3
C42 Ni22 Ni23 C35 107.6(7) . 3
Ni21 Ni22 Ni23 C35 49.5(6) . 3
Ni25 Ni22 Ni23 C35 153.0(6) . 3
Ni29 Ni22 Ni23 C35 -141.3(6) . 3
Ni24 Ni22 Ni23 C35 149.9(6) . 3
C44' Ni22 Ni23 C41 147(3) . 3
C44 Ni22 Ni23 C41 150(2) . 3
C32 Ni22 Ni23 C41 -111.2(7) . 3
C42 Ni22 Ni23 C41 -1.8(6) . 3
Ni21 Ni22 Ni23 C41 -59.9(4) . 3
Ni25 Ni22 Ni23 C41 43.6(4) . 3
Ni29 Ni22 Ni23 C41 109.3(5) . 3
Ni24 Ni22 Ni23 C41 40.5(4) . 3
C44' Ni22 Ni23 Ni29 38(3) . .
C44 Ni22 Ni23 Ni29 41(2) . .
C32 Ni22 Ni23 Ni29 139.5(7) . .
C42 Ni22 Ni23 Ni29 -111.1(5) . .
Ni21 Ni22 Ni23 Ni29 -169.3(2) . .
Ni25 Ni22 Ni23 Ni29 -65.8(2) . .
Ni24 Ni22 Ni23 Ni29 -68.8(2) . .
C44' Ni22 Ni23 Ni26 -154(3) . 3
C44 Ni22 Ni23 Ni26 -152(2) . 3
C32 Ni22 Ni23 Ni26 -52.9(6) . 3
C42 Ni22 Ni23 Ni26 56.5(4) . 3
Ni21 Ni22 Ni23 Ni26 -1.67(10) . 3
Ni25 Ni22 Ni23 Ni26 101.83(12) . 3
Ni29 Ni22 Ni23 Ni26 167.6(2) . 3
Ni24 Ni22 Ni23 Ni26 98.80(10) . 3
C44' Ni22 Ni23 Ni24 107(3) . .
C44 Ni22 Ni23 Ni24 109(2) . .
C32 Ni22 Ni23 Ni24 -151.7(6) . .
C42 Ni22 Ni23 Ni24 -42.3(4) . .
Ni21 Ni22 Ni23 Ni24 -100.46(9) . .
Ni25 Ni22 Ni23 Ni24 3.03(10) . .
Ni29 Ni22 Ni23 Ni24 68.8(2) . .
C44' Ni22 Ni23 Ni28 102(3) . 3
C44 Ni22 Ni23 Ni28 104(2) . 3
C32 Ni22 Ni23 Ni28 -157.0(6) . 3
C42 Ni22 Ni23 Ni28 -47.6(4) . 3
Ni21 Ni22 Ni23 Ni28 -105.77(11) . 3
Ni25 Ni22 Ni23 Ni28 -2.28(16) . 3
Ni29 Ni22 Ni23 Ni28 63.5(2) . 3
Ni24 Ni22 Ni23 Ni28 -5.31(10) . 3
C43' Ni23 Ni24 C45' -24(4) . .
C43 Ni23 Ni24 C45' -16(4) . .
C35 Ni23 Ni24 C45' -161(4) 3 .
C41 Ni23 Ni24 C45' 133(4) 3 .
Ni29 Ni23 Ni24 C45' -29(4) . .
Ni26 Ni23 Ni24 C45' 167(4) 3 .
Ni28 Ni23 Ni24 C45' 73(4) 3 .
Ni22 Ni23 Ni24 C45' -101(4) . .
C43' Ni23 Ni24 C45 -19(3) . .
C43 Ni23 Ni24 C45 -11(3) . .
C35 Ni23 Ni24 C45 -156(3) 3 .
C41 Ni23 Ni24 C45 138(3) 3 .
Ni29 Ni23 Ni24 C45 -24(3) . .
Ni26 Ni23 Ni24 C45 172(3) 3 .
Ni28 Ni23 Ni24 C45 78(3) 3 .
Ni22 Ni23 Ni24 C45 -96(3) . .
C43' Ni23 Ni24 C42 118(2) . .
C43 Ni23 Ni24 C42 125.7(14) . .
C35 Ni23 Ni24 C42 -19.3(11) 3 .
C41 Ni23 Ni24 C42 -85.0(6) 3 .
Ni29 Ni23 Ni24 C42 112.3(5) . .
Ni26 Ni23 Ni24 C42 -51.8(4) 3 .
Ni28 Ni23 Ni24 C42 -145.1(4) 3 .
Ni22 Ni23 Ni24 C42 40.3(4) . .
C43' Ni23 Ni24 C41 -157(2) . 3
C43 Ni23 Ni24 C41 -149.3(14) . 3
C35 Ni23 Ni24 C41 65.7(11) 3 3
Ni29 Ni23 Ni24 C41 -162.7(6) . 3
Ni26 Ni23 Ni24 C41 33.2(5) 3 3
Ni28 Ni23 Ni24 C41 -60.1(5) 3 3
Ni22 Ni23 Ni24 C41 125.3(5) . 3
C43' Ni23 Ni24 C37 -125(3) . .
C43 Ni23 Ni24 C37 -117(2) . .
C35 Ni23 Ni24 C37 98(2) 3 .
C41 Ni23 Ni24 C37 32.3(19) 3 .
Ni29 Ni23 Ni24 C37 -130.4(18) . .
Ni26 Ni23 Ni24 C37 65.5(18) 3 .
Ni28 Ni23 Ni24 C37 -27.8(18) 3 .
Ni22 Ni23 Ni24 C37 157.6(18) . .
C43' Ni23 Ni24 Ni29 5(2) . .
C43 Ni23 Ni24 Ni29 13.4(14) . .
C35 Ni23 Ni24 Ni29 -131.6(10) 3 .
C41 Ni23 Ni24 Ni29 162.7(6) 3 .
Ni26 Ni23 Ni24 Ni29 -164.0(3) 3 .
Ni28 Ni23 Ni24 Ni29 102.6(3) 3 .
Ni22 Ni23 Ni24 Ni29 -72.0(3) . .
C43' Ni23 Ni24 Ni21 -143(2) . 3
C43 Ni23 Ni24 Ni21 -134.7(13) . 3
C35 Ni23 Ni24 Ni21 80.4(10) 3 3
C41 Ni23 Ni24 Ni21 14.7(5) 3 3
Ni29 Ni23 Ni24 Ni21 -148.0(3) . 3
Ni26 Ni23 Ni24 Ni21 47.92(11) 3 3
Ni28 Ni23 Ni24 Ni21 -45.42(9) 3 3
Ni22 Ni23 Ni24 Ni21 140.00(11) . 3
C43' Ni23 Ni24 Ni22 77(2) . .
C43 Ni23 Ni24 Ni22 85.3(13) . .
C35 Ni23 Ni24 Ni22 -59.6(10) 3 .
C41 Ni23 Ni24 Ni22 -125.3(5) 3 .
Ni29 Ni23 Ni24 Ni22 72.0(3) . .
Ni26 Ni23 Ni24 Ni22 -92.08(11) 3 .
Ni28 Ni23 Ni24 Ni22 174.59(10) 3 .
C43' Ni23 Ni24 Ni28 -97(2) . 3
C43 Ni23 Ni24 Ni28 -89.2(13) . 3
C35 Ni23 Ni24 Ni28 125.8(10) 3 3
C41 Ni23 Ni24 Ni28 60.1(5) 3 3
Ni29 Ni23 Ni24 Ni28 -102.6(3) . 3
Ni26 Ni23 Ni24 Ni28 93.34(10) 3 3
Ni22 Ni23 Ni24 Ni28 -174.59(10) . 3
C43' Ni23 Ni24 Ni26 147(2) . .
C43 Ni23 Ni24 Ni26 155.3(13) . .
C35 Ni23 Ni24 Ni26 10.4(10) 3 .
C41 Ni23 Ni24 Ni26 -55.3(5) 3 .
Ni29 Ni23 Ni24 Ni26 142.0(3) . .
Ni26 Ni23 Ni24 Ni26 -22.1(2) 3 .
Ni28 Ni23 Ni24 Ni26 -115.42(15) 3 .
Ni22 Ni23 Ni24 Ni26 70.00(15) . .
C43' Ni23 Ni24 Ni25 74(2) . .
C43 Ni23 Ni24 Ni25 82.2(13) . .
C35 Ni23 Ni24 Ni25 -62.7(10) 3 .
C41 Ni23 Ni24 Ni25 -128.4(5) 3 .
Ni29 Ni23 Ni24 Ni25 68.9(3) . .
Ni26 Ni23 Ni24 Ni25 -95.18(13) 3 .
Ni28 Ni23 Ni24 Ni25 171.48(13) 3 .
Ni22 Ni23 Ni24 Ni25 -3.11(11) . .
C44' Ni22 Ni24 C45' 9(4) . .
C44 Ni22 Ni24 C45' 22(4) . .
C32 Ni22 Ni24 C45' 149(3) . .
C42 Ni22 Ni24 C45' -137(3) . .
Ni21 Ni22 Ni24 C45' -175(3) . .
Ni25 Ni22 Ni24 C45' -73(3) . .
Ni29 Ni22 Ni24 C45' 43(3) . .
Ni23 Ni22 Ni24 C45' 104(3) . .
C44' Ni22 Ni24 C45 5(4) . .
C44 Ni22 Ni24 C45 18(3) . .
C32 Ni22 Ni24 C45 145(3) . .
C42 Ni22 Ni24 C45 -141(2) . .
Ni21 Ni22 Ni24 C45 -180(2) . .
Ni25 Ni22 Ni24 C45 -77(2) . .
Ni29 Ni22 Ni24 C45 38(2) . .
Ni23 Ni22 Ni24 C45 99(2) . .
C44' Ni22 Ni24 C42 146(3) . .
C44 Ni22 Ni24 C42 159(2) . .
C32 Ni22 Ni24 C42 -74.1(11) . .
Ni21 Ni22 Ni24 C42 -38.7(5) . .
Ni25 Ni22 Ni24 C42 63.5(5) . .
Ni29 Ni22 Ni24 C42 179.4(5) . .
Ni23 Ni22 Ni24 C42 -119.5(5) . .
C44' Ni22 Ni24 C41 -132(3) . 3
C44 Ni22 Ni24 C41 -120(2) . 3
C32 Ni22 Ni24 C41 7.4(10) . 3
C42 Ni22 Ni24 C41 81.5(6) . 3
Ni21 Ni22 Ni24 C41 42.8(4) . 3
Ni25 Ni22 Ni24 C41 145.0(4) . 3
Ni29 Ni22 Ni24 C41 -99.1(4) . 3
Ni23 Ni22 Ni24 C41 -38.0(4) . 3
C44' Ni22 Ni24 C37 104(3) . .
C44 Ni22 Ni24 C37 117(3) . .
C32 Ni22 Ni24 C37 -115.7(18) . .
C42 Ni22 Ni24 C37 -41.5(16) . .
Ni21 Ni22 Ni24 C37 -80.2(15) . .
Ni25 Ni22 Ni24 C37 21.9(15) . .
Ni29 Ni22 Ni24 C37 137.9(16) . .
Ni23 Ni22 Ni24 C37 -161.1(15) . .
C44' Ni22 Ni24 Ni29 -33(3) . .
C44 Ni22 Ni24 Ni29 -21(2) . .
C32 Ni22 Ni24 Ni29 106.4(10) . .
C42 Ni22 Ni24 Ni29 -179.4(5) . .
Ni21 Ni22 Ni24 Ni29 141.9(2) . .
Ni25 Ni22 Ni24 Ni29 -116.0(2) . .
Ni23 Ni22 Ni24 Ni29 61.0(2) . .
C44' Ni22 Ni24 Ni21 -170(3) . 3
C44 Ni22 Ni24 Ni21 -157(2) . 3
C32 Ni22 Ni24 Ni21 -29.9(10) . 3
C42 Ni22 Ni24 Ni21 44.2(5) . 3
Ni21 Ni22 Ni24 Ni21 5.5(2) . 3
Ni25 Ni22 Ni24 Ni21 107.69(16) . 3
Ni29 Ni22 Ni24 Ni21 -136.3(3) . 3
Ni23 Ni22 Ni24 Ni21 -75.32(15) . 3
C44' Ni22 Ni24 Ni23 -94(3) . .
C44 Ni22 Ni24 Ni23 -82(2) . .
C32 Ni22 Ni24 Ni23 45.4(9) . .
C42 Ni22 Ni24 Ni23 119.5(5) . .
Ni21 Ni22 Ni24 Ni23 80.86(10) . .
Ni25 Ni22 Ni24 Ni23 -176.99(10) . .
Ni29 Ni22 Ni24 Ni23 -61.0(2) . .
C44' Ni22 Ni24 Ni28 -89(3) . 3
C44 Ni22 Ni24 Ni28 -76(2) . 3
C32 Ni22 Ni24 Ni28 51.2(10) . 3
C42 Ni22 Ni24 Ni28 125.4(5) . 3
Ni21 Ni22 Ni24 Ni28 86.68(13) . 3
Ni25 Ni22 Ni24 Ni28 -171.17(13) . 3
Ni29 Ni22 Ni24 Ni28 -55.2(2) . 3
Ni23 Ni22 Ni24 Ni28 5.82(11) . 3
C44' Ni22 Ni24 Ni26 125(3) . .
C44 Ni22 Ni24 Ni26 138(2) . .
C32 Ni22 Ni24 Ni26 -95.4(9) . .
C42 Ni22 Ni24 Ni26 -21.2(5) . .
Ni21 Ni22 Ni24 Ni26 -59.89(10) . .
Ni25 Ni22 Ni24 Ni26 42.26(9) . .
Ni29 Ni22 Ni24 Ni26 158.2(2) . .
Ni23 Ni22 Ni24 Ni26 -140.75(10) . .
C44' Ni22 Ni24 Ni25 83(3) . .
C44 Ni22 Ni24 Ni25 95(2) . .
C32 Ni22 Ni24 Ni25 -137.6(10) . .
C42 Ni22 Ni24 Ni25 -63.5(5) . .
Ni21 Ni22 Ni24 Ni25 -102.15(10) . .
Ni29 Ni22 Ni24 Ni25 116.0(2) . .
Ni23 Ni22 Ni24 Ni25 176.99(10) . .
C44' Ni22 Ni25 C33 -8(3) . .
C44 Ni22 Ni25 C33 2(2) . .
C32 Ni22 Ni25 C33 -121.2(12) . .
C42 Ni22 Ni25 C33 165.1(9) . .
Ni21 Ni22 Ni25 C33 -164.9(7) . .
Ni29 Ni22 Ni25 C33 58.3(7) . .
Ni24 Ni22 Ni25 C33 105.0(7) . .
Ni23 Ni22 Ni25 C33 102.1(7) . .
C44' Ni22 Ni25 C39 -158(4) . .
C44 Ni22 Ni25 C39 -148(4) . .
C32 Ni22 Ni25 C39 89(4) . .
C42 Ni22 Ni25 C39 15(3) . .
Ni21 Ni22 Ni25 C39 45(3) . .
Ni29 Ni22 Ni25 C39 -92(3) . .
Ni24 Ni22 Ni25 C39 -45(3) . .
Ni23 Ni22 Ni25 C39 -48(3) . .
C44' Ni22 Ni25 C34 95(3) . .
C44 Ni22 Ni25 C34 104(2) . .
C32 Ni22 Ni25 C34 -18.4(12) . .
C42 Ni22 Ni25 C34 -92.1(8) . .
Ni21 Ni22 Ni25 C34 -62.1(6) . .
Ni29 Ni22 Ni25 C34 161.1(6) . .
Ni24 Ni22 Ni25 C34 -152.2(6) . .
Ni23 Ni22 Ni25 C34 -155.0(6) . .
C44' Ni22 Ni25 C42 -173(3) . .
C44 Ni22 Ni25 C42 -164(2) . .
C32 Ni22 Ni25 C42 73.7(11) . .
Ni21 Ni22 Ni25 C42 30.0(5) . .
Ni29 Ni22 Ni25 C42 -106.8(5) . .
Ni24 Ni22 Ni25 C42 -60.1(5) . .
Ni23 Ni22 Ni25 C42 -63.0(5) . .
C44' Ni22 Ni25 C39' -137(4) . .
C44 Ni22 Ni25 C39' -127(3) . .
C32 Ni22 Ni25 C39' 110(3) . .
C42 Ni22 Ni25 C39' 36(2) . .
Ni21 Ni22 Ni25 C39' 66(2) . .
Ni29 Ni22 Ni25 C39' -71(2) . .
Ni24 Ni22 Ni25 C39' -24(2) . .
Ni23 Ni22 Ni25 C39' -27(2) . .
C44' Ni22 Ni25 Ni27 133(3) . .
C44 Ni22 Ni25 Ni27 143(2) . .
C32 Ni22 Ni25 Ni27 20.3(10) . .
C42 Ni22 Ni25 Ni27 -53.3(5) . .
Ni21 Ni22 Ni25 Ni27 -23.33(11) . .
Ni29 Ni22 Ni25 Ni27 -160.15(18) . .
Ni24 Ni22 Ni25 Ni27 -113.43(9) . .
Ni23 Ni22 Ni25 Ni27 -116.29(12) . .
C44' Ni22 Ni25 Ni26 -161(3) . .
C44 Ni22 Ni25 Ni26 -151(2) . .
C32 Ni22 Ni25 Ni26 85.9(10) . .
C42 Ni22 Ni25 Ni26 12.2(5) . .
Ni21 Ni22 Ni25 Ni26 42.22(13) . .
Ni29 Ni22 Ni25 Ni26 -94.61(19) . .
Ni24 Ni22 Ni25 Ni26 -47.89(10) . .
Ni23 Ni22 Ni25 Ni26 -50.75(14) . .
C44' Ni22 Ni25 Ni24 -113(3) . .
C44 Ni22 Ni25 Ni24 -103(2) . .
C32 Ni22 Ni25 Ni24 133.8(10) . .
C42 Ni22 Ni25 Ni24 60.1(5) . .
Ni21 Ni22 Ni25 Ni24 90.11(10) . .
Ni29 Ni22 Ni25 Ni24 -46.72(17) . .
Ni23 Ni22 Ni25 Ni24 -2.86(10) . .
C45' Ni24 Ni25 C33 20(2) . .
C45 Ni24 Ni25 C33 11.9(18) . .
C42 Ni24 Ni25 C33 -153.1(9) . .
C41 Ni24 Ni25 C33 -154.8(9) 3 .
C37 Ni24 Ni25 C33 99.4(12) . .
Ni29 Ni24 Ni25 C33 -40.9(8) . .
Ni21 Ni24 Ni25 C33 135.5(8) 3 .
Ni23 Ni24 Ni25 C33 -90.6(8) . .
Ni22 Ni24 Ni25 C33 -93.9(8) . .
Ni28 Ni24 Ni25 C33 29.8(11) 3 .
Ni26 Ni24 Ni25 C33 141.4(8) . .
C45' Ni24 Ni25 C39 -86(3) . .
C45 Ni24 Ni25 C39 -93(2) . .
C42 Ni24 Ni25 C39 101.5(17) . .
C41 Ni24 Ni25 C39 99.9(17) 3 .
C37 Ni24 Ni25 C39 -5.9(19) . .
Ni29 Ni24 Ni25 C39 -146.2(16) . .
Ni21 Ni24 Ni25 C39 30.2(16) 3 .
Ni23 Ni24 Ni25 C39 164.1(16) . .
Ni22 Ni24 Ni25 C39 160.8(16) . .
Ni28 Ni24 Ni25 C39 -75.5(18) 3 .
Ni26 Ni24 Ni25 C39 36.1(16) . .
C45' Ni24 Ni25 C34 176(2) . .
C45 Ni24 Ni25 C34 168.1(19) . .
C42 Ni24 Ni25 C34 3.1(12) . .
C41 Ni24 Ni25 C34 1.4(13) 3 .
C37 Ni24 Ni25 C34 -104.4(15) . .
Ni29 Ni24 Ni25 C34 115.3(11) . .
Ni21 Ni24 Ni25 C34 -68.3(11) 3 .
Ni23 Ni24 Ni25 C34 65.6(11) . .
Ni22 Ni24 Ni25 C34 62.3(11) . .
Ni28 Ni24 Ni25 C34 -174.0(12) 3 .
Ni26 Ni24 Ni25 C34 -62.4(11) . .
C45' Ni24 Ni25 C42 173(2) . .
C45 Ni24 Ni25 C42 165.1(17) . .
C41 Ni24 Ni25 C42 -1.7(7) 3 .
C37 Ni24 Ni25 C42 -107.4(10) . .
Ni29 Ni24 Ni25 C42 112.3(5) . .
Ni21 Ni24 Ni25 C42 -71.4(5) 3 .
Ni23 Ni24 Ni25 C42 62.6(5) . .
Ni22 Ni24 Ni25 C42 59.2(5) . .
Ni28 Ni24 Ni25 C42 -177.1(9) 3 .
Ni26 Ni24 Ni25 C42 -65.4(5) . .
C45' Ni24 Ni25 C39' -81(2) . .
C45 Ni24 Ni25 C39' -89(2) . .
C42 Ni24 Ni25 C39' 105.9(15) . .
C41 Ni24 Ni25 C39' 104.2(15) 3 .
C37 Ni24 Ni25 C39' -1.5(17) . .
Ni29 Ni24 Ni25 C39' -141.9(14) . .
Ni21 Ni24 Ni25 C39' 34.5(14) 3 .
Ni23 Ni24 Ni25 C39' 168.4(14) . .
Ni22 Ni24 Ni25 C39' 165.1(14) . .
Ni28 Ni24 Ni25 C39' -71.2(16) 3 .
Ni26 Ni24 Ni25 C39' 40.4(14) . .
C45' Ni24 Ni25 Ni27 -179(2) . .
C45 Ni24 Ni25 Ni27 172.7(16) . .
C42 Ni24 Ni25 Ni27 7.6(5) . .
C41 Ni24 Ni25 Ni27 6.0(6) 3 .
C37 Ni24 Ni25 Ni27 -99.8(9) . .
Ni29 Ni24 Ni25 Ni27 119.9(2) . .
Ni21 Ni24 Ni25 Ni27 -63.74(15) 3 .
Ni23 Ni24 Ni25 Ni27 70.19(14) . .
Ni22 Ni24 Ni25 Ni27 66.85(10) . .
Ni28 Ni24 Ni25 Ni27 -169.4(7) 3 .
Ni26 Ni24 Ni25 Ni27 -57.81(10) . .
C45' Ni24 Ni25 Ni26 -122(2) . .
C45 Ni24 Ni25 Ni26 -129.5(16) . .
C42 Ni24 Ni25 Ni26 65.4(5) . .
C41 Ni24 Ni25 Ni26 63.8(5) 3 .
C37 Ni24 Ni25 Ni26 -42.0(9) . .
Ni29 Ni24 Ni25 Ni26 177.7(2) . .
Ni21 Ni24 Ni25 Ni26 -5.93(12) 3 .
Ni23 Ni24 Ni25 Ni26 128.00(13) . .
Ni22 Ni24 Ni25 Ni26 124.66(11) . .
Ni28 Ni24 Ni25 Ni26 -111.6(7) 3 .
C45' Ni24 Ni25 Ni22 114(2) . .
C45 Ni24 Ni25 Ni22 105.8(16) . .
C42 Ni24 Ni25 Ni22 -59.2(5) . .
C41 Ni24 Ni25 Ni22 -60.9(5) 3 .
C37 Ni24 Ni25 Ni22 -166.6(9) . .
Ni29 Ni24 Ni25 Ni22 53.1(2) . .
Ni21 Ni24 Ni25 Ni22 -130.59(13) 3 .
Ni23 Ni24 Ni25 Ni22 3.34(12) . .
Ni28 Ni24 Ni25 Ni22 123.7(7) 3 .
Ni26 Ni24 Ni25 Ni22 -124.66(11) . .
C33 Ni25 Ni26 C39' 27(2) . .
C39 Ni25 Ni26 C39' -20(3) . .
C34 Ni25 Ni26 C39' -95(2) . .
C42 Ni25 Ni26 C39' 170(2) . .
Ni27 Ni25 Ni26 C39' -130(2) . .
Ni22 Ni25 Ni26 C39' 159(2) . .
Ni24 Ni25 Ni26 C39' 112(2) . .
C33 Ni25 Ni26 C35 83.0(16) . .
C39 Ni25 Ni26 C35 36(2) . .
C34 Ni25 Ni26 C35 -39.8(13) . .
C42 Ni25 Ni26 C35 -134.5(12) . .
C39' Ni25 Ni26 C35 56(2) . .
Ni27 Ni25 Ni26 C35 -74.0(11) . .
Ni22 Ni25 Ni26 C35 -145.8(11) . .
Ni24 Ni25 Ni26 C35 167.8(11) . .
C33 Ni25 Ni26 C39 47(2) . .
C34 Ni25 Ni26 C39 -76(2) . .
C42 Ni25 Ni26 C39 -170(2) . .
C39' Ni25 Ni26 C39 20(3) . .
Ni27 Ni25 Ni26 C39 -110(2) . .
Ni22 Ni25 Ni26 C39 178(2) . .
Ni24 Ni25 Ni26 C39 132(2) . .
C33 Ni25 Ni26 C37 -39.4(15) . .
C39 Ni25 Ni26 C37 -86(2) . .
C34 Ni25 Ni26 C37 -162.2(11) . .
C42 Ni25 Ni26 C37 103.0(10) . .
C39' Ni25 Ni26 C37 -67(2) . .
Ni27 Ni25 Ni26 C37 163.6(9) . .
Ni22 Ni25 Ni26 C37 91.8(9) . .
Ni24 Ni25 Ni26 C37 45.4(9) . .
C33 Ni25 Ni26 C42 -142.4(13) . .
C39 Ni25 Ni26 C42 170(2) . .
C34 Ni25 Ni26 C42 94.8(7) . .
C39' Ni25 Ni26 C42 -170(2) . .
Ni27 Ni25 Ni26 C42 60.6(5) . .
Ni22 Ni25 Ni26 C42 -11.2(5) . .
Ni24 Ni25 Ni26 C42 -57.6(5) . .
C33 Ni25 Ni26 C41 -163.6(12) . .
C39 Ni25 Ni26 C41 149(2) . .
C34 Ni25 Ni26 C41 73.6(7) . .
C42 Ni25 Ni26 C41 -21.2(6) . .
C39' Ni25 Ni26 C41 169(2) . .
Ni27 Ni25 Ni26 C41 39.4(3) . .
Ni22 Ni25 Ni26 C41 -32.4(4) . .
Ni24 Ni25 Ni26 C41 -78.8(3) . .
C33 Ni25 Ni26 Ni23 172.3(12) . 3
C39 Ni25 Ni26 Ni23 125(2) . 3
C34 Ni25 Ni26 Ni23 49.5(6) . 3
C42 Ni25 Ni26 Ni23 -45.3(5) . 3
C39' Ni25 Ni26 Ni23 145(2) . 3
Ni27 Ni25 Ni26 Ni23 15.26(15) . 3
Ni22 Ni25 Ni26 Ni23 -56.54(18) . 3
Ni24 Ni25 Ni26 Ni23 -102.94(15) . 3
C33 Ni25 Ni26 Ni24 -84.8(12) . .
C39 Ni25 Ni26 Ni24 -132(2) . .
C34 Ni25 Ni26 Ni24 152.4(6) . .
C42 Ni25 Ni26 Ni24 57.6(5) . .
C39' Ni25 Ni26 Ni24 -112(2) . .
Ni27 Ni25 Ni26 Ni24 118.20(9) . .
Ni22 Ni25 Ni26 Ni24 46.41(9) . .
C33 Ni25 Ni26 Ni27 157.0(12) . .
C39 Ni25 Ni26 Ni27 110(2) . .
C34 Ni25 Ni26 Ni27 34.2(6) . .
C42 Ni25 Ni26 Ni27 -60.6(5) . .
C39' Ni25 Ni26 Ni27 130(2) . .
Ni22 Ni25 Ni26 Ni27 -71.79(10) . .
Ni24 Ni25 Ni26 Ni27 -118.20(9) . .
C45' Ni24 Ni26 C39' 15(4) . .
C45 Ni24 Ni26 C39' 9(3) . .
C42 Ni24 Ni26 C39' -116.5(18) . .
C41 Ni24 Ni26 C39' 165.0(18) 3 .
C37 Ni24 Ni26 C39' 67(2) . .
Ni29 Ni24 Ni26 C39' -56.2(18) . .
Ni21 Ni24 Ni26 C39' 123.1(18) 3 .
Ni23 Ni24 Ni26 C39' -156.0(18) . .
Ni22 Ni24 Ni26 C39' -96.3(18) . .
Ni28 Ni24 Ni26 C39' 118.1(18) 3 .
Ni25 Ni24 Ni26 C39' -51.7(18) . .
C45' Ni24 Ni26 C35 -103(4) . .
C45 Ni24 Ni26 C35 -109(3) . .
C42 Ni24 Ni26 C35 125.6(11) . .
C41 Ni24 Ni26 C35 47.1(10) 3 .
C37 Ni24 Ni26 C35 -50.5(16) . .
Ni29 Ni24 Ni26 C35 -174.1(10) . .
Ni21 Ni24 Ni26 C35 5.2(9) 3 .
Ni23 Ni24 Ni26 C35 86.1(9) . .
Ni22 Ni24 Ni26 C35 145.8(9) . .
Ni28 Ni24 Ni26 C35 0.3(10) 3 .
Ni25 Ni24 Ni26 C35 -169.6(9) . .
C45' Ni24 Ni26 C39 30(4) . .
C45 Ni24 Ni26 C39 24(3) . .
C42 Ni24 Ni26 C39 -101.2(15) . .
C41 Ni24 Ni26 C39 -179.7(15) 3 .
C37 Ni24 Ni26 C39 82.7(19) . .
Ni29 Ni24 Ni26 C39 -40.9(15) . .
Ni21 Ni24 Ni26 C39 138.4(14) 3 .
Ni23 Ni24 Ni26 C39 -140.7(14) . .
Ni22 Ni24 Ni26 C39 -81.0(14) . .
Ni28 Ni24 Ni26 C39 133.5(14) 3 .
Ni25 Ni24 Ni26 C39 -36.4(14) . .
C45' Ni24 Ni26 C37 -52(4) . .
C45 Ni24 Ni26 C37 -59(3) . .
C42 Ni24 Ni26 C37 176.1(14) . .
C41 Ni24 Ni26 C37 97.6(14) 3 .
Ni29 Ni24 Ni26 C37 -123.6(14) . .
Ni21 Ni24 Ni26 C37 55.7(13) 3 .
Ni23 Ni24 Ni26 C37 136.6(13) . .
Ni22 Ni24 Ni26 C37 -163.7(13) . .
Ni28 Ni24 Ni26 C37 50.7(13) 3 .
Ni25 Ni24 Ni26 C37 -119.1(13) . .
C45' Ni24 Ni26 C42 132(4) . .
C45 Ni24 Ni26 C42 125(3) . .
C41 Ni24 Ni26 C42 -78.5(6) 3 .
C37 Ni24 Ni26 C42 -176.1(14) . .
Ni29 Ni24 Ni26 C42 60.4(6) . .
Ni21 Ni24 Ni26 C42 -120.4(5) 3 .
Ni23 Ni24 Ni26 C42 -39.5(5) . .
Ni22 Ni24 Ni26 C42 20.2(5) . .
Ni28 Ni24 Ni26 C42 -125.3(5) 3 .
Ni25 Ni24 Ni26 C42 64.8(5) . .
C45' Ni24 Ni26 C41 159(4) . .
C45 Ni24 Ni26 C41 153(3) . .
C42 Ni24 Ni26 C41 27.5(6) . .
C41 Ni24 Ni26 C41 -51.0(7) 3 .
C37 Ni24 Ni26 C41 -148.5(14) . .
Ni29 Ni24 Ni26 C41 87.9(6) . .
Ni21 Ni24 Ni26 C41 -92.8(4) 3 .
Ni23 Ni24 Ni26 C41 -12.0(4) . .
Ni22 Ni24 Ni26 C41 47.7(4) . .
Ni28 Ni24 Ni26 C41 -97.8(4) 3 .
Ni25 Ni24 Ni26 C41 92.4(4) . .
C45' Ni24 Ni26 Ni23 -165(4) . 3
C45 Ni24 Ni26 Ni23 -171(3) . 3
C42 Ni24 Ni26 Ni23 64.0(5) . 3
C41 Ni24 Ni26 Ni23 -14.5(4) 3 3
C37 Ni24 Ni26 Ni23 -112.1(13) . 3
Ni29 Ni24 Ni26 Ni23 124.3(4) . 3
Ni21 Ni24 Ni26 Ni23 -56.40(11) 3 3
Ni23 Ni24 Ni26 Ni23 24.5(2) . 3
Ni22 Ni24 Ni26 Ni23 84.18(12) . 3
Ni28 Ni24 Ni26 Ni23 -61.36(16) 3 3
Ni25 Ni24 Ni26 Ni23 128.79(13) . 3
C45' Ni24 Ni26 Ni25 67(4) . .
C45 Ni24 Ni26 Ni25 61(3) . .
C42 Ni24 Ni26 Ni25 -64.8(5) . .
C41 Ni24 Ni26 Ni25 -143.3(4) 3 .
C37 Ni24 Ni26 Ni25 119.1(13) . .
Ni29 Ni24 Ni26 Ni25 -4.5(4) . .
Ni21 Ni24 Ni26 Ni25 174.81(11) 3 .
Ni23 Ni24 Ni26 Ni25 -104.33(16) . .
Ni22 Ni24 Ni26 Ni25 -44.61(9) . .
Ni28 Ni24 Ni26 Ni25 169.85(14) 3 .
C45' Ni24 Ni26 Ni27 113(4) . .
C45 Ni24 Ni26 Ni27 107(3) . .
C42 Ni24 Ni26 Ni27 -18.7(5) . .
C41 Ni24 Ni26 Ni27 -97.2(4) 3 .
C37 Ni24 Ni26 Ni27 165.2(13) . .
Ni29 Ni24 Ni26 Ni27 41.6(4) . .
Ni21 Ni24 Ni26 Ni27 -139.07(9) 3 .
Ni23 Ni24 Ni26 Ni27 -58.20(16) . .
Ni22 Ni24 Ni26 Ni27 1.52(10) . .
Ni28 Ni24 Ni26 Ni27 -144.02(12) 3 .
Ni25 Ni24 Ni26 Ni27 46.13(8) . .
C33 Ni25 Ni27 C36 -35(2) . .
C39 Ni25 Ni27 C36 75(3) . .
C34 Ni25 Ni27 C36 -8(2) . .
C42 Ni25 Ni27 C36 -177(2) . .
C39' Ni25 Ni27 C36 90(2) . .
Ni26 Ni25 Ni27 C36 123(2) . .
Ni22 Ni25 Ni27 C36 -130(2) . .
Ni24 Ni25 Ni27 C36 176(2) . .
C33 Ni25 Ni27 C34 -27.5(14) . .
C39 Ni25 Ni27 C34 82.9(17) . .
C42 Ni25 Ni27 C34 -169.7(9) . .
C39' Ni25 Ni27 C34 97.2(15) . .
Ni26 Ni25 Ni27 C34 130.1(8) . .
Ni22 Ni25 Ni27 C34 -122.4(8) . .
Ni24 Ni25 Ni27 C34 -176.8(8) . .
C33 Ni25 Ni27 C42 142.2(12) . .
C39 Ni25 Ni27 C42 -107.4(16) . .
C34 Ni25 Ni27 C42 169.7(9) . .
C39' Ni25 Ni27 C42 -93.1(14) . .
Ni26 Ni25 Ni27 C42 -60.2(4) . .
Ni22 Ni25 Ni27 C42 47.3(4) . .
Ni24 Ni25 Ni27 C42 -7.1(4) . .
C33 Ni25 Ni27 C41 162.2(12) . .
C39 Ni25 Ni27 C41 -87.3(16) . .
C34 Ni25 Ni27 C41 -170.3(8) . .
C42 Ni25 Ni27 C41 20.0(5) . .
C39' Ni25 Ni27 C41 -73.1(14) . .
Ni26 Ni25 Ni27 C41 -40.1(3) . .
Ni22 Ni25 Ni27 C41 67.3(3) . .
Ni24 Ni25 Ni27 C41 13.0(3) . .
C33 Ni25 Ni27 Ni28 159.1(12) . .
C39 Ni25 Ni27 Ni28 -90.4(15) . .
C34 Ni25 Ni27 Ni28 -173.3(8) . .
C42 Ni25 Ni27 Ni28 17.0(5) . .
C39' Ni25 Ni27 Ni28 -76.2(13) . .
Ni26 Ni25 Ni27 Ni28 -43.19(18) . .
Ni22 Ni25 Ni27 Ni28 64.29(18) . .
Ni24 Ni25 Ni27 Ni28 9.9(2) . .
C33 Ni25 Ni27 Ni26 -157.7(12) . .
C39 Ni25 Ni27 Ni26 -47.2(15) . .
C34 Ni25 Ni27 Ni26 -130.1(8) . .
C42 Ni25 Ni27 Ni26 60.2(4) . .
C39' Ni25 Ni27 Ni26 -33.0(13) . .
Ni22 Ni25 Ni27 Ni26 107.49(9) . .
Ni24 Ni25 Ni27 Ni26 53.11(8) . .
C33 Ni25 Ni27 Ni21 114.1(12) . .
C39 Ni25 Ni27 Ni21 -135.5(15) . .
C34 Ni25 Ni27 Ni21 141.6(8) . .
C42 Ni25 Ni27 Ni21 -28.1(4) . .
C39' Ni25 Ni27 Ni21 -121.2(13) . .
Ni26 Ni25 Ni27 Ni21 -88.27(9) . .
Ni22 Ni25 Ni27 Ni21 19.21(9) . .
Ni24 Ni25 Ni27 Ni21 -35.17(11) . .
C39' Ni26 Ni27 C36 -117(2) . .
C35 Ni26 Ni27 C36 -9.5(11) . .
C39 Ni26 Ni27 C36 -110.5(18) . .
C37 Ni26 Ni27 C36 171(2) . .
C42 Ni26 Ni27 C36 130.3(10) . .
C41 Ni26 Ni27 C36 78.9(10) . .
Ni23 Ni26 Ni27 C36 32.4(9) 3 .
Ni25 Ni26 Ni27 C36 -158.5(9) . .
Ni24 Ni26 Ni27 C36 149.2(9) . .
C39' Ni26 Ni27 C34 1(2) . .
C35 Ni26 Ni27 C34 109.4(9) . .
C39 Ni26 Ni27 C34 8.3(17) . .
C37 Ni26 Ni27 C34 -70.1(19) . .
C42 Ni26 Ni27 C34 -110.9(8) . .
C41 Ni26 Ni27 C34 -162.3(8) . .
Ni23 Ni26 Ni27 C34 151.2(7) 3 .
Ni25 Ni26 Ni27 C34 -39.7(7) . .
Ni24 Ni26 Ni27 C34 -91.9(7) . .
C39' Ni26 Ni27 C42 112(2) . .
C35 Ni26 Ni27 C42 -139.7(8) . .
C39 Ni26 Ni27 C42 119.2(17) . .
C37 Ni26 Ni27 C42 40.8(18) . .
C41 Ni26 Ni27 C42 -51.3(6) . .
Ni23 Ni26 Ni27 C42 -97.9(5) 3 .
Ni25 Ni26 Ni27 C42 71.2(5) . .
Ni24 Ni26 Ni27 C42 19.0(5) . .
C39' Ni26 Ni27 C41 164(2) . .
C35 Ni26 Ni27 C41 -88.4(7) . .
C39 Ni26 Ni27 C41 170.6(17) . .
C37 Ni26 Ni27 C41 92.1(18) . .
C42 Ni26 Ni27 C41 51.3(6) . .
Ni23 Ni26 Ni27 C41 -46.6(5) 3 .
Ni25 Ni26 Ni27 C41 122.5(5) . .
Ni24 Ni26 Ni27 C41 70.3(5) . .
C39' Ni26 Ni27 Ni25 41.2(19) . .
C35 Ni26 Ni27 Ni25 149.1(6) . .
C39 Ni26 Ni27 Ni25 48.0(16) . .
C37 Ni26 Ni27 Ni25 -30.4(18) . .
C42 Ni26 Ni27 Ni25 -71.2(5) . .
C41 Ni26 Ni27 Ni25 -122.5(5) . .
Ni23 Ni26 Ni27 Ni25 -169.09(11) 3 .
Ni24 Ni26 Ni27 Ni25 -52.22(9) . .
C39' Ni26 Ni27 Ni28 -163.8(19) . .
C35 Ni26 Ni27 Ni28 -55.9(6) . .
C39 Ni26 Ni27 Ni28 -157.0(16) . .
C37 Ni26 Ni27 Ni28 124.6(18) . .
C42 Ni26 Ni27 Ni28 83.8(5) . .
C41 Ni26 Ni27 Ni28 32.5(5) . .
Ni23 Ni26 Ni27 Ni28 -14.08(9) 3 .
Ni25 Ni26 Ni27 Ni28 155.01(11) . .
Ni24 Ni26 Ni27 Ni28 102.79(9) . .
C39' Ni26 Ni27 Ni21 138.0(19) . .
C35 Ni26 Ni27 Ni21 -114.1(6) . .
C39 Ni26 Ni27 Ni21 144.8(16) . .
C37 Ni26 Ni27 Ni21 66.4(18) . .
C42 Ni26 Ni27 Ni21 25.6(5) . .
C41 Ni26 Ni27 Ni21 -25.7(5) . .
Ni23 Ni26 Ni27 Ni21 -72.28(9) 3 .
Ni25 Ni26 Ni27 Ni21 96.80(10) . .
Ni24 Ni26 Ni27 Ni21 44.58(9) . .
C38' Ni21 Ni27 C36 2(2) 3 .
C32 Ni21 Ni27 C36 109.3(9) . .
C38 Ni21 Ni27 C36 3.1(12) . .
C41 Ni21 Ni27 C36 -107.3(8) . .
C37 Ni21 Ni27 C36 -60.7(19) 3 .
C42 Ni21 Ni27 C36 -158.9(8) . .
Ni22 Ni21 Ni27 C36 149.0(7) . .
Ni28 Ni21 Ni27 C36 -40.5(7) . .
Ni24 Ni21 Ni27 C36 -87.2(7) 3 .
C38' Ni21 Ni27 C34 -121(2) 3 .
C32 Ni21 Ni27 C34 -13.8(12) . .
C38 Ni21 Ni27 C34 -120.1(14) . .
C41 Ni21 Ni27 C34 129.6(11) . .
C37 Ni21 Ni27 C34 176(2) 3 .
C42 Ni21 Ni27 C34 78.0(11) . .
Ni22 Ni21 Ni27 C34 25.9(10) . .
Ni28 Ni21 Ni27 C34 -163.6(10) . .
Ni24 Ni21 Ni27 C34 149.7(10) 3 .
C38' Ni21 Ni27 C42 161(2) 3 .
C32 Ni21 Ni27 C42 -91.8(8) . .
C38 Ni21 Ni27 C42 162.0(12) . .
C41 Ni21 Ni27 C42 51.6(7) . .
C37 Ni21 Ni27 C42 98.2(18) 3 .
Ni22 Ni21 Ni27 C42 -52.1(5) . .
Ni28 Ni21 Ni27 C42 118.4(5) . .
Ni24 Ni21 Ni27 C42 71.7(5) 3 .
C38' Ni21 Ni27 C41 110(2) 3 .
C32 Ni21 Ni27 C41 -143.4(8) . .
C38 Ni21 Ni27 C41 110.3(12) . .
C37 Ni21 Ni27 C41 46.6(18) 3 .
C42 Ni21 Ni27 C41 -51.6(7) . .
Ni22 Ni21 Ni27 C41 -103.7(5) . .
Ni28 Ni21 Ni27 C41 66.7(5) . .
Ni24 Ni21 Ni27 C41 20.1(5) 3 .
C38' Ni21 Ni27 Ni25 -168(2) 3 .
C32 Ni21 Ni27 Ni25 -61.1(7) . .
C38 Ni21 Ni27 Ni25 -167.3(11) . .
C41 Ni21 Ni27 Ni25 82.4(5) . .
C37 Ni21 Ni27 Ni25 128.9(18) 3 .
C42 Ni21 Ni27 Ni25 30.7(5) . .
Ni22 Ni21 Ni27 Ni25 -21.38(10) . .
Ni28 Ni21 Ni27 Ni25 149.11(11) . .
Ni24 Ni21 Ni27 Ni25 102.47(11) 3 .
C38' Ni21 Ni27 Ni28 43(2) 3 .
C32 Ni21 Ni27 Ni28 149.8(7) . .
C38 Ni21 Ni27 Ni28 43.6(11) . .
C41 Ni21 Ni27 Ni28 -66.7(5) . .
C37 Ni21 Ni27 Ni28 -20.2(18) 3 .
C42 Ni21 Ni27 Ni28 -118.4(5) . .
Ni22 Ni21 Ni27 Ni28 -170.48(11) . .
Ni24 Ni21 Ni27 Ni28 -46.64(9) 3 .
C38' Ni21 Ni27 Ni26 136(2) 3 .
C32 Ni21 Ni27 Ni26 -117.2(7) . .
C38 Ni21 Ni27 Ni26 136.6(11) . .
C41 Ni21 Ni27 Ni26 26.2(5) . .
C37 Ni21 Ni27 Ni26 72.8(18) 3 .
C42 Ni21 Ni27 Ni26 -25.4(5) . .
Ni22 Ni21 Ni27 Ni26 -77.51(9) . .
Ni28 Ni21 Ni27 Ni26 92.97(9) . .
Ni24 Ni21 Ni27 Ni26 46.33(10) 3 .
C36 Ni27 Ni28 C31 -14.9(12) . .
C34 Ni27 Ni28 C31 -3(2) . .
C42 Ni27 Ni28 C31 173.6(11) . .
C41 Ni27 Ni28 C31 155.8(11) . .
Ni25 Ni27 Ni28 C31 159.6(10) . .
Ni26 Ni27 Ni28 C31 124.9(10) . .
Ni21 Ni27 Ni28 C31 -144.5(10) . .
C36 Ni27 Ni28 C38 84.7(13) . .
C34 Ni27 Ni28 C38 97(2) . .
C42 Ni27 Ni28 C38 -86.9(11) . .
C41 Ni27 Ni28 C38 -104.6(12) . .
Ni25 Ni27 Ni28 C38 -100.8(11) . .
Ni26 Ni27 Ni28 C38 -135.5(11) . .
Ni21 Ni27 Ni28 C38 -44.9(11) . .
C36 Ni27 Ni28 C41 -170.7(9) . .
C34 Ni27 Ni28 C41 -159(2) . .
C42 Ni27 Ni28 C41 17.7(5) . .
Ni25 Ni27 Ni28 C41 3.8(4) . .
Ni26 Ni27 Ni28 C41 -30.9(4) . .
Ni21 Ni27 Ni28 C41 59.7(4) . .
C34 Ni27 Ni28 C36 12(2) . .
C42 Ni27 Ni28 C36 -171.5(8) . .
C41 Ni27 Ni28 C36 170.7(9) . .
Ni25 Ni27 Ni28 C36 174.6(8) . .
Ni26 Ni27 Ni28 C36 139.9(8) . .
Ni21 Ni27 Ni28 C36 -129.6(7) . .
C36 Ni27 Ni28 Ni21 129.6(7) . .
C34 Ni27 Ni28 Ni21 142(2) . .
C42 Ni27 Ni28 Ni21 -41.9(4) . .
C41 Ni27 Ni28 Ni21 -59.7(4) . .
Ni25 Ni27 Ni28 Ni21 -55.85(18) . .
Ni26 Ni27 Ni28 Ni21 -90.55(9) . .
C36 Ni27 Ni28 Ni23 -127.3(7) . 3
C34 Ni27 Ni28 Ni23 -115(2) . 3
C42 Ni27 Ni28 Ni23 61.1(4) . 3
C41 Ni27 Ni28 Ni23 43.4(4) . 3
Ni25 Ni27 Ni28 Ni23 47.23(19) . 3
Ni26 Ni27 Ni28 Ni23 12.52(8) . 3
Ni21 Ni27 Ni28 Ni23 103.08(9) . 3
C36 Ni27 Ni28 Ni24 177.5(8) . 3
C34 Ni27 Ni28 Ni24 -170(2) . 3
C42 Ni27 Ni28 Ni24 5.9(4) . 3
C41 Ni27 Ni28 Ni24 -11.8(4) . 3
Ni25 Ni27 Ni28 Ni24 -8.0(2) . 3
Ni26 Ni27 Ni28 Ni24 -42.68(10) . 3
Ni21 Ni27 Ni28 Ni24 47.87(9) . 3
C38' Ni21 Ni28 C31 -2.8(19) 3 .
C32 Ni21 Ni28 C31 86.2(15) . .
C38 Ni21 Ni28 C31 29.6(17) . .
C41 Ni21 Ni28 C31 -152.0(11) . .
C37 Ni21 Ni28 C31 -45.0(13) 3 .
C42 Ni21 Ni28 C31 -173.4(10) . .
Ni22 Ni21 Ni28 C31 157.1(9) . .
Ni24 Ni21 Ni28 C31 -89.5(9) 3 .
Ni27 Ni21 Ni28 C31 145.6(10) . .
C38' Ni21 Ni28 C38 -32(2) 3 .
C32 Ni21 Ni28 C38 56.7(18) . .
C41 Ni21 Ni28 C38 178.4(15) . .
C37 Ni21 Ni28 C38 -74.6(17) 3 .
C42 Ni21 Ni28 C38 157.1(15) . .
Ni22 Ni21 Ni28 C38 127.5(14) . .
Ni24 Ni21 Ni28 C38 -119.1(14) 3 .
Ni27 Ni21 Ni28 C38 116.0(14) . .
C38' Ni21 Ni28 C41 149.2(17) 3 .
C32 Ni21 Ni28 C41 -121.8(12) . .
C38 Ni21 Ni28 C41 -178.4(15) . .
C37 Ni21 Ni28 C41 107.0(10) 3 .
C42 Ni21 Ni28 C41 -21.4(6) . .
Ni22 Ni21 Ni28 C41 -50.9(5) . .
Ni24 Ni21 Ni28 C41 62.5(5) 3 .
Ni27 Ni21 Ni28 C41 -62.4(5) . .
C38' Ni21 Ni28 C36 -114.6(17) 3 .
C32 Ni21 Ni28 C36 -25.6(12) . .
C38 Ni21 Ni28 C36 -82.2(15) . .
C41 Ni21 Ni28 C36 96.2(7) . .
C37 Ni21 Ni28 C36 -156.8(11) 3 .
C42 Ni21 Ni28 C36 74.8(7) . .
Ni22 Ni21 Ni28 C36 45.3(6) . .
Ni24 Ni21 Ni28 C36 158.7(6) 3 .
Ni27 Ni21 Ni28 C36 33.8(6) . .
C38' Ni21 Ni28 Ni27 -148.4(16) 3 .
C32 Ni21 Ni28 Ni27 -59.4(11) . .
C38 Ni21 Ni28 Ni27 -116.0(14) . .
C41 Ni21 Ni28 Ni27 62.4(5) . .
C37 Ni21 Ni28 Ni27 169.4(9) 3 .
C42 Ni21 Ni28 Ni27 41.0(4) . .
Ni22 Ni21 Ni28 Ni27 11.43(13) . .
Ni24 Ni21 Ni28 Ni27 124.85(10) 3 .
C38' Ni21 Ni28 Ni23 133.0(16) 3 3
C32 Ni21 Ni28 Ni23 -138.0(11) . 3
C38 Ni21 Ni28 Ni23 165.3(14) . 3
C41 Ni21 Ni28 Ni23 -16.2(5) . 3
C37 Ni21 Ni28 Ni23 90.8(9) 3 3
C42 Ni21 Ni28 Ni23 -37.6(4) . 3
Ni22 Ni21 Ni28 Ni23 -67.17(15) . 3
Ni24 Ni21 Ni28 Ni23 46.24(9) 3 3
Ni27 Ni21 Ni28 Ni23 -78.60(9) . 3
C38' Ni21 Ni28 Ni24 86.8(16) 3 3
C32 Ni21 Ni28 Ni24 175.8(11) . 3
C38 Ni21 Ni28 Ni24 119.1(14) . 3
C41 Ni21 Ni28 Ni24 -62.5(5) . 3
C37 Ni21 Ni28 Ni24 44.5(9) 3 3
C42 Ni21 Ni28 Ni24 -83.8(4) . 3
Ni22 Ni21 Ni28 Ni24 -113.41(14) . 3
Ni27 Ni21 Ni28 Ni24 -124.85(10) . 3
C38 Ni28 C31 O31 132(30) . .
C41 Ni28 C31 O31 -3(31) . .
C36 Ni28 C31 O31 -138(30) . .
Ni27 Ni28 C31 O31 -127(29) . .
Ni21 Ni28 C31 O31 110(30) . .
Ni23 Ni28 C31 O31 -24(30) 3 .
Ni24 Ni28 C31 O31 40(30) 3 .
C44' Ni22 C32 O32 11(4) . .
C44 Ni22 C32 O32 -2(3) . .
C42 Ni22 C32 O32 176(2) . .
Ni25 Ni22 C32 O32 122(2) . .
Ni29 Ni22 C32 O32 -58(3) . .
Ni24 Ni22 C32 O32 -132(2) . .
Ni23 Ni22 C32 O32 -95(3) . .
C44' Ni22 C32 Ni21 -170(3) . .
C44 Ni22 C32 Ni21 177(2) . .
C42 Ni22 C32 Ni21 -4.7(8) . .
Ni25 Ni22 C32 Ni21 -59.0(11) . .
Ni29 Ni22 C32 Ni21 121.6(5) . .
Ni24 Ni22 C32 Ni21 47.4(11) . .
Ni23 Ni22 C32 Ni21 83.9(5) . .
C38' Ni21 C32 O32 5(3) 3 .
C38 Ni21 C32 O32 -40(3) . .
C41 Ni21 C32 O32 -170(2) . .
C37 Ni21 C32 O32 47(3) 3 .
C42 Ni21 C32 O32 -177(2) . .
Ni28 Ni21 C32 O32 -82(3) . .
Ni24 Ni21 C32 O32 90(3) 3 .
Ni27 Ni21 C32 O32 -128(2) . .
C38' Ni21 C32 Ni22 -174.2(17) 3 .
C38 Ni21 C32 Ni22 140.8(12) . .
C41 Ni21 C32 Ni22 10.7(13) . .
C37 Ni21 C32 Ni22 -132.3(11) 3 .
C42 Ni21 C32 Ni22 4.1(7) . .
Ni28 Ni21 C32 Ni22 98.9(10) . .
Ni24 Ni21 C32 Ni22 -89.2(13) 3 .
Ni27 Ni21 C32 Ni22 53.2(6) . .
C39 Ni25 C33 O33 -145(14) . .
C34 Ni25 C33 O33 -57(14) . .
C42 Ni25 C33 O33 70(15) . .
C39' Ni25 C33 O33 -161(14) . .
Ni27 Ni25 C33 O33 -37(15) . .
Ni26 Ni25 C33 O33 180(100) . .
Ni22 Ni25 C33 O33 49(14) . .
Ni24 Ni25 C33 O33 111(14) . .
C36 Ni27 C34 O34 12(4) . .
C42 Ni27 C34 O34 -175(3) . .
C41 Ni27 C34 O34 -149(3) . .
Ni25 Ni27 C34 O34 -165(4) . .
Ni28 Ni27 C34 O34 2(5) . .
Ni26 Ni27 C34 O34 -126(3) . .
Ni21 Ni27 C34 O34 133(3) . .
C36 Ni27 C34 Ni25 177.5(7) . .
C42 Ni27 C34 Ni25 -9.1(8) . .
C41 Ni27 C34 Ni25 16.6(14) . .
Ni28 Ni27 C34 Ni25 167.0(15) . .
Ni26 Ni27 C34 Ni25 39.8(5) . .
Ni21 Ni27 C34 Ni25 -61.6(10) . .
C33 Ni25 C34 O34 -26(2) . .
C39 Ni25 C34 O34 75(3) . .
C42 Ni25 C34 O34 179.2(19) . .
C39' Ni25 C34 O34 79(2) . .
Ni27 Ni25 C34 O34 171(2) . .
Ni26 Ni25 C34 O34 123.9(19) . .
Ni22 Ni25 C34 O34 -131.4(19) . .
Ni24 Ni25 C34 O34 176.9(12) . .
C33 Ni25 C34 Ni27 163.5(8) . .
C39 Ni25 C34 Ni27 -96.0(17) . .
C42 Ni25 C34 Ni27 8.5(7) . .
C39' Ni25 C34 Ni27 -91.9(14) . .
Ni26 Ni25 C34 Ni27 -46.8(6) . .
Ni22 Ni25 C34 Ni27 57.9(6) . .
Ni24 Ni25 C34 Ni27 6.2(15) . .
C39' Ni26 C35 O35 -18(3) . .
C39 Ni26 C35 O35 -36(3) . .
C37 Ni26 C35 O35 57(3) . .
C42 Ni26 C35 O35 -174.1(19) . .
C41 Ni26 C35 O35 -173(2) . .
Ni23 Ni26 C35 O35 -179(3) 3 .
Ni25 Ni26 C35 O35 -64(3) . .
Ni24 Ni26 C35 O35 97(2) . .
Ni27 Ni26 C35 O35 -122(2) . .
C39' Ni26 C35 Ni23 161.3(18) . 3
C39 Ni26 C35 Ni23 143.6(16) . 3
C37 Ni26 C35 Ni23 -123.4(11) . 3
C42 Ni26 C35 Ni23 5.3(13) . 3
C41 Ni26 C35 Ni23 6.2(7) . 3
Ni25 Ni26 C35 Ni23 115.4(9) . 3
Ni24 Ni26 C35 Ni23 -83.8(9) . 3
Ni27 Ni26 C35 Ni23 56.9(6) . 3
C34 Ni27 C36 O36 15(4) . .
C42 Ni27 C36 O36 -154(3) . .
C41 Ni27 C36 O36 -177(3) . .
Ni25 Ni27 C36 O36 22(5) . .
Ni28 Ni27 C36 O36 -169(4) . .
Ni26 Ni27 C36 O36 131(3) . .
Ni21 Ni27 C36 O36 -127(4) . .
C34 Ni27 C36 Ni28 -176.0(7) . .
C42 Ni27 C36 Ni28 14.3(14) . .
C41 Ni27 C36 Ni28 -7.8(7) . .
Ni25 Ni27 C36 Ni28 -169.5(15) . .
Ni26 Ni27 C36 Ni28 -60.3(9) . .
Ni21 Ni27 C36 Ni28 41.5(5) . .
C31 Ni28 C36 O36 -16(2) . .
C38 Ni28 C36 O36 76(2) . .
C41 Ni28 C36 O36 -178.9(18) . .
Ni27 Ni28 C36 O36 173(2) . .
Ni21 Ni28 C36 O36 126.8(18) . .
Ni23 Ni28 C36 O36 -129.4(17) 3 .
Ni24 Ni28 C36 O36 168.3(11) 3 .
C31 Ni28 C36 Ni27 170.6(8) . .
C38 Ni28 C36 Ni27 -97.5(11) . .
C41 Ni28 C36 Ni27 7.8(7) . .
Ni21 Ni28 C36 Ni27 -46.6(6) . .
Ni23 Ni28 C36 Ni27 57.2(6) 3 .
Ni24 Ni28 C36 Ni27 -5.1(15) 3 .
C39' Ni26 C37 O37 39(4) . .
C35 Ni26 C37 O37 -62(4) . .
C39 Ni26 C37 O37 42(4) . .
C42 Ni26 C37 O37 148(4) . .
C41 Ni26 C37 O37 -177(3) . .
Ni23 Ni26 C37 O37 -113(4) 3 .
Ni25 Ni26 C37 O37 93(4) . .
Ni24 Ni26 C37 O37 145(5) . .
Ni27 Ni26 C37 O37 117(3) . .
C39' Ni26 C37 Ni21 -179(2) . 3
C35 Ni26 C37 Ni21 80.7(12) . 3
C39 Ni26 C37 Ni21 -175.6(18) . 3
C42 Ni26 C37 Ni21 -69.5(13) . 3
C41 Ni26 C37 Ni21 -34.3(18) . 3
Ni23 Ni26 C37 Ni21 29.5(16) 3 3
Ni25 Ni26 C37 Ni21 -124.2(10) . 3
Ni24 Ni26 C37 Ni21 -72.6(10) . 3
Ni27 Ni26 C37 Ni21 -99.7(18) . 3
C39' Ni26 C37 Ni24 -106(2) . .
C35 Ni26 C37 Ni24 153.3(8) . .
C39 Ni26 C37 Ni24 -103.0(17) . .
C42 Ni26 C37 Ni24 3.1(11) . .
C41 Ni26 C37 Ni24 38.3(16) . .
Ni23 Ni26 C37 Ni24 102.1(10) 3 .
Ni25 Ni26 C37 Ni24 -51.6(8) . .
Ni27 Ni26 C37 Ni24 -27(2) . .
C45' Ni24 C37 O37 -3(6) . .
C45 Ni24 C37 O37 -4(6) . .
C42 Ni24 C37 O37 -138(5) . .
C41 Ni24 C37 O37 131(5) 3 .
Ni29 Ni24 C37 O37 3(6) . .
Ni21 Ni24 C37 O37 129(6) 3 .
Ni23 Ni24 C37 O37 106(5) . .
Ni22 Ni24 C37 O37 -108(5) . .
Ni28 Ni24 C37 O37 82(5) 3 .
Ni26 Ni24 C37 O37 -135(6) . .
Ni25 Ni24 C37 O37 -90(5) . .
C45' Ni24 C37 Ni26 132(4) . .
C45 Ni24 C37 Ni26 131(3) . .
C42 Ni24 C37 Ni26 -3.1(11) . .
C41 Ni24 C37 Ni26 -94.4(10) 3 .
Ni29 Ni24 C37 Ni26 138.2(9) . .
Ni21 Ni24 C37 Ni26 -96.1(11) 3 .
Ni23 Ni24 C37 Ni26 -118.6(14) . .
Ni22 Ni24 C37 Ni26 27(2) . .
Ni28 Ni24 C37 Ni26 -142.5(8) 3 .
Ni25 Ni24 C37 Ni26 45.5(8) . .
C45' Ni24 C37 Ni21 -132(4) . 3
C45 Ni24 C37 Ni21 -133(3) . 3
C42 Ni24 C37 Ni21 93.0(9) . 3
C41 Ni24 C37 Ni21 1.8(11) 3 3
Ni29 Ni24 C37 Ni21 -125.7(11) . 3
Ni23 Ni24 C37 Ni21 -23(2) . 3
Ni22 Ni24 C37 Ni21 123.1(11) . 3
Ni28 Ni24 C37 Ni21 -46.4(8) 3 3
Ni26 Ni24 C37 Ni21 96.1(11) . 3
Ni25 Ni24 C37 Ni21 141.7(8) . 3
C31 Ni28 C38 O38 12(5) . .
C41 Ni28 C38 O38 175(4) . .
C36 Ni28 C38 O38 -84(5) . .
Ni27 Ni28 C38 O38 -130(4) . .
Ni21 Ni28 C38 O38 173(5) . .
Ni23 Ni28 C38 O38 145(3) 3 .
Ni24 Ni28 C38 O38 124(5) 3 .
C31 Ni28 C38 Ni21 -161.3(11) . .
C41 Ni28 C38 Ni21 1.3(13) . .
C36 Ni28 C38 Ni21 102.2(11) . .
Ni27 Ni28 C38 Ni21 57.1(10) . .
Ni23 Ni28 C38 Ni21 -28(3) 3 .
Ni24 Ni28 C38 Ni21 -49.3(9) 3 .
C38' Ni21 C38 O38 -40(5) 3 .
C32 Ni21 C38 O38 37(6) . .
C41 Ni21 C38 O38 -174(5) . .
C37 Ni21 C38 O38 -68(5) 3 .
C42 Ni21 C38 O38 158(5) . .
Ni22 Ni21 C38 O38 85(6) . .
Ni28 Ni21 C38 O38 -172(6) . .
Ni24 Ni21 C38 O38 -122(5) 3 .
Ni27 Ni21 C38 O38 141(5) . .
C38' Ni21 C38 Ni28 133(3) 3 .
C32 Ni21 C38 Ni28 -150.4(9) . .
C41 Ni21 C38 Ni28 -1.2(12) . .
C37 Ni21 C38 Ni28 104.7(14) 3 .
C42 Ni21 C38 Ni28 -29.6(18) . .
Ni22 Ni21 C38 Ni28 -102.3(13) . .
Ni24 Ni21 C38 Ni28 50.2(9) 3 .
Ni27 Ni21 C38 Ni28 -46.6(8) . .
C33 Ni25 C39 O39 23(9) . .
C34 Ni25 C39 O39 -76(8) . .
C42 Ni25 C39 O39 -176(8) . .
C39' Ni25 C39 O39 119(14) . .
Ni27 Ni25 C39 O39 -122(8) . .
Ni26 Ni25 C39 O39 176(10) . .
Ni22 Ni25 C39 O39 173(6) . .
Ni24 Ni25 C39 O39 135(8) . .
C33 Ni25 C39 Ni26 -153.8(12) . .
C34 Ni25 C39 Ni26 107.5(14) . .
C42 Ni25 C39 Ni26 8.0(17) . .
C39' Ni25 C39 Ni26 -58(9) . .
Ni27 Ni25 C39 Ni26 61.6(13) . .
Ni22 Ni25 C39 Ni26 -4(4) . .
Ni24 Ni25 C39 Ni26 -41.9(15) . .
C39' Ni26 C39 O39 -72(9) . .
C35 Ni26 C39 O39 20(7) . .
C37 Ni26 C39 O39 -81(6) . .
C42 Ni26 C39 O39 175(6) . .
C41 Ni26 C39 O39 141(5) . .
Ni23 Ni26 C39 O39 66(7) 3 .
Ni25 Ni26 C39 O39 -177(7) . .
Ni24 Ni26 C39 O39 -135(6) . .
Ni27 Ni26 C39 O39 132(6) . .
C39' Ni26 C39 Ni25 106(11) . .
C35 Ni26 C39 Ni25 -162.8(11) . .
C37 Ni26 C39 Ni25 96.2(16) . .
C42 Ni26 C39 Ni25 -8.0(17) . .
C41 Ni26 C39 Ni25 -42(3) . .
Ni23 Ni26 C39 Ni25 -116.9(16) 3 .
Ni24 Ni26 C39 Ni25 42.6(15) . .
Ni27 Ni26 C39 Ni25 -50.7(11) . .
C35 Ni26 C39' O39' 32(12) . .
C39 Ni26 C39' O39' 125(18) . .
C37 Ni26 C39' O39' -65(11) . .
C42 Ni26 C39' O39' -164(11) . .
C41 Ni26 C39' O39' 169(9) . .
Ni23 Ni26 C39' O39' 63(13) 3 .
Ni25 Ni26 C39' O39' -172(13) . .
Ni24 Ni26 C39' O39' -116(12) . .
Ni27 Ni26 C39' O39' 148(11) . .
C35 Ni26 C39' Ni25 -155.4(10) . .
C39 Ni26 C39' Ni25 -63(10) . .
C37 Ni26 C39' Ni25 107.3(18) . .
C42 Ni26 C39' Ni25 8.9(19) . .
C41 Ni26 C39' Ni25 -19(4) . .
Ni23 Ni26 C39' Ni25 -125(3) 3 .
Ni24 Ni26 C39' Ni25 55.9(12) . .
Ni27 Ni26 C39' Ni25 -39.3(13) . .
C33 Ni25 C39' O39' 12(6) . .
C39 Ni25 C39' O39' -75(9) . .
C34 Ni25 C39' O39' -90(5) . .
C42 Ni25 C39' O39' 168(5) . .
Ni27 Ni25 C39' O39' -137(5) . .
Ni26 Ni25 C39' O39' 176(7) . .
Ni22 Ni25 C39' O39' 141(4) . .
Ni24 Ni25 C39' O39' 121(5) . .
C33 Ni25 C39' Ni26 -163.8(14) . .
C39 Ni25 C39' Ni26 109(10) . .
C34 Ni25 C39' Ni26 93.9(16) . .
C42 Ni25 C39' Ni26 -8.3(18) . .
Ni27 Ni25 C39' Ni26 46.9(17) . .
Ni22 Ni25 C39' Ni26 -35(3) . .
Ni24 Ni25 C39' Ni26 -55.4(14) . .
C31 Ni28 C41 C42 -179.1(17) . .
C38 Ni28 C41 C42 47.8(17) . .
C36 Ni28 C41 C42 -45.0(13) . .
Ni27 Ni28 C41 C42 -38.3(11) . .
Ni21 Ni28 C41 C42 49.0(11) . .
Ni23 Ni28 C41 C42 -152.6(15) 3 .
Ni24 Ni28 C41 C42 127.2(14) 3 .
C31 Ni28 C41 Ni23 -26.5(18) . 3
C38 Ni28 C41 Ni23 -159.7(12) . 3
C36 Ni28 C41 Ni23 107.6(6) . 3
Ni27 Ni28 C41 Ni23 114.3(5) . 3
Ni21 Ni28 C41 Ni23 -158.4(6) . 3
Ni24 Ni28 C41 Ni23 -80.2(4) 3 3
C31 Ni28 C41 Ni27 -140.8(16) . .
C38 Ni28 C41 Ni27 86.1(12) . .
C36 Ni28 C41 Ni27 -6.7(6) . .
Ni21 Ni28 C41 Ni27 87.3(4) . .
Ni23 Ni28 C41 Ni27 -114.3(5) 3 .
Ni24 Ni28 C41 Ni27 165.6(5) 3 .
C31 Ni28 C41 Ni21 131.8(16) . .
C38 Ni28 C41 Ni21 -1.3(12) . .
C36 Ni28 C41 Ni21 -94.0(6) . .
Ni27 Ni28 C41 Ni21 -87.3(4) . .
Ni23 Ni28 C41 Ni21 158.4(6) 3 .
Ni24 Ni28 C41 Ni21 78.2(3) 3 .
C31 Ni28 C41 Ni24 53.6(18) . 3
C38 Ni28 C41 Ni24 -79.5(12) . 3
C36 Ni28 C41 Ni24 -172.2(6) . 3
Ni27 Ni28 C41 Ni24 -165.6(5) . 3
Ni21 Ni28 C41 Ni24 -78.2(3) . 3
Ni23 Ni28 C41 Ni24 80.2(4) 3 3
C31 Ni28 C41 Ni26 -80.5(19) . .
C38 Ni28 C41 Ni26 146.4(14) . .
C36 Ni28 C41 Ni26 53.6(10) . .
Ni27 Ni28 C41 Ni26 60.3(7) . .
Ni21 Ni28 C41 Ni26 147.7(11) . .
Ni23 Ni28 C41 Ni26 -53.9(7) 3 .
Ni24 Ni28 C41 Ni26 -134.1(10) 3 .
C36 Ni27 C41 C42 158.8(9) . .
C34 Ni27 C41 C42 -40.6(15) . .
Ni25 Ni27 C41 C42 -27.0(7) . .
Ni28 Ni27 C41 C42 150.7(9) . .
Ni26 Ni27 C41 C42 -71.4(7) . .
Ni21 Ni27 C41 C42 73.4(7) . .
C36 Ni27 C41 Ni23 -65.3(9) . 3
C34 Ni27 C41 Ni23 95.2(13) . 3
C42 Ni27 C41 Ni23 135.9(11) . 3
Ni25 Ni27 C41 Ni23 108.9(6) . 3
Ni28 Ni27 C41 Ni23 -73.4(6) . 3
Ni26 Ni27 C41 Ni23 64.5(5) . 3
Ni21 Ni27 C41 Ni23 -150.8(9) . 3
C36 Ni27 C41 Ni28 8.1(7) . .
C34 Ni27 C41 Ni28 168.7(11) . .
C42 Ni27 C41 Ni28 -150.7(9) . .
Ni25 Ni27 C41 Ni28 -177.7(3) . .
Ni26 Ni27 C41 Ni28 137.9(5) . .
Ni21 Ni27 C41 Ni28 -77.3(4) . .
C36 Ni27 C41 Ni21 85.5(8) . .
C34 Ni27 C41 Ni21 -114.0(12) . .
C42 Ni27 C41 Ni21 -73.4(7) . .
Ni25 Ni27 C41 Ni21 -100.3(4) . .
Ni28 Ni27 C41 Ni21 77.3(4) . .
Ni26 Ni27 C41 Ni21 -144.7(6) . .
C36 Ni27 C41 Ni24 34.9(14) . 3
C34 Ni27 C41 Ni24 -164.6(13) . 3
C42 Ni27 C41 Ni24 -123.9(15) . 3
Ni25 Ni27 C41 Ni24 -150.9(12) . 3
Ni28 Ni27 C41 Ni24 26.8(10) . 3
Ni26 Ni27 C41 Ni24 164.7(15) . 3
Ni21 Ni27 C41 Ni24 -50.6(10) . 3
C36 Ni27 C41 Ni26 -129.8(7) . .
C34 Ni27 C41 Ni26 30.7(13) . .
C42 Ni27 C41 Ni26 71.4(7) . .
Ni25 Ni27 C41 Ni26 44.4(3) . .
Ni28 Ni27 C41 Ni26 -137.9(5) . .
Ni21 Ni27 C41 Ni26 144.7(6) . .
C38' Ni21 C41 C42 176(2) 3 .
C32 Ni21 C41 C42 -10.6(14) . .
C38 Ni21 C41 C42 -142.6(13) . .
C37 Ni21 C41 C42 132.4(13) 3 .
Ni22 Ni21 C41 C42 -2.4(7) . .
Ni28 Ni21 C41 C42 -143.8(9) . .
Ni24 Ni21 C41 C42 134.2(9) 3 .
Ni27 Ni21 C41 C42 -71.4(8) . .
C38' Ni21 C41 Ni23 4(3) 3 3
C32 Ni21 C41 Ni23 178.1(13) . 3
C38 Ni21 C41 Ni23 46.0(17) . 3
C37 Ni21 C41 Ni23 -39.0(18) 3 3
C42 Ni21 C41 Ni23 -171.3(18) . 3
Ni22 Ni21 C41 Ni23 -173.7(13) . 3
Ni28 Ni21 C41 Ni23 44.8(11) . 3
Ni24 Ni21 C41 Ni23 -37.1(11) 3 3
Ni27 Ni21 C41 Ni23 117.2(15) . 3
C38' Ni21 C41 Ni28 -40(2) 3 .
C32 Ni21 C41 Ni28 133.3(10) . .
C38 Ni21 C41 Ni28 1.2(12) . .
C37 Ni21 C41 Ni28 -83.8(11) 3 .
C42 Ni21 C41 Ni28 143.8(9) . .
Ni22 Ni21 C41 Ni28 141.5(3) . .
Ni24 Ni21 C41 Ni28 -81.9(4) 3 .
Ni27 Ni21 C41 Ni28 72.4(4) . .
C38' Ni21 C41 Ni27 -113(2) 3 .
C32 Ni21 C41 Ni27 60.9(11) . .
C38 Ni21 C41 Ni27 -71.2(12) . .
C37 Ni21 C41 Ni27 -156.2(11) 3 .
C42 Ni21 C41 Ni27 71.4(8) . .
Ni22 Ni21 C41 Ni27 69.1(3) . .
Ni28 Ni21 C41 Ni27 -72.4(4) . .
Ni24 Ni21 C41 Ni27 -154.3(6) 3 .
C38' Ni21 C41 Ni24 41(2) 3 3
C32 Ni21 C41 Ni24 -144.8(10) . 3
C38 Ni21 C41 Ni24 83.1(12) . 3
C37 Ni21 C41 Ni24 -1.9(11) 3 3
C42 Ni21 C41 Ni24 -134.2(9) . 3
Ni22 Ni21 C41 Ni24 -136.6(3) . 3
Ni28 Ni21 C41 Ni24 81.9(4) . 3
Ni27 Ni21 C41 Ni24 154.3(6) . 3
C38' Ni21 C41 Ni26 -179(2) 3 .
C32 Ni21 C41 Ni26 -5.8(17) . .
C38 Ni21 C41 Ni26 -137.8(15) . .
C37 Ni21 C41 Ni26 137.2(14) 3 .
C42 Ni21 C41 Ni26 4.8(8) . .
Ni22 Ni21 C41 Ni26 2.4(10) . .
Ni28 Ni21 C41 Ni26 -139.0(12) . .
Ni24 Ni21 C41 Ni26 139.0(12) 3 .
Ni27 Ni21 C41 Ni26 -66.6(9) . .
C39' Ni26 C41 C42 44(3) . .
C35 Ni26 C41 C42 -179.1(9) . .
C39 Ni26 C41 C42 60(2) . .
C37 Ni26 C41 C42 -65.7(16) . .
Ni23 Ni26 C41 C42 -173.0(9) 3 .
Ni25 Ni26 C41 C42 28.6(7) . .
Ni24 Ni26 C41 C42 -34.8(7) . .
Ni27 Ni26 C41 C42 72.0(8) . .
C39' Ni26 C41 Ni23 -143(3) . 3
C35 Ni26 C41 Ni23 -6.1(7) . 3
C39 Ni26 C41 Ni23 -127(2) . 3
C37 Ni26 C41 Ni23 107.3(14) . 3
C42 Ni26 C41 Ni23 173.0(9) . 3
Ni25 Ni26 C41 Ni23 -158.4(3) . 3
Ni24 Ni26 C41 Ni23 138.2(3) . 3
Ni27 Ni26 C41 Ni23 -115.0(5) . 3
C39' Ni26 C41 Ni28 -84(3) . .
C35 Ni26 C41 Ni28 52.5(10) . .
C39 Ni26 C41 Ni28 -69(2) . .
C37 Ni26 C41 Ni28 165.9(15) . .
C42 Ni26 C41 Ni28 -128.4(13) . .
Ni23 Ni26 C41 Ni28 58.6(7) 3 .
Ni25 Ni26 C41 Ni28 -99.8(8) . .
Ni24 Ni26 C41 Ni28 -163.2(9) . .
Ni27 Ni26 C41 Ni28 -56.4(7) . .
C39' Ni26 C41 Ni27 -28(3) . .
C35 Ni26 C41 Ni27 108.8(6) . .
C39 Ni26 C41 Ni27 -12(2) . .
C37 Ni26 C41 Ni27 -137.7(14) . .
C42 Ni26 C41 Ni27 -72.0(8) . .
Ni23 Ni26 C41 Ni27 115.0(5) 3 .
Ni25 Ni26 C41 Ni27 -43.5(3) . .
Ni24 Ni26 C41 Ni27 -106.9(4) . .
C39' Ni26 C41 Ni21 39(3) . .
C35 Ni26 C41 Ni21 176.0(11) . .
C39 Ni26 C41 Ni21 55(2) . .
C37 Ni26 C41 Ni21 -70.5(18) . .
C42 Ni26 C41 Ni21 -4.9(8) . .
Ni23 Ni26 C41 Ni21 -177.9(13) 3 .
Ni25 Ni26 C41 Ni21 23.7(10) . .
Ni24 Ni26 C41 Ni21 -39.7(10) . .
Ni27 Ni26 C41 Ni21 67.2(10) . .
C39' Ni26 C41 Ni24 163(3) . 3
C35 Ni26 C41 Ni24 -60.3(10) . 3
C39 Ni26 C41 Ni24 179(2) . 3
C37 Ni26 C41 Ni24 53.1(17) . 3
C42 Ni26 C41 Ni24 118.8(12) . 3
Ni23 Ni26 C41 Ni24 -54.2(7) 3 3
Ni25 Ni26 C41 Ni24 147.4(8) . 3
Ni24 Ni26 C41 Ni24 84.0(8) . 3
Ni27 Ni26 C41 Ni24 -169.2(11) . 3
Ni23 C41 C42 Ni22 177.7(8) 3 .
Ni28 C41 C42 Ni22 -46(2) . .
Ni27 C41 C42 Ni22 -84.5(14) . .
Ni21 C41 C42 Ni22 4.5(14) . .
Ni24 C41 C42 Ni22 62(2) 3 .
Ni26 C41 C42 Ni22 -172.3(15) . .
Ni23 C41 C42 Ni24 52.8(19) 3 .
Ni28 C41 C42 Ni24 -170.8(6) . .
Ni27 C41 C42 Ni24 150.6(10) . .
Ni21 C41 C42 Ni24 -120.4(9) . .
Ni24 C41 C42 Ni24 -62.7(15) 3 .
Ni26 C41 C42 Ni24 62.8(9) . .
Ni23 C41 C42 Ni27 -97.8(13) 3 .
Ni28 C41 C42 Ni27 38.6(10) . .
Ni21 C41 C42 Ni27 88.9(4) . .
Ni24 C41 C42 Ni27 146.7(10) 3 .
Ni26 C41 C42 Ni27 -87.9(3) . .
Ni23 C41 C42 Ni26 -9.9(13) 3 .
Ni28 C41 C42 Ni26 126.5(11) . .
Ni27 C41 C42 Ni26 87.9(3) . .
Ni21 C41 C42 Ni26 176.8(5) . .
Ni24 C41 C42 Ni26 -125.4(10) 3 .
Ni23 C41 C42 Ni25 -56(2) 3 .
Ni28 C41 C42 Ni25 80.6(16) . .
Ni27 C41 C42 Ni25 42.0(10) . .
Ni21 C41 C42 Ni25 130.9(11) . .
Ni24 C41 C42 Ni25 -171.3(7) 3 .
Ni26 C41 C42 Ni25 -45.9(10) . .
Ni23 C41 C42 Ni21 173.2(14) 3 .
Ni28 C41 C42 Ni21 -50.3(10) . .
Ni27 C41 C42 Ni21 -88.9(4) . .
Ni24 C41 C42 Ni21 57.8(9) 3 .
Ni26 C41 C42 Ni21 -176.8(5) . .
C44' Ni22 C42 C41 153(5) . .
C44 Ni22 C42 C41 176(4) . .
C32 Ni22 C42 C41 -0.2(18) . .
Ni21 Ni22 C42 C41 -4.5(14) . .
Ni25 Ni22 C42 C41 140.6(18) . .
Ni29 Ni22 C42 C41 -137.9(15) . .
Ni24 Ni22 C42 C41 -137.4(18) . .
Ni23 Ni22 C42 C41 -90.9(16) . .
C44' Ni22 C42 Ni24 -70(5) . .
C44 Ni22 C42 Ni24 -46(4) . .
C32 Ni22 C42 Ni24 137.3(7) . .
Ni21 Ni22 C42 Ni24 133.0(5) . .
Ni25 Ni22 C42 Ni24 -81.9(4) . .
Ni29 Ni22 C42 Ni24 -0.5(4) . .
Ni23 Ni22 C42 Ni24 46.6(3) . .
C44' Ni22 C42 Ni27 79(5) . .
C44 Ni22 C42 Ni27 102(4) . .
C32 Ni22 C42 Ni27 -74.0(8) . .
Ni21 Ni22 C42 Ni27 -78.2(5) . .
Ni25 Ni22 C42 Ni27 66.9(4) . .
Ni29 Ni22 C42 Ni27 148.3(4) . .
Ni24 Ni22 C42 Ni27 148.8(7) . .
Ni23 Ni22 C42 Ni27 -164.6(5) . .
C44' Ni22 C42 Ni26 -14(5) . .
C44 Ni22 C42 Ni26 10(5) . .
C32 Ni22 C42 Ni26 -166.9(13) . .
Ni21 Ni22 C42 Ni26 -171.1(15) . .
Ni25 Ni22 C42 Ni26 -26.0(10) . .
Ni29 Ni22 C42 Ni26 55.4(13) . .
Ni24 Ni22 C42 Ni26 55.9(11) . .
Ni23 Ni22 C42 Ni26 102.5(12) . .
C44' Ni22 C42 Ni25 12(5) . .
C44 Ni22 C42 Ni25 36(4) . .
C32 Ni22 C42 Ni25 -140.8(7) . .
Ni21 Ni22 C42 Ni25 -145.1(5) . .
Ni29 Ni22 C42 Ni25 81.4(4) . .
Ni24 Ni22 C42 Ni25 81.9(4) . .
Ni23 Ni22 C42 Ni25 128.5(3) . .
C44' Ni22 C42 Ni21 157(5) . .
C44 Ni22 C42 Ni21 -179(4) . .
C32 Ni22 C42 Ni21 4.3(7) . .
Ni25 Ni22 C42 Ni21 145.1(5) . .
Ni29 Ni22 C42 Ni21 -133.5(3) . .
Ni24 Ni22 C42 Ni21 -133.0(5) . .
Ni23 Ni22 C42 Ni21 -86.4(3) . .
C45' Ni24 C42 C41 -142(3) . .
C45 Ni24 C42 C41 -153(2) . .
C41 Ni24 C42 C41 46.9(12) 3 .
C37 Ni24 C42 C41 -56.5(15) . .
Ni29 Ni24 C42 C41 148.7(10) . .
Ni21 Ni24 C42 C41 -4.2(11) 3 .
Ni23 Ni24 C42 C41 95.2(11) . .
Ni22 Ni24 C42 C41 148.1(13) . .
Ni28 Ni24 C42 C41 47.4(13) 3 .
Ni26 Ni24 C42 C41 -59.5(10) . .
Ni25 Ni24 C42 C41 -132.0(12) . .
C45' Ni24 C42 Ni22 70(3) . .
C45 Ni24 C42 Ni22 59(2) . .
C41 Ni24 C42 Ni22 -101.2(5) 3 .
C37 Ni24 C42 Ni22 155.4(11) . .
Ni29 Ni24 C42 Ni22 0.5(5) . .
Ni21 Ni24 C42 Ni22 -152.4(3) 3 .
Ni23 Ni24 C42 Ni22 -52.9(4) . .
Ni28 Ni24 C42 Ni22 -100.8(5) 3 .
Ni26 Ni24 C42 Ni22 152.4(6) . .
Ni25 Ni24 C42 Ni22 79.9(4) . .
C45' Ni24 C42 Ni27 -27(3) . .
C45 Ni24 C42 Ni27 -38(3) . .
C41 Ni24 C42 Ni27 162.0(14) 3 .
C37 Ni24 C42 Ni27 58.6(17) . .
Ni29 Ni24 C42 Ni27 -96.3(13) . .
Ni21 Ni24 C42 Ni27 110.8(13) 3 .
Ni23 Ni24 C42 Ni27 -149.7(13) . .
Ni22 Ni24 C42 Ni27 -96.8(15) . .
Ni28 Ni24 C42 Ni27 162.4(10) 3 .
Ni26 Ni24 C42 Ni27 55.6(12) . .
Ni25 Ni24 C42 Ni27 -16.9(11) . .
C45' Ni24 C42 Ni26 -83(3) . .
C45 Ni24 C42 Ni26 -93(2) . .
C41 Ni24 C42 Ni26 106.4(5) 3 .
C37 Ni24 C42 Ni26 3.1(11) . .
Ni29 Ni24 C42 Ni26 -151.8(3) . .
Ni21 Ni24 C42 Ni26 55.3(4) 3 .
Ni23 Ni24 C42 Ni26 154.7(3) . .
Ni22 Ni24 C42 Ni26 -152.4(6) . .
Ni28 Ni24 C42 Ni26 106.9(4) 3 .
Ni25 Ni24 C42 Ni26 -72.5(3) . .
C45' Ni24 C42 Ni25 -10(3) . .
C45 Ni24 C42 Ni25 -21(2) . .
C41 Ni24 C42 Ni25 178.9(5) 3 .
C37 Ni24 C42 Ni25 75.5(11) . .
Ni29 Ni24 C42 Ni25 -79.3(4) . .
Ni21 Ni24 C42 Ni25 127.8(3) 3 .
Ni23 Ni24 C42 Ni25 -132.8(3) . .
Ni22 Ni24 C42 Ni25 -79.9(4) . .
Ni28 Ni24 C42 Ni25 179.35(19) 3 .
Ni26 Ni24 C42 Ni25 72.5(3) . .
C45' Ni24 C42 Ni21 128(3) . .
C45 Ni24 C42 Ni21 117(2) . .
C41 Ni24 C42 Ni21 -43.0(8) 3 .
C37 Ni24 C42 Ni21 -146.4(12) . .
Ni29 Ni24 C42 Ni21 58.7(8) . .
Ni21 Ni24 C42 Ni21 -94.2(7) 3 .
Ni23 Ni24 C42 Ni21 5.2(8) . .
Ni22 Ni24 C42 Ni21 58.2(6) . .
Ni28 Ni24 C42 Ni21 -42.6(11) 3 .
Ni26 Ni24 C42 Ni21 -149.5(10) . .
Ni25 Ni24 C42 Ni21 138.0(10) . .
C36 Ni27 C42 C41 -34.9(15) . .
C34 Ni27 C42 C41 155.7(9) . .
Ni25 Ni27 C42 C41 146.6(9) . .
Ni28 Ni27 C42 C41 -23.1(7) . .
Ni26 Ni27 C42 C41 73.9(7) . .
Ni21 Ni27 C42 C41 -71.4(7) . .
C36 Ni27 C42 Ni22 104.9(12) . .
C34 Ni27 C42 Ni22 -64.5(9) . .
C41 Ni27 C42 Ni22 139.8(10) . .
Ni25 Ni27 C42 Ni22 -73.6(5) . .
Ni28 Ni27 C42 Ni22 116.8(5) . .
Ni26 Ni27 C42 Ni22 -146.3(8) . .
Ni21 Ni27 C42 Ni22 68.4(4) . .
C36 Ni27 C42 Ni24 -163.7(14) . .
C34 Ni27 C42 Ni24 26.9(16) . .
C41 Ni27 C42 Ni24 -128.8(17) . .
Ni25 Ni27 C42 Ni24 17.8(11) . .
Ni28 Ni27 C42 Ni24 -151.9(14) . .
Ni26 Ni27 C42 Ni24 -54.9(12) . .
Ni21 Ni27 C42 Ni24 159.8(16) . .
C36 Ni27 C42 Ni26 -108.8(12) . .
C34 Ni27 C42 Ni26 81.8(8) . .
C41 Ni27 C42 Ni26 -73.9(7) . .
Ni25 Ni27 C42 Ni26 72.7(3) . .
Ni28 Ni27 C42 Ni26 -97.0(3) . .
Ni21 Ni27 C42 Ni26 -145.3(6) . .
C36 Ni27 C42 Ni25 178.5(11) . .
C34 Ni27 C42 Ni25 9.1(8) . .
C41 Ni27 C42 Ni25 -146.6(9) . .
Ni28 Ni27 C42 Ni25 -169.6(3) . .
Ni26 Ni27 C42 Ni25 -72.7(3) . .
Ni21 Ni27 C42 Ni25 142.0(5) . .
C36 Ni27 C42 Ni21 36.5(13) . .
C34 Ni27 C42 Ni21 -132.9(7) . .
C41 Ni27 C42 Ni21 71.4(7) . .
Ni25 Ni27 C42 Ni21 -142.0(5) . .
Ni28 Ni27 C42 Ni21 48.4(3) . .
Ni26 Ni27 C42 Ni21 145.3(6) . .
C39' Ni26 C42 C41 -153(2) . .
C35 Ni26 C42 C41 1.4(14) . .
C39 Ni26 C42 C41 -136.4(18) . .
C37 Ni26 C42 C41 129.2(13) . .
Ni23 Ni26 C42 C41 5.5(7) 3 .
Ni25 Ni26 C42 C41 -144.1(9) . .
Ni24 Ni26 C42 C41 132.5(9) . .
Ni27 Ni26 C42 C41 -72.7(8) . .
C39' Ni26 C42 Ni22 18(2) . .
C35 Ni26 C42 Ni22 172.5(12) . .
C39 Ni26 C42 Ni22 35(2) . .
C37 Ni26 C42 Ni22 -59.6(17) . .
C41 Ni26 C42 Ni22 171.1(18) . .
Ni23 Ni26 C42 Ni22 176.7(12) 3 .
Ni25 Ni26 C42 Ni22 27.0(10) . .
Ni24 Ni26 C42 Ni22 -56.3(11) . .
Ni27 Ni26 C42 Ni22 98.4(13) . .
C39' Ni26 C42 Ni24 74.1(19) . .
C35 Ni26 C42 Ni24 -131.2(10) . .
C39 Ni26 C42 Ni24 91.1(17) . .
C37 Ni26 C42 Ni24 -3.3(12) . .
C41 Ni26 C42 Ni24 -132.5(9) . .
Ni23 Ni26 C42 Ni24 -127.0(3) 3 .
Ni25 Ni26 C42 Ni24 83.4(4) . .
Ni27 Ni26 C42 Ni24 154.8(6) . .
C39' Ni26 C42 Ni27 -80.6(19) . .
C35 Ni26 C42 Ni27 74.1(11) . .
C39 Ni26 C42 Ni27 -63.7(17) . .
C37 Ni26 C42 Ni27 -158.0(11) . .
C41 Ni26 C42 Ni27 72.7(8) . .
Ni23 Ni26 C42 Ni27 78.3(4) 3 .
Ni25 Ni26 C42 Ni27 -71.4(4) . .
Ni24 Ni26 C42 Ni27 -154.8(6) . .
C39' Ni26 C42 Ni25 -9.3(19) . .
C35 Ni26 C42 Ni25 145.5(9) . .
C39 Ni26 C42 Ni25 7.7(17) . .
C37 Ni26 C42 Ni25 -86.7(12) . .
C41 Ni26 C42 Ni25 144.1(9) . .
Ni23 Ni26 C42 Ni25 149.6(3) 3 .
Ni24 Ni26 C42 Ni25 -83.4(4) . .
Ni27 Ni26 C42 Ni25 71.4(4) . .
C39' Ni26 C42 Ni21 -148(2) . .
C35 Ni26 C42 Ni21 6.3(18) . .
C39 Ni26 C42 Ni21 -131.5(19) . .
C37 Ni26 C42 Ni21 134.2(15) . .
C41 Ni26 C42 Ni21 4.9(8) . .
Ni23 Ni26 C42 Ni21 10.5(11) 3 .
Ni25 Ni26 C42 Ni21 -139.2(13) . .
Ni24 Ni26 C42 Ni21 137.4(13) . .
Ni27 Ni26 C42 Ni21 -67.8(10) . .
C33 Ni25 C42 C41 -177.1(16) . .
C39 Ni25 C42 C41 39(2) . .
C34 Ni25 C42 C41 -50.0(14) . .
C39' Ni25 C42 C41 53(2) . .
Ni27 Ni25 C42 C41 -42.4(11) . .
Ni26 Ni25 C42 C41 46.3(11) . .
Ni22 Ni25 C42 C41 -148.5(15) . .
Ni24 Ni25 C42 C41 128.4(15) . .
C33 Ni25 C42 Ni22 -28.6(16) . .
C39 Ni25 C42 Ni22 -172.9(16) . .
C34 Ni25 C42 Ni22 98.6(7) . .
C39' Ni25 C42 Ni22 -158.1(15) . .
Ni27 Ni25 C42 Ni22 106.1(5) . .
Ni26 Ni25 C42 Ni22 -165.2(6) . .
Ni24 Ni25 C42 Ni22 -83.0(4) . .
C33 Ni25 C42 Ni24 54.5(16) . .
C39 Ni25 C42 Ni24 -89.8(17) . .
C34 Ni25 C42 Ni24 -178.4(6) . .
C39' Ni25 C42 Ni24 -75.0(15) . .
Ni27 Ni25 C42 Ni24 -170.9(6) . .
Ni26 Ni25 C42 Ni24 -82.1(4) . .
Ni22 Ni25 C42 Ni24 83.0(4) . .
C33 Ni25 C42 Ni27 -134.7(14) . .
C39 Ni25 C42 Ni27 81.0(17) . .
C34 Ni25 C42 Ni27 -7.5(6) . .
C39' Ni25 C42 Ni27 95.8(15) . .
Ni26 Ni25 C42 Ni27 88.7(4) . .
Ni22 Ni25 C42 Ni27 -106.1(5) . .
Ni24 Ni25 C42 Ni27 170.9(6) . .
C33 Ni25 C42 Ni26 136.6(14) . .
C39 Ni25 C42 Ni26 -7.7(17) . .
C34 Ni25 C42 Ni26 -96.3(6) . .
C39' Ni25 C42 Ni26 7.1(15) . .
Ni27 Ni25 C42 Ni26 -88.7(4) . .
Ni22 Ni25 C42 Ni26 165.2(6) . .
Ni24 Ni25 C42 Ni26 82.1(4) . .
C33 Ni25 C42 Ni21 -76.9(18) . .
C39 Ni25 C42 Ni21 138.9(18) . .
C34 Ni25 C42 Ni21 50.3(10) . .
C39' Ni25 C42 Ni21 153.7(17) . .
Ni27 Ni25 C42 Ni21 57.8(7) . .
Ni26 Ni25 C42 Ni21 146.5(10) . .
Ni22 Ni25 C42 Ni21 -48.3(7) . .
Ni24 Ni25 C42 Ni21 -131.3(10) . .
C38' Ni21 C42 C41 -14(7) 3 .
C32 Ni21 C42 C41 172.9(9) . .
C38 Ni21 C42 C41 49.6(16) . .
C37 Ni21 C42 C41 -64.9(17) 3 .
Ni22 Ni21 C42 C41 177.0(9) . .
Ni28 Ni21 C42 C41 27.4(7) . .
Ni24 Ni21 C42 C41 -34.8(7) 3 .
Ni27 Ni21 C42 C41 72.7(7) . .
C38' Ni21 C42 Ni22 169(7) 3 .
C32 Ni21 C42 Ni22 -4.0(7) . .
C38 Ni21 C42 Ni22 -127.4(14) . .
C41 Ni21 C42 Ni22 -177.0(9) . .
C37 Ni21 C42 Ni22 118.1(14) 3 .
Ni28 Ni21 C42 Ni22 -149.6(3) . .
Ni24 Ni21 C42 Ni22 148.2(3) 3 .
Ni27 Ni21 C42 Ni22 -104.3(5) . .
C38' Ni21 C42 Ni24 106(7) 3 .
C32 Ni21 C42 Ni24 -67.1(10) . .
C38 Ni21 C42 Ni24 169.6(15) . .
C41 Ni21 C42 Ni24 119.9(12) . .
C37 Ni21 C42 Ni24 55.0(17) 3 .
Ni22 Ni21 C42 Ni24 -63.1(7) . .
Ni28 Ni21 C42 Ni24 147.3(8) . .
Ni24 Ni21 C42 Ni24 85.1(7) 3 .
Ni27 Ni21 C42 Ni24 -167.4(11) . .
C38' Ni21 C42 Ni27 -86(7) 3 .
C32 Ni21 C42 Ni27 100.2(7) . .
C38 Ni21 C42 Ni27 -23.1(15) . .
C41 Ni21 C42 Ni27 -72.7(7) . .
C37 Ni21 C42 Ni27 -137.7(14) 3 .
Ni22 Ni21 C42 Ni27 104.3(5) . .
Ni28 Ni21 C42 Ni27 -45.3(3) . .
Ni24 Ni21 C42 Ni27 -107.5(4) 3 .
C38' Ni21 C42 Ni26 -19(7) 3 .
C32 Ni21 C42 Ni26 167.9(12) . .
C38 Ni21 C42 Ni26 44.6(19) . .
C41 Ni21 C42 Ni26 -5.0(8) . .
C37 Ni21 C42 Ni26 -69.9(18) 3 .
Ni22 Ni21 C42 Ni26 172.0(13) . .
Ni28 Ni21 C42 Ni26 22.4(10) . .
Ni24 Ni21 C42 Ni26 -39.8(10) 3 .
Ni27 Ni21 C42 Ni26 67.7(10) . .
C38' Ni21 C42 Ni25 -140(7) 3 .
C32 Ni21 C42 Ni25 46.9(11) . .
C38 Ni21 C42 Ni25 -76.4(17) . .
C41 Ni21 C42 Ni25 -126.0(13) . .
C37 Ni21 C42 Ni25 169.1(15) 3 .
Ni22 Ni21 C42 Ni25 51.0(7) . .
Ni28 Ni21 C42 Ni25 -98.6(8) . .
Ni24 Ni21 C42 Ni25 -160.8(9) 3 .
Ni27 Ni21 C42 Ni25 -53.3(7) . .
C43' Ni23 C43 O43 -104(20) . .
C35 Ni23 C43 O43 -92(13) 3 .
C41 Ni23 C43 O43 63(14) 3 .
Ni29 Ni23 C43 O43 122(13) . .
Ni26 Ni23 C43 O43 -78(13) 3 .
Ni24 Ni23 C43 O43 108(13) . .
Ni28 Ni23 C43 O43 46(13) 3 .
Ni22 Ni23 C43 O43 165(13) . .
C44' Ni22 C44 O44 43(16) . .
C32 Ni22 C44 O44 142(15) . .
C42 Ni22 C44 O44 -35(18) . .
Ni21 Ni22 C44 O44 146(13) . .
Ni25 Ni22 C44 O44 -6(16) . .
Ni29 Ni22 C44 O44 -91(16) . .
Ni24 Ni22 C44 O44 -71(16) . .
Ni23 Ni22 C44 O44 -127(15) . .
C45' Ni24 C45 O45 131(95) . .
C42 Ni24 C45 O45 -121(53) . .
C41 Ni24 C45 O45 31(55) 3 .
C37 Ni24 C45 O45 137(53) . .
Ni29 Ni24 C45 O45 -37(51) . .
Ni21 Ni24 C45 O45 96(52) 3 .
Ni23 Ni24 C45 O45 -12(54) . .
Ni22 Ni24 C45 O45 -80(53) . .
Ni28 Ni24 C45 O45 46(53) 3 .
Ni26 Ni24 C45 O45 178(100) . .
Ni25 Ni24 C45 O45 -137(53) . .
C43' Ni23 Ni29 C46 -20(4) . .
C43 Ni23 Ni29 C46 -9(4) . .
C35 Ni23 Ni29 C46 -67(3) 3 .
C41 Ni23 Ni29 C46 140(3) 3 .
Ni26 Ni23 Ni29 C46 -167(3) 3 .
Ni24 Ni23 Ni29 C46 154(3) . .
Ni28 Ni23 Ni29 C46 95(3) 3 .
Ni22 Ni23 Ni29 C46 -138(3) . .
C43 Ni23 Ni29 C43' 12(3) . .
C35 Ni23 Ni29 C43' -47(2) 3 .
C41 Ni23 Ni29 C43' 160(2) 3 .
Ni26 Ni23 Ni29 C43' -147(2) 3 .
Ni24 Ni23 Ni29 C43' 174(2) . .
Ni28 Ni23 Ni29 C43' 116(2) 3 .
Ni22 Ni23 Ni29 C43' -117(2) . .
C43' Ni23 Ni29 C45' -152(3) . .
C43 Ni23 Ni29 C45' -140(3) . .
C35 Ni23 Ni29 C45' 162(3) 3 .
C41 Ni23 Ni29 C45' 8(3) 3 .
Ni26 Ni23 Ni29 C45' 62(3) 3 .
Ni24 Ni23 Ni29 C45' 23(3) . .
Ni28 Ni23 Ni29 C45' -36(3) 3 .
Ni22 Ni23 Ni29 C45' 91(3) . .
C43' Ni23 Ni29 Ni24 -174(2) . .
C43 Ni23 Ni29 Ni24 -162.8(16) . .
C35 Ni23 Ni29 Ni24 139.1(8) 3 .
C41 Ni23 Ni29 Ni24 -14.4(5) 3 .
Ni26 Ni23 Ni29 Ni24 38.8(6) 3 .
Ni28 Ni23 Ni29 Ni24 -58.64(14) 3 .
Ni22 Ni23 Ni29 Ni24 68.37(14) . .
C43' Ni23 Ni29 Ni22 117(2) . .
C43 Ni23 Ni29 Ni22 128.8(16) . .
C35 Ni23 Ni29 Ni22 70.7(9) 3 .
C41 Ni23 Ni29 Ni22 -82.8(4) 3 .
Ni26 Ni23 Ni29 Ni22 -29.6(6) 3 .
Ni24 Ni23 Ni29 Ni22 -68.37(14) . .
Ni28 Ni23 Ni29 Ni22 -127.01(14) 3 .
C45' Ni24 Ni29 C46 -5(6) . .
C45 Ni24 Ni29 C46 -3(5) . .
C42 Ni24 Ni29 C46 127(4) . .
C41 Ni24 Ni29 C46 -140(4) 3 .
C37 Ni24 Ni29 C46 -12(4) . .
Ni21 Ni24 Ni29 C46 -98(4) 3 .
Ni23 Ni24 Ni29 C46 -153(4) . .
Ni22 Ni24 Ni29 C46 128(4) . .
Ni28 Ni24 Ni29 C46 -94(4) 3 .
Ni26 Ni24 Ni29 C46 81(4) . .
Ni25 Ni24 Ni29 C46 78(4) . .
C45' Ni24 Ni29 C43' 144(5) . .
C45 Ni24 Ni29 C43' 146(4) . .
C42 Ni24 Ni29 C43' -84.0(16) . .
C41 Ni24 Ni29 C43' 8.9(16) 3 .
C37 Ni24 Ni29 C43' 137(2) . .
Ni21 Ni24 Ni29 C43' 51.0(16) 3 .
Ni23 Ni24 Ni29 C43' -4.2(15) . .
Ni22 Ni24 Ni29 C43' -83.6(15) . .
Ni28 Ni24 Ni29 C43' 54.5(15) 3 .
Ni26 Ni24 Ni29 C43' -130.0(15) . .
Ni25 Ni24 Ni29 C43' -133.7(15) . .
C45 Ni24 Ni29 C45' 2(8) . .
C42 Ni24 Ni29 C45' 132(4) . .
C41 Ni24 Ni29 C45' -135(4) 3 .
C37 Ni24 Ni29 C45' -7(5) . .
Ni21 Ni24 Ni29 C45' -93(4) 3 .
Ni23 Ni24 Ni29 C45' -148(4) . .
Ni22 Ni24 Ni29 C45' 132(4) . .
Ni28 Ni24 Ni29 C45' -90(4) 3 .
Ni26 Ni24 Ni29 C45' 86(4) . .
Ni25 Ni24 Ni29 C45' 82(4) . .
C45' Ni24 Ni29 Ni23 148(4) . .
C45 Ni24 Ni29 Ni23 150(3) . .
C42 Ni24 Ni29 Ni23 -79.8(4) . .
C41 Ni24 Ni29 Ni23 13.1(4) 3 .
C37 Ni24 Ni29 Ni23 141.1(17) . .
Ni21 Ni24 Ni29 Ni23 55.2(4) 3 .
Ni22 Ni24 Ni29 Ni23 -79.35(18) . .
Ni28 Ni24 Ni29 Ni23 58.68(15) 3 .
Ni26 Ni24 Ni29 Ni23 -125.8(3) . .
Ni25 Ni24 Ni29 Ni23 -129.47(16) . .
C45' Ni24 Ni29 Ni22 -132(4) . .
C45 Ni24 Ni29 Ni22 -131(3) . .
C42 Ni24 Ni29 Ni22 -0.5(4) . .
C41 Ni24 Ni29 Ni22 92.5(4) 3 .
C37 Ni24 Ni29 Ni22 -139.5(17) . .
Ni21 Ni24 Ni29 Ni22 134.6(3) 3 .
Ni23 Ni24 Ni29 Ni22 79.35(18) . .
Ni28 Ni24 Ni29 Ni22 138.03(14) 3 .
Ni26 Ni24 Ni29 Ni22 -46.5(4) . .
Ni25 Ni24 Ni29 Ni22 -50.12(13) . .
C44' Ni22 Ni29 C46 6(4) . .
C44 Ni22 Ni29 C46 16(4) . .
C32 Ni22 Ni29 C46 92(3) . .
C42 Ni22 Ni29 C46 -140(3) . .
Ni21 Ni22 Ni29 C46 160(3) . .
Ni25 Ni22 Ni29 C46 -88(3) . .
Ni24 Ni22 Ni29 C46 -141(3) . .
Ni23 Ni22 Ni29 C46 145(3) . .
C44' Ni22 Ni29 C43' -101(3) . .
C44 Ni22 Ni29 C43' -91(3) . .
C32 Ni22 Ni29 C43' -15.0(15) . .
C42 Ni22 Ni29 C43' 113.2(13) . .
Ni21 Ni22 Ni29 C43' 53.7(13) . .
Ni25 Ni22 Ni29 C43' 165.4(12) . .
Ni24 Ni22 Ni29 C43' 112.7(12) . .
Ni23 Ni22 Ni29 C43' 38.6(12) . .
C44' Ni22 Ni29 C45' 115(4) . .
C44 Ni22 Ni29 C45' 125(3) . .
C32 Ni22 Ni29 C45' -159(3) . .
C42 Ni22 Ni29 C45' -31(2) . .
Ni21 Ni22 Ni29 C45' -91(2) . .
Ni25 Ni22 Ni29 C45' 21(2) . .
Ni24 Ni22 Ni29 C45' -32(2) . .
Ni23 Ni22 Ni29 C45' -106(2) . .
C44' Ni22 Ni29 Ni23 -140(3) . .
C44 Ni22 Ni29 Ni23 -129(2) . .
C32 Ni22 Ni29 Ni23 -53.6(8) . .
C42 Ni22 Ni29 Ni23 74.5(4) . .
Ni21 Ni22 Ni29 Ni23 15.1(3) . .
Ni25 Ni22 Ni29 Ni23 126.73(16) . .
Ni24 Ni22 Ni29 Ni23 74.08(17) . .
C44' Ni22 Ni29 Ni24 146(3) . .
C44 Ni22 Ni29 Ni24 157(2) . .
C32 Ni22 Ni29 Ni24 -127.7(8) . .
C42 Ni22 Ni29 Ni24 0.5(4) . .
Ni21 Ni22 Ni29 Ni24 -59.0(3) . .
Ni25 Ni22 Ni29 Ni24 52.65(14) . .
Ni23 Ni22 Ni29 Ni24 -74.08(17) . .
C43 Ni23 C43' O43' 146(24) . .
C35 Ni23 C43' O43' -22(13) 3 .
C41 Ni23 C43' O43' 126(11) 3 .
Ni29 Ni23 C43' O43' -174(14) . .
Ni26 Ni23 C43' O43' -16(15) 3 .
Ni28 Ni23 C43' O43' 115(13) 3 .
Ni22 Ni23 C43' O43' -124(13) . .
C43 Ni23 C43' Ni29 -40(12) . .
C35 Ni23 C43' Ni29 151.9(12) 3 .
C41 Ni23 C43' Ni29 -60(5) 3 .
Ni26 Ni23 C43' Ni29 158.3(13) 3 .
Ni24 Ni23 C43' Ni29 -5.2(19) . .
Ni28 Ni23 C43' Ni29 -70.8(14) 3 .
Ni22 Ni23 C43' Ni29 50.1(11) . .
C46 Ni29 C43' O43' -15(5) . .
C45' Ni29 C43' O43' -134(4) . .
Ni23 Ni29 C43' O43' 178(6) . .
Ni24 Ni29 C43' O43' -177(4) . .
Ni22 Ni29 C43' O43' 120(4) . .
C46 Ni29 C43' Ni23 167(2) . .
C45' Ni29 C43' Ni23 49(4) . .
Ni24 Ni29 C43' Ni23 6(2) . .
Ni22 Ni29 C43' Ni23 -57.7(15) . .
C44 Ni22 C44' O44' 99(29) . .
C32 Ni22 C44' O44' 15(20) . .
C42 Ni22 C44' O44' -139(17) . .
Ni25 Ni22 C44' O44' -129(19) . .
Ni29 Ni22 C44' O44' 141(20) . .
Ni24 Ni22 C44' O44' 170(18) . .
Ni23 Ni22 C44' O44' 110(19) . .
C42 Ni24 C45' O45' 85(22) . .
C41 Ni24 C45' O45' -107(21) 3 .
C37 Ni24 C45' O45' -9(21) . .
Ni29 Ni24 C45' O45' 176(24) . .
Ni21 Ni24 C45' O45' -48(23) 3 .
Ni23 Ni24 C45' O45' -157(21) . .
Ni22 Ni24 C45' O45' 132(21) . .
Ni28 Ni24 C45' O45' -101(22) 3 .
Ni26 Ni24 C45' O45' 29(23) . .
Ni25 Ni24 C45' O45' 78(22) . .
C42 Ni24 C45' Ni29 -90(3) . .
C41 Ni24 C45' Ni29 77(4) 3 .
C37 Ni24 C45' Ni29 175(3) . .
Ni21 Ni24 C45' Ni29 136.1(11) 3 .
Ni23 Ni24 C45' Ni29 27(3) . .
Ni22 Ni24 C45' Ni29 -43(3) . .
Ni28 Ni24 C45' Ni29 83(2) 3 .
Ni26 Ni24 C45' Ni29 -146.6(9) . .
Ni25 Ni24 C45' Ni29 -98(2) . .
C46 Ni29 C45' O45' 0(11) . .
C43' Ni29 C45' O45' 119(9) . .
Ni23 Ni29 C45' O45' 152(10) . .
Ni24 Ni29 C45' O45' -178(13) . .
Ni22 Ni29 C45' O45' -136(10) . .
C46 Ni29 C45' Ni24 177(3) . .
C43' Ni29 C45' Ni24 -64(5) . .
Ni23 Ni29 C45' Ni24 -31(4) . .
Ni22 Ni29 C45' Ni24 42(3) . .
C43' Ni29 C46 O46 85(89) . .
C45' Ni29 C46 O46 -128(88) . .
Ni23 Ni29 C46 O46 99(88) . .
Ni24 Ni29 C46 O46 -125(87) . .
Ni22 Ni29 C46 O46 -20(90) . .
C107 N1 C101 C102 -58.7(19) . .
C103 N1 C101 C102 59.6(19) . .
C105 N1 C101 C102 178.5(17) . .
C107 N1 C103 C104 176.9(15) . .
C101 N1 C103 C104 56.0(18) . .
C105 N1 C103 C104 -61.3(18) . .
C107 N1 C105 C106 58.2(19) . .
C103 N1 C105 C106 -60.0(19) . .
C101 N1 C105 C106 -179.8(16) . .
C103 N1 C107 C108 175.4(16) . .
C101 N1 C107 C108 -63.9(19) . .
C105 N1 C107 C108 55.6(19) . .
C203 N2 C201 C202 64(2) . .
C207 N2 C201 C202 -58(2) . .
C205 N2 C201 C202 -175(2) . .
C207 N2 C203 C204 178.0(19) . .
C201 N2 C203 C204 54(2) . .
C205 N2 C203 C204 -59(2) . .
C203 N2 C205 C206 -52(3) . .
C207 N2 C205 C206 70(3) . .
C201 N2 C205 C206 -171(2) . .
C203 N2 C207 C208 173.6(18) . .
C201 N2 C207 C208 -64(2) . .
C205 N2 C207 C208 49(2) . .
C3A5 N3 C301 C302 148(21) . .
C307 N3 C301 C302 -80(4) . .
C303 N3 C301 C302 42(4) . .
C3A7 N3 C301 C302 103(4) . .
C305 N3 C301 C302 162(4) . .
C3A3 N3 C301 C302 -133(4) . .
C3A1 N3 C301 C302 -18(4) . .
C3A5 N3 C303 C304 -103(4) . .
C301 N3 C303 C304 72(4) . .
C307 N3 C303 C304 -166(4) . .
C3A7 N3 C303 C304 18(4) . .
C305 N3 C303 C304 -48(4) . .
C3A3 N3 C303 C304 177(100) . .
C3A1 N3 C303 C304 134(4) . .
C3A5 N3 C305 C306 -8(4) . .
C301 N3 C305 C306 174(4) . .
C307 N3 C305 C306 54(4) . .
C303 N3 C305 C306 -64(4) . .
C3A7 N3 C305 C306 -134(4) . .
C3A3 N3 C305 C306 112(4) . .
C3A1 N3 C305 C306 -13(49) . .
C3A5 N3 C307 C308 139(4) . .
C301 N3 C307 C308 -36(4) . .
C303 N3 C307 C308 -159(4) . .
C3A7 N3 C307 C308 -11(19) . .
C305 N3 C307 C308 82(4) . .
C3A3 N3 C307 C308 19(4) . .
C3A1 N3 C307 C308 -101(4) . .
C3A5 N3 C3A1 C3A2 161(4) . .
C301 N3 C3A1 C3A2 -20(4) . .
C307 N3 C3A1 C3A2 99(4) . .
C303 N3 C3A1 C3A2 -141(4) . .
C3A7 N3 C3A1 C3A2 -74(4) . .
C305 N3 C3A1 C3A2 167(46) . .
C3A3 N3 C3A1 C3A2 42(4) . .
C3A5 N3 C3A3 C3A4 -47(4) . .
C301 N3 C3A3 C3A4 139(4) . .
C307 N3 C3A3 C3A4 13(4) . .
C303 N3 C3A3 C3A4 31(26) . .
C3A7 N3 C3A3 C3A4 -170(4) . .
C305 N3 C3A3 C3A4 -105(4) . .
C3A1 N3 C3A3 C3A4 73(4) . .
C301 N3 C3A5 C3A6 0(24) . .
C307 N3 C3A5 C3A6 -133(4) . .
C303 N3 C3A5 C3A6 109(4) . .
C3A7 N3 C3A5 C3A6 43(4) . .
C305 N3 C3A5 C3A6 -14(4) . .
C3A3 N3 C3A5 C3A6 -76(4) . .
C3A1 N3 C3A5 C3A6 166(4) . .
C3A5 N3 C3A7 C3A8 73(4) . .
C301 N3 C3A7 C3A8 -112(4) . .
C307 N3 C3A7 C3A8 -138(17) . .
C303 N3 C3A7 C3A8 11(4) . .
C305 N3 C3A7 C3A8 127(4) . .
C3A3 N3 C3A7 C3A8 -167(4) . .
C3A1 N3 C3A7 C3A8 -51(4) . .
C407 N4 C401 C402 -60(3) . .
C403 N4 C401 C402 57(3) . .
C405 N4 C401 C402 177(3) . .
C407 N4 C403 C404 -174(3) . .
C405 N4 C403 C404 -53(4) . .
C401 N4 C403 C404 65(4) . .
C407 N4 C405 C406 -45(3) . .
C403 N4 C405 C406 -160(2) . .
C401 N4 C405 C406 77(2) . .
C403 N4 C407 C408 60(4) . .
C405 N4 C407 C408 -59(4) . .
C401 N4 C407 C408 -177(3) . .
C503 N5 C501 C502 58(3) . .
C505 N5 C501 C502 178(2) . .
C507 N5 C501 C502 -60(3) . .
C505 N5 C503 C504 -70(3) . .
C507 N5 C503 C504 167(3) . .
C501 N5 C503 C504 49(3) . .
C503 N5 C505 C506 177(2) . .
C507 N5 C505 C506 -63(3) . .
C501 N5 C505 C506 55(3) . .
C503 N5 C507 C508 71(3) . .
C505 N5 C507 C508 -49(3) . .
C501 N5 C507 C508 -168(2) . .
C6A7 N6 C601 C602 140(4) . .
C607 N6 C601 C602 -46(4) . .
C605 N6 C601 C602 -173(4) . .
C6A5 N6 C601 C602 -4(9) . .
C603 N6 C601 C602 69(4) . .
C6A1 N6 C601 C602 11(3) . .
C6A3 N6 C601 C602 -108(4) . .
C6A7 N6 C603 C604 -11(4) . .
C607 N6 C603 C604 -177(4) . .
C605 N6 C603 C604 -55(4) . .
C601 N6 C603 C604 60(4) . .
C6A5 N6 C603 C604 -136(4) . .
C6A1 N6 C603 C604 110(4) . .
C6A3 N6 C603 C604 -151(23) . .
C6A7 N6 C605 C606 -102(4) . .
C607 N6 C605 C606 69(4) . .
C601 N6 C605 C606 -163(4) . .
C6A5 N6 C605 C606 20(4) . .
C603 N6 C605 C606 -46(4) . .
C6A1 N6 C605 C606 -148(7) . .
C6A3 N6 C605 C606 129(4) . .
C6A7 N6 C607 C608 81(8) . .
C605 N6 C607 C608 51(4) . .
C601 N6 C607 C608 -71(4) . .
C6A5 N6 C607 C608 122(4) . .
C603 N6 C607 C608 170(3) . .
C6A1 N6 C607 C608 -120(4) . .
C6A3 N6 C607 C608 -8(3) . .
C6A7 N6 C6A1 C6A2 -52(4) . .
C607 N6 C6A1 C6A2 133(4) . .
C605 N6 C6A1 C6A2 -12(10) . .
C601 N6 C6A1 C6A2 4(4) . .
C6A5 N6 C6A1 C6A2 180(4) . .
C603 N6 C6A1 C6A2 -119(4) . .
C6A3 N6 C6A1 C6A2 66(4) . .
C6A7 N6 C6A3 C6A4 177(3) . .
C607 N6 C6A3 C6A4 -18(3) . .
C605 N6 C6A3 C6A4 -142(4) . .
C601 N6 C6A3 C6A4 105(4) . .
C6A5 N6 C6A3 C6A4 -58(4) . .
C603 N6 C6A3 C6A4 -44(26) . .
C6A1 N6 C6A3 C6A4 53(4) . .
C6A7 N6 C6A5 C6A6 49(4) . .
C607 N6 C6A5 C6A6 -121(4) . .
C605 N6 C6A5 C6A6 -1(4) . .
C601 N6 C6A5 C6A6 -171(7) . .
C603 N6 C6A5 C6A6 110(4) . .
C6A1 N6 C6A5 C6A6 176(3) . .
C6A3 N6 C6A5 C6A6 -71(4) . .
C607 N6 C6A7 C6A8 118(7) . .
C605 N6 C6A7 C6A8 152(5) . .
C601 N6 C6A7 C6A8 -87(4) . .
C6A5 N6 C6A7 C6A8 83(4) . .
C603 N6 C6A7 C6A8 26(4) . .
C6A1 N6 C6A7 C6A8 -39(4) . .
C6A3 N6 C6A7 C6A8 -157(4) . .
